data_4127001
loop_
_publ_author_name
'Smith, Jordan Neale'
'Hook, James M.'
'Lucas, Nigel T.'

_publ_section_title
;
 Superphenylphosphines: Nanographene-based Ligands That Control
 Coordination Geometry and Drive Supramolecular Assembly.
;
_journal_name_full 'Journal of the American Chemical Society'
_journal_paper_doi 10.1021/jacs.7b12251
_journal_year 2017
_chemical_formula_moiety '8(C74 H67 O1 P1), 4(C7 H8)'
_chemical_formula_sum 'C620 H568 O8 P8'
_chemical_formula_weight 8394.47
_chemical_name_systematic
;
[5,8,11,14,17-Penta(tert-butyl)hexa-peri-hexabenzocoronen-2-yl]diphenyl
phosphine oxide
;
_space_group_crystal_system triclinic
_space_group_IT_number 2
_space_group_name_Hall '-P 1'
_space_group_name_H-M_alt 'P -1'
_symmetry_space_group_name_Hall '-P 1'
_symmetry_space_group_name_H-M 'P -1'
_atom_sites_solution_hydrogens geom
_audit_block_code ntl1616_JNS-105
_audit_creation_method SHELXL-2014/7
_cell_angle_alpha 80.231(2)
_cell_angle_beta 78.402(2)
_cell_angle_gamma 81.022(2)
_cell_formula_units_Z 2
_cell_length_a 21.8639(6)
_cell_length_b 32.7717(7)
_cell_length_c 39.9807(8)
_cell_measurement_reflns_used 25026
_cell_measurement_temperature 100.0(1)
_cell_measurement_theta_max 73.982
_cell_measurement_theta_min 3.402
_cell_volume 27433.5(11)
_computing_cell_refinement 'CrysAlisPro 1.171.37.33 (Rigaku OD, 2014)'
_computing_data_collection 'CrysAlisPro 1.171.37.33 (Rigaku OD, 2014)'
_computing_data_reduction 'CrysAlisPro 1.171.37.33 (Rigaku OD, 2014)'
_computing_molecular_graphics 'Mercury CSD 3.9 (CCDC, 2016)'
_computing_publication_material 'enCIFer 1.6 (CCDC, 2016)'
_computing_structure_refinement 'SHELXL-2014/7 (Sheldrick, 2014)'
_computing_structure_solution 'SHELXS-2014/7 (Sheldrick, 2014)'
_diffrn_ambient_temperature 100.0(1)
_diffrn_crystal_treatment
; 
Crystal was attached with Paratone N oil to a 0.3 mm CryoLoop supported 
in a copper mounting pin, then quenched in a cold nitrogen gas stream
from an Oxford Cryosystems Cryostream.
;
_diffrn_detector_area_resol_mean 5.1725
_diffrn_measured_fraction_theta_full 0.999
_diffrn_measured_fraction_theta_max 0.964
_diffrn_measurement_device_type 'SuperNova, Dual, Cu at zero, Atlas'
_diffrn_measurement_method '\w scans'
_diffrn_radiation_type CuK\a
_diffrn_radiation_wavelength 1.54184
_diffrn_reflns_av_R_equivalents 0.0890
_diffrn_reflns_av_unetI/netI 0.1219
_diffrn_reflns_Laue_measured_fraction_full 0.999
_diffrn_reflns_Laue_measured_fraction_max 0.964
_diffrn_reflns_limit_h_max 25
_diffrn_reflns_limit_h_min -26
_diffrn_reflns_limit_k_max 40
_diffrn_reflns_limit_k_min -30
_diffrn_reflns_limit_l_max 49
_diffrn_reflns_limit_l_min -46
_diffrn_reflns_number 203732
_diffrn_reflns_point_group_measured_fraction_full 0.999
_diffrn_reflns_point_group_measured_fraction_max 0.964
_diffrn_reflns_theta_full 67.000
_diffrn_reflns_theta_max 74.355
_diffrn_reflns_theta_min 3.421
_diffrn_source 'micro-focus sealed X-ray tube'
_exptl_absorpt_coefficient_mu 0.653
_exptl_absorpt_correction_T_max 1.000
_exptl_absorpt_correction_T_min 0.536
_exptl_absorpt_correction_type gaussian
_exptl_absorpt_process_details
;
CrysAlisPro 1.171.37.33 (Rigaku Oxford Diffraction, 2014)
Numerical absorption correction based on gaussian integration 
over a multifaceted crystal model. 
Empirical absorption correction using spherical harmonics, 
implemented in SCALE3 ABSPACK scaling algorithm.
;
_exptl_crystal_colour orange
_exptl_crystal_density_diffrn 1.016
_exptl_crystal_description block
_exptl_crystal_F_000 8944
_exptl_crystal_preparation
;
Crystals were grown by diffusion of methanol into a toluene solution at 4 deg.
;
_exptl_crystal_size_max 0.290
_exptl_crystal_size_mid 0.200
_exptl_crystal_size_min 0.140
_refine_diff_density_max 1.069
_refine_diff_density_min -0.848
_refine_diff_density_rms 0.092
_refine_ls_extinction_method none
_refine_ls_goodness_of_fit_ref 1.021
_refine_ls_hydrogen_treatment constr
_refine_ls_matrix_type fullcycle
_refine_ls_number_parameters 6059
_refine_ls_number_reflns 107977
_refine_ls_number_restraints 4269
_refine_ls_restrained_S_all 1.023
_refine_ls_R_factor_all 0.1890
_refine_ls_R_factor_gt 0.1220
_refine_ls_shift/su_max 0.095
_refine_ls_shift/su_mean 0.008
_refine_ls_structure_factor_coef Fsqd
_refine_ls_weighting_details 'w=1/[\s^2^(Fo^2^)+(0.2000P)^2^] where P=(Fo^2^+2Fc^2^)/3'
_refine_ls_weighting_scheme calc
_refine_ls_wR_factor_gt 0.3134
_refine_ls_wR_factor_ref 0.3792
_reflns_Friedel_coverage 0.000
_reflns_number_gt 51626
_reflns_number_total 107977
_reflns_threshold_expression 'I > 2\s(I)'
_cod_data_source_file ja7b12251_si_002.cif
_cod_data_source_block 1a
_cod_database_code 4127001
_shelx_shelxl_version_number 2014/7
_shelx_space_group_comment
;
The symmetry employed for this shelxl refinement is uniquely defined
by the following loop, which should always be used as a source of
symmetry information in preference to the above space-group names.
They are only intended as comments.
;
_shelx_estimated_absorpt_t_min 0.833
_shelx_estimated_absorpt_t_max 0.914
_platon_squeeze_void_probe_radius 1.20

loop_
_space_group_symop_operation_xyz
'x, y, z'
'-x, -y, -z'

loop_
_atom_site_label
_atom_site_type_symbol
_atom_site_fract_x
_atom_site_fract_y
_atom_site_fract_z
_atom_site_U_iso_or_equiv
_atom_site_adp_type
_atom_site_occupancy
_atom_site_site_symmetry_order
_atom_site_calc_flag
_atom_site_refinement_flags_posn
_atom_site_refinement_flags_adp
_atom_site_refinement_flags_occupancy
_atom_site_disorder_assembly
_atom_site_disorder_group
P1 P -0.03066(6) 0.30018(3) 0.14208(3) 0.0502(3) Uani 1 1 d . . . . .
P2 P 0.13011(6) 0.09473(4) -0.03499(3) 0.0527(3) Uani 1 1 d . . . . .
P3 P 0.59842(7) 0.19441(5) 0.11981(4) 0.0733(4) Uani 1 1 d . . . . .
P4 P 0.83494(8) -0.02688(5) 0.28718(4) 0.0762(4) Uani 1 1 d . . . . .
P5 P 0.18523(7) 0.07444(4) 0.40750(4) 0.0640(3) Uani 1 1 d . . . . .
P6 P -0.04233(7) 0.25214(4) 0.60282(4) 0.0671(3) Uani 1 1 d . . . . .
P7 P 0.34214(7) 0.47304(5) 0.30699(4) 0.0718(4) Uani 1 1 d . . . . .
P8 P 0.11277(9) 0.70398(6) 0.14006(5) 0.0834(4) Uani 1 1 d . . . . .
O1 O -0.08334(15) 0.32045(11) 0.12418(9) 0.0628(8) Uani 1 1 d . . . . .
O2 O 0.16728(17) 0.06359(10) -0.01306(9) 0.0605(8) Uani 1 1 d . . . . .
O3 O 0.6426(2) 0.18096(17) 0.08931(11) 0.0932(14) Uani 1 1 d . . . . .
O4 O 0.8243(3) 0.00592(15) 0.30950(14) 0.1033(16) Uani 1 1 d . . . . .
O5 O 0.1902(2) 0.03513(10) 0.43233(11) 0.0766(11) Uani 1 1 d . . . . .
O6 O -0.0702(2) 0.28781(13) 0.57953(13) 0.0847(12) Uani 1 1 d . . . . .
O7 O 0.3418(2) 0.50354(18) 0.33028(11) 0.0991(15) Uani 1 1 d . . . . .
O8 O 0.1588(3) 0.68488(19) 0.11263(12) 0.1061(16) Uani 1 1 d . . . . .
C101 C 0.06387(19) 0.25227(12) 0.10243(10) 0.0407(8) Uani 1 1 d . U . . .
H101 H 0.0364 0.2314 0.1081 0.049 Uiso 1 1 calc R U . . .
C102 C 0.0446(2) 0.29053(13) 0.11482(10) 0.0459(9) Uani 1 1 d . U . . .
C103 C 0.08432(19) 0.32104(12) 0.10621(10) 0.0421(8) Uani 1 1 d . U . . .
H103 H 0.0706 0.3472 0.1142 0.051 Uiso 1 1 calc R U . . .
C104 C 0.1750(2) 0.38040(11) 0.09700(10) 0.0414(8) Uani 1 1 d . U . . .
H104 H 0.1360 0.3845 0.1123 0.050 Uiso 1 1 calc R U . . .
C105 C 0.21692(19) 0.40933(11) 0.09215(11) 0.0429(9) Uani 1 1 d . U . . .
C106 C 0.2719(2) 0.40353(12) 0.06843(11) 0.0440(9) Uani 1 1 d . U . . .
H106 H 0.2998 0.4241 0.0639 0.053 Uiso 1 1 calc R U . . .
C107 C 0.3926(2) 0.39043(12) 0.02079(11) 0.0433(9) Uani 1 1 d . U . . .
H107 H 0.3832 0.4144 0.0323 0.052 Uiso 1 1 calc R U . . .
C108 C 0.4495(2) 0.38506(12) -0.00121(10) 0.0435(9) Uani 1 1 d . U . . .
C109 C 0.46211(19) 0.35027(12) -0.01837(10) 0.0426(9) Uani 1 1 d . U . . .
H109 H 0.5004 0.3467 -0.0344 0.051 Uiso 1 1 calc R U . . .
C110 C 0.4956(2) 0.27480(12) -0.05052(10) 0.0424(9) Uani 1 1 d . U . . .
H110 H 0.5220 0.2963 -0.0567 0.051 Uiso 1 1 calc R U . . .
C111 C 0.5159(2) 0.23721(12) -0.06401(10) 0.0439(9) Uani 1 1 d . U . . .
C112 C 0.4749(2) 0.20706(12) -0.05483(10) 0.0435(9) Uani 1 1 d . U . . .
H112 H 0.4874 0.1815 -0.0640 0.052 Uiso 1 1 calc R U . . .
C113 C 0.3925(2) 0.14072(13) -0.03569(11) 0.0450(9) Uani 1 1 d . U . . .
H113 H 0.4307 0.1368 -0.0517 0.054 Uiso 1 1 calc R U . . .
C114 C 0.3560(2) 0.10837(12) -0.02604(11) 0.0440(9) Uani 1 1 d . U . . .
C115 C 0.29980(19) 0.11552(12) -0.00322(10) 0.0412(8) Uani 1 1 d . U . . .
H115 H 0.2735 0.0939 0.0033 0.049 Uiso 1 1 calc R U . . .
C116 C 0.18422(19) 0.12626(11) 0.04853(10) 0.0398(8) Uani 1 1 d . U . . .
H116 H 0.1966 0.1002 0.0402 0.048 Uiso 1 1 calc R U . . .
C117 C 0.1301(2) 0.13092(12) 0.07296(11) 0.0439(9) Uani 1 1 d . U . . .
C118 C 0.11019(19) 0.17005(12) 0.08316(10) 0.0402(8) Uani 1 1 d . U . . .
H118 H 0.0722 0.1741 0.0992 0.048 Uiso 1 1 calc R U . . .
C119 C 0.14445(17) 0.20323(11) 0.07046(9) 0.0349(7) Uani 1 1 d . U . . .
C120 C 0.12247(17) 0.24446(11) 0.08202(9) 0.0351(7) Uani 1 1 d . U . . .
C121 C 0.16361(17) 0.27573(11) 0.07276(9) 0.0350(7) Uani 1 1 d . U . . .
C122 C 0.14382(18) 0.31457(11) 0.08611(9) 0.0368(8) Uani 1 1 d . U . . .
C123 C 0.18866(19) 0.34502(11) 0.07974(9) 0.0383(8) Uani 1 1 d . U . . .
C124 C 0.24633(18) 0.33868(11) 0.05724(9) 0.0359(7) Uani 1 1 d . U . . .
C125 C 0.28845(19) 0.36889(11) 0.05063(10) 0.0389(8) Uani 1 1 d . U . . .
C126 C 0.34811(19) 0.36243(11) 0.02707(10) 0.0391(8) Uani 1 1 d . U . . .
C127 C 0.36298(17) 0.32613(11) 0.01060(9) 0.0353(7) Uani 1 1 d . U . . .
C128 C 0.42063(19) 0.32043(11) -0.01291(9) 0.0389(8) Uani 1 1 d . U . . .
C129 C 0.43839(18) 0.28188(11) -0.02845(9) 0.0370(8) Uani 1 1 d . U . . .
C130 C 0.39758(18) 0.25032(11) -0.01899(9) 0.0365(8) Uani 1 1 d . U . . .
C131 C 0.41703(18) 0.21204(12) -0.03315(10) 0.0382(8) Uani 1 1 d . U . . .
C132 C 0.37571(19) 0.17923(12) -0.02293(10) 0.0404(8) Uani 1 1 d . U . . .
C133 C 0.31916(17) 0.18515(11) 0.00052(9) 0.0346(7) Uani 1 1 d . U . . .
C134 C 0.27970(18) 0.15287(11) 0.01075(9) 0.0362(8) Uani 1 1 d . U . . .
C135 C 0.22160(18) 0.15851(11) 0.03549(9) 0.0352(7) Uani 1 1 d . U . . .
C136 C 0.20212(16) 0.19761(10) 0.04758(9) 0.0318(7) Uani 1 1 d . U . . .
C137 C 0.24200(17) 0.23053(11) 0.03704(9) 0.0334(7) Uani 1 1 d . U . . .
C138 C 0.22330(16) 0.26874(10) 0.05066(9) 0.0319(7) Uani 1 1 d . U . . .
C139 C 0.26343(17) 0.30035(10) 0.04162(9) 0.0332(7) Uani 1 1 d . U . . .
C140 C 0.32144(17) 0.29445(11) 0.01863(9) 0.0341(7) Uani 1 1 d . U . . .
C141 C 0.33970(17) 0.25625(11) 0.00443(9) 0.0328(7) Uani 1 1 d . U . . .
C142 C 0.29940(17) 0.22423(11) 0.01443(9) 0.0334(7) Uani 1 1 d . U . . .
C143 C 0.2029(2) 0.44680(13) 0.11227(12) 0.0508(10) Uani 1 1 d . U . . .
C144 C 0.1492(3) 0.44200(15) 0.14312(13) 0.0617(12) Uani 1 1 d . U . . .
H14A H 0.1590 0.4160 0.1583 0.093 Uiso 1 1 calc R U . . .
H14B H 0.1101 0.4412 0.1349 0.093 Uiso 1 1 calc R U . . .
H14C H 0.1440 0.4657 0.1559 0.093 Uiso 1 1 calc R U . . .
C145 C 0.1840(3) 0.48599(14) 0.08767(14) 0.0624(12) Uani 1 1 d . U . . .
H14D H 0.1456 0.4828 0.0798 0.094 Uiso 1 1 calc R U . . .
H14E H 0.2180 0.4898 0.0677 0.094 Uiso 1 1 calc R U . . .
H14F H 0.1764 0.5104 0.0998 0.094 Uiso 1 1 calc R U . . .
C146 C 0.2612(3) 0.45255(15) 0.12538(13) 0.0585(11) Uani 1 1 d . U . . .
H14G H 0.2512 0.4756 0.1391 0.088 Uiso 1 1 calc R U . . .
H14H H 0.2948 0.4590 0.1057 0.088 Uiso 1 1 calc R U . . .
H14I H 0.2752 0.4268 0.1397 0.088 Uiso 1 1 calc R U . . .
C147 C 0.4989(2) 0.41514(13) -0.00724(12) 0.0514(10) Uani 1 1 d . U . . .
C148 C 0.4848(2) 0.44551(15) 0.01964(13) 0.0591(12) Uani 1 1 d . U . . .
H14J H 0.4434 0.4617 0.0188 0.089 Uiso 1 1 calc R U . . .
H14K H 0.5170 0.4645 0.0145 0.089 Uiso 1 1 calc R U . . .
H14L H 0.4851 0.4296 0.0427 0.089 Uiso 1 1 calc R U . . .
C149 C 0.5015(3) 0.44005(17) -0.04315(14) 0.0697(14) Uani 1 1 d . U . . .
H14M H 0.5107 0.4208 -0.0603 0.105 Uiso 1 1 calc R U . . .
H14N H 0.5347 0.4583 -0.0475 0.105 Uiso 1 1 calc R U . . .
H14O H 0.4609 0.4571 -0.0447 0.105 Uiso 1 1 calc R U . . .
C150 C 0.5641(2) 0.39067(17) -0.00430(19) 0.0752(16) Uani 1 1 d . U . . .
H15A H 0.5628 0.3747 0.0188 0.113 Uiso 1 1 calc R U . . .
H15B H 0.5954 0.4102 -0.0083 0.113 Uiso 1 1 calc R U . . .
H15C H 0.5758 0.3715 -0.0215 0.113 Uiso 1 1 calc R U . . .
C151 C 0.5804(2) 0.22849(14) -0.08599(12) 0.0529(10) Uani 1 1 d . U . . .
C152 C 0.6178(3) 0.26573(17) -0.09377(16) 0.0685(14) Uani 1 1 d . U . . .
H15D H 0.6589 0.2583 -0.1079 0.103 Uiso 1 1 calc R U . . .
H15E H 0.6238 0.2733 -0.0721 0.103 Uiso 1 1 calc R U . . .
H15F H 0.5946 0.2895 -0.1063 0.103 Uiso 1 1 calc R U . . .
C153 C 0.6194(3) 0.19300(17) -0.06519(16) 0.0692(14) Uani 1 1 d . U . . .
H15G H 0.5968 0.1685 -0.0587 0.104 Uiso 1 1 calc R U . . .
H15H H 0.6256 0.2025 -0.0443 0.104 Uiso 1 1 calc R U . . .
H15I H 0.6605 0.1856 -0.0794 0.104 Uiso 1 1 calc R U . . .
C154 C 0.5751(3) 0.2150(2) -0.11931(14) 0.0742(15) Uani 1 1 d . U . . .
H15J H 0.5553 0.1893 -0.1143 0.111 Uiso 1 1 calc R U . . .
H15K H 0.6171 0.2100 -0.1332 0.111 Uiso 1 1 calc R U . . .
H15L H 0.5492 0.2370 -0.1320 0.111 Uiso 1 1 calc R U . . .
C155 C 0.3756(2) 0.06580(13) -0.03877(13) 0.0543(11) Uani 1 1 d . U . . .
C156 C 0.4423(3) 0.06143(17) -0.05792(17) 0.0700(14) Uani 1 1 d . U . . .
H15M H 0.4453 0.0805 -0.0797 0.105 Uiso 1 1 calc R U . . .
H15N H 0.4548 0.0327 -0.0627 0.105 Uiso 1 1 calc R U . . .
H15O H 0.4701 0.0682 -0.0438 0.105 Uiso 1 1 calc R U . . .
C157 C 0.3709(3) 0.03095(15) -0.00745(16) 0.0667(13) Uani 1 1 d . U . . .
H15P H 0.3827 0.0037 -0.0155 0.100 Uiso 1 1 calc R U . . .
H15Q H 0.3276 0.0327 0.0054 0.100 Uiso 1 1 calc R U . . .
H15R H 0.3995 0.0343 0.0076 0.100 Uiso 1 1 calc R U . . .
C158 C 0.3299(3) 0.06024(17) -0.06148(16) 0.0689(14) Uani 1 1 d . U . . .
H15S H 0.3283 0.0841 -0.0799 0.103 Uiso 1 1 calc R U . . .
H15T H 0.2879 0.0586 -0.0475 0.103 Uiso 1 1 calc R U . . .
H15U H 0.3443 0.0345 -0.0717 0.103 Uiso 1 1 calc R U . . .
C159 C 0.0903(2) 0.09476(13) 0.08926(12) 0.0517(10) Uani 1 1 d . U . . .
C160 C 0.1248(3) 0.05265(16) 0.07842(19) 0.0793(17) Uani 1 1 d . U . . .
H16A H 0.1617 0.0442 0.0896 0.119 Uiso 1 1 calc R U . . .
H16B H 0.1382 0.0559 0.0533 0.119 Uiso 1 1 calc R U . . .
H16C H 0.0962 0.0313 0.0856 0.119 Uiso 1 1 calc R U . . .
C161 C 0.0286(3) 0.10384(19) 0.07582(19) 0.0805(17) Uani 1 1 d . U . . .
H16D H 0.0028 0.0813 0.0858 0.121 Uiso 1 1 calc R U . . .
H16E H 0.0372 0.1057 0.0506 0.121 Uiso 1 1 calc R U . . .
H16F H 0.0059 0.1303 0.0824 0.121 Uiso 1 1 calc R U . . .
C162 C 0.0777(4) 0.0907(2) 0.12701(16) 0.094(2) Uani 1 1 d . U . . .
H16G H 0.0478 0.1145 0.1344 0.141 Uiso 1 1 calc R U . . .
H16H H 0.1170 0.0903 0.1353 0.141 Uiso 1 1 calc R U . . .
H16I H 0.0598 0.0647 0.1366 0.141 Uiso 1 1 calc R U . . .
C163 C -0.0470(2) 0.24942(14) 0.16604(11) 0.0525(10) Uani 1 1 d . U . . .
C164 C -0.0020(3) 0.22272(16) 0.18110(13) 0.0649(13) Uani 1 1 d . U . . .
H164 H 0.0379 0.2311 0.1804 0.078 Uiso 1 1 calc R U . . .
C165 C -0.0154(4) 0.18345(19) 0.19734(16) 0.0835(18) Uani 1 1 d . U . . .
H165 H 0.0156 0.1651 0.2080 0.100 Uiso 1 1 calc R U . . .
C166 C -0.0713(4) 0.17105(19) 0.19826(17) 0.089(2) Uani 1 1 d . U . . .
H166 H -0.0792 0.1436 0.2086 0.107 Uiso 1 1 calc R U . . .
C167 C -0.1162(4) 0.1974(2) 0.1845(2) 0.105(2) Uani 1 1 d . U . . .
H167 H -0.1565 0.1891 0.1864 0.126 Uiso 1 1 calc R U . . .
C168 C -0.1043(3) 0.2370(2) 0.16758(17) 0.0787(16) Uani 1 1 d . U . . .
H168 H -0.1358 0.2552 0.1572 0.094 Uiso 1 1 calc R U . . .
C169 C -0.0162(2) 0.33140(15) 0.17176(13) 0.0598(12) Uani 1 1 d . U . . .
C170 C -0.0619(4) 0.3635(2) 0.1808(2) 0.0903(19) Uani 1 1 d . U . . .
H170 H -0.1003 0.3680 0.1722 0.108 Uiso 1 1 calc R U . . .
C171 C -0.0509(5) 0.3891(3) 0.2027(3) 0.135(4) Uani 1 1 d . U . . .
H171 H -0.0830 0.4106 0.2098 0.162 Uiso 1 1 calc R U . . .
C172 C 0.0031(5) 0.3844(3) 0.2139(3) 0.129(3) Uani 1 1 d . U . . .
H172 H 0.0100 0.4037 0.2276 0.155 Uiso 1 1 calc R U . . .
C173 C 0.0507(4) 0.3513(2) 0.20573(18) 0.0850(18) Uani 1 1 d . U . . .
H173 H 0.0889 0.3472 0.2143 0.102 Uiso 1 1 calc R U . . .
C174 C 0.0389(3) 0.32497(16) 0.18460(13) 0.0657(13) Uani 1 1 d . U . . .
H174 H 0.0696 0.3021 0.1789 0.079 Uiso 1 1 calc R U . . .
C201 C 0.0987(2) 0.17405(13) -0.01400(11) 0.0449(9) Uani 1 1 d . U . . .
H201 H 0.0632 0.1633 0.0006 0.054 Uiso 1 1 calc R U . . .
C202 C 0.1409(2) 0.14874(13) -0.03497(11) 0.0452(9) Uani 1 1 d . U . . .
C203 C 0.1947(2) 0.16360(13) -0.05496(11) 0.0452(9) Uani 1 1 d . U . . .
H203 H 0.2241 0.1456 -0.0685 0.054 Uiso 1 1 calc R U . . .
C204 C 0.2985(2) 0.19796(14) -0.10349(12) 0.0530(10) Uani 1 1 d . U . . .
H204 H 0.2889 0.1712 -0.1051 0.064 Uiso 1 1 calc R U . . .
C205 C 0.3498(2) 0.21340(14) -0.12603(12) 0.0541(11) Uani 1 1 d . U . . .
C206 C 0.3637(2) 0.25177(14) -0.12231(11) 0.0507(10) Uani 1 1 d . U . . .
H206 H 0.3993 0.2623 -0.1371 0.061 Uiso 1 1 calc R U . . .
C207 C 0.3924(2) 0.33496(14) -0.11753(11) 0.0502(10) Uani 1 1 d . U . . .
H207 H 0.4195 0.3183 -0.1331 0.060 Uiso 1 1 calc R U . . .
C208 C 0.4053(2) 0.37468(15) -0.11768(11) 0.0520(10) Uani 1 1 d . U . . .
C209 C 0.3663(2) 0.39769(14) -0.09402(12) 0.0498(10) Uani 1 1 d . U . . .
H209 H 0.3749 0.4250 -0.0932 0.060 Uiso 1 1 calc R U . . .
C210 C 0.2856(2) 0.44788(13) -0.04407(11) 0.0473(9) Uani 1 1 d . U . . .
H210 H 0.3240 0.4571 -0.0565 0.057 Uiso 1 1 calc R U . . .
C211 C 0.2442(2) 0.47465(13) -0.02349(12) 0.0487(10) Uani 1 1 d . U . . .
C212 C 0.1888(2) 0.46011(13) -0.00491(12) 0.0480(9) Uani 1 1 d . U . . .
H212 H 0.1599 0.4778 0.0091 0.058 Uiso 1 1 calc R U . . .
C213 C 0.0698(2) 0.43189(13) 0.03277(11) 0.0483(9) Uani 1 1 d . U . . .
H213 H 0.0782 0.4590 0.0342 0.058 Uiso 1 1 calc R U . . .
C214 C 0.0123(2) 0.41882(13) 0.05066(11) 0.0454(9) Uani 1 1 d . U . . .
C215 C 0.00125(19) 0.37928(13) 0.04831(11) 0.0449(9) Uani 1 1 d . U . . .
H215 H -0.0369 0.3697 0.0608 0.054 Uiso 1 1 calc R U . . .
C216 C -0.03079(19) 0.29914(13) 0.03840(10) 0.0438(9) Uani 1 1 d . U . . .
H216 H -0.0618 0.3178 0.0504 0.053 Uiso 1 1 calc R U . . .
C217 C -0.0463(2) 0.26137(14) 0.03517(11) 0.0481(10) Uani 1 1 d . U . . .
C218 C 0.0018(2) 0.23323(14) 0.01910(11) 0.0463(9) Uani 1 1 d . U . . .
H218 H -0.0069 0.2059 0.0182 0.056 Uiso 1 1 calc R U . . .
C219 C 0.06096(19) 0.24410(13) 0.00463(10) 0.0416(8) Uani 1 1 d . U . . .
C220 C 0.10855(19) 0.21550(13) -0.01438(10) 0.0414(8) Uani 1 1 d . U . . .
C221 C 0.16404(18) 0.23059(12) -0.03436(9) 0.0397(8) Uani 1 1 d . U . . .
C222 C 0.20633(19) 0.20412(12) -0.05565(10) 0.0421(8) Uani 1 1 d . U . . .
C223 C 0.2609(2) 0.22055(13) -0.07860(10) 0.0447(9) Uani 1 1 d . U . . .
C224 C 0.27383(19) 0.26099(13) -0.07623(10) 0.0430(9) Uani 1 1 d . U . . .
C225 C 0.32787(19) 0.27603(13) -0.09785(11) 0.0467(9) Uani 1 1 d . U . . .
C226 C 0.34186(19) 0.31764(13) -0.09577(11) 0.0452(9) Uani 1 1 d . U . . .
C227 C 0.30107(18) 0.34254(13) -0.07229(10) 0.0424(9) Uani 1 1 d . U . . .
C228 C 0.31467(19) 0.38254(13) -0.07106(10) 0.0450(9) Uani 1 1 d . U . . .
C229 C 0.27299(19) 0.40824(13) -0.04720(10) 0.0436(9) Uani 1 1 d . U . . .
C230 C 0.21649(18) 0.39394(12) -0.02765(10) 0.0408(8) Uani 1 1 d . U . . .
C231 C 0.17424(19) 0.42030(12) -0.00625(11) 0.0438(9) Uani 1 1 d . U . . .
C232 C 0.11503(19) 0.40630(12) 0.01284(10) 0.0424(8) Uani 1 1 d . U . . .
C233 C 0.10187(18) 0.36563(12) 0.01079(9) 0.0398(8) Uani 1 1 d . U . . .
C234 C 0.04388(19) 0.35251(12) 0.02826(9) 0.0397(8) Uani 1 1 d . U . . .
C235 C 0.02921(19) 0.31179(12) 0.02482(9) 0.0409(8) Uani 1 1 d . U . . .
C236 C 0.07487(18) 0.28451(12) 0.00649(9) 0.0378(8) Uani 1 1 d . U . . .
C237 C 0.13351(17) 0.29803(11) -0.01206(9) 0.0359(8) Uani 1 1 d . U . . .
C238 C 0.17674(18) 0.27221(12) -0.03308(9) 0.0382(8) Uani 1 1 d . U . . .
C239 C 0.23295(19) 0.28658(12) -0.05302(9) 0.0404(8) Uani 1 1 d . U . . .
C240 C 0.24512(18) 0.32696(12) -0.05121(10) 0.0391(8) Uani 1 1 d . U . . .
C241 C 0.20296(18) 0.35299(12) -0.02953(10) 0.0392(8) Uani 1 1 d . U . . .
C242 C 0.14652(18) 0.33879(12) -0.01037(9) 0.0381(8) Uani 1 1 d . U . . .
C243 C 0.3877(3) 0.18801(16) -0.15400(14) 0.0622(12) Uani 1 1 d . U . . .
C244 C 0.3445(4) 0.1752(3) -0.17327(19) 0.098(2) Uani 1 1 d . U . . .
H24A H 0.3179 0.1558 -0.1578 0.147 Uiso 1 1 calc R U . . .
H24B H 0.3691 0.1613 -0.1925 0.147 Uiso 1 1 calc R U . . .
H24C H 0.3180 0.1998 -0.1823 0.147 Uiso 1 1 calc R U . . .
C245 C 0.4221(4) 0.1482(2) -0.13529(19) 0.094(2) Uani 1 1 d . U . . .
H24D H 0.3911 0.1304 -0.1219 0.142 Uiso 1 1 calc R U . . .
H24E H 0.4461 0.1563 -0.1198 0.142 Uiso 1 1 calc R U . . .
H24F H 0.4509 0.1329 -0.1524 0.142 Uiso 1 1 calc R U . . .
C246 C 0.4362(4) 0.2114(2) -0.17827(16) 0.0867(18) Uani 1 1 d . U . . .
H24G H 0.4608 0.1934 -0.1947 0.130 Uiso 1 1 calc R U . . .
H24H H 0.4643 0.2199 -0.1652 0.130 Uiso 1 1 calc R U . . .
H24I H 0.4153 0.2362 -0.1908 0.130 Uiso 1 1 calc R U . . .
C247 C 0.4595(2) 0.39224(16) -0.14409(13) 0.0584(11) Uani 1 1 d . U . . .
C248 C 0.5220(2) 0.36516(17) -0.13687(17) 0.0701(14) Uani 1 1 d . U . . .
H24J H 0.5576 0.3760 -0.1532 0.105 Uiso 1 1 calc R U . . .
H24K H 0.5206 0.3362 -0.1396 0.105 Uiso 1 1 calc R U . . .
H24L H 0.5271 0.3663 -0.1133 0.105 Uiso 1 1 calc R U . . .
C249 C 0.4498(3) 0.38962(19) -0.18029(14) 0.0721(15) Uani 1 1 d . U . . .
H24M H 0.4107 0.4070 -0.1847 0.108 Uiso 1 1 calc R U . . .
H24N H 0.4471 0.3606 -0.1823 0.108 Uiso 1 1 calc R U . . .
H24O H 0.4854 0.3996 -0.1972 0.108 Uiso 1 1 calc R U . . .
C250 C 0.4643(2) 0.43736(16) -0.14155(14) 0.0629(13) Uani 1 1 d . U . . .
H25A H 0.4258 0.4550 -0.1467 0.094 Uiso 1 1 calc R U . . .
H25B H 0.5006 0.4467 -0.1582 0.094 Uiso 1 1 calc R U . . .
H25C H 0.4695 0.4395 -0.1182 0.094 Uiso 1 1 calc R U . . .
C251 C 0.2608(2) 0.51831(15) -0.02297(13) 0.0565(11) Uani 1 1 d . U . . .
C252 C 0.3167(3) 0.51401(17) -0.00471(17) 0.0724(15) Uani 1 1 d . U . . .
H25D H 0.3257 0.5418 -0.0028 0.109 Uiso 1 1 calc R U . . .
H25E H 0.3536 0.4992 -0.0180 0.109 Uiso 1 1 calc R U . . .
H25F H 0.3067 0.4982 0.0184 0.109 Uiso 1 1 calc R U . . .
C253 C 0.2783(3) 0.53990(15) -0.05999(16) 0.0705(14) Uani 1 1 d . U . . .
H25G H 0.2438 0.5405 -0.0724 0.106 Uiso 1 1 calc R U . . .
H25H H 0.3165 0.5245 -0.0716 0.106 Uiso 1 1 calc R U . . .
H25I H 0.2859 0.5685 -0.0597 0.106 Uiso 1 1 calc R U . . .
C254 C 0.2065(2) 0.54640(14) -0.00476(14) 0.0576(11) Uani 1 1 d . U . . .
H25J H 0.1691 0.5476 -0.0151 0.086 Uiso 1 1 calc R U . . .
H25K H 0.2182 0.5746 -0.0072 0.086 Uiso 1 1 calc R U . . .
H25L H 0.1971 0.5351 0.0198 0.086 Uiso 1 1 calc R U . . .
C255 C -0.0359(2) 0.44889(13) 0.07149(13) 0.0553(11) Uani 1 1 d . U . . .
C256 C -0.0077(3) 0.46168(19) 0.09885(16) 0.0705(14) Uani 1 1 d . U . . .
H25M H 0.0050 0.4369 0.1146 0.106 Uiso 1 1 calc R U . . .
H25N H -0.0390 0.4807 0.1118 0.106 Uiso 1 1 calc R U . . .
H25O H 0.0292 0.4758 0.0880 0.106 Uiso 1 1 calc R U . . .
C257 C -0.0560(3) 0.48693(15) 0.04568(17) 0.0697(14) Uani 1 1 d . U . . .
H25P H -0.0920 0.5043 0.0573 0.104 Uiso 1 1 calc R U . . .
H25Q H -0.0680 0.4773 0.0263 0.104 Uiso 1 1 calc R U . . .
H25R H -0.0209 0.5034 0.0371 0.104 Uiso 1 1 calc R U . . .
C258 C -0.0954(3) 0.42906(16) 0.08823(16) 0.0683(14) Uani 1 1 d . U . . .
H25S H -0.0840 0.4021 0.1018 0.102 Uiso 1 1 calc R U . . .
H25T H -0.1175 0.4249 0.0703 0.102 Uiso 1 1 calc R U . . .
H25U H -0.1230 0.4475 0.1034 0.102 Uiso 1 1 calc R U . . .
C259 C -0.1122(2) 0.24895(16) 0.04798(14) 0.0603(12) Uani 1 1 d . U . . .
C260 C -0.1596(3) 0.28540(18) 0.05921(19) 0.0775(16) Uani 1 1 d . U . . .
H26A H -0.1624 0.3074 0.0395 0.116 Uiso 1 1 calc R U . . .
H26B H -0.1460 0.2964 0.0775 0.116 Uiso 1 1 calc R U . . .
H26C H -0.2010 0.2759 0.0679 0.116 Uiso 1 1 calc R U . . .
C261 C -0.1343(4) 0.2322(4) 0.0201(3) 0.148(5) Uani 1 1 d . U . . .
H26D H -0.1280 0.2517 -0.0014 0.223 Uiso 1 1 calc R U . . .
H26E H -0.1792 0.2290 0.0271 0.223 Uiso 1 1 calc R U . . .
H26F H -0.1102 0.2050 0.0165 0.223 Uiso 1 1 calc R U . . .
C262 C -0.1102(3) 0.2152(2) 0.0800(2) 0.116(3) Uani 1 1 d . U . . .
H26G H -0.1503 0.2035 0.0864 0.174 Uiso 1 1 calc R U . . .
H26H H -0.1032 0.2278 0.0993 0.174 Uiso 1 1 calc R U . . .
H26I H -0.0758 0.1929 0.0746 0.174 Uiso 1 1 calc R U . . .
C263 C 0.0459(3) 0.09245(16) -0.02226(16) 0.0669(14) Uani 1 1 d . U . . .
C264 C 0.0021(3) 0.1231(2) -0.03414(19) 0.0812(17) Uani 1 1 d . U . . .
H264 H 0.0156 0.1462 -0.0502 0.097 Uiso 1 1 calc R U . . .
C265 C -0.0621(3) 0.1208(2) -0.0229(3) 0.105(3) Uani 1 1 d . U . . .
H265 H -0.0920 0.1432 -0.0299 0.126 Uiso 1 1 calc R U . . .
C266 C -0.0813(4) 0.0870(3) -0.0021(3) 0.117(3) Uani 1 1 d . U . . .
H266 H -0.1251 0.0848 0.0043 0.140 Uiso 1 1 calc R U . . .
C267 C -0.0381(4) 0.0548(2) 0.0104(2) 0.098(2) Uani 1 1 d . U . . .
H267 H -0.0520 0.0312 0.0257 0.117 Uiso 1 1 calc R U . . .
C268 C 0.0270(3) 0.0582(2) -0.00043(16) 0.0787(17) Uani 1 1 d . U . . .
H268 H 0.0574 0.0367 0.0075 0.094 Uiso 1 1 calc R U . . .
C269 C 0.1521(2) 0.08634(16) -0.07944(14) 0.0611(12) Uani 1 1 d . U . . .
C270 C 0.1851(3) 0.04895(18) -0.08663(16) 0.0685(14) Uani 1 1 d . U . . .
H270 H 0.1956 0.0282 -0.0683 0.082 Uiso 1 1 calc R U . . .
C271 C 0.2036(3) 0.0409(2) -0.12058(17) 0.0839(18) Uani 1 1 d . U . . .
H271 H 0.2272 0.0149 -0.1253 0.101 Uiso 1 1 calc R U . . .
C272 C 0.1881(5) 0.0695(3) -0.1465(2) 0.113(3) Uani 1 1 d . U . . .
H272 H 0.2013 0.0642 -0.1697 0.136 Uiso 1 1 calc R U . . .
C273 C 0.1531(6) 0.1066(3) -0.1396(2) 0.134(4) Uani 1 1 d . U . . .
H273 H 0.1403 0.1264 -0.1579 0.161 Uiso 1 1 calc R U . . .
C274 C 0.1360(5) 0.1155(2) -0.10572(18) 0.111(3) Uani 1 1 d . U . . .
H274 H 0.1134 0.1417 -0.1011 0.133 Uiso 1 1 calc R U . . .
C301 C 0.5241(2) 0.13431(15) 0.15087(12) 0.0566(11) Uani 1 1 d . U . . .
H301 H 0.5040 0.1433 0.1314 0.068 Uiso 1 1 calc R U . . .
C302 C 0.5740(2) 0.15263(17) 0.15312(12) 0.0604(12) Uani 1 1 d . U . . .
C303 C 0.6053(2) 0.13952(17) 0.18065(12) 0.0587(11) Uani 1 1 d . U . . .
H303 H 0.6402 0.1527 0.1821 0.070 Uiso 1 1 calc R U . . .
C304 C 0.6653(2) 0.11536(17) 0.24131(12) 0.0589(11) Uani 1 1 d . U . . .
H304 H 0.6779 0.1381 0.2245 0.071 Uiso 1 1 calc R U . . .
C305 C 0.6951(2) 0.10444(18) 0.26973(13) 0.0632(12) Uani 1 1 d . U . . .
C306 C 0.6767(2) 0.07022(18) 0.29270(12) 0.0610(12) Uani 1 1 d . U . . .
H306 H 0.6977 0.0612 0.3118 0.073 Uiso 1 1 calc R U . . .
C307 C 0.6392(2) 0.00013(17) 0.34406(11) 0.0589(12) Uani 1 1 d . U . . .
H307 H 0.6741 0.0131 0.3458 0.071 Uiso 1 1 calc R U . . .
C308 C 0.6184(3) -0.03161(17) 0.36975(12) 0.0638(13) Uani 1 1 d . U . . .
C309 C 0.5692(3) -0.05095(16) 0.36642(12) 0.0657(14) Uani 1 1 d . U . . .
H309 H 0.5559 -0.0729 0.3839 0.079 Uiso 1 1 calc R U . . .
C310 C 0.4598(3) -0.09073(15) 0.36093(12) 0.0615(13) Uani 1 1 d . U . . .
H310 H 0.4797 -0.0992 0.3805 0.074 Uiso 1 1 calc R U . . .
C311 C 0.4094(3) -0.10957(14) 0.35957(13) 0.0616(13) Uani 1 1 d . U . . .
C312 C 0.3813(3) -0.09716(14) 0.33061(12) 0.0581(12) Uani 1 1 d . U . . .
H312 H 0.3470 -0.1107 0.3286 0.070 Uiso 1 1 calc R U . . .
C313 C 0.3135(3) -0.06740(15) 0.27356(14) 0.0620(12) Uani 1 1 d . U . . .
H313 H 0.3012 -0.0903 0.2902 0.074 Uiso 1 1 calc R U . . .
C314 C 0.2768(3) -0.05183(16) 0.24813(14) 0.0624(12) Uani 1 1 d . U . . .
C315 C 0.2986(2) -0.01907(16) 0.22334(14) 0.0605(12) Uani 1 1 d . U . . .
H315 H 0.2761 -0.0087 0.2050 0.073 Uiso 1 1 calc R U . . .
C316 C 0.3338(2) 0.05362(14) 0.17456(14) 0.0591(12) Uani 1 1 d . U . . .
H316 H 0.2968 0.0422 0.1738 0.071 Uiso 1 1 calc R U . . .
C317 C 0.3495(3) 0.08920(15) 0.15113(15) 0.0641(13) Uani 1 1 d . U . . .
C318 C 0.4048(3) 0.10349(14) 0.15192(13) 0.0600(12) Uani 1 1 d . U . . .
H318 H 0.4168 0.1269 0.1357 0.072 Uiso 1 1 calc R U . . .
C319 C 0.4444(2) 0.08549(14) 0.17533(12) 0.0518(10) Uani 1 1 d . U . . .
C320 C 0.5007(2) 0.10240(13) 0.17628(11) 0.0492(10) Uani 1 1 d . U . . .
C321 C 0.5350(2) 0.08791(13) 0.20421(10) 0.0448(9) Uani 1 1 d . U . . .
C322 C 0.5863(2) 0.10704(15) 0.20644(11) 0.0506(10) Uani 1 1 d . U . . .
C323 C 0.6180(2) 0.09467(15) 0.23633(11) 0.0499(10) Uani 1 1 d . U . . .
C324 C 0.5977(2) 0.06073(14) 0.26129(10) 0.0465(9) Uani 1 1 d . U . . .
C325 C 0.6294(2) 0.04813(16) 0.28954(11) 0.0527(10) Uani 1 1 d . U . . .
C326 C 0.6086(2) 0.01312(15) 0.31542(11) 0.0529(11) Uani 1 1 d . U . . .
C327 C 0.5579(2) -0.00669(14) 0.31253(10) 0.0497(10) Uani 1 1 d . U . . .
C328 C 0.5369(2) -0.03942(14) 0.33773(11) 0.0547(11) Uani 1 1 d . U . . .
C329 C 0.4847(2) -0.05922(14) 0.33515(11) 0.0524(10) Uani 1 1 d . U . . .
C330 C 0.4527(2) -0.04667(14) 0.30658(11) 0.0532(11) Uani 1 1 d . U . . .
C331 C 0.4014(2) -0.06556(14) 0.30423(12) 0.0544(11) Uani 1 1 d . U . . .
C332 C 0.3668(3) -0.05069(14) 0.27536(12) 0.0561(11) Uani 1 1 d . U . . .
C333 C 0.3874(2) -0.01722(13) 0.25067(12) 0.0497(10) Uani 1 1 d . U . . .
C334 C 0.3508(2) -0.00125(14) 0.22429(12) 0.0549(11) Uani 1 1 d . U . . .
C335 C 0.3709(2) 0.03458(14) 0.19897(12) 0.0527(10) Uani 1 1 d . U . . .
C336 C 0.4257(2) 0.05118(13) 0.20013(11) 0.0508(10) Uani 1 1 d . U . . .
C337 C 0.4616(2) 0.03550(13) 0.22757(11) 0.0459(9) Uani 1 1 d . U . . .
C338 C 0.5129(2) 0.05411(13) 0.22996(10) 0.0451(9) Uani 1 1 d . U . . .
C339 C 0.5466(2) 0.04064(13) 0.25813(10) 0.0454(9) Uani 1 1 d . U . . .
C340 C 0.5256(2) 0.00685(13) 0.28343(10) 0.0461(9) Uani 1 1 d . U . . .
C341 C 0.4747(2) -0.01237(13) 0.28058(10) 0.0465(9) Uani 1 1 d . U . . .
C342 C 0.4409(2) 0.00149(13) 0.25271(11) 0.0477(9) Uani 1 1 d . U . . .
C343 C 0.7452(3) 0.1289(2) 0.27533(16) 0.0834(18) Uani 1 1 d . U . . .
C344 C 0.7366(6) 0.1743(3) 0.2581(4) 0.157(5) Uani 1 1 d . U . . .
H34A H 0.6949 0.1877 0.2676 0.235 Uiso 1 1 calc R U . . .
H34B H 0.7403 0.1751 0.2332 0.235 Uiso 1 1 calc R U . . .
H34C H 0.7690 0.1891 0.2626 0.235 Uiso 1 1 calc R U . . .
C345 C 0.8086(4) 0.1094(3) 0.2598(3) 0.142(4) Uani 1 1 d . U . . .
H34D H 0.8110 0.1107 0.2349 0.212 Uiso 1 1 calc R U . . .
H34E H 0.8154 0.0802 0.2703 0.212 Uiso 1 1 calc R U . . .
H34F H 0.8411 0.1246 0.2639 0.212 Uiso 1 1 calc R U . . .
C346 C 0.7452(6) 0.1278(5) 0.3129(2) 0.180(6) Uani 1 1 d . U . . .
H34G H 0.7168 0.1516 0.3213 0.270 Uiso 1 1 calc R U . . .
H34H H 0.7879 0.1292 0.3163 0.270 Uiso 1 1 calc R U . . .
H34I H 0.7308 0.1017 0.3257 0.270 Uiso 1 1 calc R U . . .
C347 C 0.6496(3) -0.04388(16) 0.40168(12) 0.0767(17) Uani 1 1 d D U . . .
C348 C 0.7165(4) -0.0613(3) 0.3913(2) 0.062(3) Uani 0.5 1 d D U P A 1
H34J H 0.7391 -0.0399 0.3757 0.093 Uiso 0.5 1 calc R U P A 1
H34K H 0.7184 -0.0855 0.3795 0.093 Uiso 0.5 1 calc R U P A 1
H34L H 0.7359 -0.0700 0.4118 0.093 Uiso 0.5 1 calc R U P A 1
C349 C 0.6403(4) -0.0065(2) 0.4204(2) 0.050(2) Uani 0.5 1 d D U P A 1
H34M H 0.6557 -0.0147 0.4422 0.076 Uiso 0.5 1 calc R U P A 1
H34N H 0.5954 0.0041 0.4250 0.076 Uiso 0.5 1 calc R U P A 1
H34O H 0.6637 0.0154 0.4060 0.076 Uiso 0.5 1 calc R U P A 1
C350 C 0.6158(4) -0.0776(3) 0.4273(2) 0.067(3) Uani 0.5 1 d D U P A 1
H35A H 0.6215 -0.1032 0.4169 0.100 Uiso 0.5 1 calc R U P A 1
H35B H 0.5708 -0.0676 0.4328 0.100 Uiso 0.5 1 calc R U P A 1
H35C H 0.6336 -0.0833 0.4485 0.100 Uiso 0.5 1 calc R U P A 1
C351 C 0.3808(3) -0.14131(18) 0.38893(13) 0.0735(15) Uani 1 1 d . U . . .
C352 C 0.4199(4) -0.1531(2) 0.41769(15) 0.090(2) Uani 1 1 d . U . . .
H35D H 0.4630 -0.1640 0.4080 0.134 Uiso 1 1 calc R U . . .
H35E H 0.4011 -0.1745 0.4352 0.134 Uiso 1 1 calc R U . . .
H35F H 0.4206 -0.1284 0.4283 0.134 Uiso 1 1 calc R U . . .
C353 C 0.3153(4) -0.1223(2) 0.40434(17) 0.0883(19) Uani 1 1 d . U . . .
H35G H 0.3183 -0.0972 0.4138 0.132 Uiso 1 1 calc R U . . .
H35H H 0.2960 -0.1426 0.4228 0.132 Uiso 1 1 calc R U . . .
H35I H 0.2893 -0.1149 0.3863 0.132 Uiso 1 1 calc R U . . .
C354 C 0.3745(4) -0.18074(17) 0.37449(16) 0.0824(18) Uani 1 1 d . U . . .
H35J H 0.3453 -0.1736 0.3581 0.124 Uiso 1 1 calc R U . . .
H35K H 0.3584 -0.2016 0.3935 0.124 Uiso 1 1 calc R U . . .
H35L H 0.4158 -0.1921 0.3627 0.124 Uiso 1 1 calc R U . . .
C355 C 0.2167(3) -0.07064(19) 0.24821(19) 0.0777(16) Uani 1 1 d . U . . .
C356 C 0.1930(5) -0.0984(4) 0.2812(3) 0.148(4) Uani 1 1 d . U . . .
H35M H 0.1922 -0.0843 0.3010 0.222 Uiso 1 1 calc R U . . .
H35N H 0.2211 -0.1248 0.2829 0.222 Uiso 1 1 calc R U . . .
H35O H 0.1504 -0.1040 0.2808 0.222 Uiso 1 1 calc R U . . .
C357 C 0.1639(4) -0.0371(3) 0.2394(4) 0.156(5) Uani 1 1 d . U . . .
H35P H 0.1701 -0.0285 0.2144 0.234 Uiso 1 1 calc R U . . .
H35Q H 0.1639 -0.0130 0.2509 0.234 Uiso 1 1 calc R U . . .
H35R H 0.1235 -0.0482 0.2472 0.234 Uiso 1 1 calc R U . . .
C358 C 0.2304(4) -0.0969(4) 0.2197(3) 0.154(5) Uani 1 1 d . U . . .
H35S H 0.2604 -0.1214 0.2254 0.231 Uiso 1 1 calc R U . . .
H35T H 0.2486 -0.0805 0.1982 0.231 Uiso 1 1 calc R U . . .
H35U H 0.1913 -0.1060 0.2170 0.231 Uiso 1 1 calc R U . . .
C359 C 0.3068(3) 0.11042(17) 0.1256(2) 0.087(2) Uani 1 1 d . U . . .
C360 C 0.2386(4) 0.1148(3) 0.1439(3) 0.150(5) Uani 1 1 d . U . . .
H36A H 0.2338 0.1317 0.1625 0.224 Uiso 1 1 calc R U . . .
H36B H 0.2265 0.0870 0.1537 0.224 Uiso 1 1 calc R U . . .
H36C H 0.2115 0.1284 0.1274 0.224 Uiso 1 1 calc R U . . .
C361 C 0.3139(6) 0.0836(3) 0.0976(3) 0.149(5) Uani 1 1 d . U . . .
H36D H 0.2805 0.0934 0.0840 0.223 Uiso 1 1 calc R U . . .
H36E H 0.3107 0.0545 0.1081 0.223 Uiso 1 1 calc R U . . .
H36F H 0.3550 0.0854 0.0826 0.223 Uiso 1 1 calc R U . . .
C362 C 0.3182(4) 0.15457(19) 0.1115(2) 0.104(3) Uani 1 1 d . U . . .
H36G H 0.3129 0.1708 0.1305 0.157 Uiso 1 1 calc R U . . .
H36H H 0.2880 0.1670 0.0963 0.157 Uiso 1 1 calc R U . . .
H36I H 0.3611 0.1548 0.0983 0.157 Uiso 1 1 calc R U . . .
C363 C 0.5253(3) 0.22423(18) 0.10873(14) 0.0703(15) Uani 1 1 d . U . . .
C364 C 0.4709(3) 0.22868(17) 0.13238(14) 0.0671(14) Uani 1 1 d . U . . .
H364 H 0.4705 0.2172 0.1559 0.081 Uiso 1 1 calc R U . . .
C365 C 0.4160(3) 0.25010(18) 0.12206(17) 0.0776(16) Uani 1 1 d . U . . .
H365 H 0.3784 0.2531 0.1386 0.093 Uiso 1 1 calc R U . . .
C366 C 0.4158(4) 0.2668(2) 0.08839(18) 0.094(2) Uani 1 1 d . U . . .
H366 H 0.3782 0.2814 0.0816 0.113 Uiso 1 1 calc R U . . .
C367 C 0.4696(4) 0.2625(2) 0.06450(18) 0.102(2) Uani 1 1 d . U . . .
H367 H 0.4695 0.2740 0.0410 0.123 Uiso 1 1 calc R U . . .
C368 C 0.5256(4) 0.2408(2) 0.07480(16) 0.0894(19) Uani 1 1 d . U . . .
H368 H 0.5633 0.2377 0.0583 0.107 Uiso 1 1 calc R U . . .
C369 C 0.6330(3) 0.2275(2) 0.14141(15) 0.0785(17) Uani 1 1 d . U . . .
C370 C 0.6923(3) 0.2368(2) 0.12780(19) 0.088(2) Uani 1 1 d . U . . .
H370 H 0.7144 0.2267 0.1072 0.106 Uiso 1 1 calc R U . . .
C371 C 0.7197(4) 0.2606(2) 0.1435(2) 0.097(2) Uani 1 1 d . U . . .
H371 H 0.7609 0.2673 0.1338 0.117 Uiso 1 1 calc R U . . .
C372 C 0.6892(4) 0.2750(2) 0.1732(2) 0.100(2) Uani 1 1 d . U . . .
H372 H 0.7091 0.2912 0.1844 0.120 Uiso 1 1 calc R U . . .
C373 C 0.6296(4) 0.2658(3) 0.1869(2) 0.103(2) Uani 1 1 d . U . . .
H373 H 0.6072 0.2758 0.2074 0.123 Uiso 1 1 calc R U . . .
C374 C 0.6020(4) 0.2413(3) 0.16992(19) 0.098(2) Uani 1 1 d . U . . .
H374 H 0.5606 0.2346 0.1791 0.117 Uiso 1 1 calc R U . . .
C380 C 0.7050(6) -0.0187(4) 0.3991(3) 0.141(8) Uani 0.5 1 d D U P A 2
H38A H 0.6914 0.0111 0.3925 0.211 Uiso 0.5 1 calc R U P A 2
H38B H 0.7402 -0.0283 0.3816 0.211 Uiso 0.5 1 calc R U P A 2
H38C H 0.7186 -0.0228 0.4215 0.211 Uiso 0.5 1 calc R U P A 2
C381 C 0.6066(6) -0.0359(5) 0.4345(3) 0.108(5) Uani 0.5 1 d D U P A 2
H38D H 0.5715 -0.0525 0.4385 0.163 Uiso 0.5 1 calc R U P A 2
H38E H 0.5901 -0.0061 0.4330 0.163 Uiso 0.5 1 calc R U P A 2
H38F H 0.6298 -0.0437 0.4537 0.163 Uiso 0.5 1 calc R U P A 2
C382 C 0.6820(8) -0.0883(3) 0.4023(4) 0.128(7) Uani 0.5 1 d D U P A 2
H38G H 0.7075 -0.0947 0.4205 0.192 Uiso 0.5 1 calc R U P A 2
H38H H 0.7091 -0.0914 0.3799 0.192 Uiso 0.5 1 calc R U P A 2
H38I H 0.6502 -0.1076 0.4069 0.192 Uiso 0.5 1 calc R U P A 2
C401 C 0.7287(2) -0.05922(15) 0.27935(12) 0.0538(10) Uani 1 1 d . U . . .
H401 H 0.7326 -0.0765 0.3006 0.065 Uiso 1 1 calc R U . . .
C402 C 0.7707(3) -0.03066(15) 0.26623(12) 0.0586(11) Uani 1 1 d . U . . .
C403 C 0.7632(2) -0.00407(15) 0.23644(13) 0.0561(11) Uani 1 1 d . U . . .
H403 H 0.7913 0.0162 0.2279 0.067 Uiso 1 1 calc R U . . .
C404 C 0.7557(2) 0.04772(13) 0.17053(13) 0.0540(11) Uani 1 1 d . U . . .
H404 H 0.7886 0.0493 0.1824 0.065 Uiso 1 1 calc R U . . .
C405 C 0.7538(3) 0.07198(14) 0.13875(14) 0.0607(12) Uani 1 1 d . U . . .
C406 C 0.7031(2) 0.07081(14) 0.12288(13) 0.0553(11) Uani 1 1 d . U . . .
H406 H 0.7001 0.0883 0.1016 0.066 Uiso 1 1 calc R U . . .
C407 C 0.5941(2) 0.07224(13) 0.09030(11) 0.0534(11) Uani 1 1 d . U . . .
H407 H 0.6226 0.0921 0.0812 0.064 Uiso 1 1 calc R U . . .
C408 C 0.5451(3) 0.07195(14) 0.07396(12) 0.0542(11) Uani 1 1 d . U . . .
C409 C 0.5030(3) 0.04357(14) 0.08728(11) 0.0549(11) Uani 1 1 d . U . . .
H409 H 0.4684 0.0437 0.0762 0.066 Uiso 1 1 calc R U . . .
C410 C 0.4193(2) -0.02179(13) 0.11238(11) 0.0489(10) Uani 1 1 d . U . . .
H410 H 0.4136 -0.0028 0.0922 0.059 Uiso 1 1 calc R U . . .
C411 C 0.3804(2) -0.05243(15) 0.12319(12) 0.0548(11) Uani 1 1 d . U . . .
C412 C 0.3894(2) -0.07972(14) 0.15320(11) 0.0511(10) Uani 1 1 d . U . . .
H412 H 0.3624 -0.1008 0.1614 0.061 Uiso 1 1 calc R U . . .
C413 C 0.4107(2) -0.14168(14) 0.21252(12) 0.0527(10) Uani 1 1 d . U . . .
H413 H 0.3798 -0.1445 0.1997 0.063 Uiso 1 1 calc R U . . .
C414 C 0.4198(2) -0.17142(15) 0.24110(13) 0.0562(11) Uani 1 1 d . U . . .
C415 C 0.4649(2) -0.16610(13) 0.25940(12) 0.0512(10) Uani 1 1 d . U . . .
H415 H 0.4703 -0.1854 0.2795 0.061 Uiso 1 1 calc R U . . .
C416 C 0.5638(2) -0.15930(14) 0.29715(11) 0.0504(10) Uani 1 1 d . U . . .
H416 H 0.5373 -0.1806 0.3053 0.060 Uiso 1 1 calc R U . . .
C417 C 0.6119(2) -0.15783(14) 0.31444(11) 0.0532(10) Uani 1 1 d . U . . .
C418 C 0.6483(2) -0.12560(14) 0.30337(11) 0.0524(10) Uani 1 1 d . U . . .
H418 H 0.6806 -0.1237 0.3156 0.063 Uiso 1 1 calc R U . . .
C419 C 0.6393(2) -0.09588(14) 0.27493(11) 0.0486(9) Uani 1 1 d . U . . .
C420 C 0.6808(2) -0.06357(14) 0.26243(11) 0.0490(9) Uani 1 1 d . U . . .
C421 C 0.6740(2) -0.03593(13) 0.23110(11) 0.0451(9) Uani 1 1 d . U . . .
C422 C 0.7159(2) -0.00581(13) 0.21850(12) 0.0495(10) Uani 1 1 d . U . . .
C423 C 0.7107(2) 0.02111(13) 0.18552(12) 0.0490(10) Uani 1 1 d . U . . .
C424 C 0.6613(2) 0.01865(13) 0.16857(11) 0.0456(9) Uani 1 1 d . U . . .
C425 C 0.6570(2) 0.04528(13) 0.13681(11) 0.0487(10) Uani 1 1 d . U . . .
C426 C 0.6040(2) 0.04444(13) 0.11995(11) 0.0484(10) Uani 1 1 d . U . . .
C427 C 0.5602(2) 0.01520(12) 0.13356(11) 0.0456(9) Uani 1 1 d . U . . .
C428 C 0.5099(2) 0.01433(13) 0.11688(11) 0.0481(10) Uani 1 1 d . U . . .
C429 C 0.4670(2) -0.01722(12) 0.12977(11) 0.0459(9) Uani 1 1 d . U . . .
C430 C 0.4762(2) -0.04640(13) 0.15984(10) 0.0445(9) Uani 1 1 d . U . . .
C431 C 0.4359(2) -0.07742(13) 0.17156(10) 0.0451(9) Uani 1 1 d . U . . .
C432 C 0.4455(2) -0.10791(13) 0.20211(11) 0.0456(9) Uani 1 1 d . U . . .
C433 C 0.4934(2) -0.10429(13) 0.21980(10) 0.0455(9) Uani 1 1 d . U . . .
C434 C 0.5026(2) -0.13410(14) 0.24986(11) 0.0491(10) Uani 1 1 d . U . . .
C435 C 0.5523(2) -0.13083(12) 0.26815(10) 0.0434(9) Uani 1 1 d . U . . .
C436 C 0.5913(2) -0.09863(13) 0.25647(10) 0.0445(9) Uani 1 1 d . U . . .
C437 C 0.5827(2) -0.06927(12) 0.22572(10) 0.0438(9) Uani 1 1 d . U . . .
C438 C 0.6241(2) -0.03924(13) 0.21304(10) 0.0437(9) Uani 1 1 d . U . . .
C439 C 0.6174(2) -0.01127(12) 0.18230(10) 0.0442(9) Uani 1 1 d . U . . .
C440 C 0.5676(2) -0.01388(12) 0.16491(10) 0.0427(9) Uani 1 1 d . U . . .
C441 C 0.5259(2) -0.04374(12) 0.17745(10) 0.0424(8) Uani 1 1 d . U . . .
C442 C 0.5340(2) -0.07227(12) 0.20782(10) 0.0424(8) Uani 1 1 d . U . . .
C443 C 0.8079(2) 0.09797(15) 0.12215(15) 0.0748(16) Uani 1 1 d D U . . .
C444 C 0.8125(6) 0.1292(3) 0.1436(2) 0.088(4) Uani 0.6 1 d D U P B 1
H44A H 0.8191 0.1151 0.1665 0.131 Uiso 0.6 1 calc R U P B 1
H44B H 0.7736 0.1486 0.1459 0.131 Uiso 0.6 1 calc R U P B 1
H44C H 0.8481 0.1446 0.1328 0.131 Uiso 0.6 1 calc R U P B 1
C445 C 0.8667(4) 0.0673(3) 0.1139(3) 0.090(4) Uani 0.6 1 d D U P B 1
H44D H 0.9016 0.0827 0.1017 0.134 Uiso 0.6 1 calc R U P B 1
H44E H 0.8589 0.0482 0.0993 0.134 Uiso 0.6 1 calc R U P B 1
H44F H 0.8776 0.0513 0.1354 0.134 Uiso 0.6 1 calc R U P B 1
C446 C 0.7960(4) 0.1222(2) 0.0852(2) 0.058(2) Uani 0.6 1 d D U P B 1
H44G H 0.7617 0.1451 0.0884 0.087 Uiso 0.6 1 calc R U P B 1
H44H H 0.7847 0.1028 0.0720 0.087 Uiso 0.6 1 calc R U P B 1
H44I H 0.8344 0.1336 0.0727 0.087 Uiso 0.6 1 calc R U P B 1
C447 C 0.5376(3) 0.10347(14) 0.04101(12) 0.0708(16) Uani 1 1 d D U . . .
C448 C 0.4799(6) 0.1346(4) 0.0515(3) 0.131(7) Uani 0.5 1 d D U P C 1
H44J H 0.4836 0.1448 0.0725 0.197 Uiso 0.5 1 calc R U P C 1
H44K H 0.4418 0.1208 0.0557 0.197 Uiso 0.5 1 calc R U P C 1
H44L H 0.4772 0.1582 0.0329 0.197 Uiso 0.5 1 calc R U P C 1
C449 C 0.5887(6) 0.1296(5) 0.0260(3) 0.123(7) Uani 0.5 1 d D U P C 1
H44M H 0.6296 0.1127 0.0272 0.185 Uiso 0.5 1 calc R U P C 1
H44N H 0.5843 0.1530 0.0389 0.185 Uiso 0.5 1 calc R U P C 1
H44O H 0.5861 0.1403 0.0018 0.185 Uiso 0.5 1 calc R U P C 1
C450 C 0.5178(5) 0.0841(2) 0.0144(2) 0.056(3) Uani 0.5 1 d D U P C 1
H45A H 0.5162 0.1045 -0.0065 0.084 Uiso 0.5 1 calc R U P C 1
H45B H 0.4761 0.0753 0.0233 0.084 Uiso 0.5 1 calc R U P C 1
H45C H 0.5482 0.0598 0.0089 0.084 Uiso 0.5 1 calc R U P C 1
C451 C 0.3325(2) -0.05811(14) 0.10206(12) 0.0637(13) Uani 1 1 d D U . . .
C452 C 0.3688(4) -0.0652(3) 0.06579(18) 0.088(3) Uani 0.75 1 d D U P D 1
H45D H 0.3399 -0.0715 0.0521 0.131 Uiso 0.75 1 calc R U P D 1
H45E H 0.4023 -0.0886 0.0678 0.131 Uiso 0.75 1 calc R U P D 1
H45F H 0.3874 -0.0399 0.0544 0.131 Uiso 0.75 1 calc R U P D 1
C453 C 0.2818(5) -0.0220(3) 0.1002(4) 0.134(5) Uani 0.75 1 d D U P D 1
H45G H 0.2563 -0.0204 0.1232 0.202 Uiso 0.75 1 calc R U P D 1
H45H H 0.2550 -0.0258 0.0843 0.202 Uiso 0.75 1 calc R U P D 1
H45I H 0.3008 0.0039 0.0919 0.202 Uiso 0.75 1 calc R U P D 1
C454 C 0.3024(4) -0.0987(2) 0.1153(2) 0.079(2) Uani 0.75 1 d D U P D 1
H45J H 0.2775 -0.0971 0.1385 0.119 Uiso 0.75 1 calc R U P D 1
H45K H 0.3356 -0.1225 0.1163 0.119 Uiso 0.75 1 calc R U P D 1
H45L H 0.2750 -0.1023 0.0997 0.119 Uiso 0.75 1 calc R U P D 1
C455 C 0.3834(3) -0.21010(17) 0.25095(16) 0.0727(15) Uani 1 1 d . U . . .
C456 C 0.3428(4) -0.2131(2) 0.22692(19) 0.104(3) Uani 1 1 d . U . . .
H45M H 0.3226 -0.2387 0.2343 0.157 Uiso 1 1 calc R U . . .
H45N H 0.3681 -0.2140 0.2038 0.157 Uiso 1 1 calc R U . . .
H45O H 0.3104 -0.1888 0.2265 0.157 Uiso 1 1 calc R U . . .
C457 C 0.3460(4) -0.2085(3) 0.2864(2) 0.115(3) Uani 1 1 d . U . . .
H45P H 0.3098 -0.1868 0.2856 0.173 Uiso 1 1 calc R U . . .
H45Q H 0.3725 -0.2020 0.3014 0.173 Uiso 1 1 calc R U . . .
H45R H 0.3312 -0.2356 0.2957 0.173 Uiso 1 1 calc R U . . .
C458 C 0.4321(4) -0.2498(2) 0.2510(3) 0.117(3) Uani 1 1 d . U . . .
H45S H 0.4101 -0.2746 0.2582 0.176 Uiso 1 1 calc R U . . .
H45T H 0.4601 -0.2492 0.2672 0.176 Uiso 1 1 calc R U . . .
H45U H 0.4569 -0.2508 0.2278 0.176 Uiso 1 1 calc R U . . .
C459 C 0.6277(3) -0.19113(16) 0.34476(13) 0.0632(12) Uani 1 1 d . U . . .
C460 C 0.5870(5) -0.2248(2) 0.3528(2) 0.113(3) Uani 1 1 d . U . . .
H46A H 0.5985 -0.2446 0.3725 0.170 Uiso 1 1 calc R U . . .
H46B H 0.5926 -0.2393 0.3327 0.170 Uiso 1 1 calc R U . . .
H46C H 0.5429 -0.2127 0.3584 0.170 Uiso 1 1 calc R U . . .
C461 C 0.6257(4) -0.1699(2) 0.37580(18) 0.098(2) Uani 1 1 d . U . . .
H46D H 0.5818 -0.1609 0.3856 0.147 Uiso 1 1 calc R U . . .
H46E H 0.6488 -0.1456 0.3688 0.147 Uiso 1 1 calc R U . . .
H46F H 0.6452 -0.1896 0.3932 0.147 Uiso 1 1 calc R U . . .
C462 C 0.6958(4) -0.2104(3) 0.3353(2) 0.109(3) Uani 1 1 d . U . . .
H46G H 0.7072 -0.2311 0.3545 0.163 Uiso 1 1 calc R U . . .
H46H H 0.7235 -0.1885 0.3305 0.163 Uiso 1 1 calc R U . . .
H46I H 0.7006 -0.2240 0.3148 0.163 Uiso 1 1 calc R U . . .
C463 C 0.8535(3) -0.07839(19) 0.31079(15) 0.0703(14) Uani 1 1 d . U . . .
C464 C 0.8567(4) -0.1133(2) 0.29827(19) 0.093(2) Uani 1 1 d . U . . .
H464 H 0.8511 -0.1121 0.2752 0.112 Uiso 1 1 calc R U . . .
C465 C 0.8681(4) -0.1522(2) 0.3182(2) 0.096(2) Uani 1 1 d . U . . .
H465 H 0.8696 -0.1771 0.3088 0.116 Uiso 1 1 calc R U . . .
C466 C 0.8768(4) -0.1540(2) 0.35020(19) 0.095(2) Uani 1 1 d . U . . .
H466 H 0.8842 -0.1804 0.3638 0.114 Uiso 1 1 calc R U . . .
C467 C 0.8751(4) -0.1170(2) 0.36442(17) 0.097(2) Uani 1 1 d . U . . .
H467 H 0.8828 -0.1182 0.3871 0.116 Uiso 1 1 calc R U . . .
C468 C 0.8619(3) -0.0792(2) 0.34441(16) 0.0839(18) Uani 1 1 d . U . . .
H468 H 0.8586 -0.0539 0.3536 0.101 Uiso 1 1 calc R U . . .
C469 C 0.8993(3) -0.0197(2) 0.25126(19) 0.103(2) Uani 1 1 d D U . . .
C470 C 0.9370(4) 0.0109(3) 0.2522(3) 0.153(4) Uani 1 1 d D U . . .
H470 H 0.9288 0.0263 0.2710 0.184 Uiso 1 1 calc R U . . .
C471 C 0.9877(5) 0.0184(4) 0.2243(3) 0.199(7) Uani 1 1 d D U . . .
H471 H 1.0133 0.0395 0.2238 0.239 Uiso 1 1 calc R U . . .
C472 C 0.9992(5) -0.0061(4) 0.1975(3) 0.191(6) Uani 1 1 d D U . . .
H472 H 1.0348 -0.0026 0.1797 0.229 Uiso 1 1 calc R U . . .
C473 C 0.9602(5) -0.0352(3) 0.1961(3) 0.160(5) Uani 1 1 d D U . . .
H473 H 0.9668 -0.0497 0.1768 0.192 Uiso 1 1 calc R U . . .
C474 C 0.9106(4) -0.0427(3) 0.2240(2) 0.124(3) Uani 1 1 d D U . . .
H474 H 0.8849 -0.0636 0.2242 0.149 Uiso 1 1 calc R U . . .
C480 C 0.8631(6) 0.0870(6) 0.1414(5) 0.143(10) Uani 0.4 1 d D U P B 2
H48A H 0.8704 0.0567 0.1480 0.214 Uiso 0.4 1 calc R U P B 2
H48B H 0.8535 0.1007 0.1622 0.214 Uiso 0.4 1 calc R U P B 2
H48C H 0.9009 0.0967 0.1264 0.214 Uiso 0.4 1 calc R U P B 2
C481 C 0.8296(9) 0.0968(6) 0.0846(3) 0.129(9) Uani 0.4 1 d D U P B 2
H48D H 0.8593 0.1172 0.0753 0.193 Uiso 0.4 1 calc R U P B 2
H48E H 0.7934 0.1036 0.0728 0.193 Uiso 0.4 1 calc R U P B 2
H48F H 0.8506 0.0688 0.0809 0.193 Uiso 0.4 1 calc R U P B 2
C482 C 0.7786(8) 0.1419(3) 0.1288(5) 0.107(6) Uani 0.4 1 d D U P B 2
H48G H 0.8093 0.1615 0.1190 0.161 Uiso 0.4 1 calc R U P B 2
H48H H 0.7664 0.1424 0.1537 0.161 Uiso 0.4 1 calc R U P B 2
H48I H 0.7413 0.1500 0.1180 0.161 Uiso 0.4 1 calc R U P B 2
C483 C 0.5279(6) 0.1468(2) 0.0489(3) 0.068(3) Uani 0.5 1 d D U P C 2
H48J H 0.5328 0.1663 0.0274 0.102 Uiso 0.5 1 calc R U P C 2
H48K H 0.5591 0.1501 0.0625 0.102 Uiso 0.5 1 calc R U P C 2
H48L H 0.4855 0.1527 0.0622 0.102 Uiso 0.5 1 calc R U P C 2
C484 C 0.6021(5) 0.0994(3) 0.0172(3) 0.082(4) Uani 0.5 1 d D U P C 2
H48M H 0.6143 0.0703 0.0133 0.124 Uiso 0.5 1 calc R U P C 2
H48N H 0.6335 0.1080 0.0281 0.124 Uiso 0.5 1 calc R U P C 2
H48O H 0.5996 0.1173 -0.0048 0.124 Uiso 0.5 1 calc R U P C 2
C485 C 0.4919(5) 0.0952(3) 0.0210(3) 0.078(4) Uani 0.5 1 d D U P C 2
H48P H 0.4490 0.1031 0.0328 0.117 Uiso 0.5 1 calc R U P C 2
H48Q H 0.4978 0.0654 0.0188 0.117 Uiso 0.5 1 calc R U P C 2
H48R H 0.4988 0.1116 -0.0021 0.117 Uiso 0.5 1 calc R U P C 2
C486 C 0.3332(7) -0.0274(3) 0.0683(3) 0.038(3) Uani 0.25 1 d D U P D 2
H48S H 0.3744 -0.0317 0.0533 0.057 Uiso 0.25 1 calc R U P D 2
H48T H 0.3253 0.0013 0.0735 0.057 Uiso 0.25 1 calc R U P D 2
H48U H 0.3004 -0.0322 0.0564 0.057 Uiso 0.25 1 calc R U P D 2
C487 C 0.2677(5) -0.0466(5) 0.1242(3) 0.059(5) Uani 0.25 1 d D U P D 2
H48V H 0.2344 -0.0486 0.1117 0.088 Uiso 0.25 1 calc R U P D 2
H48W H 0.2645 -0.0179 0.1291 0.088 Uiso 0.25 1 calc R U P D 2
H48X H 0.2631 -0.0658 0.1459 0.088 Uiso 0.25 1 calc R U P D 2
C488 C 0.3391(11) -0.1019(3) 0.0937(4) 0.073(6) Uani 0.25 1 d D U P D 2
H483 H 0.3835 -0.1138 0.0909 0.110 Uiso 0.25 1 calc R U P D 2
H481 H 0.3235 -0.1013 0.0723 0.110 Uiso 0.25 1 calc R U P D 2
H482 H 0.3145 -0.1191 0.1125 0.110 Uiso 0.25 1 calc R U P D 2
C501 C 0.1591(2) 0.14730(14) 0.43831(11) 0.0515(10) Uani 1 1 d . U . . .
H501 H 0.1166 0.1417 0.4437 0.062 Uiso 1 1 calc R U . . .
C502 C 0.2047(3) 0.12004(15) 0.42129(12) 0.0602(12) Uani 1 1 d . U . . .
C503 C 0.2665(3) 0.12736(15) 0.41339(13) 0.0594(12) Uani 1 1 d . U . . .
H503 H 0.2973 0.1081 0.4019 0.071 Uiso 1 1 calc R U . . .
C504 C 0.3940(3) 0.14941(16) 0.38881(13) 0.0609(12) Uani 1 1 d . U . . .
H504 H 0.3819 0.1261 0.3816 0.073 Uiso 1 1 calc R U . . .
C505 C 0.4543(3) 0.15859(18) 0.37705(13) 0.0656(13) Uani 1 1 d . U . . .
C506 C 0.4717(3) 0.19219(18) 0.38902(13) 0.0637(13) Uani 1 1 d . U . . .
H506 H 0.5140 0.1982 0.3823 0.076 Uiso 1 1 calc R U . . .
C507 C 0.5069(3) 0.26619(18) 0.40973(13) 0.0648(13) Uani 1 1 d . U . . .
H507 H 0.5368 0.2502 0.3947 0.078 Uiso 1 1 calc R U . . .
C508 C 0.5245(3) 0.30042(19) 0.41850(14) 0.0685(14) Uani 1 1 d . U . . .
C509 C 0.4810(3) 0.32249(17) 0.44107(13) 0.0616(12) Uani 1 1 d . U . . .
H509 H 0.4933 0.3456 0.4484 0.074 Uiso 1 1 calc R U . . .
C510 C 0.3898(3) 0.37451(14) 0.48477(13) 0.0595(12) Uani 1 1 d . U . . .
H510 H 0.4323 0.3801 0.4786 0.071 Uiso 1 1 calc R U . . .
C511 C 0.3448(3) 0.40175(16) 0.50427(15) 0.0657(13) Uani 1 1 d . U . . .
C512 C 0.2835(3) 0.39244(15) 0.51260(15) 0.0651(13) Uani 1 1 d . U . . .
H512 H 0.2529 0.4101 0.5258 0.078 Uiso 1 1 calc R U . . .
C513 C 0.1519(3) 0.37674(15) 0.52932(15) 0.0638(13) Uani 1 1 d . U . . .
H513 H 0.1636 0.3998 0.5370 0.077 Uiso 1 1 calc R U . . .
C514 C 0.0896(3) 0.37026(15) 0.53674(14) 0.0640(13) Uani 1 1 d . U . . .
C515 C 0.0720(2) 0.33646(14) 0.52477(13) 0.0561(11) Uani 1 1 d . U . . .
H515 H 0.0291 0.3319 0.5296 0.067 Uiso 1 1 calc R U . . .
C516 C 0.0348(2) 0.27007(14) 0.49607(12) 0.0545(11) Uani 1 1 d . U . . .
H516 H 0.0038 0.2889 0.5078 0.065 Uiso 1 1 calc R U . . .
C517 C 0.0149(2) 0.23854(14) 0.48278(13) 0.0568(11) Uani 1 1 d . U . . .
C518 C 0.0623(2) 0.21008(14) 0.46767(12) 0.0547(11) Uani 1 1 d . U . . .
H518 H 0.0505 0.1875 0.4594 0.066 Uiso 1 1 calc R U . . .
C519 C 0.1267(2) 0.21331(13) 0.46415(11) 0.0495(10) Uani 1 1 d . U . . .
C520 C 0.1745(2) 0.18268(13) 0.44754(11) 0.0487(10) Uani 1 1 d . U . . .
C521 C 0.2380(2) 0.19055(13) 0.44002(11) 0.0487(10) Uani 1 1 d . U . . .
C522 C 0.2848(2) 0.16274(14) 0.42206(11) 0.0527(10) Uani 1 1 d . U . . .
C523 C 0.3491(2) 0.17265(15) 0.41086(11) 0.0544(11) Uani 1 1 d . U . . .
C524 C 0.3668(2) 0.20761(14) 0.42144(11) 0.0519(10) Uani 1 1 d . U . . .
C525 C 0.4285(2) 0.21732(16) 0.41068(11) 0.0578(11) Uani 1 1 d . U . . .
C526 C 0.4469(2) 0.25303(15) 0.42166(11) 0.0548(11) Uani 1 1 d . U . . .
C527 C 0.4017(2) 0.27791(14) 0.44291(11) 0.0520(10) Uani 1 1 d . U . . .
C528 C 0.4209(2) 0.31283(14) 0.45356(11) 0.0537(11) Uani 1 1 d . U . . .
C529 C 0.3729(2) 0.33988(14) 0.47462(12) 0.0546(11) Uani 1 1 d . U . . .
C530 C 0.3104(2) 0.33103(13) 0.48307(11) 0.0513(10) Uani 1 1 d . U . . .
C531 C 0.2641(2) 0.35814(14) 0.50244(13) 0.0575(11) Uani 1 1 d . U . . .
C532 C 0.1991(2) 0.35032(14) 0.51062(13) 0.0553(11) Uani 1 1 d . U . . .
C533 C 0.1808(2) 0.31612(13) 0.49881(11) 0.0497(10) Uani 1 1 d . U . . .
C534 C 0.1171(2) 0.30930(13) 0.50568(11) 0.0509(10) Uani 1 1 d . U . . .
C535 C 0.0979(2) 0.27521(13) 0.49294(11) 0.0504(10) Uani 1 1 d . U . . .
C536 C 0.1455(2) 0.24704(13) 0.47540(11) 0.0489(10) Uani 1 1 d . U . . .
C537 C 0.2100(2) 0.25389(13) 0.46865(10) 0.0474(9) Uani 1 1 d . U . . .
C538 C 0.2560(2) 0.22649(13) 0.45045(10) 0.0490(10) Uani 1 1 d . U . . .
C539 C 0.3197(2) 0.23440(13) 0.44172(10) 0.0495(10) Uani 1 1 d . U . . .
C540 C 0.3375(2) 0.26918(13) 0.45257(10) 0.0487(10) Uani 1 1 d . U . . .
C541 C 0.2917(2) 0.29587(13) 0.47159(10) 0.0481(10) Uani 1 1 d . U . . .
C542 C 0.2278(2) 0.28850(13) 0.47976(10) 0.0480(10) Uani 1 1 d . U . . .
C543 C 0.5011(3) 0.1343(2) 0.35180(15) 0.0763(15) Uani 1 1 d . U . . .
C544 C 0.4700(3) 0.1080(2) 0.33412(18) 0.0827(17) Uani 1 1 d . U . . .
H54A H 0.4508 0.0864 0.3513 0.124 Uiso 1 1 calc R U . . .
H54B H 0.5017 0.0947 0.3168 0.124 Uiso 1 1 calc R U . . .
H54C H 0.4374 0.1257 0.3228 0.124 Uiso 1 1 calc R U . . .
C545 C 0.5500(4) 0.1057(3) 0.37166(18) 0.097(2) Uani 1 1 d . U . . .
H54D H 0.5687 0.1226 0.3840 0.145 Uiso 1 1 calc R U . . .
H54E H 0.5831 0.0921 0.3552 0.145 Uiso 1 1 calc R U . . .
H54F H 0.5289 0.0844 0.3883 0.145 Uiso 1 1 calc R U . . .
C546 C 0.5373(3) 0.1641(2) 0.32290(16) 0.0867(18) Uani 1 1 d . U . . .
H54G H 0.5075 0.1822 0.3098 0.130 Uiso 1 1 calc R U . . .
H54H H 0.5680 0.1477 0.3074 0.130 Uiso 1 1 calc R U . . .
H54I H 0.5593 0.1813 0.3332 0.130 Uiso 1 1 calc R U . . .
C547 C 0.5886(3) 0.3154(2) 0.40287(17) 0.0872(19) Uani 1 1 d . U . . .
C548 C 0.6309(4) 0.2877(3) 0.3785(2) 0.101(2) Uani 1 1 d . U . . .
H54J H 0.6719 0.2981 0.3709 0.151 Uiso 1 1 calc R U . . .
H54K H 0.6115 0.2881 0.3584 0.151 Uiso 1 1 calc R U . . .
H54L H 0.6367 0.2591 0.3904 0.151 Uiso 1 1 calc R U . . .
C549 C 0.6227(4) 0.3170(4) 0.4313(3) 0.131(3) Uani 1 1 d . U . . .
H54M H 0.6299 0.2890 0.4441 0.197 Uiso 1 1 calc R U . . .
H54N H 0.5973 0.3358 0.4469 0.197 Uiso 1 1 calc R U . . .
H54O H 0.6632 0.3273 0.4216 0.197 Uiso 1 1 calc R U . . .
C550 C 0.5749(5) 0.3592(3) 0.3814(3) 0.165(5) Uani 1 1 d . U . . .
H55A H 0.5511 0.3788 0.3968 0.247 Uiso 1 1 calc R U . . .
H55B H 0.5503 0.3569 0.3640 0.247 Uiso 1 1 calc R U . . .
H55C H 0.6148 0.3694 0.3700 0.247 Uiso 1 1 calc R U . . .
C551 C 0.3630(3) 0.44107(18) 0.5147(2) 0.0805(17) Uani 1 1 d . U . . .
C552 C 0.4327(4) 0.4446(2) 0.5052(2) 0.104(2) Uani 1 1 d . U . . .
H55D H 0.4408 0.4706 0.5115 0.156 Uiso 1 1 calc R U . . .
H55E H 0.4464 0.4446 0.4803 0.156 Uiso 1 1 calc R U . . .
H55F H 0.4559 0.4208 0.5177 0.156 Uiso 1 1 calc R U . . .
C553 C 0.3462(5) 0.4404(3) 0.5527(2) 0.107(2) Uani 1 1 d . U . . .
H55G H 0.3627 0.4133 0.5643 0.161 Uiso 1 1 calc R U . . .
H55H H 0.3003 0.4448 0.5595 0.161 Uiso 1 1 calc R U . . .
H55I H 0.3646 0.4626 0.5593 0.161 Uiso 1 1 calc R U . . .
C554 C 0.3269(4) 0.4789(2) 0.4968(3) 0.110(3) Uani 1 1 d . U . . .
H55J H 0.2817 0.4782 0.5049 0.166 Uiso 1 1 calc R U . . .
H55K H 0.3368 0.4785 0.4718 0.166 Uiso 1 1 calc R U . . .
H55L H 0.3390 0.5043 0.5020 0.166 Uiso 1 1 calc R U . . .
C555 C 0.0395(3) 0.40072(17) 0.55680(19) 0.0779(16) Uani 1 1 d . U . . .
C556 C 0.0468(5) 0.4438(2) 0.5437(3) 0.124(3) Uani 1 1 d . U . . .
H55M H 0.0560 0.4474 0.5184 0.186 Uiso 1 1 calc R U . . .
H55N H 0.0815 0.4517 0.5524 0.186 Uiso 1 1 calc R U . . .
H55O H 0.0077 0.4615 0.5514 0.186 Uiso 1 1 calc R U . . .
C557 C 0.0560(6) 0.3974(3) 0.5944(2) 0.141(4) Uani 1 1 d . U . . .
H55P H 0.0236 0.4149 0.6083 0.211 Uiso 1 1 calc R U . . .
H55Q H 0.0970 0.4070 0.5925 0.211 Uiso 1 1 calc R U . . .
H55R H 0.0575 0.3683 0.6055 0.211 Uiso 1 1 calc R U . . .
C558 C -0.0203(5) 0.3891(3) 0.5669(4) 0.183(6) Uani 1 1 d . U . . .
H55S H -0.0396 0.3983 0.5891 0.274 Uiso 1 1 calc R U . . .
H55T H -0.0178 0.3586 0.5691 0.274 Uiso 1 1 calc R U . . .
H55U H -0.0460 0.4020 0.5495 0.274 Uiso 1 1 calc R U . . .
C559 C -0.0539(3) 0.23482(16) 0.48403(15) 0.0665(13) Uani 1 1 d . U . . .
C560 C -0.0976(3) 0.2713(2) 0.4975(3) 0.103(2) Uani 1 1 d . U . . .
H56A H -0.0844 0.2974 0.4843 0.155 Uiso 1 1 calc R U . . .
H56B H -0.0960 0.2707 0.5219 0.155 Uiso 1 1 calc R U . . .
H56C H -0.1407 0.2692 0.4951 0.155 Uiso 1 1 calc R U . . .
C561 C -0.0706(3) 0.1945(2) 0.5077(2) 0.096(2) Uani 1 1 d . U . . .
H56D H -0.1138 0.1904 0.5069 0.144 Uiso 1 1 calc R U . . .
H56E H -0.0675 0.1967 0.5314 0.144 Uiso 1 1 calc R U . . .
H56F H -0.0414 0.1707 0.4999 0.144 Uiso 1 1 calc R U . . .
C562 C -0.0641(4) 0.2320(3) 0.4480(2) 0.108(2) Uani 1 1 d . U . . .
H56G H -0.0468 0.2551 0.4317 0.163 Uiso 1 1 calc R U . . .
H56H H -0.1093 0.2338 0.4480 0.163 Uiso 1 1 calc R U . . .
H56I H -0.0428 0.2054 0.4410 0.163 Uiso 1 1 calc R U . . .
C563 C 0.1065(3) 0.08800(16) 0.39830(14) 0.0693(14) Uani 1 1 d . U . . .
C564 C 0.0876(3) 0.12696(17) 0.38037(15) 0.0705(14) Uani 1 1 d . U . . .
H564 H 0.1160 0.1472 0.3729 0.085 Uiso 1 1 calc R U . . .
C565 C 0.0266(3) 0.1355(2) 0.37369(17) 0.0827(17) Uani 1 1 d . U . . .
H565 H 0.0137 0.1620 0.3616 0.099 Uiso 1 1 calc R U . . .
C566 C -0.0151(3) 0.1074(2) 0.3838(2) 0.0913(19) Uani 1 1 d . U . . .
H566 H -0.0566 0.1141 0.3790 0.110 Uiso 1 1 calc R U . . .
C567 C 0.0041(4) 0.0687(2) 0.4013(2) 0.105(2) Uani 1 1 d . U . . .
H567 H -0.0245 0.0485 0.4085 0.126 Uiso 1 1 calc R U . . .
C568 C 0.0654(3) 0.05929(19) 0.40823(19) 0.0839(18) Uani 1 1 d . U . . .
H568 H 0.0783 0.0326 0.4200 0.101 Uiso 1 1 calc R U . . .
C569 C 0.2388(3) 0.07033(17) 0.36720(18) 0.0756(15) Uani 1 1 d . U . . .
C570 C 0.2752(5) 0.0327(3) 0.3625(2) 0.118(3) Uani 1 1 d . U . . .
H570 H 0.2704 0.0088 0.3795 0.142 Uiso 1 1 calc R U . . .
C571 C 0.3204(5) 0.0305(3) 0.3312(3) 0.144(4) Uani 1 1 d . U . . .
H571 H 0.3445 0.0045 0.3274 0.172 Uiso 1 1 calc R U . . .
C572 C 0.3302(5) 0.0646(3) 0.3067(3) 0.135(4) Uani 1 1 d . U . . .
H572 H 0.3616 0.0629 0.2866 0.162 Uiso 1 1 calc R U . . .
C573 C 0.2934(4) 0.1006(3) 0.3123(2) 0.105(2) Uani 1 1 d . U . . .
H573 H 0.2979 0.1244 0.2952 0.127 Uiso 1 1 calc R U . . .
C574 C 0.2500(4) 0.1040(2) 0.34166(17) 0.0882(19) Uani 1 1 d . U . . .
H574 H 0.2264 0.1304 0.3447 0.106 Uiso 1 1 calc R U . . .
C601 C 0.0557(2) 0.19954(13) 0.56936(12) 0.0521(10) Uani 1 1 d . U . . .
H601 H 0.0241 0.1846 0.5660 0.062 Uiso 1 1 calc R U . . .
C602 C 0.0391(3) 0.23397(14) 0.58692(13) 0.0571(11) Uani 1 1 d . U . . .
C603 C 0.0840(3) 0.25576(15) 0.59207(14) 0.0594(12) Uani 1 1 d . U . . .
H603 H 0.0715 0.2790 0.6044 0.071 Uiso 1 1 calc R U . . .
C604 C 0.1815(3) 0.29618(15) 0.60973(17) 0.0698(14) Uani 1 1 d . U . . .
H604 H 0.1392 0.3015 0.6213 0.084 Uiso 1 1 calc R U . . .
C605 C 0.2258(3) 0.31703(15) 0.61660(17) 0.0713(15) Uani 1 1 d . U . . .
C606 C 0.2863(3) 0.31060(15) 0.59760(15) 0.0682(14) Uani 1 1 d . U . . .
H606 H 0.3168 0.3268 0.6005 0.082 Uiso 1 1 calc R U . . .
C607 C 0.4158(3) 0.29538(15) 0.56098(13) 0.0597(12) Uani 1 1 d . U . . .
H607 H 0.4035 0.3187 0.5732 0.072 Uiso 1 1 calc R U . . .
C608 C 0.4785(3) 0.28576(16) 0.54776(13) 0.0676(14) Uani 1 1 d . U . . .
C609 C 0.4956(3) 0.25265(18) 0.52863(13) 0.0662(14) Uani 1 1 d . U . . .
H609 H 0.5386 0.2460 0.5188 0.079 Uiso 1 1 calc R U . . .
C610 C 0.5329(3) 0.18245(17) 0.48967(13) 0.0654(13) Uani 1 1 d . U . . .
H610 H 0.5631 0.1999 0.4908 0.078 Uiso 1 1 calc R U . . .
C611 C 0.5527(3) 0.1471(2) 0.47332(14) 0.0721(15) Uani 1 1 d . U . . .
C612 C 0.5078(3) 0.12289(18) 0.47057(13) 0.0671(13) Uani 1 1 d . U . . .
H612 H 0.5207 0.0990 0.4592 0.080 Uiso 1 1 calc R U . . .
C613 C 0.4141(3) 0.06967(17) 0.46665(14) 0.0646(13) Uani 1 1 d . U . . .
H613 H 0.4569 0.0626 0.4565 0.078 Uiso 1 1 calc R U . . .
C614 C 0.3713(3) 0.04410(15) 0.46570(13) 0.0612(12) Uani 1 1 d . U . . .
C615 C 0.3078(3) 0.05385(15) 0.48037(13) 0.0592(12) Uani 1 1 d . U . . .
H615 H 0.2783 0.0358 0.4797 0.071 Uiso 1 1 calc R U . . .
C616 C 0.1760(2) 0.07528(14) 0.51191(12) 0.0553(11) Uani 1 1 d . U . . .
H616 H 0.1884 0.0504 0.5017 0.066 Uiso 1 1 calc R U . . .
C617 C 0.1136(2) 0.08428(14) 0.52634(12) 0.0568(11) Uani 1 1 d . U . . .
C618 C 0.0957(2) 0.12206(14) 0.54004(12) 0.0544(11) Uani 1 1 d . U . . .
H618 H 0.0526 0.1297 0.5491 0.065 Uiso 1 1 calc R U . . .
C619 C 0.1390(2) 0.14858(13) 0.54074(11) 0.0453(9) Uani 1 1 d . U . . .
C620 C 0.1194(2) 0.18694(13) 0.55664(11) 0.0478(9) Uani 1 1 d . U . . .
C621 C 0.1661(2) 0.20983(13) 0.56103(11) 0.0482(10) Uani 1 1 d . U . . .
C622 C 0.1482(2) 0.24482(13) 0.57967(12) 0.0546(11) Uani 1 1 d . U . . .
C623 C 0.1960(2) 0.26683(13) 0.58600(14) 0.0578(12) Uani 1 1 d . U . . .
C624 C 0.2587(2) 0.25789(13) 0.56943(12) 0.0550(11) Uani 1 1 d . U . . .
C625 C 0.3046(2) 0.28120(14) 0.57432(13) 0.0561(11) Uani 1 1 d . U . . .
C626 C 0.3697(3) 0.27276(13) 0.55738(12) 0.0561(11) Uani 1 1 d . U . . .
C627 C 0.3877(2) 0.23853(14) 0.53808(12) 0.0550(11) Uani 1 1 d . U . . .
C628 C 0.4513(3) 0.22886(15) 0.52346(11) 0.0569(12) Uani 1 1 d . U . . .
C629 C 0.4698(2) 0.19314(16) 0.50443(12) 0.0575(12) Uani 1 1 d . U . . .
C630 C 0.4245(2) 0.16816(14) 0.50180(11) 0.0539(11) Uani 1 1 d . U . . .
C631 C 0.4436(2) 0.13281(16) 0.48425(12) 0.0598(12) Uani 1 1 d . U . . .
C632 C 0.3968(3) 0.10652(15) 0.48225(11) 0.0581(12) Uani 1 1 d . U . . .
C633 C 0.3330(2) 0.11673(14) 0.49719(11) 0.0516(10) Uani 1 1 d . U . . .
C634 C 0.2873(2) 0.09034(14) 0.49623(11) 0.0549(11) Uani 1 1 d . U . . .
C635 C 0.2221(2) 0.10047(13) 0.51143(11) 0.0506(10) Uani 1 1 d . U . . .
C636 C 0.2032(2) 0.13799(13) 0.52680(11) 0.0471(9) Uani 1 1 d . U . . .
C637 C 0.2501(2) 0.16364(13) 0.52879(10) 0.0467(9) Uani 1 1 d . U . . .
C638 C 0.2316(2) 0.19915(12) 0.54653(11) 0.0474(10) Uani 1 1 d . U . . .
C639 C 0.2769(2) 0.22357(12) 0.54953(11) 0.0476(10) Uani 1 1 d . U . . .
C640 C 0.3412(2) 0.21363(13) 0.53414(11) 0.0488(10) Uani 1 1 d . U . . .
C641 C 0.3594(2) 0.17851(14) 0.51653(11) 0.0519(10) Uani 1 1 d . U . . .
C642 C 0.3137(2) 0.15330(13) 0.51398(10) 0.0482(10) Uani 1 1 d . U . . .
C643 C 0.2119(4) 0.3468(2) 0.6442(2) 0.099(2) Uani 1 1 d . U . . .
C644 C 0.1489(4) 0.3454(2) 0.6666(2) 0.100(2) Uani 1 1 d . U . . .
H64A H 0.1475 0.3587 0.6870 0.150 Uiso 1 1 calc R U . . .
H64B H 0.1411 0.3163 0.6739 0.150 Uiso 1 1 calc R U . . .
H64C H 0.1164 0.3603 0.6537 0.150 Uiso 1 1 calc R U . . .
C645 C 0.2259(5) 0.3886(2) 0.6291(3) 0.118(3) Uani 1 1 d . U . . .
H64D H 0.1919 0.4030 0.6171 0.177 Uiso 1 1 calc R U . . .
H64E H 0.2656 0.3869 0.6126 0.177 Uiso 1 1 calc R U . . .
H64F H 0.2295 0.4041 0.6473 0.177 Uiso 1 1 calc R U . . .
C646 C 0.2595(5) 0.3302(3) 0.6718(2) 0.118(3) Uani 1 1 d . U . . .
H64G H 0.3031 0.3315 0.6599 0.177 Uiso 1 1 calc R U . . .
H64H H 0.2539 0.3013 0.6819 0.177 Uiso 1 1 calc R U . . .
H64I H 0.2499 0.3479 0.6901 0.177 Uiso 1 1 calc R U . . .
C647 C 0.5294(3) 0.3094(2) 0.55445(16) 0.0759(15) Uani 1 1 d . U . . .
C648 C 0.4994(4) 0.3452(3) 0.5769(2) 0.109(3) Uani 1 1 d . U . . .
H64J H 0.5330 0.3580 0.5826 0.164 Uiso 1 1 calc R U . . .
H64K H 0.4735 0.3335 0.5983 0.164 Uiso 1 1 calc R U . . .
H64L H 0.4731 0.3665 0.5639 0.164 Uiso 1 1 calc R U . . .
C649 C 0.5712(5) 0.2810(3) 0.5758(3) 0.135(4) Uani 1 1 d . U . . .
H64M H 0.5912 0.2574 0.5637 0.202 Uiso 1 1 calc R U . . .
H64N H 0.5463 0.2706 0.5980 0.202 Uiso 1 1 calc R U . . .
H64O H 0.6036 0.2962 0.5797 0.202 Uiso 1 1 calc R U . . .
C650 C 0.5584(4) 0.3327(3) 0.5225(2) 0.110(3) Uani 1 1 d . U . . .
H65A H 0.5891 0.3487 0.5273 0.165 Uiso 1 1 calc R U . . .
H65B H 0.5259 0.3519 0.5121 0.165 Uiso 1 1 calc R U . . .
H65C H 0.5797 0.3133 0.5064 0.165 Uiso 1 1 calc R U . . .
C651 C 0.6234(3) 0.1371(2) 0.45946(18) 0.0839(17) Uani 1 1 d . U . . .
C652 C 0.6607(3) 0.1340(3) 0.48785(19) 0.093(2) Uani 1 1 d . U . . .
H65D H 0.6540 0.1607 0.4967 0.140 Uiso 1 1 calc R U . . .
H65E H 0.7056 0.1271 0.4787 0.140 Uiso 1 1 calc R U . . .
H65F H 0.6469 0.1121 0.5065 0.140 Uiso 1 1 calc R U . . .
C653 C 0.6438(3) 0.1726(3) 0.4299(2) 0.099(2) Uani 1 1 d . U . . .
H65G H 0.6330 0.1996 0.4386 0.149 Uiso 1 1 calc R U . . .
H65H H 0.6220 0.1729 0.4107 0.149 Uiso 1 1 calc R U . . .
H65I H 0.6894 0.1677 0.4219 0.149 Uiso 1 1 calc R U . . .
C654 C 0.6390(3) 0.0948(3) 0.4454(2) 0.097(2) Uani 1 1 d . U . . .
H65J H 0.6846 0.0890 0.4377 0.145 Uiso 1 1 calc R U . . .
H65K H 0.6176 0.0960 0.4259 0.145 Uiso 1 1 calc R U . . .
H65L H 0.6247 0.0725 0.4636 0.145 Uiso 1 1 calc R U . . .
C655 C 0.3922(3) 0.00382(19) 0.44925(18) 0.0814(17) Uani 1 1 d . U . . .
C656 C 0.4440(4) -0.0230(2) 0.4676(3) 0.112(3) Uani 1 1 d . U . . .
H65M H 0.4286 -0.0273 0.4925 0.167 Uiso 1 1 calc R U . . .
H65N H 0.4816 -0.0086 0.4626 0.167 Uiso 1 1 calc R U . . .
H65O H 0.4546 -0.0501 0.4592 0.167 Uiso 1 1 calc R U . . .
C657 C 0.4224(4) 0.0150(3) 0.4117(2) 0.109(3) Uani 1 1 d . U . . .
H65P H 0.4384 -0.0106 0.4015 0.163 Uiso 1 1 calc R U . . .
H65Q H 0.4572 0.0311 0.4105 0.163 Uiso 1 1 calc R U . . .
H65R H 0.3910 0.0318 0.3990 0.163 Uiso 1 1 calc R U . . .
C658 C 0.3391(3) -0.02163(19) 0.4518(2) 0.0879(19) Uani 1 1 d . U . . .
H65S H 0.3191 -0.0278 0.4760 0.132 Uiso 1 1 calc R U . . .
H65T H 0.3558 -0.0478 0.4425 0.132 Uiso 1 1 calc R U . . .
H65U H 0.3080 -0.0058 0.4384 0.132 Uiso 1 1 calc R U . . .
C659 C 0.0636(3) 0.05627(17) 0.52714(17) 0.0732(15) Uani 1 1 d . U . . .
C660 C 0.0916(4) 0.01418(19) 0.5160(2) 0.098(2) Uani 1 1 d . U . . .
H66A H 0.1228 0.0007 0.5302 0.147 Uiso 1 1 calc R U . . .
H66B H 0.1120 0.0182 0.4917 0.147 Uiso 1 1 calc R U . . .
H66C H 0.0581 -0.0035 0.5190 0.147 Uiso 1 1 calc R U . . .
C661 C 0.0180(4) 0.0782(2) 0.5030(3) 0.113(3) Uani 1 1 d . U . . .
H66D H 0.0396 0.0793 0.4790 0.170 Uiso 1 1 calc R U . . .
H66E H 0.0034 0.1067 0.5082 0.170 Uiso 1 1 calc R U . . .
H66F H -0.0182 0.0627 0.5066 0.170 Uiso 1 1 calc R U . . .
C662 C 0.0247(4) 0.0488(2) 0.5634(2) 0.110(3) Uani 1 1 d . U . . .
H66G H -0.0023 0.0272 0.5645 0.166 Uiso 1 1 calc R U . . .
H66H H -0.0016 0.0748 0.5688 0.166 Uiso 1 1 calc R U . . .
H66I H 0.0529 0.0397 0.5802 0.166 Uiso 1 1 calc R U . . .
C663 C -0.0857(3) 0.20767(19) 0.61028(15) 0.0731(15) Uani 1 1 d . U . . .
C664 C -0.0618(3) 0.1684(2) 0.62468(17) 0.0817(17) Uani 1 1 d . U . . .
H664 H -0.0214 0.1643 0.6309 0.098 Uiso 1 1 calc R U . . .
C665 C -0.0958(4) 0.1354(2) 0.6301(2) 0.099(2) Uani 1 1 d . U . . .
H665 H -0.0792 0.1087 0.6404 0.119 Uiso 1 1 calc R U . . .
C666 C -0.1536(5) 0.1408(3) 0.6207(3) 0.126(3) Uani 1 1 d . U . . .
H666 H -0.1765 0.1177 0.6238 0.151 Uiso 1 1 calc R U . . .
C667 C -0.1798(4) 0.1812(3) 0.6062(3) 0.122(3) Uani 1 1 d . U . . .
H667 H -0.2206 0.1856 0.6003 0.147 Uiso 1 1 calc R U . . .
C668 C -0.1437(3) 0.2138(2) 0.6010(2) 0.093(2) Uani 1 1 d . U . . .
H668 H -0.1594 0.2407 0.5908 0.112 Uiso 1 1 calc R U . . .
C669 C -0.0420(3) 0.26673(19) 0.64436(19) 0.0850(18) Uani 1 1 d . U . . .
C670 C -0.0697(6) 0.3054(2) 0.6504(2) 0.139(4) Uani 1 1 d . U . . .
H670 H -0.0858 0.3242 0.6324 0.167 Uiso 1 1 calc R U . . .
C671 C -0.0748(8) 0.3176(4) 0.6814(3) 0.176(5) Uani 1 1 d . U . . .
H671 H -0.1004 0.3428 0.6863 0.211 Uiso 1 1 calc R U . . .
C672 C -0.0440(7) 0.2946(5) 0.7053(4) 0.176(5) Uani 1 1 d . U . . .
H672 H -0.0429 0.3045 0.7261 0.211 Uiso 1 1 calc R U . . .
C673 C -0.0143(7) 0.2561(4) 0.6986(3) 0.176(5) Uani 1 1 d . U . . .
H673 H 0.0071 0.2386 0.7152 0.211 Uiso 1 1 calc R U . . .
C674 C -0.0151(5) 0.2428(3) 0.6683(3) 0.129(4) Uani 1 1 d . U . . .
H674 H 0.0043 0.2156 0.6645 0.155 Uiso 1 1 calc R U . . .
C701 C 0.2209(2) 0.45928(14) 0.30834(11) 0.0513(10) Uani 1 1 d . U . . .
H701 H 0.2242 0.4446 0.3307 0.062 Uiso 1 1 calc R U . . .
C702 C 0.2718(3) 0.47822(15) 0.28892(11) 0.0555(11) Uani 1 1 d . U . . .
C703 C 0.2664(2) 0.50109(14) 0.25662(11) 0.0492(10) Uani 1 1 d . U . . .
H703 H 0.3011 0.5141 0.2432 0.059 Uiso 1 1 calc R U . . .
C704 C 0.2565(2) 0.54387(14) 0.18764(11) 0.0514(10) Uani 1 1 d . U . . .
H704 H 0.2956 0.5401 0.1953 0.062 Uiso 1 1 calc R U . . .
C705 C 0.2524(2) 0.56541(14) 0.15492(11) 0.0518(10) Uani 1 1 d . U . . .
C706 C 0.1939(2) 0.57196(12) 0.14524(11) 0.0457(9) Uani 1 1 d . U . . .
H706 H 0.1895 0.5882 0.1236 0.055 Uiso 1 1 calc R U . . .
C707 C 0.0745(2) 0.58424(13) 0.12150(11) 0.0458(9) Uani 1 1 d . U . . .
H707 H 0.1091 0.5971 0.1079 0.055 Uiso 1 1 calc R U . . .
C708 C 0.0181(2) 0.58860(13) 0.10878(12) 0.0513(10) Uani 1 1 d . U . . .
C709 C -0.0308(2) 0.56955(14) 0.12891(13) 0.0558(11) Uani 1 1 d . U . . .
H709 H -0.0690 0.5724 0.1203 0.067 Uiso 1 1 calc R U . . .
C710 C -0.1358(2) 0.52490(15) 0.16912(13) 0.0570(11) Uani 1 1 d . U . . .
H710 H -0.1397 0.5402 0.1471 0.068 Uiso 1 1 calc R U . . .
C711 C -0.1844(2) 0.50450(16) 0.18730(15) 0.0627(12) Uani 1 1 d . U . . .
C712 C -0.1789(2) 0.48319(16) 0.21962(14) 0.0609(12) Uani 1 1 d . U . . .
H712 H -0.2134 0.4699 0.2328 0.073 Uiso 1 1 calc R U . . .
C713 C -0.1627(2) 0.42939(16) 0.28497(14) 0.0620(12) Uani 1 1 d . U . . .
H713 H -0.2014 0.4324 0.2769 0.074 Uiso 1 1 calc R U . . .
C714 C -0.1555(3) 0.40223(17) 0.31335(14) 0.0661(13) Uani 1 1 d . U . . .
C715 C -0.0996(3) 0.39949(16) 0.32571(14) 0.0653(13) Uani 1 1 d . U . . .
H715 H -0.0944 0.3812 0.3464 0.078 Uiso 1 1 calc R U . . .
C716 C 0.0201(3) 0.39006(15) 0.35082(12) 0.0601(12) Uani 1 1 d . U . . .
H716 H -0.0126 0.3747 0.3635 0.072 Uiso 1 1 calc R U . . .
C717 C 0.0769(3) 0.38433(15) 0.36206(12) 0.0628(13) Uani 1 1 d . U . . .
C718 C 0.1238(3) 0.40854(15) 0.34462(11) 0.0574(12) Uani 1 1 d . U . . .
H718 H 0.1624 0.4054 0.3528 0.069 Uiso 1 1 calc R U . . .
C719 C 0.1150(2) 0.43737(13) 0.31530(11) 0.0499(10) Uani 1 1 d . U . . .
C720 C 0.1659(2) 0.46122(13) 0.29610(10) 0.0456(9) Uani 1 1 d . U . . .
C721 C 0.15901(19) 0.48528(11) 0.26365(9) 0.0387(8) Uani 1 1 d . U . . .
C722 C 0.2107(2) 0.50496(12) 0.24383(10) 0.0410(8) Uani 1 1 d . U . . .
C723 C 0.20560(19) 0.52764(12) 0.20946(10) 0.0412(8) Uani 1 1 d . U . . .
C724 C 0.14717(19) 0.53270(11) 0.19810(10) 0.0388(8) Uani 1 1 d . U . . .
C725 C 0.14106(19) 0.55584(11) 0.16569(10) 0.0403(8) Uani 1 1 d . U . . .
C726 C 0.0807(2) 0.56132(12) 0.15373(10) 0.0419(8) Uani 1 1 d . U . . .
C727 C 0.03008(19) 0.54172(12) 0.17372(10) 0.0420(8) Uani 1 1 d . U . . .
C728 C -0.0279(2) 0.54591(13) 0.16167(11) 0.0465(9) Uani 1 1 d . U . . .
C729 C -0.0794(2) 0.52430(14) 0.18168(12) 0.0497(10) Uani 1 1 d . U . . .
C730 C -0.0732(2) 0.50103(13) 0.21432(12) 0.0462(9) Uani 1 1 d . U . . .
C731 C -0.1241(2) 0.48033(15) 0.23397(13) 0.0539(11) Uani 1 1 d . U . . .
C732 C -0.1158(2) 0.45390(15) 0.26628(12) 0.0546(11) Uani 1 1 d . U . . .
C733 C -0.0581(2) 0.44984(13) 0.27847(12) 0.0493(10) Uani 1 1 d . U . . .
C734 C -0.0506(2) 0.42284(14) 0.30862(12) 0.0547(11) Uani 1 1 d . U . . .
C735 C 0.0093(2) 0.41793(14) 0.32121(11) 0.0527(10) Uani 1 1 d . U . . .
C736 C 0.0578(2) 0.44144(13) 0.30270(10) 0.0478(10) Uani 1 1 d . U . . .
C737 C 0.0498(2) 0.46836(12) 0.27091(10) 0.0424(8) Uani 1 1 d . U . . .
C738 C 0.10093(19) 0.48893(12) 0.25132(10) 0.0404(8) Uani 1 1 d . U . . .
C739 C 0.09406(18) 0.51305(11) 0.21918(9) 0.0362(7) Uani 1 1 d . U . . .
C740 C 0.03631(19) 0.51738(12) 0.20677(10) 0.0405(8) Uani 1 1 d . U . . .
C741 C -0.0149(2) 0.49712(12) 0.22705(11) 0.0449(9) Uani 1 1 d . U . . .
C742 C -0.0070(2) 0.47242(12) 0.25892(11) 0.0465(9) Uani 1 1 d . U . . .
C743 C 0.3090(3) 0.5819(2) 0.13049(15) 0.0771(17) Uani 1 1 d . U . . .
C744 C 0.3703(3) 0.5575(2) 0.13883(18) 0.0799(17) Uani 1 1 d . U . . .
H74A H 0.4057 0.5683 0.1223 0.120 Uiso 1 1 calc R U . . .
H74B H 0.3706 0.5279 0.1373 0.120 Uiso 1 1 calc R U . . .
H74C H 0.3743 0.5605 0.1622 0.120 Uiso 1 1 calc R U . . .
C745 C 0.3075(4) 0.6267(2) 0.1328(3) 0.141(4) Uani 1 1 d . U . . .
H74D H 0.2656 0.6414 0.1305 0.211 Uiso 1 1 calc R U . . .
H74E H 0.3390 0.6388 0.1143 0.211 Uiso 1 1 calc R U . . .
H74F H 0.3169 0.6296 0.1552 0.211 Uiso 1 1 calc R U . . .
C746 C 0.3079(4) 0.5753(5) 0.09384(18) 0.180(6) Uani 1 1 d . U . . .
H74G H 0.2988 0.6024 0.0798 0.270 Uiso 1 1 calc R U . . .
H74H H 0.2751 0.5578 0.0942 0.270 Uiso 1 1 calc R U . . .
H74I H 0.3489 0.5615 0.0839 0.270 Uiso 1 1 calc R U . . .
C747 C 0.0140(2) 0.61234(14) 0.07277(13) 0.0632(13) Uani 1 1 d D U . . .
C748 C 0.0732(3) 0.6307(2) 0.05387(17) 0.104(3) Uani 1 1 d D U . . .
H74J H 0.0866 0.6472 0.0687 0.156 Uiso 1 1 calc R U . . .
H74K H 0.0644 0.6487 0.0327 0.156 Uiso 1 1 calc R U . . .
H74L H 0.1066 0.6081 0.0480 0.156 Uiso 1 1 calc R U . . .
C749 C -0.0393(4) 0.6477(2) 0.0752(2) 0.101(2) Uani 1 1 d D U . . .
H74M H -0.0795 0.6363 0.0824 0.152 Uiso 1 1 calc R U . . .
H74N H -0.0384 0.6651 0.0527 0.152 Uiso 1 1 calc R U . . .
H74O H -0.0344 0.6647 0.0923 0.152 Uiso 1 1 calc R U . . .
C750 C 0.0010(5) 0.5832(2) 0.05034(17) 0.112(3) Uani 1 1 d D U . . .
H75A H 0.0316 0.5580 0.0515 0.169 Uiso 1 1 calc R U . . .
H75B H 0.0047 0.5971 0.0264 0.169 Uiso 1 1 calc R U . . .
H75C H -0.0416 0.5756 0.0585 0.169 Uiso 1 1 calc R U . . .
C751 C -0.2438(3) 0.5022(2) 0.17291(16) 0.0723(14) Uani 1 1 d . U . . .
C752 C -0.2418(3) 0.5262(2) 0.13655(19) 0.0870(19) Uani 1 1 d . U . . .
H75D H -0.2778 0.5214 0.1273 0.131 Uiso 1 1 calc R U . . .
H75E H -0.2026 0.5166 0.1217 0.131 Uiso 1 1 calc R U . . .
H75F H -0.2436 0.5561 0.1374 0.131 Uiso 1 1 calc R U . . .
C753 C -0.2479(3) 0.4562(2) 0.17044(19) 0.0859(18) Uani 1 1 d . U . . .
H75G H -0.2536 0.4402 0.1936 0.129 Uiso 1 1 calc R U . . .
H75H H -0.2089 0.4445 0.1566 0.129 Uiso 1 1 calc R U . . .
H75I H -0.2837 0.4547 0.1595 0.129 Uiso 1 1 calc R U . . .
C754 C -0.3020(3) 0.5193(2) 0.1967(2) 0.0904(19) Uani 1 1 d . U . . .
H75J H -0.3042 0.5030 0.2198 0.136 Uiso 1 1 calc R U . . .
H75K H -0.3397 0.5173 0.1876 0.136 Uiso 1 1 calc R U . . .
H75L H -0.2998 0.5486 0.1981 0.136 Uiso 1 1 calc R U . . .
C755 C -0.2057(3) 0.3734(2) 0.33223(17) 0.0795(17) Uani 1 1 d . U . . .
C756 C -0.2599(5) 0.3768(4) 0.3109(2) 0.153(5) Uani 1 1 d . U . . .
H75M H -0.2920 0.3595 0.3237 0.229 Uiso 1 1 calc R U . . .
H75N H -0.2424 0.3672 0.2886 0.229 Uiso 1 1 calc R U . . .
H75O H -0.2789 0.4060 0.3071 0.229 Uiso 1 1 calc R U . . .
C757 C -0.2352(6) 0.3862(5) 0.3633(3) 0.206(7) Uani 1 1 d . U . . .
H75P H -0.2036 0.3921 0.3755 0.309 Uiso 1 1 calc R U . . .
H75Q H -0.2583 0.3641 0.3775 0.309 Uiso 1 1 calc R U . . .
H75R H -0.2646 0.4116 0.3591 0.309 Uiso 1 1 calc R U . . .
C758 C -0.1798(6) 0.3299(3) 0.3289(4) 0.180(6) Uani 1 1 d . U . . .
H75S H -0.1940 0.3119 0.3504 0.270 Uiso 1 1 calc R U . . .
H75T H -0.1338 0.3274 0.3242 0.270 Uiso 1 1 calc R U . . .
H75U H -0.1945 0.3214 0.3098 0.270 Uiso 1 1 calc R U . . .
C759 C 0.0898(3) 0.35197(18) 0.39385(14) 0.0765(17) Uani 1 1 d . U . . .
C760 C 0.0532(5) 0.3159(3) 0.3976(3) 0.132(4) Uani 1 1 d . U . . .
H76A H 0.0634 0.2952 0.4170 0.198 Uiso 1 1 calc R U . . .
H76B H 0.0641 0.3031 0.3764 0.198 Uiso 1 1 calc R U . . .
H76C H 0.0080 0.3258 0.4017 0.198 Uiso 1 1 calc R U . . .
C761 C 0.0696(8) 0.3731(3) 0.42486(19) 0.209(8) Uani 1 1 d . U . . .
H76D H 0.0829 0.3546 0.4448 0.313 Uiso 1 1 calc R U . . .
H76E H 0.0237 0.3797 0.4291 0.313 Uiso 1 1 calc DR U . . .
H76F H 0.0890 0.3989 0.4212 0.313 Uiso 1 1 calc R U . . .
C762 C 0.1577(4) 0.3346(3) 0.3903(3) 0.132(4) Uani 1 1 d . U . . .
H76G H 0.1819 0.3553 0.3946 0.199 Uiso 1 1 calc R U . . .
H76H H 0.1731 0.3277 0.3669 0.199 Uiso 1 1 calc R U . . .
H76I H 0.1626 0.3092 0.4070 0.199 Uiso 1 1 calc R U . . .
C763 C 0.3501(3) 0.4204(2) 0.32912(14) 0.0816(19) Uani 1 1 d . U . . .
C764 C 0.3338(4) 0.3885(2) 0.31727(16) 0.107(3) Uani 1 1 d . U . . .
H764 H 0.3206 0.3932 0.2955 0.128 Uiso 1 1 calc R U . . .
C765 C 0.3359(4) 0.3476(3) 0.3365(2) 0.120(3) Uani 1 1 d . U . . .
H765 H 0.3202 0.3258 0.3290 0.144 Uiso 1 1 calc R U . . .
C766 C 0.3602(5) 0.3407(3) 0.3652(2) 0.142(4) Uani 1 1 d . U . . .
H766 H 0.3643 0.3132 0.3775 0.171 Uiso 1 1 calc R U . . .
C767 C 0.3794(5) 0.3718(4) 0.3773(2) 0.142(4) Uani 1 1 d . U . . .
H767 H 0.3966 0.3662 0.3979 0.170 Uiso 1 1 calc R U . . .
C768 C 0.3735(4) 0.4131(3) 0.35901(18) 0.117(3) Uani 1 1 d . U . . .
H768 H 0.3858 0.4353 0.3676 0.140 Uiso 1 1 calc R U . . .
C769 C 0.4073(3) 0.4762(2) 0.27090(15) 0.0752(16) Uani 1 1 d . U . . .
C770 C 0.4535(3) 0.5014(3) 0.2710(2) 0.096(2) Uani 1 1 d . U . . .
H770 H 0.4497 0.5171 0.2894 0.116 Uiso 1 1 calc R U . . .
C771 C 0.5045(4) 0.5033(3) 0.2443(3) 0.118(3) Uani 1 1 d . U . . .
H771 H 0.5357 0.5205 0.2442 0.142 Uiso 1 1 calc R U . . .
C772 C 0.5099(3) 0.4803(3) 0.2179(2) 0.104(3) Uani 1 1 d . U . . .
H772 H 0.5458 0.4809 0.2000 0.124 Uiso 1 1 calc R U . . .
C773 C 0.4652(3) 0.4571(3) 0.21711(18) 0.093(2) Uani 1 1 d . U . . .
H773 H 0.4686 0.4420 0.1984 0.112 Uiso 1 1 calc R U . . .
C774 C 0.4135(3) 0.4551(2) 0.24394(16) 0.0803(17) Uani 1 1 d . U . . .
H774 H 0.3820 0.4385 0.2432 0.096 Uiso 1 1 calc R U . . .
C801 C 0.0220(3) 0.65868(17) 0.18187(15) 0.0671(13) Uani 1 1 d . U . . .
H801 H -0.0031 0.6692 0.1647 0.080 Uiso 1 1 calc R U . . .
C802 C 0.0801(3) 0.6694(2) 0.17631(15) 0.0745(15) Uani 1 1 d . U . . .
C803 C 0.1198(3) 0.65265(17) 0.20147(16) 0.0685(13) Uani 1 1 d . U . . .
H803 H 0.1616 0.6593 0.1980 0.082 Uiso 1 1 calc R U . . .
C804 C 0.1953(3) 0.62313(18) 0.25323(17) 0.0803(17) Uani 1 1 d . U . . .
H804 H 0.2102 0.6415 0.2332 0.096 Uiso 1 1 calc R U . . .
C805 C 0.2338(4) 0.6095(2) 0.2784(2) 0.092(2) Uani 1 1 d . U . . .
C806 C 0.2109(4) 0.58311(18) 0.30669(18) 0.0834(18) Uani 1 1 d . U . . .
H806 H 0.2362 0.5735 0.3239 0.100 Uiso 1 1 calc R U . . .
C807 C 0.1628(3) 0.52568(19) 0.36798(15) 0.0761(17) Uani 1 1 d . U . . .
H807 H 0.2045 0.5325 0.3647 0.091 Uiso 1 1 calc R U . . .
C808 C 0.1408(4) 0.5008(2) 0.39708(16) 0.0860(19) Uani 1 1 d . U . . .
C809 C 0.0799(3) 0.49014(19) 0.40160(15) 0.0764(16) Uani 1 1 d . U . . .
H809 H 0.0641 0.4728 0.4221 0.092 Uiso 1 1 calc R U . . .
C810 C -0.0481(4) 0.46798(19) 0.41205(15) 0.0800(17) Uani 1 1 d . U . . .
H810 H -0.0222 0.4573 0.4288 0.096 Uiso 1 1 calc R U . . .
C811 C -0.1102(4) 0.45744(19) 0.41849(15) 0.0817(18) Uani 1 1 d . U . . .
C812 C -0.1441(4) 0.4736(2) 0.39279(15) 0.0835(18) Uani 1 1 d . U . . .
H812 H -0.1856 0.4665 0.3960 0.100 Uiso 1 1 calc R U . . .
C813 C -0.2261(3) 0.51025(18) 0.34311(15) 0.0763(16) Uani 1 1 d . U . . .
H813 H -0.2416 0.4918 0.3629 0.092 Uiso 1 1 calc DR U . . .
C814 C -0.2665(3) 0.52956(18) 0.32130(16) 0.0733(15) Uani 1 1 d . U . . .
C815 C -0.2428(3) 0.55414(16) 0.29132(14) 0.0615(12) Uani 1 1 d . U . . .
H815 H -0.2698 0.5660 0.2754 0.074 Uiso 1 1 calc R U . . .
C816 C -0.1939(3) 0.60903(18) 0.22944(15) 0.0700(14) Uani 1 1 d . U . . .
H816 H -0.2356 0.6023 0.2325 0.084 Uiso 1 1 calc R U . . .
C817 C -0.1720(3) 0.63749(17) 0.20111(14) 0.0663(13) Uani 1 1 d . U . . .
C818 C -0.1108(3) 0.64359(17) 0.19455(15) 0.0678(13) Uani 1 1 d . U . . .
H818 H -0.0952 0.6609 0.1740 0.081 Uiso 1 1 calc R U . . .
C819 C -0.0682(2) 0.62447(15) 0.21786(13) 0.0570(11) Uani 1 1 d . U . . .
C820 C -0.0042(3) 0.63306(16) 0.21109(13) 0.0628(12) Uani 1 1 d . U . . .
C821 C 0.0347(2) 0.61623(15) 0.23623(13) 0.0572(11) Uani 1 1 d . U . . .
C822 C 0.0964(3) 0.62695(16) 0.23055(14) 0.0678(14) Uani 1 1 d . U . . .
C823 C 0.1361(3) 0.61043(16) 0.25680(15) 0.0638(13) Uani 1 1 d . U . . .
C824 C 0.1118(3) 0.58437(16) 0.28603(14) 0.0675(14) Uani 1 1 d . U . . .
C825 C 0.1513(3) 0.56943(18) 0.31154(17) 0.0744(16) Uani 1 1 d . U . . .
C826 C 0.1259(3) 0.54201(18) 0.34224(15) 0.0744(16) Uani 1 1 d . U . . .
C827 C 0.0647(3) 0.53081(17) 0.34698(15) 0.0696(15) Uani 1 1 d . U . . .
C828 C 0.0420(3) 0.50427(19) 0.37699(14) 0.0743(16) Uani 1 1 d . U . . .
C829 C -0.0237(3) 0.49287(18) 0.38272(15) 0.0739(16) Uani 1 1 d . U . . .
C830 C -0.0600(3) 0.50954(17) 0.35686(14) 0.0719(15) Uani 1 1 d . U . . .
C831 C -0.1237(3) 0.49887(16) 0.36292(13) 0.0670(14) Uani 1 1 d . U . . .
C832 C -0.1633(3) 0.51685(17) 0.33719(15) 0.0714(15) Uani 1 1 d . U . . .
C833 C -0.1393(2) 0.54332(14) 0.30776(12) 0.0555(11) Uani 1 1 d . U . . .
C834 C -0.1804(3) 0.56202(16) 0.28386(14) 0.0650(13) Uani 1 1 d . U . . .
C835 C -0.1555(2) 0.59009(14) 0.25345(13) 0.0544(11) Uani 1 1 d . U . . .
C836 C -0.0925(3) 0.59806(16) 0.24710(13) 0.0612(12) Uani 1 1 d . U . . .
C837 C -0.0514(2) 0.57965(14) 0.27215(13) 0.0550(11) Uani 1 1 d . U . . .
C838 C 0.0104(3) 0.58957(16) 0.26623(14) 0.0620(12) Uani 1 1 d . U . . .
C839 C 0.0495(3) 0.57339(16) 0.29169(15) 0.0645(14) Uani 1 1 d . U . . .
C840 C 0.0250(3) 0.54706(16) 0.32117(14) 0.0645(13) Uani 1 1 d . U . . .
C841 C -0.0371(3) 0.53642(16) 0.32672(13) 0.0617(12) Uani 1 1 d . U . . .
C842 C -0.0755(3) 0.55263(15) 0.30142(13) 0.0600(12) Uani 1 1 d . U . . .
C843 C 0.2974(4) 0.6264(2) 0.2742(2) 0.117(3) Uani 1 1 d D U . . .
C844 C 0.3427(6) 0.6102(4) 0.2440(3) 0.110(6) Uani 0.5 1 d D U P E 1
H84A H 0.3292 0.5850 0.2392 0.165 Uiso 0.5 1 calc R U P E 1
H84B H 0.3851 0.6036 0.2495 0.165 Uiso 0.5 1 calc R U P E 1
H84C H 0.3430 0.6316 0.2236 0.165 Uiso 0.5 1 calc R U P E 1
C845 C 0.2813(8) 0.6740(3) 0.2710(4) 0.115(6) Uani 0.5 1 d D U P E 1
H84D H 0.3194 0.6866 0.2706 0.173 Uiso 0.5 1 calc R U P E 1
H84E H 0.2494 0.6813 0.2908 0.173 Uiso 0.5 1 calc R U P E 1
H84F H 0.2650 0.6845 0.2497 0.173 Uiso 0.5 1 calc R U P E 1
C846 C 0.3240(8) 0.6110(4) 0.3079(3) 0.123(7) Uani 0.5 1 d D U P E 1
H84G H 0.3419 0.5816 0.3083 0.184 Uiso 0.5 1 calc R U P E 1
H84H H 0.2900 0.6139 0.3278 0.184 Uiso 0.5 1 calc R U P E 1
H84I H 0.3568 0.6277 0.3088 0.184 Uiso 0.5 1 calc R U P E 1
C847 C 0.1823(4) 0.4852(2) 0.42477(16) 0.091(2) Uani 1 1 d . U . . .
C848 C 0.2372(5) 0.4561(4) 0.4096(2) 0.137(4) Uani 1 1 d . U . . .
H84J H 0.2707 0.4527 0.4233 0.206 Uiso 1 1 calc R U . . .
H84K H 0.2530 0.4677 0.3858 0.206 Uiso 1 1 calc R U . . .
H84L H 0.2236 0.4288 0.4100 0.206 Uiso 1 1 calc R U . . .
C849 C 0.2086(6) 0.5239(4) 0.4321(3) 0.140(4) Uani 1 1 d . U . . .
H84M H 0.1752 0.5404 0.4462 0.210 Uiso 1 1 calc R U . . .
H84N H 0.2231 0.5410 0.4102 0.210 Uiso 1 1 calc R U . . .
H84O H 0.2438 0.5144 0.4444 0.210 Uiso 1 1 calc R U . . .
C850 C 0.1460(4) 0.4681(3) 0.45891(19) 0.118(3) Uani 1 1 d . U . . .
H85A H 0.1348 0.4407 0.4575 0.178 Uiso 1 1 calc R U . . .
H85B H 0.1076 0.4872 0.4648 0.178 Uiso 1 1 calc R U . . .
H85C H 0.1720 0.4652 0.4767 0.178 Uiso 1 1 calc R U . . .
C851 C -0.1375(3) 0.43235(19) 0.45189(16) 0.093(2) Uani 1 1 d D U . . .
C852 C -0.0925(6) 0.4220(4) 0.4783(3) 0.094(4) Uani 0.5 1 d D U P F 1
H85D H -0.0835 0.4480 0.4842 0.140 Uiso 0.5 1 calc R U P F 1
H85E H -0.0532 0.4063 0.4683 0.140 Uiso 0.5 1 calc R U P F 1
H85F H -0.1124 0.4053 0.4992 0.140 Uiso 0.5 1 calc R U P F 1
C853 C -0.1961(6) 0.4575(4) 0.4687(3) 0.088(4) Uani 0.5 1 d D U P F 1
H85G H -0.1854 0.4839 0.4730 0.132 Uiso 0.5 1 calc R U P F 1
H85H H -0.2137 0.4416 0.4907 0.132 Uiso 0.5 1 calc R U P F 1
H85I H -0.2273 0.4632 0.4535 0.132 Uiso 0.5 1 calc R U P F 1
C854 C -0.1513(7) 0.3914(3) 0.4437(3) 0.091(4) Uani 0.5 1 d D U P F 1
H85J H -0.1684 0.3743 0.4651 0.137 Uiso 0.5 1 calc R U P F 1
H85K H -0.1123 0.3763 0.4326 0.137 Uiso 0.5 1 calc R U P F 1
H85L H -0.1820 0.3971 0.4282 0.137 Uiso 0.5 1 calc R U P F 1
C855 C -0.3464(3) 0.52706(14) 0.33356(12) 0.0624(13) Uani 1 1 d D U . . .
C856 C -0.3586(6) 0.4987(5) 0.3651(3) 0.255(10) Uani 1 1 d D U . . .
H85M H -0.4028 0.5045 0.3761 0.382 Uiso 1 1 calc R U . . .
H85N H -0.3313 0.5023 0.3808 0.382 Uiso 1 1 calc DR U . . .
H85O H -0.3502 0.4699 0.3600 0.382 Uiso 1 1 calc R U . . .
C857 C -0.3740(6) 0.5691(3) 0.3367(4) 0.188(6) Uani 1 1 d D U . . .
H85P H -0.4157 0.5690 0.3514 0.282 Uiso 1 1 calc R U . . .
H85Q H -0.3781 0.5844 0.3138 0.282 Uiso 1 1 calc R U . . .
H85R H -0.3470 0.5827 0.3471 0.282 Uiso 1 1 calc R U . . .
C858 C -0.3570(7) 0.5120(5) 0.3035(3) 0.224(8) Uani 1 1 d D U . . .
H85S H -0.4014 0.5080 0.3065 0.336 Uiso 1 1 calc R U . . .
H85T H -0.3305 0.4854 0.3006 0.336 Uiso 1 1 calc R U . . .
H85U H -0.3464 0.5325 0.2830 0.336 Uiso 1 1 calc R U . . .
C859 C -0.2169(2) 0.66036(15) 0.17581(14) 0.0713(14) Uani 1 1 d D U . . .
C860 C -0.2839(4) 0.6479(4) 0.1851(3) 0.074(3) Uani 0.5 1 d D U P G 1
H86A H -0.3112 0.6670 0.1712 0.112 Uiso 0.5 1 calc R U P G 1
H86B H -0.3002 0.6493 0.2097 0.112 Uiso 0.5 1 calc R U P G 1
H86C H -0.2828 0.6193 0.1805 0.112 Uiso 0.5 1 calc R U P G 1
C861 C -0.2234(6) 0.7077(3) 0.1765(4) 0.090(4) Uani 0.5 1 d D U P G 1
H86D H -0.1827 0.7178 0.1669 0.135 Uiso 0.5 1 calc R U P G 1
H86E H -0.2369 0.7133 0.2004 0.135 Uiso 0.5 1 calc R U P G 1
H86F H -0.2548 0.7220 0.1627 0.135 Uiso 0.5 1 calc R U P G 1
C862 C -0.1886(5) 0.6518(3) 0.1388(2) 0.066(3) Uani 0.5 1 d D U P G 1
H86G H -0.1723 0.6222 0.1392 0.099 Uiso 0.5 1 calc R U P G 1
H86H H -0.1543 0.6687 0.1293 0.099 Uiso 0.5 1 calc R U P G 1
H86I H -0.2213 0.6590 0.1245 0.099 Uiso 0.5 1 calc R U P G 1
C863 C 0.0459(3) 0.7335(2) 0.12301(15) 0.0755(15) Uani 1 1 d . U . . .
C864 C -0.0074(4) 0.7490(2) 0.14451(18) 0.091(2) Uani 1 1 d . U . . .
H864 H -0.0085 0.7455 0.1687 0.109 Uiso 1 1 calc R U . . .
C865 C -0.0594(4) 0.7696(2) 0.1309(2) 0.093(2) Uani 1 1 d . U . . .
H865 H -0.0961 0.7804 0.1454 0.111 Uiso 1 1 calc R U . . .
C866 C -0.0564(4) 0.7740(2) 0.09583(19) 0.091(2) Uani 1 1 d . U . . .
H866 H -0.0927 0.7861 0.0863 0.109 Uiso 1 1 calc R U . . .
C867 C -0.0009(4) 0.7610(2) 0.0739(2) 0.094(2) Uani 1 1 d . U . . .
H867 H 0.0019 0.7663 0.0495 0.113 Uiso 1 1 calc R U . . .
C868 C 0.0492(4) 0.7403(2) 0.08821(18) 0.0884(19) Uani 1 1 d . U . . .
H868 H 0.0868 0.7307 0.0737 0.106 Uiso 1 1 calc R U . . .
C869 C 0.1466(4) 0.7406(3) 0.1576(2) 0.098(2) Uani 1 1 d . U . H 1
C870 C 0.1982(5) 0.7547(4) 0.1381(3) 0.155(4) Uani 1 1 d . U . H 1
H870 H 0.2170 0.7440 0.1173 0.186 Uiso 1 1 calc R U . H 1
C871 C 0.2249(7) 0.7864(5) 0.1493(5) 0.207(7) Uani 1 1 d . U . H 1
H871 H 0.2607 0.7974 0.1352 0.249 Uiso 1 1 calc R U . H 1
C872 C 0.1998(7) 0.8010(5) 0.1796(4) 0.192(6) Uani 1 1 d . U . H 1
H872 H 0.2185 0.8216 0.1867 0.231 Uiso 1 1 calc R U . H 1
C873 C 0.1432(6) 0.7847(4) 0.2017(3) 0.147(4) Uani 1 1 d . U . H 1
H873 H 0.1252 0.7929 0.2236 0.177 Uiso 1 1 calc R U . H 1
C874 C 0.1187(5) 0.7558(3) 0.1869(3) 0.127(3) Uani 1 1 d . U . H 1
H874 H 0.0799 0.7466 0.1985 0.152 Uiso 1 1 calc R U . H 1
C880 C -0.2822(6) 0.6708(6) 0.1969(4) 0.134(7) Uani 0.5 1 d D U P G 2
H88A H -0.3122 0.6816 0.1813 0.201 Uiso 0.5 1 calc R U P G 2
H88B H -0.2808 0.6920 0.2113 0.201 Uiso 0.5 1 calc R U P G 2
H88C H -0.2955 0.6455 0.2117 0.201 Uiso 0.5 1 calc R U P G 2
C881 C -0.1916(8) 0.7012(4) 0.1579(4) 0.112(6) Uani 0.5 1 d D U P G 2
H88D H -0.1652 0.6968 0.1356 0.168 Uiso 0.5 1 calc R U P G 2
H88E H -0.1664 0.7101 0.1724 0.168 Uiso 0.5 1 calc R U P G 2
H88F H -0.2269 0.7229 0.1543 0.168 Uiso 0.5 1 calc R U P G 2
C882 C -0.2181(9) 0.6322(5) 0.1494(4) 0.137(7) Uani 0.5 1 d D U P G 2
H88G H -0.2333 0.6060 0.1614 0.205 Uiso 0.5 1 calc R U P G 2
H88H H -0.1756 0.6263 0.1363 0.205 Uiso 0.5 1 calc R U P G 2
H88I H -0.2464 0.6462 0.1336 0.205 Uiso 0.5 1 calc R U P G 2
C883 C -0.1345(10) 0.4565(6) 0.4803(4) 0.135(7) Uani 0.5 1 d D U P F 2
H88J H -0.0998 0.4735 0.4730 0.203 Uiso 0.5 1 calc R U P F 2
H88K H -0.1275 0.4370 0.5011 0.203 Uiso 0.5 1 calc R U P F 2
H88L H -0.1743 0.4747 0.4855 0.203 Uiso 0.5 1 calc R U P F 2
C884 C -0.2071(6) 0.4289(6) 0.4530(6) 0.160(9) Uani 0.5 1 d D U P F 2
H88M H -0.2255 0.4160 0.4760 0.240 Uiso 0.5 1 calc R U P F 2
H88N H -0.2105 0.4116 0.4358 0.240 Uiso 0.5 1 calc R U P F 2
H88O H -0.2298 0.4568 0.4478 0.240 Uiso 0.5 1 calc R U P F 2
C885 C -0.1011(9) 0.3893(4) 0.4553(6) 0.193(12) Uani 0.5 1 d D U P F 2
H88P H -0.0580 0.3913 0.4579 0.290 Uiso 0.5 1 calc DR U P F 2
H88Q H -0.0998 0.3766 0.4346 0.290 Uiso 0.5 1 calc R U P F 2
H88R H -0.1216 0.3720 0.4756 0.290 Uiso 0.5 1 calc R U P F 2
C889 C 0.3526(7) 0.5934(5) 0.2616(4) 0.118(6) Uani 0.5 1 d D U P E 2
H88X H 0.3702 0.5779 0.2814 0.178 Uiso 0.5 1 calc R U P E 2
H88Z H 0.3853 0.6075 0.2454 0.178 Uiso 0.5 1 calc R U P E 2
H88Y H 0.3370 0.5741 0.2501 0.178 Uiso 0.5 1 calc R U P E 2
C890 C 0.3104(10) 0.6381(6) 0.3076(4) 0.180(11) Uani 0.5 1 d D U P E 2
H89A H 0.2901 0.6664 0.3105 0.270 Uiso 0.5 1 calc R U P E 2
H89B H 0.3559 0.6368 0.3063 0.270 Uiso 0.5 1 calc R U P E 2
H89C H 0.2934 0.6184 0.3274 0.270 Uiso 0.5 1 calc R U P E 2
C891 C 0.3051(12) 0.6655(5) 0.2460(5) 0.206(13) Uani 0.5 1 d D U P E 2
H89D H 0.2653 0.6842 0.2474 0.309 Uiso 0.5 1 calc R U P E 2
H89E H 0.3164 0.6565 0.2231 0.309 Uiso 0.5 1 calc R U P E 2
H89F H 0.3383 0.6802 0.2497 0.309 Uiso 0.5 1 calc R U P E 2
C901 C 0.2348(3) 0.2890(2) 0.16683(18) 0.094(2) Uani 1 1 d D U . . .
C902 C 0.2297(3) 0.26125(17) 0.14565(17) 0.0821(18) Uani 1 1 d D U . . .
H902 H 0.2516 0.2640 0.1225 0.098 Uiso 1 1 calc R U . . .
C903 C 0.1931(3) 0.2296(2) 0.1578(2) 0.097(2) Uani 1 1 d D U . . .
H903 H 0.1892 0.2117 0.1421 0.116 Uiso 1 1 calc R U . . .
C904 C 0.1622(4) 0.2223(3) 0.1908(2) 0.117(3) Uani 1 1 d D U . . .
H904 H 0.1386 0.1994 0.1984 0.140 Uiso 1 1 calc R U . . .
C905 C 0.1666(4) 0.2500(3) 0.2135(2) 0.129(3) Uani 1 1 d D U . . .
H905 H 0.1454 0.2466 0.2368 0.155 Uiso 1 1 calc R U . . .
C906 C 0.2024(4) 0.2823(3) 0.2007(2) 0.112(3) Uani 1 1 d D U . . .
H906 H 0.2052 0.3010 0.2159 0.134 Uiso 1 1 calc R U . . .
C907 C 0.2739(4) 0.3236(2) 0.1551(3) 0.122(3) Uani 1 1 d D U . . .
H90A H 0.3126 0.3167 0.1648 0.183 Uiso 1 1 calc R U . . .
H90B H 0.2504 0.3493 0.1629 0.183 Uiso 1 1 calc R U . . .
H90C H 0.2846 0.3277 0.1299 0.183 Uiso 1 1 calc R U . . .
C908 C 0.3679(4) 0.1855(3) 0.22177(18) 0.124(3) Uani 1 1 d D U . . .
C909 C 0.4141(3) 0.1596(2) 0.23654(14) 0.0815(19) Uani 1 1 d D U . . .
H909 H 0.4134 0.1302 0.2417 0.098 Uiso 1 1 calc R U . . .
C910 C 0.4606(4) 0.1778(3) 0.24339(18) 0.105(2) Uani 1 1 d D U . . .
H910 H 0.4928 0.1593 0.2528 0.126 Uiso 1 1 calc R U . . .
C911 C 0.4677(6) 0.2186(4) 0.2387(3) 0.159(5) Uani 1 1 d D U . . .
H911 H 0.5025 0.2288 0.2439 0.191 Uiso 1 1 calc R U . . .
C912 C 0.4192(6) 0.2439(4) 0.2255(3) 0.167(5) Uani 1 1 d D U . . .
H912 H 0.4200 0.2731 0.2229 0.201 Uiso 1 1 calc R U . . .
C913 C 0.3690(5) 0.2305(3) 0.2155(2) 0.135(4) Uani 1 1 d D U . . .
H913 H 0.3379 0.2493 0.2054 0.162 Uiso 1 1 calc R U . . .
C914 C 0.3156(5) 0.1714(5) 0.2134(3) 0.209(8) Uani 1 1 d D U . . .
H91A H 0.3200 0.1409 0.2178 0.313 Uiso 1 1 calc R U . . .
H91B H 0.3139 0.1808 0.1889 0.313 Uiso 1 1 calc R U . . .
H91C H 0.2768 0.1828 0.2276 0.313 Uiso 1 1 calc R U . . .
C915 C 0.2877(4) 0.2274(2) 0.32729(18) 0.110(3) Uani 1 1 d D U . . .
C916 C 0.2451(4) 0.2351(2) 0.35588(17) 0.106(3) Uani 1 1 d D U . . .
H916 H 0.2583 0.2440 0.3744 0.127 Uiso 1 1 calc R U . . .
C917 C 0.1834(5) 0.2302(2) 0.3584(2) 0.122(3) Uani 1 1 d D U . . .
H917 H 0.1552 0.2351 0.3792 0.146 Uiso 1 1 calc R U . . .
C918 C 0.1601(6) 0.2187(3) 0.3327(3) 0.152(4) Uani 1 1 d D U . . .
H918 H 0.1167 0.2162 0.3350 0.182 Uiso 1 1 calc R U . . .
C919 C 0.2038(6) 0.2104(3) 0.3024(3) 0.153(4) Uani 1 1 d D U . . .
H919 H 0.1905 0.2016 0.2839 0.183 Uiso 1 1 calc R U . . .
C920 C 0.2656(6) 0.2155(3) 0.3004(2) 0.139(4) Uani 1 1 d D U . . .
H920 H 0.2946 0.2107 0.2798 0.167 Uiso 1 1 calc R U . . .
C921 C 0.3547(5) 0.2314(3) 0.3220(3) 0.185(7) Uani 1 1 d D U . . .
H92A H 0.3680 0.2281 0.3444 0.278 Uiso 1 1 calc R U . . .
H92B H 0.3623 0.2590 0.3093 0.278 Uiso 1 1 calc R U . . .
H92C H 0.3789 0.2098 0.3088 0.278 Uiso 1 1 calc R U . . .
C922 C 0.2133(5) 0.3506(2) 0.2622(2) 0.128(3) Uani 1 1 d D U . . .
C923 C 0.1967(4) 0.38739(18) 0.24209(15) 0.096(2) Uani 1 1 d D U . . .
H923 H 0.1539 0.3994 0.2434 0.116 Uiso 1 1 calc R U . . .
C924 C 0.2445(4) 0.4063(3) 0.2198(2) 0.108(3) Uani 1 1 d D U . . .
H924 H 0.2322 0.4324 0.2069 0.129 Uiso 1 1 calc R U . . .
C925 C 0.3057(6) 0.3922(3) 0.2142(3) 0.146(4) Uani 1 1 d D U . . .
H925 H 0.3356 0.4071 0.1982 0.175 Uiso 1 1 calc R U . . .
C926 C 0.3226(6) 0.3541(3) 0.2337(3) 0.161(5) Uani 1 1 d D U . . .
H926 H 0.3655 0.3421 0.2301 0.193 Uiso 1 1 calc R U . . .
C927 C 0.2789(5) 0.3325(3) 0.2583(2) 0.131(3) Uani 1 1 d D U . . .
H927 H 0.2918 0.3070 0.2718 0.158 Uiso 1 1 calc R U . . .
C928 C 0.1666(7) 0.3286(3) 0.2861(2) 0.184(6) Uani 1 1 d D U . . .
H92D H 0.1273 0.3475 0.2903 0.275 Uiso 1 1 calc R U . . .
H92E H 0.1817 0.3187 0.3079 0.275 Uiso 1 1 calc R U . . .
H92F H 0.1591 0.3047 0.2764 0.275 Uiso 1 1 calc R U . . .

loop_
_atom_site_aniso_label
_atom_site_aniso_U_11
_atom_site_aniso_U_22
_atom_site_aniso_U_33
_atom_site_aniso_U_23
_atom_site_aniso_U_13
_atom_site_aniso_U_12
P1 0.0495(6) 0.0438(6) 0.0523(6) -0.0106(5) 0.0061(5) -0.0066(4)
P2 0.0538(6) 0.0469(6) 0.0624(7) -0.0194(5) -0.0111(5) -0.0080(5)
P3 0.0686(9) 0.0946(10) 0.0520(7) 0.0164(7) -0.0162(6) -0.0178(7)
P4 0.0747(9) 0.0796(9) 0.0783(9) 0.0087(8) -0.0299(8) -0.0228(7)
P5 0.0779(9) 0.0432(6) 0.0715(8) -0.0162(6) -0.0106(7) -0.0046(6)
P6 0.0658(8) 0.0498(7) 0.0807(9) -0.0161(6) -0.0008(7) -0.0005(6)
P7 0.0693(9) 0.0922(10) 0.0530(7) 0.0052(7) -0.0284(6) -0.0016(7)
P8 0.0821(11) 0.0900(11) 0.0745(9) -0.0015(8) -0.0162(8) -0.0079(8)
O1 0.0455(18) 0.064(2) 0.068(2) -0.0078(16) 0.0040(15) 0.0055(14)
O2 0.073(2) 0.0423(16) 0.070(2) -0.0102(15) -0.0181(17) -0.0113(14)
O3 0.081(3) 0.127(4) 0.060(2) 0.017(2) -0.010(2) -0.015(3)
O4 0.136(4) 0.088(3) 0.107(3) -0.001(3) -0.068(3) -0.032(3)
O5 0.095(3) 0.0400(17) 0.098(3) -0.0127(18) -0.026(2) -0.0036(17)
O6 0.069(2) 0.067(2) 0.103(3) -0.008(2) 0.001(2) 0.0093(18)
O7 0.099(3) 0.143(4) 0.069(2) -0.019(3) -0.044(2) -0.014(3)
O8 0.104(4) 0.133(4) 0.070(3) -0.006(3) -0.007(3) -0.001(3)
C101 0.044(2) 0.0366(19) 0.0408(19) -0.0031(16) -0.0051(16) -0.0087(15)
C102 0.056(2) 0.039(2) 0.040(2) -0.0049(16) -0.0055(18) -0.0041(17)
C103 0.046(2) 0.0351(19) 0.043(2) -0.0115(16) 0.0023(17) -0.0037(15)
C104 0.049(2) 0.0320(18) 0.043(2) -0.0122(15) 0.0000(17) -0.0050(15)
C105 0.046(2) 0.0293(18) 0.052(2) -0.0084(16) -0.0048(18) -0.0013(15)
C106 0.051(2) 0.0279(18) 0.054(2) -0.0110(16) -0.0056(19) -0.0074(15)
C107 0.048(2) 0.0307(18) 0.050(2) -0.0092(16) -0.0016(18) -0.0046(15)
C108 0.052(2) 0.0343(19) 0.043(2) -0.0021(16) -0.0056(18) -0.0092(16)
C109 0.042(2) 0.039(2) 0.043(2) -0.0010(16) -0.0021(16) -0.0061(16)
C110 0.048(2) 0.0348(19) 0.043(2) -0.0013(16) -0.0032(17) -0.0115(16)
C111 0.047(2) 0.039(2) 0.041(2) -0.0034(16) -0.0019(17) -0.0033(16)
C112 0.047(2) 0.037(2) 0.043(2) -0.0106(16) 0.0007(17) -0.0003(16)
C113 0.049(2) 0.042(2) 0.045(2) -0.0203(17) -0.0068(18) 0.0010(17)
C114 0.048(2) 0.038(2) 0.050(2) -0.0155(17) -0.0123(18) -0.0026(16)
C115 0.046(2) 0.0348(19) 0.044(2) -0.0088(16) -0.0095(17) -0.0031(15)
C116 0.044(2) 0.0299(18) 0.049(2) -0.0117(15) -0.0112(17) -0.0057(15)
C117 0.047(2) 0.037(2) 0.050(2) -0.0018(17) -0.0148(18) -0.0089(16)
C118 0.041(2) 0.0365(19) 0.044(2) -0.0064(16) -0.0051(16) -0.0095(15)
C119 0.0329(18) 0.0354(18) 0.0376(18) -0.0059(14) -0.0072(14) -0.0063(14)
C120 0.0309(17) 0.0368(18) 0.0369(18) -0.0065(15) -0.0045(14) -0.0025(14)
C121 0.0399(19) 0.0328(17) 0.0327(17) -0.0055(14) -0.0062(15) -0.0053(14)
C122 0.044(2) 0.0327(18) 0.0315(17) -0.0071(14) -0.0022(15) -0.0014(14)
C123 0.049(2) 0.0283(17) 0.0360(18) -0.0031(14) -0.0069(16) -0.0035(15)
C124 0.042(2) 0.0294(17) 0.0344(17) -0.0037(14) -0.0058(15) -0.0001(14)
C125 0.047(2) 0.0291(17) 0.0391(19) -0.0035(15) -0.0052(16) -0.0057(15)
C126 0.048(2) 0.0289(17) 0.0375(18) -0.0046(14) -0.0029(16) -0.0033(15)
C127 0.0366(19) 0.0324(17) 0.0353(17) -0.0037(14) -0.0050(15) -0.0021(14)
C128 0.046(2) 0.0329(18) 0.0343(18) -0.0011(14) -0.0029(16) -0.0036(15)
C129 0.046(2) 0.0317(18) 0.0310(17) -0.0040(14) -0.0044(15) 0.0001(14)
C130 0.0395(19) 0.0344(18) 0.0336(17) -0.0038(14) -0.0053(15) -0.0012(14)
C131 0.039(2) 0.0368(19) 0.0374(18) -0.0063(15) -0.0066(15) -0.0005(15)
C132 0.045(2) 0.0335(18) 0.044(2) -0.0086(15) -0.0118(17) 0.0001(15)
C133 0.0380(19) 0.0306(17) 0.0355(17) -0.0083(14) -0.0080(15) 0.0003(14)
C134 0.042(2) 0.0283(17) 0.0394(18) -0.0067(14) -0.0132(16) 0.0005(14)
C135 0.0403(19) 0.0305(17) 0.0355(17) -0.0057(14) -0.0080(15) -0.0039(14)
C136 0.0351(18) 0.0292(16) 0.0329(16) -0.0072(13) -0.0099(14) -0.0021(13)
C137 0.0383(19) 0.0333(17) 0.0299(16) -0.0064(14) -0.0095(14) -0.0023(14)
C138 0.0348(18) 0.0306(17) 0.0305(16) -0.0067(13) -0.0068(14) -0.0006(13)
C139 0.0421(19) 0.0278(16) 0.0302(16) -0.0044(13) -0.0067(14) -0.0057(14)
C140 0.0384(19) 0.0309(17) 0.0320(17) -0.0057(14) -0.0059(14) -0.0009(14)
C141 0.0354(18) 0.0320(17) 0.0305(16) -0.0059(13) -0.0052(14) -0.0017(13)
C142 0.0381(19) 0.0299(17) 0.0322(17) -0.0079(13) -0.0075(14) 0.0010(13)
C143 0.062(3) 0.034(2) 0.059(2) -0.0176(18) -0.003(2) -0.0091(18)
C144 0.074(3) 0.048(2) 0.064(3) -0.027(2) 0.005(2) -0.009(2)
C145 0.081(3) 0.033(2) 0.072(3) -0.017(2) -0.012(3) 0.005(2)
C146 0.071(3) 0.047(2) 0.061(3) -0.023(2) -0.005(2) -0.008(2)
C147 0.050(2) 0.040(2) 0.063(3) -0.0076(19) -0.001(2) -0.0130(18)
C148 0.062(3) 0.047(2) 0.073(3) -0.011(2) -0.003(2) -0.027(2)
C149 0.088(4) 0.057(3) 0.063(3) -0.001(2) 0.004(3) -0.035(3)
C150 0.050(3) 0.059(3) 0.121(5) -0.024(3) -0.013(3) -0.014(2)
C151 0.047(2) 0.047(2) 0.058(3) -0.0094(19) 0.008(2) -0.0060(18)
C152 0.054(3) 0.060(3) 0.085(4) -0.015(3) 0.007(3) -0.008(2)
C153 0.054(3) 0.065(3) 0.079(3) -0.006(3) -0.003(3) 0.005(2)
C154 0.069(3) 0.093(4) 0.056(3) -0.020(3) 0.008(3) -0.011(3)
C155 0.055(3) 0.039(2) 0.073(3) -0.025(2) -0.010(2) -0.0021(18)
C156 0.064(3) 0.055(3) 0.096(4) -0.040(3) -0.004(3) -0.004(2)
C157 0.074(3) 0.040(2) 0.089(4) -0.021(2) -0.021(3) 0.003(2)
C158 0.071(3) 0.061(3) 0.084(4) -0.037(3) -0.014(3) -0.007(2)
C159 0.059(3) 0.037(2) 0.059(3) -0.0116(19) -0.003(2) -0.0124(18)
C160 0.074(4) 0.042(3) 0.115(5) 0.000(3) -0.001(3) -0.018(2)
C161 0.065(3) 0.070(3) 0.115(5) -0.011(3) -0.017(3) -0.036(3)
C162 0.143(6) 0.062(3) 0.076(4) -0.006(3) 0.014(4) -0.055(4)
C163 0.057(3) 0.052(2) 0.045(2) -0.0121(19) 0.0070(19) -0.011(2)
C164 0.076(3) 0.054(3) 0.059(3) 0.001(2) 0.001(2) -0.020(2)
C165 0.117(5) 0.059(3) 0.069(3) 0.006(3) -0.006(3) -0.024(3)
C166 0.128(6) 0.057(3) 0.083(4) 0.002(3) -0.005(4) -0.042(4)
C167 0.106(5) 0.098(5) 0.115(5) -0.004(4) 0.001(4) -0.065(4)
C168 0.067(3) 0.080(4) 0.092(4) -0.011(3) -0.002(3) -0.033(3)
C169 0.055(3) 0.053(3) 0.064(3) -0.018(2) 0.016(2) -0.009(2)
C170 0.087(4) 0.077(4) 0.109(5) -0.050(4) -0.004(4) 0.006(3)
C171 0.115(7) 0.105(6) 0.197(10) -0.094(7) -0.018(7) 0.015(5)
C172 0.135(7) 0.112(6) 0.154(8) -0.097(6) 0.003(6) -0.011(5)
C173 0.097(5) 0.077(4) 0.087(4) -0.041(3) -0.006(4) -0.011(3)
C174 0.088(4) 0.054(3) 0.054(3) -0.019(2) 0.001(3) -0.011(2)
C201 0.044(2) 0.048(2) 0.047(2) -0.0113(18) -0.0104(18) -0.0097(17)
C202 0.043(2) 0.043(2) 0.050(2) -0.0112(18) -0.0131(18) 0.0011(16)
C203 0.045(2) 0.041(2) 0.048(2) -0.0074(17) -0.0089(18) 0.0018(16)
C204 0.057(3) 0.043(2) 0.050(2) -0.0043(18) 0.002(2) 0.0046(18)
C205 0.053(3) 0.049(2) 0.052(2) -0.0037(19) 0.000(2) 0.0011(19)
C206 0.044(2) 0.052(2) 0.048(2) -0.0028(19) 0.0001(18) 0.0008(18)
C207 0.042(2) 0.053(2) 0.048(2) -0.0018(19) -0.0007(18) -0.0008(18)
C208 0.045(2) 0.060(3) 0.047(2) -0.002(2) -0.0039(19) -0.0054(19)
C209 0.048(2) 0.043(2) 0.054(2) -0.0015(18) -0.0057(19) -0.0033(17)
C210 0.043(2) 0.042(2) 0.053(2) 0.0005(18) -0.0050(18) -0.0093(17)
C211 0.046(2) 0.042(2) 0.056(2) -0.0007(19) -0.0092(19) -0.0075(17)
C212 0.042(2) 0.044(2) 0.055(2) -0.0031(18) -0.0061(18) -0.0046(17)
C213 0.053(2) 0.037(2) 0.053(2) -0.0084(18) -0.0068(19) -0.0020(17)
C214 0.044(2) 0.039(2) 0.048(2) -0.0035(17) 0.0008(17) -0.0024(16)
C215 0.037(2) 0.048(2) 0.044(2) -0.0028(17) -0.0001(16) -0.0033(16)
C216 0.042(2) 0.045(2) 0.041(2) -0.0049(17) -0.0011(16) -0.0048(16)
C217 0.048(2) 0.055(2) 0.042(2) -0.0089(18) -0.0011(18) -0.0135(19)
C218 0.048(2) 0.049(2) 0.044(2) -0.0153(18) -0.0060(18) -0.0082(18)
C219 0.041(2) 0.046(2) 0.0370(19) -0.0042(16) -0.0043(16) -0.0065(16)
C220 0.041(2) 0.050(2) 0.0334(18) -0.0056(16) -0.0102(16) -0.0027(16)
C221 0.039(2) 0.046(2) 0.0335(18) -0.0034(15) -0.0103(15) 0.0000(15)
C222 0.044(2) 0.043(2) 0.0370(19) -0.0027(16) -0.0081(16) -0.0015(16)
C223 0.044(2) 0.045(2) 0.042(2) -0.0029(17) -0.0049(17) -0.0011(16)
C224 0.038(2) 0.049(2) 0.0358(18) -0.0005(16) -0.0049(16) 0.0040(16)
C225 0.039(2) 0.049(2) 0.045(2) 0.0010(18) -0.0039(17) 0.0031(17)
C226 0.037(2) 0.048(2) 0.044(2) 0.0001(17) -0.0017(17) 0.0006(16)
C227 0.0355(19) 0.047(2) 0.0397(19) 0.0029(16) -0.0040(16) -0.0024(16)
C228 0.041(2) 0.049(2) 0.040(2) 0.0054(17) -0.0046(16) -0.0063(17)
C229 0.038(2) 0.045(2) 0.044(2) 0.0024(17) -0.0084(16) -0.0015(16)
C230 0.039(2) 0.039(2) 0.0413(19) 0.0012(16) -0.0092(16) -0.0003(15)
C231 0.043(2) 0.041(2) 0.046(2) -0.0019(17) -0.0085(17) -0.0041(16)
C232 0.044(2) 0.037(2) 0.0409(19) -0.0012(16) -0.0028(16) -0.0007(16)
C233 0.042(2) 0.040(2) 0.0341(18) 0.0024(15) -0.0070(15) -0.0033(15)
C234 0.043(2) 0.040(2) 0.0326(17) -0.0023(15) -0.0043(15) 0.0000(15)
C235 0.046(2) 0.042(2) 0.0316(17) -0.0015(15) -0.0042(16) -0.0067(16)
C236 0.0379(19) 0.041(2) 0.0333(17) -0.0008(15) -0.0092(15) -0.0020(15)
C237 0.0366(19) 0.0379(19) 0.0304(16) 0.0008(14) -0.0076(14) -0.0008(14)
C238 0.0387(19) 0.041(2) 0.0308(17) -0.0008(15) -0.0035(15) 0.0005(15)
C239 0.041(2) 0.041(2) 0.0345(18) 0.0003(15) -0.0069(15) 0.0019(15)
C240 0.0364(19) 0.040(2) 0.0364(18) 0.0017(15) -0.0071(15) 0.0014(15)
C241 0.0377(19) 0.041(2) 0.0366(18) -0.0010(15) -0.0064(15) -0.0029(15)
C242 0.0363(19) 0.041(2) 0.0327(17) -0.0028(15) -0.0044(15) 0.0033(15)
C243 0.064(3) 0.054(3) 0.062(3) -0.018(2) 0.004(2) 0.006(2)
C244 0.084(5) 0.133(6) 0.083(4) -0.060(4) 0.002(4) -0.007(4)
C245 0.104(5) 0.076(4) 0.087(4) -0.013(3) 0.002(4) 0.015(4)
C246 0.096(5) 0.091(4) 0.067(3) -0.026(3) 0.009(3) -0.007(4)
C247 0.046(2) 0.065(3) 0.057(3) -0.001(2) 0.002(2) -0.007(2)
C248 0.049(3) 0.062(3) 0.091(4) -0.004(3) -0.003(3) -0.002(2)
C249 0.073(3) 0.077(3) 0.057(3) 0.002(3) 0.007(3) -0.018(3)
C250 0.048(3) 0.064(3) 0.067(3) 0.009(2) -0.001(2) -0.007(2)
C251 0.053(3) 0.049(2) 0.066(3) 0.000(2) -0.010(2) -0.012(2)
C252 0.062(3) 0.057(3) 0.105(4) -0.015(3) -0.019(3) -0.018(2)
C253 0.077(3) 0.040(2) 0.087(4) 0.001(2) 0.001(3) -0.015(2)
C254 0.057(3) 0.039(2) 0.074(3) -0.009(2) -0.007(2) -0.0064(19)
C255 0.054(3) 0.038(2) 0.069(3) -0.012(2) 0.002(2) 0.0005(18)
C256 0.060(3) 0.071(3) 0.081(4) -0.031(3) 0.001(3) -0.005(2)
C257 0.057(3) 0.045(3) 0.099(4) -0.010(3) -0.002(3) 0.002(2)
C258 0.064(3) 0.052(3) 0.080(3) -0.018(2) 0.011(3) -0.003(2)
C259 0.051(3) 0.063(3) 0.068(3) -0.021(2) 0.002(2) -0.015(2)
C260 0.051(3) 0.066(3) 0.110(5) -0.014(3) 0.002(3) -0.013(2)
C261 0.063(4) 0.246(12) 0.172(8) -0.145(9) 0.027(5) -0.062(6)
C262 0.070(4) 0.089(5) 0.152(7) 0.029(5) 0.031(4) -0.013(3)
C263 0.061(3) 0.059(3) 0.093(4) -0.039(3) -0.010(3) -0.017(2)
C264 0.068(4) 0.075(4) 0.113(5) -0.030(3) -0.028(3) -0.015(3)
C265 0.064(4) 0.097(5) 0.174(7) -0.063(5) -0.034(4) -0.009(3)
C266 0.070(4) 0.118(6) 0.184(8) -0.080(6) 0.001(5) -0.042(4)
C267 0.094(5) 0.095(5) 0.114(5) -0.046(4) 0.013(4) -0.051(4)
C268 0.085(4) 0.077(4) 0.084(4) -0.033(3) -0.003(3) -0.036(3)
C269 0.054(3) 0.062(3) 0.070(3) -0.021(2) -0.014(2) -0.002(2)
C270 0.069(3) 0.063(3) 0.080(3) -0.034(3) -0.011(3) -0.003(2)
C271 0.095(5) 0.078(4) 0.085(4) -0.044(3) -0.017(3) 0.009(3)
C272 0.160(8) 0.096(5) 0.078(4) -0.047(4) 0.002(5) 0.006(5)
C273 0.204(10) 0.115(6) 0.071(4) -0.027(4) -0.026(5) 0.035(6)
C274 0.176(8) 0.077(4) 0.075(4) -0.033(3) -0.031(5) 0.033(5)
C301 0.063(3) 0.056(3) 0.048(2) -0.007(2) -0.016(2) 0.006(2)
C302 0.059(3) 0.070(3) 0.047(2) -0.002(2) -0.010(2) 0.002(2)
C303 0.050(3) 0.073(3) 0.051(2) -0.004(2) -0.010(2) -0.005(2)
C304 0.055(3) 0.076(3) 0.043(2) -0.007(2) -0.008(2) -0.005(2)
C305 0.055(3) 0.083(3) 0.053(3) -0.015(2) -0.012(2) -0.006(2)
C306 0.060(3) 0.083(3) 0.041(2) -0.017(2) -0.016(2) 0.008(2)
C307 0.063(3) 0.074(3) 0.038(2) -0.015(2) -0.020(2) 0.019(2)
C308 0.073(3) 0.070(3) 0.041(2) -0.013(2) -0.013(2) 0.023(3)
C309 0.095(4) 0.053(3) 0.041(2) -0.009(2) -0.014(2) 0.020(3)
C310 0.087(4) 0.045(2) 0.045(2) -0.0087(19) -0.005(2) 0.010(2)
C311 0.091(4) 0.040(2) 0.051(3) -0.0151(19) -0.006(2) 0.003(2)
C312 0.080(3) 0.040(2) 0.052(2) -0.0135(19) -0.006(2) 0.001(2)
C313 0.076(3) 0.048(3) 0.062(3) -0.013(2) -0.007(2) -0.008(2)
C314 0.064(3) 0.058(3) 0.065(3) -0.018(2) -0.009(2) -0.003(2)
C315 0.059(3) 0.056(3) 0.068(3) -0.023(2) -0.016(2) 0.008(2)
C316 0.063(3) 0.043(2) 0.078(3) -0.013(2) -0.034(3) 0.0049(19)
C317 0.077(3) 0.046(2) 0.079(3) -0.013(2) -0.043(3) 0.003(2)
C318 0.078(3) 0.043(2) 0.065(3) -0.006(2) -0.035(3) 0.003(2)
C319 0.066(3) 0.044(2) 0.049(2) -0.0147(18) -0.023(2) 0.0075(19)
C320 0.061(3) 0.043(2) 0.042(2) -0.0085(17) -0.0136(19) 0.0067(18)
C321 0.049(2) 0.050(2) 0.0326(18) -0.0113(16) -0.0087(17) 0.0097(17)
C322 0.052(2) 0.058(3) 0.037(2) -0.0087(18) -0.0043(18) 0.0060(19)
C323 0.044(2) 0.061(3) 0.041(2) -0.0075(19) -0.0080(18) 0.0053(18)
C324 0.043(2) 0.055(2) 0.0375(19) -0.0146(18) -0.0060(17) 0.0112(17)
C325 0.051(2) 0.069(3) 0.036(2) -0.0159(19) -0.0101(18) 0.012(2)
C326 0.057(3) 0.062(3) 0.035(2) -0.0162(19) -0.0102(18) 0.019(2)
C327 0.057(3) 0.054(2) 0.0352(19) -0.0141(18) -0.0100(18) 0.0146(19)
C328 0.068(3) 0.050(2) 0.041(2) -0.0127(18) -0.008(2) 0.014(2)
C329 0.065(3) 0.043(2) 0.044(2) -0.0115(18) -0.009(2) 0.0125(19)
C330 0.068(3) 0.042(2) 0.043(2) -0.0117(18) -0.004(2) 0.0109(19)
C331 0.070(3) 0.042(2) 0.048(2) -0.0140(19) -0.005(2) 0.003(2)
C332 0.074(3) 0.043(2) 0.047(2) -0.0175(19) -0.004(2) 0.006(2)
C333 0.058(3) 0.039(2) 0.052(2) -0.0154(18) -0.010(2) 0.0047(18)
C334 0.063(3) 0.049(2) 0.055(2) -0.019(2) -0.017(2) 0.008(2)
C335 0.061(3) 0.044(2) 0.055(2) -0.0178(19) -0.018(2) 0.0068(19)
C336 0.068(3) 0.042(2) 0.043(2) -0.0145(18) -0.013(2) 0.0038(19)
C337 0.054(2) 0.042(2) 0.041(2) -0.0157(17) -0.0095(18) 0.0090(17)
C338 0.051(2) 0.045(2) 0.0372(19) -0.0121(16) -0.0092(17) 0.0091(17)
C339 0.047(2) 0.050(2) 0.0378(19) -0.0161(17) -0.0070(17) 0.0099(17)
C340 0.055(2) 0.043(2) 0.0371(19) -0.0110(16) -0.0091(18) 0.0128(17)
C341 0.055(2) 0.043(2) 0.039(2) -0.0135(17) -0.0073(18) 0.0089(17)
C342 0.058(3) 0.042(2) 0.040(2) -0.0140(17) -0.0092(18) 0.0106(18)
C343 0.071(4) 0.118(5) 0.066(3) -0.003(3) -0.023(3) -0.026(3)
C344 0.163(9) 0.110(7) 0.243(13) -0.028(7) -0.128(10) -0.032(6)
C345 0.070(5) 0.138(7) 0.209(11) 0.003(7) -0.009(6) -0.041(5)
C346 0.195(10) 0.320(16) 0.072(4) -0.012(7) -0.034(6) -0.180(11)
C347 0.086(4) 0.093(4) 0.045(3) -0.001(3) -0.024(3) 0.017(3)
C348 0.058(6) 0.076(7) 0.053(5) -0.019(5) -0.026(5) 0.022(5)
C349 0.060(5) 0.064(5) 0.032(4) -0.021(4) -0.013(4) 0.003(4)
C350 0.064(6) 0.085(7) 0.048(5) -0.001(5) -0.025(5) 0.009(5)
C351 0.109(5) 0.060(3) 0.049(3) -0.009(2) -0.008(3) -0.011(3)
C352 0.137(6) 0.073(4) 0.056(3) 0.002(3) -0.013(4) -0.025(4)
C353 0.116(5) 0.075(4) 0.069(3) -0.017(3) 0.014(4) -0.029(4)
C354 0.131(6) 0.050(3) 0.067(3) -0.008(2) -0.017(4) -0.011(3)
C355 0.066(3) 0.066(3) 0.105(4) -0.026(3) -0.012(3) -0.010(3)
C356 0.146(8) 0.187(10) 0.123(7) 0.051(7) -0.053(6) -0.100(8)
C357 0.081(6) 0.124(7) 0.259(14) -0.003(8) -0.046(7) -0.006(5)
C358 0.095(6) 0.185(10) 0.213(11) -0.130(9) 0.012(7) -0.052(6)
C359 0.108(5) 0.052(3) 0.123(5) -0.007(3) -0.079(4) -0.002(3)
C360 0.111(6) 0.099(6) 0.250(12) 0.049(7) -0.120(8) -0.017(5)
C361 0.242(12) 0.083(5) 0.160(8) -0.031(5) -0.158(9) 0.036(6)
C362 0.135(6) 0.059(3) 0.139(6) 0.016(4) -0.096(6) -0.011(4)
C363 0.084(4) 0.069(3) 0.061(3) 0.012(2) -0.028(3) -0.022(3)
C364 0.070(3) 0.065(3) 0.063(3) 0.012(2) -0.025(3) -0.005(2)
C365 0.088(4) 0.068(3) 0.080(4) 0.000(3) -0.037(3) -0.001(3)
C366 0.103(5) 0.096(5) 0.078(4) 0.016(3) -0.040(4) 0.003(4)
C367 0.129(6) 0.107(5) 0.071(4) 0.019(4) -0.054(4) -0.003(4)
C368 0.101(5) 0.098(4) 0.064(3) 0.016(3) -0.029(3) -0.008(4)
C369 0.079(4) 0.094(4) 0.060(3) 0.026(3) -0.021(3) -0.033(3)
C370 0.078(4) 0.090(4) 0.094(4) 0.025(3) -0.028(3) -0.027(3)
C371 0.086(4) 0.109(5) 0.096(5) 0.021(4) -0.024(4) -0.040(4)
C372 0.122(6) 0.094(5) 0.102(5) 0.023(4) -0.056(5) -0.057(4)
C373 0.117(6) 0.116(5) 0.083(4) 0.004(4) -0.022(4) -0.057(5)
C374 0.094(5) 0.119(5) 0.087(4) 0.005(4) -0.021(4) -0.049(4)
C380 0.156(16) 0.174(17) 0.064(8) 0.020(9) -0.046(10) 0.056(14)
C381 0.097(11) 0.146(14) 0.078(9) -0.011(9) -0.038(8) 0.023(10)
C382 0.141(15) 0.153(15) 0.079(9) 0.018(10) -0.053(10) 0.023(12)
C401 0.058(3) 0.054(2) 0.050(2) -0.003(2) -0.015(2) -0.004(2)
C402 0.073(3) 0.050(3) 0.052(2) -0.004(2) -0.012(2) -0.007(2)
C403 0.057(3) 0.052(2) 0.059(3) -0.007(2) -0.008(2) -0.011(2)
C404 0.053(3) 0.041(2) 0.068(3) -0.010(2) -0.009(2) -0.0078(18)
C405 0.070(3) 0.038(2) 0.071(3) -0.002(2) -0.005(2) -0.013(2)
C406 0.061(3) 0.041(2) 0.059(3) 0.0019(19) -0.007(2) -0.0069(19)
C407 0.071(3) 0.040(2) 0.049(2) -0.0041(18) -0.005(2) -0.016(2)
C408 0.075(3) 0.043(2) 0.047(2) -0.0064(18) -0.014(2) -0.009(2)
C409 0.080(3) 0.044(2) 0.045(2) -0.0097(18) -0.017(2) -0.011(2)
C410 0.059(3) 0.045(2) 0.045(2) -0.0131(18) -0.0105(19) -0.0035(18)
C411 0.061(3) 0.054(3) 0.050(2) -0.013(2) -0.009(2) -0.006(2)
C412 0.058(3) 0.052(2) 0.043(2) -0.0103(18) 0.0015(19) -0.016(2)
C413 0.059(3) 0.050(2) 0.048(2) -0.0064(19) -0.005(2) -0.013(2)
C414 0.056(3) 0.049(2) 0.061(3) -0.004(2) -0.004(2) -0.009(2)
C415 0.058(3) 0.041(2) 0.053(2) -0.0019(18) -0.006(2) -0.0105(18)
C416 0.061(3) 0.046(2) 0.041(2) -0.0062(17) -0.0010(19) -0.0072(19)
C417 0.066(3) 0.049(2) 0.042(2) -0.0065(18) -0.004(2) -0.004(2)
C418 0.059(3) 0.050(2) 0.046(2) -0.0050(19) -0.008(2) -0.0030(19)
C419 0.053(2) 0.048(2) 0.040(2) -0.0116(18) 0.0024(18) -0.0020(18)
C420 0.053(2) 0.046(2) 0.045(2) -0.0125(18) -0.0012(19) -0.0013(18)
C421 0.047(2) 0.041(2) 0.044(2) -0.0111(17) -0.0012(17) -0.0014(16)
C422 0.055(3) 0.043(2) 0.051(2) -0.0144(18) -0.0066(19) -0.0016(18)
C423 0.055(2) 0.039(2) 0.054(2) -0.0119(18) -0.006(2) -0.0059(17)
C424 0.050(2) 0.038(2) 0.046(2) -0.0121(17) 0.0000(18) -0.0011(16)
C425 0.058(3) 0.039(2) 0.048(2) -0.0076(17) -0.0019(19) -0.0066(18)
C426 0.063(3) 0.036(2) 0.044(2) -0.0090(17) -0.0028(19) -0.0050(18)
C427 0.056(2) 0.038(2) 0.043(2) -0.0117(16) -0.0031(18) -0.0064(17)
C428 0.069(3) 0.037(2) 0.041(2) -0.0176(17) -0.0075(19) -0.0032(18)
C429 0.056(2) 0.036(2) 0.045(2) -0.0153(17) -0.0046(18) -0.0015(17)
C430 0.051(2) 0.041(2) 0.042(2) -0.0165(17) -0.0014(17) -0.0010(17)
C431 0.049(2) 0.044(2) 0.042(2) -0.0145(17) 0.0004(17) -0.0058(17)
C432 0.048(2) 0.044(2) 0.043(2) -0.0135(17) -0.0004(18) -0.0038(17)
C433 0.051(2) 0.043(2) 0.041(2) -0.0139(17) 0.0028(17) -0.0043(17)
C434 0.057(3) 0.047(2) 0.039(2) -0.0121(17) 0.0025(18) -0.0034(18)
C435 0.050(2) 0.040(2) 0.040(2) -0.0127(16) -0.0018(17) -0.0042(16)
C436 0.054(2) 0.040(2) 0.0388(19) -0.0147(16) -0.0010(17) -0.0013(17)
C437 0.055(2) 0.0358(19) 0.0376(19) -0.0124(16) 0.0020(17) -0.0027(16)
C438 0.051(2) 0.041(2) 0.0392(19) -0.0131(16) -0.0018(17) -0.0041(17)
C439 0.052(2) 0.0358(19) 0.042(2) -0.0136(16) -0.0011(18) -0.0004(16)
C440 0.056(2) 0.0298(18) 0.0391(19) -0.0120(15) -0.0009(17) 0.0005(16)
C441 0.048(2) 0.038(2) 0.042(2) -0.0147(16) -0.0024(17) -0.0037(16)
C442 0.048(2) 0.039(2) 0.0399(19) -0.0134(16) -0.0001(17) -0.0039(16)
C443 0.064(3) 0.060(3) 0.099(4) 0.019(3) -0.024(3) -0.023(2)
C444 0.130(9) 0.076(6) 0.075(6) 0.032(5) -0.055(6) -0.067(7)
C445 0.054(5) 0.106(8) 0.092(7) 0.034(6) -0.003(5) -0.021(5)
C446 0.057(5) 0.050(4) 0.065(5) -0.002(4) -0.003(4) -0.019(3)
C447 0.120(5) 0.048(3) 0.050(3) 0.004(2) -0.028(3) -0.025(3)
C448 0.25(2) 0.068(9) 0.070(8) 0.019(7) -0.043(12) -0.010(11)
C449 0.179(15) 0.127(12) 0.088(9) 0.063(9) -0.083(10) -0.101(12)
C450 0.078(8) 0.028(4) 0.063(6) 0.010(4) -0.032(5) 0.000(5)
C451 0.077(3) 0.065(3) 0.055(3) 0.000(2) -0.022(2) -0.025(3)
C452 0.102(6) 0.097(6) 0.072(5) 0.000(4) -0.028(5) -0.033(5)
C453 0.116(9) 0.083(7) 0.234(15) -0.039(8) -0.108(10) 0.013(6)
C454 0.090(6) 0.079(5) 0.084(5) -0.024(4) -0.034(5) -0.021(4)
C455 0.072(3) 0.061(3) 0.086(4) 0.016(3) -0.026(3) -0.025(3)
C456 0.145(7) 0.087(4) 0.097(5) 0.012(4) -0.038(5) -0.069(5)
C457 0.110(6) 0.123(6) 0.116(6) -0.024(5) 0.015(5) -0.062(5)
C458 0.098(5) 0.056(4) 0.200(9) 0.004(5) -0.041(6) -0.021(3)
C459 0.075(3) 0.056(3) 0.053(3) 0.004(2) -0.008(2) -0.008(2)
C460 0.157(8) 0.095(5) 0.101(5) 0.037(4) -0.066(5) -0.055(5)
C461 0.134(6) 0.086(4) 0.077(4) 0.004(3) -0.031(4) -0.021(4)
C462 0.102(5) 0.092(5) 0.103(5) 0.029(4) -0.006(4) 0.013(4)
C463 0.067(3) 0.074(4) 0.067(3) 0.002(3) -0.017(3) -0.010(3)
C464 0.110(5) 0.091(5) 0.084(4) 0.003(4) -0.043(4) -0.012(4)
C465 0.104(5) 0.082(4) 0.107(5) 0.000(4) -0.047(4) -0.003(4)
C466 0.098(5) 0.084(4) 0.086(4) 0.018(4) -0.020(4) 0.016(4)
C467 0.109(5) 0.100(5) 0.064(3) 0.007(3) -0.011(3) 0.014(4)
C468 0.088(4) 0.083(4) 0.069(3) 0.001(3) -0.008(3) 0.006(3)
C469 0.073(4) 0.112(5) 0.110(5) 0.037(5) -0.026(4) -0.019(4)
C470 0.132(8) 0.171(9) 0.156(8) 0.045(7) -0.044(7) -0.066(7)
C471 0.126(9) 0.212(12) 0.245(14) 0.058(11) -0.026(9) -0.082(9)
C472 0.122(8) 0.191(12) 0.212(12) 0.060(10) 0.009(9) -0.023(8)
C473 0.133(8) 0.161(9) 0.143(8) 0.027(7) 0.018(7) 0.006(7)
C474 0.092(5) 0.125(7) 0.123(6) 0.018(5) 0.011(5) 0.002(5)
C480 0.063(10) 0.157(19) 0.19(2) 0.082(17) -0.034(13) -0.053(12)
C481 0.123(16) 0.119(15) 0.136(17) -0.048(14) 0.056(14) -0.064(13)
C482 0.093(12) 0.102(13) 0.120(14) 0.003(11) 0.004(11) -0.041(10)
C483 0.108(9) 0.033(5) 0.062(6) 0.006(4) -0.019(6) -0.011(5)
C484 0.154(12) 0.035(5) 0.062(6) 0.008(5) -0.024(7) -0.033(6)
C485 0.085(9) 0.058(7) 0.097(9) -0.002(6) -0.046(8) 0.000(7)
C486 0.053(9) 0.026(7) 0.045(8) -0.019(6) -0.017(7) -0.010(6)
C487 0.071(12) 0.066(11) 0.044(9) 0.022(8) -0.024(8) -0.035(9)
C488 0.121(19) 0.061(12) 0.042(10) -0.018(9) -0.019(11) -0.004(12)
C501 0.060(3) 0.047(2) 0.045(2) -0.0089(18) -0.002(2) -0.0077(19)
C502 0.081(3) 0.051(3) 0.047(2) -0.011(2) -0.007(2) -0.006(2)
C503 0.069(3) 0.049(3) 0.055(3) -0.008(2) -0.002(2) -0.001(2)
C504 0.069(3) 0.060(3) 0.052(3) -0.011(2) -0.004(2) -0.008(2)
C505 0.071(3) 0.070(3) 0.050(3) -0.013(2) 0.001(2) -0.005(3)
C506 0.056(3) 0.078(3) 0.052(3) -0.009(2) 0.003(2) -0.009(2)
C507 0.060(3) 0.074(3) 0.053(3) -0.007(2) 0.004(2) -0.009(2)
C508 0.068(3) 0.082(4) 0.056(3) -0.003(3) -0.010(2) -0.019(3)
C509 0.065(3) 0.063(3) 0.055(3) 0.002(2) -0.011(2) -0.014(2)
C510 0.068(3) 0.042(2) 0.067(3) 0.005(2) -0.019(2) -0.009(2)
C511 0.070(3) 0.049(3) 0.079(3) -0.005(2) -0.023(3) -0.004(2)
C512 0.078(3) 0.043(2) 0.074(3) -0.009(2) -0.015(3) -0.003(2)
C513 0.071(3) 0.042(2) 0.077(3) -0.013(2) -0.008(3) -0.004(2)
C514 0.078(3) 0.046(3) 0.066(3) -0.011(2) -0.008(3) -0.003(2)
C515 0.059(3) 0.044(2) 0.060(3) -0.009(2) -0.001(2) -0.0032(19)
C516 0.062(3) 0.040(2) 0.055(2) -0.0033(19) -0.001(2) -0.0022(19)
C517 0.063(3) 0.045(2) 0.058(3) -0.001(2) -0.007(2) -0.009(2)
C518 0.074(3) 0.039(2) 0.049(2) -0.0060(18) -0.006(2) -0.008(2)
C519 0.058(3) 0.042(2) 0.044(2) 0.0023(17) -0.0029(19) -0.0088(18)
C520 0.066(3) 0.038(2) 0.039(2) -0.0017(16) -0.0069(19) -0.0053(18)
C521 0.059(3) 0.044(2) 0.039(2) -0.0018(17) -0.0014(18) -0.0060(18)
C522 0.064(3) 0.049(2) 0.042(2) -0.0047(18) -0.005(2) -0.007(2)
C523 0.061(3) 0.054(3) 0.043(2) -0.0102(19) -0.001(2) -0.001(2)
C524 0.065(3) 0.048(2) 0.038(2) -0.0034(18) -0.0040(19) -0.005(2)
C525 0.062(3) 0.066(3) 0.038(2) -0.004(2) 0.001(2) -0.002(2)
C526 0.060(3) 0.061(3) 0.038(2) -0.0031(19) -0.0034(19) -0.006(2)
C527 0.059(3) 0.054(2) 0.036(2) 0.0060(18) -0.0025(19) -0.007(2)
C528 0.065(3) 0.049(2) 0.042(2) 0.0054(18) -0.009(2) -0.006(2)
C529 0.062(3) 0.050(2) 0.047(2) 0.0062(19) -0.008(2) -0.009(2)
C530 0.066(3) 0.038(2) 0.047(2) 0.0011(18) -0.013(2) -0.0029(19)
C531 0.068(3) 0.041(2) 0.061(3) 0.001(2) -0.017(2) -0.001(2)
C532 0.063(3) 0.040(2) 0.058(3) -0.0034(19) -0.006(2) -0.0014(19)
C533 0.060(3) 0.039(2) 0.045(2) -0.0012(17) -0.0080(19) 0.0010(18)
C534 0.060(3) 0.040(2) 0.049(2) -0.0011(18) -0.007(2) -0.0014(18)
C535 0.057(3) 0.043(2) 0.046(2) 0.0020(18) -0.0048(19) -0.0049(18)
C536 0.062(3) 0.035(2) 0.044(2) -0.0024(17) -0.0032(19) -0.0011(18)
C537 0.060(3) 0.041(2) 0.0359(19) 0.0010(16) -0.0030(18) -0.0040(18)
C538 0.064(3) 0.042(2) 0.0350(19) -0.0002(16) -0.0009(18) -0.0043(19)
C539 0.063(3) 0.044(2) 0.0355(19) 0.0008(17) -0.0031(18) -0.0035(19)
C540 0.065(3) 0.041(2) 0.0353(19) 0.0028(16) -0.0071(19) -0.0019(18)
C541 0.055(2) 0.044(2) 0.040(2) 0.0072(17) -0.0054(18) -0.0079(18)
C542 0.067(3) 0.037(2) 0.0360(19) 0.0027(16) -0.0087(19) -0.0029(18)
C543 0.074(4) 0.092(4) 0.061(3) -0.022(3) 0.000(3) -0.007(3)
C544 0.077(4) 0.084(4) 0.084(4) -0.034(3) 0.005(3) -0.002(3)
C545 0.089(5) 0.114(5) 0.075(4) -0.028(4) 0.001(3) 0.020(4)
C546 0.081(4) 0.110(5) 0.066(3) -0.034(3) 0.013(3) -0.015(4)
C547 0.079(4) 0.108(5) 0.074(4) -0.007(3) 0.001(3) -0.035(4)
C548 0.093(5) 0.113(5) 0.092(5) -0.022(4) 0.016(4) -0.034(4)
C549 0.074(5) 0.196(10) 0.131(7) -0.040(7) -0.002(5) -0.043(6)
C550 0.107(7) 0.125(7) 0.218(12) 0.044(8) 0.038(7) -0.040(6)
C551 0.077(4) 0.055(3) 0.115(5) -0.016(3) -0.025(4) -0.006(3)
C552 0.100(5) 0.077(4) 0.149(7) -0.035(4) -0.043(5) -0.010(4)
C553 0.138(7) 0.091(5) 0.105(6) -0.035(4) -0.028(5) -0.021(5)
C554 0.104(5) 0.065(4) 0.175(8) -0.026(5) -0.056(6) 0.001(3)
C555 0.069(3) 0.053(3) 0.107(5) -0.025(3) 0.002(3) 0.000(2)
C556 0.139(7) 0.060(4) 0.154(8) -0.048(5) 0.044(6) -0.009(4)
C557 0.188(10) 0.127(7) 0.086(5) -0.030(5) -0.015(6) 0.045(7)
C558 0.166(9) 0.099(6) 0.257(13) -0.104(8) 0.122(9) -0.060(6)
C559 0.071(3) 0.050(3) 0.077(3) -0.012(2) -0.010(3) -0.005(2)
C560 0.069(4) 0.075(4) 0.171(8) -0.029(5) -0.031(5) -0.003(3)
C561 0.072(4) 0.088(4) 0.121(6) 0.004(4) -0.002(4) -0.027(3)
C562 0.080(5) 0.146(7) 0.103(5) -0.016(5) -0.016(4) -0.030(5)
C563 0.098(4) 0.050(3) 0.065(3) -0.018(2) -0.017(3) -0.010(3)
C564 0.081(4) 0.051(3) 0.078(3) -0.007(2) -0.013(3) -0.008(2)
C565 0.100(5) 0.066(3) 0.082(4) -0.006(3) -0.026(4) -0.004(3)
C566 0.076(4) 0.087(4) 0.114(5) -0.007(4) -0.037(4) -0.001(3)
C567 0.106(5) 0.083(4) 0.136(6) 0.000(4) -0.041(5) -0.037(4)
C568 0.086(4) 0.059(3) 0.111(5) 0.000(3) -0.033(4) -0.014(3)
C569 0.080(4) 0.053(3) 0.097(4) -0.033(3) -0.012(3) -0.001(3)
C570 0.153(8) 0.077(4) 0.117(6) -0.040(4) -0.007(6) 0.018(5)
C571 0.154(8) 0.114(7) 0.147(8) -0.078(6) 0.016(7) 0.042(6)
C572 0.149(8) 0.127(7) 0.114(6) -0.061(6) 0.032(6) 0.005(6)
C573 0.123(6) 0.096(5) 0.084(4) -0.042(4) 0.029(4) -0.004(4)
C574 0.103(5) 0.074(4) 0.079(4) -0.027(3) 0.007(4) 0.005(3)
C601 0.054(3) 0.041(2) 0.056(2) -0.0042(19) -0.004(2) -0.0023(18)
C602 0.069(3) 0.044(2) 0.055(3) -0.010(2) -0.003(2) -0.006(2)
C603 0.066(3) 0.043(2) 0.066(3) -0.015(2) -0.006(2) 0.004(2)
C604 0.067(3) 0.045(3) 0.097(4) -0.024(3) -0.008(3) 0.003(2)
C605 0.072(4) 0.039(2) 0.103(4) -0.021(3) -0.017(3) 0.005(2)
C606 0.086(4) 0.040(2) 0.086(4) -0.011(2) -0.030(3) -0.008(2)
C607 0.071(3) 0.051(3) 0.055(3) 0.002(2) -0.013(2) -0.010(2)
C608 0.092(4) 0.057(3) 0.055(3) 0.011(2) -0.023(3) -0.019(3)
C609 0.062(3) 0.075(3) 0.054(3) 0.014(2) -0.011(2) -0.010(2)
C610 0.068(3) 0.067(3) 0.055(3) 0.000(2) -0.005(2) -0.010(2)
C611 0.060(3) 0.088(4) 0.061(3) 0.005(3) -0.008(2) -0.006(3)
C612 0.070(3) 0.069(3) 0.053(3) -0.003(2) 0.002(2) -0.003(3)
C613 0.063(3) 0.062(3) 0.059(3) -0.009(2) 0.005(2) 0.001(2)
C614 0.068(3) 0.050(3) 0.057(3) -0.016(2) 0.001(2) 0.007(2)
C615 0.067(3) 0.048(2) 0.059(3) -0.009(2) -0.003(2) -0.004(2)
C616 0.075(3) 0.038(2) 0.049(2) -0.0109(18) 0.000(2) -0.005(2)
C617 0.069(3) 0.044(2) 0.054(2) -0.007(2) 0.001(2) -0.010(2)
C618 0.063(3) 0.044(2) 0.050(2) -0.0047(19) 0.000(2) -0.0057(19)
C619 0.052(2) 0.039(2) 0.043(2) -0.0056(16) -0.0066(18) -0.0020(17)
C620 0.058(3) 0.040(2) 0.044(2) -0.0053(17) -0.0111(19) 0.0002(18)
C621 0.059(3) 0.036(2) 0.047(2) -0.0022(17) -0.0075(19) -0.0035(17)
C622 0.068(3) 0.036(2) 0.058(3) -0.0066(19) -0.010(2) -0.0022(19)
C623 0.062(3) 0.034(2) 0.072(3) -0.006(2) -0.007(2) -0.0002(19)
C624 0.072(3) 0.035(2) 0.057(3) 0.0029(19) -0.018(2) -0.0063(19)
C625 0.061(3) 0.040(2) 0.066(3) 0.000(2) -0.016(2) -0.0037(19)
C626 0.078(3) 0.038(2) 0.050(2) 0.0078(19) -0.019(2) -0.008(2)
C627 0.058(3) 0.052(3) 0.048(2) 0.015(2) -0.011(2) -0.009(2)
C628 0.071(3) 0.054(3) 0.042(2) 0.0083(19) -0.013(2) -0.008(2)
C629 0.054(3) 0.066(3) 0.045(2) 0.009(2) -0.004(2) -0.006(2)
C630 0.066(3) 0.050(2) 0.039(2) 0.0049(18) -0.006(2) -0.003(2)
C631 0.059(3) 0.064(3) 0.046(2) 0.002(2) 0.001(2) 0.001(2)
C632 0.072(3) 0.056(3) 0.040(2) -0.002(2) -0.004(2) 0.000(2)
C633 0.060(3) 0.043(2) 0.045(2) -0.0018(18) -0.005(2) 0.0023(19)
C634 0.071(3) 0.048(2) 0.041(2) -0.0066(18) -0.006(2) 0.003(2)
C635 0.063(3) 0.042(2) 0.041(2) -0.0029(17) -0.0002(19) -0.0028(19)
C636 0.059(3) 0.038(2) 0.041(2) -0.0018(16) -0.0058(19) -0.0033(17)
C637 0.055(2) 0.042(2) 0.039(2) 0.0003(17) -0.0067(18) -0.0018(17)
C638 0.061(3) 0.0323(19) 0.045(2) -0.0003(16) -0.0116(19) 0.0022(17)
C639 0.054(2) 0.036(2) 0.046(2) 0.0049(17) -0.0081(19) -0.0004(17)
C640 0.060(3) 0.042(2) 0.040(2) 0.0072(17) -0.0091(19) -0.0043(18)
C641 0.056(3) 0.048(2) 0.044(2) 0.0047(18) -0.0055(19) -0.0013(19)
C642 0.060(3) 0.042(2) 0.037(2) -0.0009(17) -0.0053(18) 0.0002(18)
C643 0.106(5) 0.063(4) 0.134(6) -0.058(4) 0.000(5) -0.006(3)
C644 0.117(6) 0.091(5) 0.097(5) -0.034(4) -0.015(5) -0.011(4)
C645 0.128(7) 0.084(5) 0.148(8) -0.043(5) -0.009(6) -0.021(5)
C646 0.145(8) 0.097(5) 0.128(7) -0.052(5) -0.059(6) 0.018(5)
C647 0.077(4) 0.077(4) 0.077(3) -0.001(3) -0.022(3) -0.019(3)
C648 0.104(6) 0.116(6) 0.122(6) -0.045(5) -0.019(5) -0.031(5)
C649 0.124(7) 0.123(7) 0.175(9) 0.027(6) -0.094(7) -0.039(5)
C650 0.125(6) 0.105(5) 0.113(6) 0.014(4) -0.041(5) -0.060(5)
C651 0.071(4) 0.089(4) 0.083(4) -0.017(3) 0.007(3) -0.005(3)
C652 0.070(4) 0.115(5) 0.091(4) -0.014(4) -0.017(3) 0.003(4)
C653 0.073(4) 0.118(6) 0.092(5) -0.005(4) 0.016(4) -0.018(4)
C654 0.067(4) 0.121(6) 0.094(5) -0.022(4) 0.001(3) 0.000(4)
C655 0.085(4) 0.062(3) 0.087(4) -0.017(3) 0.006(3) 0.000(3)
C656 0.086(5) 0.059(4) 0.178(8) -0.024(4) -0.008(5) 0.013(3)
C657 0.130(7) 0.105(5) 0.091(5) -0.048(4) 0.015(5) -0.021(5)
C658 0.086(4) 0.062(3) 0.114(5) -0.045(3) -0.005(4) 0.013(3)
C659 0.080(4) 0.049(3) 0.088(4) -0.021(3) 0.002(3) -0.014(2)
C660 0.097(5) 0.053(3) 0.144(6) -0.043(4) 0.012(4) -0.021(3)
C661 0.106(6) 0.084(5) 0.163(8) -0.020(5) -0.036(6) -0.033(4)
C662 0.113(6) 0.084(4) 0.124(6) -0.042(4) 0.050(5) -0.043(4)
C663 0.075(4) 0.069(3) 0.068(3) -0.019(3) 0.010(3) -0.007(3)
C664 0.083(4) 0.071(4) 0.085(4) -0.022(3) 0.008(3) -0.011(3)
C665 0.104(5) 0.075(4) 0.112(5) -0.008(4) 0.004(4) -0.028(4)
C666 0.122(7) 0.094(5) 0.160(8) -0.029(5) 0.018(6) -0.049(5)
C667 0.083(5) 0.133(7) 0.152(7) -0.012(6) -0.016(5) -0.034(5)
C668 0.069(4) 0.087(4) 0.120(5) -0.015(4) -0.005(4) -0.015(3)
C669 0.086(4) 0.061(3) 0.100(5) -0.029(3) 0.004(4) 0.003(3)
C670 0.219(10) 0.067(4) 0.100(6) -0.024(4) 0.029(6) 0.016(5)
C671 0.267(14) 0.106(7) 0.134(8) -0.066(7) 0.032(9) 0.000(8)
C672 0.194(11) 0.189(11) 0.170(10) -0.137(9) -0.023(8) 0.005(9)
C673 0.198(11) 0.178(10) 0.161(9) -0.097(8) -0.062(8) 0.067(9)
C674 0.144(8) 0.124(7) 0.137(7) -0.077(6) -0.067(6) 0.048(6)
C701 0.068(3) 0.045(2) 0.037(2) -0.0006(17) -0.012(2) 0.0032(19)
C702 0.073(3) 0.052(2) 0.041(2) -0.0003(19) -0.021(2) 0.001(2)
C703 0.057(3) 0.048(2) 0.044(2) -0.0027(18) -0.0117(19) -0.0082(18)
C704 0.054(2) 0.057(2) 0.046(2) 0.0049(19) -0.0169(19) -0.017(2)
C705 0.055(3) 0.054(2) 0.048(2) 0.0017(19) -0.013(2) -0.018(2)
C706 0.056(2) 0.037(2) 0.044(2) 0.0030(16) -0.0172(19) -0.0072(17)
C707 0.049(2) 0.044(2) 0.044(2) -0.0062(17) -0.0141(18) 0.0035(17)
C708 0.066(3) 0.041(2) 0.051(2) -0.0084(18) -0.023(2) 0.0015(19)
C709 0.056(3) 0.050(2) 0.065(3) -0.014(2) -0.027(2) 0.009(2)
C710 0.056(3) 0.058(3) 0.060(3) -0.016(2) -0.013(2) -0.005(2)
C711 0.056(3) 0.061(3) 0.073(3) -0.021(2) -0.014(2) 0.003(2)
C712 0.044(2) 0.063(3) 0.077(3) -0.025(3) 0.000(2) -0.009(2)
C713 0.053(3) 0.059(3) 0.073(3) -0.025(2) 0.007(2) -0.010(2)
C714 0.062(3) 0.063(3) 0.067(3) -0.016(2) 0.011(2) -0.012(2)
C715 0.078(3) 0.050(3) 0.060(3) -0.009(2) 0.010(3) -0.011(2)
C716 0.075(3) 0.046(2) 0.046(2) -0.0038(19) 0.010(2) -0.001(2)
C717 0.089(4) 0.045(2) 0.042(2) -0.0047(19) 0.008(2) 0.005(2)
C718 0.068(3) 0.055(3) 0.038(2) -0.0026(19) 0.003(2) 0.008(2)
C719 0.061(3) 0.043(2) 0.039(2) -0.0055(17) 0.0006(19) 0.0008(18)
C720 0.056(2) 0.046(2) 0.0314(18) -0.0076(16) -0.0061(17) 0.0045(18)
C721 0.050(2) 0.0297(17) 0.0339(18) -0.0059(14) -0.0065(16) 0.0034(15)
C722 0.050(2) 0.0332(18) 0.0411(19) -0.0039(15) -0.0163(17) 0.0001(15)
C723 0.048(2) 0.0361(19) 0.0403(19) -0.0021(15) -0.0125(17) -0.0065(16)
C724 0.048(2) 0.0307(18) 0.0398(19) -0.0099(15) -0.0105(16) -0.0025(15)
C725 0.050(2) 0.0331(18) 0.0383(19) -0.0034(15) -0.0128(17) -0.0026(15)
C726 0.051(2) 0.0346(19) 0.041(2) -0.0063(16) -0.0168(17) 0.0030(16)
C727 0.042(2) 0.041(2) 0.045(2) -0.0153(16) -0.0103(17) 0.0035(16)
C728 0.050(2) 0.043(2) 0.050(2) -0.0161(18) -0.0155(19) 0.0034(17)
C729 0.046(2) 0.049(2) 0.054(2) -0.0191(19) -0.0066(19) 0.0021(18)
C730 0.042(2) 0.039(2) 0.057(2) -0.0184(18) -0.0056(18) 0.0013(16)
C731 0.045(2) 0.052(2) 0.063(3) -0.024(2) 0.004(2) -0.0036(18)
C732 0.049(2) 0.057(3) 0.058(3) -0.026(2) 0.006(2) -0.0049(19)
C733 0.045(2) 0.044(2) 0.055(2) -0.0210(19) 0.0084(19) -0.0038(17)
C734 0.059(3) 0.044(2) 0.055(2) -0.019(2) 0.013(2) -0.0056(19)
C735 0.062(3) 0.042(2) 0.046(2) -0.0103(18) 0.006(2) 0.0008(19)
C736 0.060(3) 0.041(2) 0.0363(19) -0.0082(16) 0.0033(18) 0.0005(18)
C737 0.047(2) 0.0354(19) 0.040(2) -0.0104(16) 0.0009(17) 0.0020(15)
C738 0.048(2) 0.0328(18) 0.0395(19) -0.0101(15) -0.0047(16) -0.0014(15)
C739 0.043(2) 0.0336(18) 0.0318(17) -0.0108(14) -0.0053(15) 0.0017(14)
C740 0.044(2) 0.0368(19) 0.0408(19) -0.0123(16) -0.0071(16) 0.0007(15)
C741 0.047(2) 0.037(2) 0.051(2) -0.0182(17) -0.0053(18) 0.0008(16)
C742 0.054(2) 0.037(2) 0.046(2) -0.0169(17) 0.0037(18) -0.0023(17)
C743 0.065(3) 0.094(4) 0.069(3) 0.030(3) -0.020(3) -0.037(3)
C744 0.058(3) 0.081(4) 0.091(4) 0.004(3) 0.005(3) -0.019(3)
C745 0.072(4) 0.073(4) 0.254(12) 0.057(6) -0.029(6) -0.029(3)
C746 0.103(6) 0.378(18) 0.055(4) 0.045(7) -0.006(4) -0.112(9)
C747 0.075(3) 0.055(3) 0.064(3) 0.004(2) -0.034(3) -0.005(2)
C748 0.137(7) 0.105(5) 0.079(4) 0.029(4) -0.058(4) -0.040(5)
C749 0.120(6) 0.079(4) 0.097(5) 0.017(4) -0.032(4) -0.009(4)
C750 0.177(9) 0.098(5) 0.074(4) 0.013(4) -0.048(5) -0.045(5)
C751 0.051(3) 0.088(4) 0.082(4) -0.019(3) -0.013(3) -0.014(3)
C752 0.074(4) 0.090(4) 0.107(5) -0.001(4) -0.044(4) -0.020(3)
C753 0.071(4) 0.092(4) 0.101(5) -0.019(4) -0.013(3) -0.024(3)
C754 0.049(3) 0.107(5) 0.118(5) -0.031(4) -0.020(3) 0.005(3)
C755 0.070(4) 0.073(4) 0.087(4) -0.001(3) 0.007(3) -0.022(3)
C756 0.178(10) 0.194(10) 0.114(6) 0.022(7) -0.045(7) -0.133(9)
C757 0.200(11) 0.299(16) 0.147(8) -0.124(10) 0.103(8) -0.192(12)
C758 0.150(9) 0.117(8) 0.259(14) -0.034(8) 0.050(9) -0.083(7)
C759 0.099(4) 0.062(3) 0.050(3) 0.010(2) 0.004(3) 0.005(3)
C760 0.141(7) 0.091(5) 0.147(7) 0.065(5) -0.040(6) -0.031(5)
C761 0.41(2) 0.122(7) 0.047(4) 0.005(4) -0.030(7) 0.087(10)
C762 0.124(7) 0.105(6) 0.133(7) 0.075(5) -0.023(6) -0.010(5)
C763 0.072(4) 0.103(5) 0.052(3) 0.015(3) -0.013(3) 0.020(3)
C764 0.135(6) 0.093(5) 0.059(3) 0.027(3) -0.014(4) 0.045(4)
C765 0.135(7) 0.087(5) 0.100(5) 0.038(4) -0.009(5) 0.032(4)
C766 0.160(8) 0.129(7) 0.095(6) 0.054(5) -0.023(6) 0.034(6)
C767 0.124(7) 0.194(10) 0.073(4) 0.054(6) -0.034(5) 0.027(7)
C768 0.104(5) 0.158(7) 0.069(4) 0.035(4) -0.033(4) 0.011(5)
C769 0.075(4) 0.085(4) 0.064(3) 0.012(3) -0.036(3) 0.001(3)
C770 0.079(4) 0.107(5) 0.104(5) 0.014(4) -0.036(4) -0.018(4)
C771 0.088(5) 0.112(6) 0.153(7) 0.026(5) -0.039(5) -0.038(4)
C772 0.072(4) 0.119(6) 0.102(5) 0.041(4) -0.015(4) -0.018(4)
C773 0.079(4) 0.116(5) 0.071(4) 0.017(4) -0.019(3) 0.001(4)
C774 0.060(3) 0.096(4) 0.076(4) 0.010(3) -0.018(3) 0.000(3)
C801 0.064(3) 0.065(3) 0.074(3) -0.013(3) -0.015(3) -0.006(2)
C802 0.079(4) 0.081(4) 0.066(3) -0.021(3) -0.012(3) -0.008(3)
C803 0.061(3) 0.063(3) 0.084(4) -0.027(3) -0.010(3) 0.000(2)
C804 0.108(5) 0.053(3) 0.083(4) -0.015(3) -0.023(4) -0.004(3)
C805 0.101(5) 0.069(4) 0.126(6) -0.035(4) -0.061(4) 0.007(3)
C806 0.114(5) 0.053(3) 0.093(4) -0.012(3) -0.045(4) -0.003(3)
C807 0.087(4) 0.076(4) 0.074(4) -0.038(3) -0.039(3) 0.025(3)
C808 0.096(5) 0.101(5) 0.061(3) -0.037(3) -0.024(3) 0.026(4)
C809 0.096(4) 0.075(4) 0.059(3) -0.027(3) -0.023(3) 0.018(3)
C810 0.111(5) 0.068(3) 0.059(3) -0.021(3) -0.015(3) 0.008(3)
C811 0.124(6) 0.066(3) 0.056(3) -0.025(3) -0.019(3) 0.005(3)
C812 0.120(5) 0.072(4) 0.054(3) -0.026(3) -0.006(3) 0.007(3)
C813 0.105(5) 0.065(3) 0.064(3) -0.010(3) -0.016(3) -0.024(3)
C814 0.084(4) 0.060(3) 0.076(3) -0.016(3) -0.006(3) -0.014(3)
C815 0.061(3) 0.060(3) 0.066(3) -0.020(2) -0.015(2) -0.001(2)
C816 0.077(4) 0.068(3) 0.068(3) -0.014(3) -0.017(3) -0.010(3)
C817 0.070(3) 0.063(3) 0.064(3) -0.012(2) -0.012(3) 0.000(2)
C818 0.082(4) 0.056(3) 0.066(3) -0.011(2) -0.013(3) -0.011(3)
C819 0.059(3) 0.049(2) 0.064(3) -0.018(2) -0.011(2) 0.003(2)
C820 0.074(3) 0.056(3) 0.058(3) -0.019(2) -0.007(2) -0.002(2)
C821 0.060(3) 0.050(2) 0.065(3) -0.028(2) -0.010(2) 0.003(2)
C822 0.092(4) 0.051(3) 0.061(3) -0.020(2) -0.010(3) -0.001(3)
C823 0.065(3) 0.057(3) 0.077(3) -0.034(3) -0.022(3) 0.006(2)
C824 0.089(4) 0.055(3) 0.063(3) -0.026(2) -0.021(3) 0.007(3)
C825 0.083(4) 0.062(3) 0.089(4) -0.039(3) -0.039(3) 0.017(3)
C826 0.093(4) 0.068(3) 0.067(3) -0.032(3) -0.030(3) 0.019(3)
C827 0.077(4) 0.064(3) 0.077(3) -0.042(3) -0.034(3) 0.025(3)
C828 0.094(4) 0.070(3) 0.058(3) -0.030(3) -0.015(3) 0.015(3)
C829 0.096(4) 0.065(3) 0.063(3) -0.032(3) -0.025(3) 0.023(3)
C830 0.096(4) 0.059(3) 0.057(3) -0.025(2) -0.006(3) 0.010(3)
C831 0.098(4) 0.054(3) 0.053(3) -0.022(2) -0.017(3) -0.001(3)
C832 0.098(4) 0.055(3) 0.063(3) -0.022(2) -0.007(3) -0.008(3)
C833 0.069(3) 0.048(2) 0.055(3) -0.026(2) -0.012(2) -0.001(2)
C834 0.077(3) 0.057(3) 0.062(3) -0.021(2) -0.010(3) -0.003(2)
C835 0.058(3) 0.047(2) 0.060(3) -0.020(2) -0.014(2) 0.0041(19)
C836 0.076(3) 0.053(3) 0.057(3) -0.019(2) -0.013(2) -0.004(2)
C837 0.064(3) 0.044(2) 0.062(3) -0.029(2) -0.016(2) 0.0061(19)
C838 0.069(3) 0.057(3) 0.061(3) -0.025(2) -0.009(2) 0.002(2)
C839 0.067(3) 0.056(3) 0.080(3) -0.037(3) -0.033(3) 0.020(2)
C840 0.081(4) 0.056(3) 0.060(3) -0.029(2) -0.017(3) 0.012(2)
C841 0.071(3) 0.059(3) 0.062(3) -0.033(2) -0.020(2) 0.011(2)
C842 0.076(3) 0.050(3) 0.055(3) -0.024(2) -0.007(2) 0.000(2)
C843 0.131(7) 0.083(5) 0.154(7) 0.014(5) -0.077(6) -0.039(5)
C844 0.085(9) 0.124(12) 0.120(12) 0.045(10) -0.036(9) -0.057(9)
C845 0.168(15) 0.080(9) 0.128(12) 0.018(8) -0.089(12) -0.064(10)
C846 0.166(16) 0.101(11) 0.139(13) 0.013(10) -0.098(12) -0.068(11)
C847 0.109(5) 0.107(5) 0.061(3) -0.031(3) -0.032(3) 0.021(4)
C848 0.145(8) 0.168(9) 0.093(5) -0.043(6) -0.049(6) 0.059(7)
C849 0.160(9) 0.155(9) 0.124(7) -0.036(6) -0.076(7) 0.005(7)
C850 0.114(6) 0.167(8) 0.069(4) -0.019(5) -0.027(4) 0.015(6)
C851 0.124(6) 0.088(5) 0.062(3) -0.012(3) -0.009(4) -0.006(4)
C852 0.116(11) 0.116(11) 0.038(5) 0.000(6) -0.012(6) 0.005(8)
C853 0.118(11) 0.093(9) 0.047(6) -0.031(6) 0.003(6) 0.002(8)
C854 0.131(12) 0.087(9) 0.054(6) -0.014(6) -0.016(7) -0.005(8)
C855 0.082(3) 0.050(3) 0.063(3) 0.008(2) -0.035(3) -0.020(2)
C856 0.138(9) 0.39(2) 0.206(12) 0.173(14) -0.074(9) -0.136(12)
C857 0.142(9) 0.134(9) 0.267(16) -0.064(10) 0.057(10) -0.035(7)
C858 0.148(11) 0.32(2) 0.221(14) -0.139(15) -0.081(11) 0.087(12)
C859 0.066(3) 0.065(3) 0.083(4) -0.007(3) -0.023(3) -0.003(2)
C860 0.063(7) 0.083(8) 0.083(8) -0.020(6) -0.020(6) -0.006(6)
C861 0.093(10) 0.063(7) 0.106(11) -0.020(7) -0.016(8) 0.026(6)
C862 0.062(6) 0.068(7) 0.070(6) 0.003(5) -0.032(5) -0.003(5)
C863 0.081(4) 0.078(4) 0.065(3) -0.001(3) -0.015(3) -0.011(3)
C864 0.104(5) 0.091(4) 0.075(4) 0.008(3) -0.029(4) -0.009(4)
C865 0.095(5) 0.085(4) 0.097(5) 0.002(4) -0.031(4) -0.005(3)
C866 0.098(5) 0.080(4) 0.100(5) 0.006(4) -0.050(4) -0.006(3)
C867 0.116(6) 0.078(4) 0.088(4) 0.008(3) -0.038(4) -0.004(4)
C868 0.101(5) 0.079(4) 0.084(4) 0.000(3) -0.019(4) -0.018(3)
C869 0.102(5) 0.105(5) 0.085(4) -0.003(4) -0.016(4) -0.019(4)
C870 0.125(8) 0.160(9) 0.187(10) -0.056(8) 0.002(7) -0.043(7)
C871 0.178(11) 0.222(13) 0.247(14) -0.107(11) 0.004(10) -0.075(10)
C872 0.185(11) 0.207(12) 0.219(12) -0.069(10) -0.040(10) -0.079(10)
C873 0.145(9) 0.136(8) 0.173(9) -0.033(7) -0.040(8) -0.028(7)
C874 0.124(7) 0.124(7) 0.137(7) -0.026(6) -0.010(6) -0.036(6)
C880 0.118(14) 0.130(15) 0.134(15) 0.021(12) -0.038(12) 0.023(12)
C881 0.155(16) 0.093(10) 0.101(11) 0.008(9) -0.075(12) -0.007(10)
C882 0.145(16) 0.131(15) 0.156(16) -0.051(13) -0.078(14) 0.017(12)
C883 0.20(2) 0.129(14) 0.076(9) -0.041(10) -0.010(11) 0.000(14)
C884 0.21(2) 0.128(15) 0.123(15) -0.033(13) 0.016(15) 0.000(16)
C885 0.27(3) 0.091(13) 0.157(19) 0.022(13) 0.051(19) -0.001(16)
C889 0.099(11) 0.161(16) 0.106(12) -0.025(12) -0.012(10) -0.050(11)
C890 0.149(17) 0.20(2) 0.26(2) -0.156(19) -0.069(16) -0.037(15)
C891 0.26(3) 0.139(17) 0.26(3) 0.032(18) -0.16(2) -0.083(18)
C901 0.101(5) 0.086(4) 0.099(5) -0.026(4) -0.050(4) 0.032(4)
C902 0.105(5) 0.060(3) 0.090(4) -0.020(3) -0.052(4) 0.016(3)
C903 0.100(5) 0.080(4) 0.118(6) -0.023(4) -0.057(5) 0.025(4)
C904 0.098(6) 0.109(6) 0.131(7) 0.009(5) -0.035(5) 0.014(5)
C905 0.104(6) 0.148(8) 0.114(6) -0.006(6) -0.024(5) 0.040(6)
C906 0.105(6) 0.122(6) 0.113(6) -0.050(5) -0.037(5) 0.030(5)
C907 0.145(8) 0.070(4) 0.172(8) -0.038(5) -0.091(7) 0.023(4)
C908 0.103(6) 0.196(10) 0.060(4) -0.034(5) -0.003(4) 0.024(6)
C909 0.087(4) 0.097(4) 0.051(3) -0.029(3) -0.011(3) 0.036(3)
C910 0.128(6) 0.117(6) 0.068(4) -0.046(4) 0.010(4) -0.010(5)
C911 0.175(10) 0.186(11) 0.106(7) -0.052(7) 0.039(7) -0.035(8)
C912 0.201(12) 0.157(9) 0.094(6) 0.000(6) 0.035(7) 0.027(9)
C913 0.146(8) 0.142(8) 0.077(5) 0.006(5) -0.011(5) 0.067(6)
C914 0.148(10) 0.38(2) 0.101(7) -0.125(10) -0.020(7) 0.064(12)
C915 0.154(7) 0.064(4) 0.081(4) 0.010(3) 0.001(5) 0.026(4)
C916 0.144(7) 0.075(4) 0.071(4) 0.006(3) -0.002(4) 0.035(4)
C917 0.172(8) 0.075(4) 0.082(5) 0.028(4) -0.005(5) 0.031(5)
C918 0.174(9) 0.089(6) 0.176(9) 0.054(7) -0.051(8) -0.020(6)
C919 0.244(13) 0.087(6) 0.123(7) 0.015(5) -0.050(8) -0.016(7)
C920 0.225(11) 0.080(5) 0.082(5) -0.007(4) 0.019(6) 0.011(6)
C921 0.167(10) 0.116(8) 0.195(12) 0.060(8) 0.029(9) 0.049(7)
C922 0.231(11) 0.084(5) 0.078(5) -0.019(4) -0.041(6) -0.022(6)
C923 0.166(7) 0.057(3) 0.062(3) -0.025(3) -0.012(4) 0.005(4)
C924 0.144(7) 0.100(5) 0.085(5) -0.046(4) -0.012(5) -0.005(5)
C925 0.191(10) 0.124(7) 0.142(8) -0.045(6) -0.021(8) -0.058(7)
C926 0.217(12) 0.121(8) 0.166(10) -0.050(7) -0.068(9) -0.007(8)
C927 0.188(10) 0.088(5) 0.124(7) -0.008(5) -0.071(7) 0.013(6)
C928 0.358(19) 0.108(7) 0.082(5) -0.031(5) -0.003(9) -0.051(10)

loop_
_atom_type_symbol
_atom_type_description
_atom_type_scat_dispersion_real
_atom_type_scat_dispersion_imag
_atom_type_scat_source
C C 0.0181 0.0091 'International Tables Vol C Tables 4.2.6.8 and 6.1.1.4'
H H 0.0000 0.0000 'International Tables Vol C Tables 4.2.6.8 and 6.1.1.4'
O O 0.0492 0.0322 'International Tables Vol C Tables 4.2.6.8 and 6.1.1.4'
P P 0.2955 0.4335 'International Tables Vol C Tables 4.2.6.8 and 6.1.1.4'

loop_
_geom_angle_atom_site_label_1
_geom_angle_atom_site_label_2
_geom_angle_atom_site_label_3
_geom_angle
O1 P1 C169 111.9(2)
O1 P1 C102 115.9(2)
C169 P1 C102 103.9(2)
O1 P1 C163 111.1(2)
C169 P1 C163 108.0(2)
C102 P1 C163 105.3(2)
O2 P2 C269 110.6(2)
O2 P2 C263 112.5(3)
C269 P2 C263 107.6(2)
O2 P2 C202 114.54(19)
C269 P2 C202 105.4(2)
C263 P2 C202 105.8(2)
O3 P3 C302 115.1(3)
O3 P3 C369 111.6(3)
C302 P3 C369 104.7(2)
O3 P3 C363 112.6(3)
C302 P3 C363 105.3(2)
C369 P3 C363 106.9(3)
O4 P4 C402 116.1(3)
O4 P4 C469 112.8(4)
C402 P4 C469 102.7(3)
O4 P4 C463 111.7(3)
C402 P4 C463 106.0(3)
C469 P4 C463 106.6(3)
O5 P5 C569 112.0(3)
O5 P5 C563 111.1(3)
C569 P5 C563 108.1(3)
O5 P5 C502 115.5(2)
C569 P5 C502 103.3(3)
C563 P5 C502 106.3(3)
O6 P6 C669 111.4(3)
O6 P6 C602 113.8(2)
C669 P6 C602 104.5(3)
O6 P6 C663 111.8(3)
C669 P6 C663 107.5(3)
C602 P6 C663 107.3(3)
O7 P7 C763 111.3(3)
O7 P7 C702 114.8(3)
C763 P7 C702 105.1(3)
O7 P7 C769 111.7(3)
C763 P7 C769 106.9(3)
C702 P7 C769 106.6(2)
O8 P8 C802 117.0(3)
O8 P8 C869 111.5(4)
C802 P8 C869 105.5(3)
O8 P8 C863 110.9(3)
C802 P8 C863 105.2(3)
C869 P8 C863 106.0(3)
C120 C101 C102 120.9(4)
C120 C101 H101 119.5
C102 C101 H101 119.5
C103 C102 C101 119.4(4)
C103 C102 P1 119.8(3)
C101 C102 P1 120.8(3)
C102 C103 C122 121.9(4)
C102 C103 H103 119.1
C122 C103 H103 119.1
C105 C104 C123 121.7(4)
C105 C104 H104 119.2
C123 C104 H104 119.2
C106 C105 C104 117.6(4)
C106 C105 C143 121.0(4)
C104 C105 C143 121.3(4)
C105 C106 C125 123.4(4)
C105 C106 H106 118.3
C125 C106 H106 118.3
C108 C107 C126 123.3(4)
C108 C107 H107 118.4
C126 C107 H107 118.4
C107 C108 C109 117.6(4)
C107 C108 C147 123.2(4)
C109 C108 C147 119.2(4)
C108 C109 C128 122.4(4)
C108 C109 H109 118.8
C128 C109 H109 118.8
C129 C110 C111 122.7(3)
C129 C110 H110 118.7
C111 C110 H110 118.7
C112 C111 C110 116.5(4)
C112 C111 C151 121.1(4)
C110 C111 C151 122.4(4)
C131 C112 C111 124.0(4)
C131 C112 H112 118.0
C111 C112 H112 118.0
C114 C113 C132 123.1(4)
C114 C113 H113 118.5
C132 C113 H113 118.5
C113 C114 C115 116.9(4)
C113 C114 C155 123.1(4)
C115 C114 C155 120.0(4)
C114 C115 C134 123.6(4)
C114 C115 H115 118.2
C134 C115 H115 118.2
C117 C116 C135 122.6(4)
C117 C116 H116 118.7
C135 C116 H116 118.7
C116 C117 C118 118.0(3)
C116 C117 C159 123.3(4)
C118 C117 C159 118.7(4)
C119 C118 C117 121.6(4)
C119 C118 H118 119.2
C117 C118 H118 119.2
C118 C119 C136 120.2(4)
C118 C119 C120 120.5(3)
C136 C119 C120 119.2(3)
C101 C120 C121 120.2(3)
C101 C120 C119 121.1(3)
C121 C120 C119 118.7(3)
C120 C121 C138 121.0(3)
C120 C121 C122 118.4(3)
C138 C121 C122 120.7(3)
C103 C122 C121 119.2(3)
C103 C122 C123 122.3(3)
C121 C122 C123 118.5(3)
C124 C123 C104 119.5(3)
C124 C123 C122 120.3(3)
C104 C123 C122 120.2(4)
C123 C124 C125 119.7(3)
C123 C124 C139 120.0(3)
C125 C124 C139 120.3(3)
C106 C125 C124 117.9(4)
C106 C125 C126 122.3(3)
C124 C125 C126 119.7(3)
C107 C126 C127 118.3(4)
C107 C126 C125 122.0(4)
C127 C126 C125 119.7(3)
C126 C127 C128 119.4(3)
C126 C127 C140 120.5(3)
C128 C127 C140 120.0(3)
C109 C128 C127 118.8(4)
C109 C128 C129 121.0(4)
C127 C128 C129 120.0(3)
C110 C129 C130 119.9(3)
C110 C129 C128 121.2(3)
C130 C129 C128 118.8(3)
C141 C130 C129 121.0(3)
C141 C130 C131 120.9(3)
C129 C130 C131 118.1(3)
C112 C131 C130 118.8(3)
C112 C131 C132 122.9(4)
C130 C131 C132 118.2(3)
C133 C132 C113 118.5(4)
C133 C132 C131 120.5(3)
C113 C132 C131 120.9(4)
C132 C133 C134 120.2(3)
C132 C133 C142 120.9(3)
C134 C133 C142 118.9(3)
C115 C134 C133 117.7(4)
C115 C134 C135 121.8(3)
C133 C134 C135 120.5(3)
C116 C135 C136 118.3(4)
C116 C135 C134 122.3(3)
C136 C135 C134 119.4(3)
C119 C136 C135 118.9(3)
C119 C136 C137 121.1(3)
C135 C136 C137 120.0(3)
C142 C137 C138 120.4(3)
C142 C137 C136 120.2(3)
C138 C137 C136 119.4(3)
C139 C138 C137 119.6(3)
C139 C138 C121 120.1(3)
C137 C138 C121 120.3(3)
C138 C139 C140 120.6(3)
C138 C139 C124 119.8(3)
C140 C139 C124 119.5(3)
C139 C140 C141 119.8(3)
C139 C140 C127 120.2(3)
C141 C140 C127 120.0(3)
C130 C141 C142 120.9(3)
C130 C141 C140 120.1(3)
C142 C141 C140 119.0(3)
C137 C142 C141 120.6(3)
C137 C142 C133 120.8(3)
C141 C142 C133 118.5(3)
C146 C143 C144 108.3(4)
C146 C143 C145 109.3(4)
C144 C143 C145 108.1(4)
C146 C143 C105 110.2(4)
C144 C143 C105 112.8(3)
C145 C143 C105 108.2(4)
C143 C144 H14A 109.5
C143 C144 H14B 109.5
H14A C144 H14B 109.5
C143 C144 H14C 109.5
H14A C144 H14C 109.5
H14B C144 H14C 109.5
C143 C145 H14D 109.5
C143 C145 H14E 109.5
H14D C145 H14E 109.5
C143 C145 H14F 109.5
H14D C145 H14F 109.5
H14E C145 H14F 109.5
C143 C146 H14G 109.5
C143 C146 H14H 109.5
H14G C146 H14H 109.5
C143 C146 H14I 109.5
H14G C146 H14I 109.5
H14H C146 H14I 109.5
C149 C147 C108 109.3(4)
C149 C147 C150 109.1(5)
C108 C147 C150 110.3(4)
C149 C147 C148 109.2(4)
C108 C147 C148 112.3(4)
C150 C147 C148 106.6(4)
C147 C148 H14J 109.5
C147 C148 H14K 109.5
H14J C148 H14K 109.5
C147 C148 H14L 109.5
H14J C148 H14L 109.5
H14K C148 H14L 109.5
C147 C149 H14M 109.5
C147 C149 H14N 109.5
H14M C149 H14N 109.5
C147 C149 H14O 109.5
H14M C149 H14O 109.5
H14N C149 H14O 109.5
C147 C150 H15A 109.5
C147 C150 H15B 109.5
H15A C150 H15B 109.5
C147 C150 H15C 109.5
H15A C150 H15C 109.5
H15B C150 H15C 109.5
C154 C151 C111 110.8(4)
C154 C151 C152 109.4(4)
C111 C151 C152 113.1(4)
C154 C151 C153 109.5(5)
C111 C151 C153 108.0(4)
C152 C151 C153 105.9(4)
C151 C152 H15D 109.5
C151 C152 H15E 109.5
H15D C152 H15E 109.5
C151 C152 H15F 109.5
H15D C152 H15F 109.5
H15E C152 H15F 109.5
C151 C153 H15G 109.5
C151 C153 H15H 109.5
H15G C153 H15H 109.5
C151 C153 H15I 109.5
H15G C153 H15I 109.5
H15H C153 H15I 109.5
C151 C154 H15J 109.5
C151 C154 H15K 109.5
H15J C154 H15K 109.5
C151 C154 H15L 109.5
H15J C154 H15L 109.5
H15K C154 H15L 109.5
C156 C155 C158 110.9(5)
C156 C155 C114 112.0(4)
C158 C155 C114 108.6(4)
C156 C155 C157 107.6(4)
C158 C155 C157 108.4(4)
C114 C155 C157 109.2(4)
C155 C156 H15M 109.5
C155 C156 H15N 109.5
H15M C156 H15N 109.5
C155 C156 H15O 109.5
H15M C156 H15O 109.5
H15N C156 H15O 109.5
C155 C157 H15P 109.5
C155 C157 H15Q 109.5
H15P C157 H15Q 109.5
C155 C157 H15R 109.5
H15P C157 H15R 109.5
H15Q C157 H15R 109.5
C155 C158 H15S 109.5
C155 C158 H15T 109.5
H15S C158 H15T 109.5
C155 C158 H15U 109.5
H15S C158 H15U 109.5
H15T C158 H15U 109.5
C162 C159 C161 109.8(5)
C162 C159 C160 108.6(5)
C161 C159 C160 108.0(5)
C162 C159 C117 111.4(4)
C161 C159 C117 108.2(4)
C160 C159 C117 110.7(4)
C159 C160 H16A 109.5
C159 C160 H16B 109.5
H16A C160 H16B 109.5
C159 C160 H16C 109.5
H16A C160 H16C 109.5
H16B C160 H16C 109.5
C159 C161 H16D 109.5
C159 C161 H16E 109.5
H16D C161 H16E 109.5
C159 C161 H16F 109.5
H16D C161 H16F 109.5
H16E C161 H16F 109.5
C159 C162 H16G 109.5
C159 C162 H16H 109.5
H16G C162 H16H 109.5
C159 C162 H16I 109.5
H16G C162 H16I 109.5
H16H C162 H16I 109.5
C168 C163 C164 119.5(5)
C168 C163 P1 119.0(4)
C164 C163 P1 121.5(4)
C163 C164 C165 119.5(6)
C163 C164 H164 120.2
C165 C164 H164 120.2
C166 C165 C164 120.9(7)
C166 C165 H165 119.6
C164 C165 H165 119.6
C165 C166 C167 119.9(5)
C165 C166 H166 120.1
C167 C166 H166 120.1
C166 C167 C168 120.9(6)
C166 C167 H167 119.6
C168 C167 H167 119.6
C163 C168 C167 119.3(7)
C163 C168 H168 120.4
C167 C168 H168 120.4
C174 C169 C170 120.0(5)
C174 C169 P1 122.5(4)
C170 C169 P1 117.5(5)
C169 C170 C171 118.7(8)
C169 C170 H170 120.7
C171 C170 H170 120.7
C172 C171 C170 121.7(8)
C172 C171 H171 119.1
C170 C171 H171 119.2
C171 C172 C173 121.1(7)
C171 C172 H172 119.4
C173 C172 H172 119.4
C174 C173 C172 117.1(7)
C174 C173 H173 121.5
C172 C173 H173 121.5
C169 C174 C173 121.2(6)
C169 C174 H174 119.4
C173 C174 H174 119.4
C202 C201 C220 120.1(4)
C202 C201 H201 119.9
C220 C201 H201 119.9
C203 C202 C201 120.0(4)
C203 C202 P2 118.4(3)
C201 C202 P2 121.4(3)
C222 C203 C202 121.4(4)
C222 C203 H203 119.3
C202 C203 H203 119.3
C205 C204 C223 122.2(4)
C205 C204 H204 118.9
C223 C204 H204 118.9
C206 C205 C204 117.5(4)
C206 C205 C243 122.6(4)
C204 C205 C243 119.9(5)
C205 C206 C225 123.2(4)
C205 C206 H206 118.4
C225 C206 H206 118.4
C208 C207 C226 123.7(4)
C208 C207 H207 118.2
C226 C207 H207 118.2
C207 C208 C209 116.9(4)
C207 C208 C247 120.2(4)
C209 C208 C247 122.8(4)
C208 C209 C228 123.0(4)
C208 C209 H209 118.5
C228 C209 H209 118.5
C229 C210 C211 123.1(4)
C229 C210 H210 118.5
C211 C210 H210 118.5
C212 C211 C210 117.4(4)
C212 C211 C251 123.3(4)
C210 C211 C251 119.3(4)
C211 C212 C231 122.2(4)
C211 C212 H212 118.9
C231 C212 H212 118.9
C232 C213 C214 122.4(4)
C232 C213 H213 118.8
C214 C213 H213 118.8
C215 C214 C213 117.7(4)
C215 C214 C255 122.6(4)
C213 C214 C255 119.7(4)
C214 C215 C234 122.7(4)
C214 C215 H215 118.6
C234 C215 H215 118.6
C217 C216 C235 123.2(4)
C217 C216 H216 118.4
C235 C216 H216 118.4
C216 C217 C218 117.3(4)
C216 C217 C259 122.9(4)
C218 C217 C259 119.8(4)
C219 C218 C217 122.1(4)
C219 C218 H218 118.9
C217 C218 H218 118.9
C218 C219 C236 119.4(4)
C218 C219 C220 121.1(4)
C236 C219 C220 119.4(3)
C201 C220 C221 119.9(4)
C201 C220 C219 120.8(4)
C221 C220 C219 119.2(4)
C222 C221 C220 118.7(4)
C222 C221 C238 120.9(3)
C220 C221 C238 120.4(4)
C203 C222 C221 119.6(4)
C203 C222 C223 121.1(4)
C221 C222 C223 119.2(4)
C204 C223 C224 119.7(4)
C204 C223 C222 121.3(4)
C224 C223 C222 119.0(4)
C225 C224 C223 118.4(4)
C225 C224 C239 120.4(4)
C223 C224 C239 121.2(4)
C206 C225 C224 118.8(4)
C206 C225 C226 121.9(4)
C224 C225 C226 119.1(4)
C207 C226 C227 118.3(4)
C207 C226 C225 121.8(4)
C227 C226 C225 119.8(4)
C228 C227 C226 119.0(4)
C228 C227 C240 121.0(4)
C226 C227 C240 120.0(4)
C227 C228 C209 119.0(4)
C227 C228 C229 119.3(4)
C209 C228 C229 121.6(4)
C210 C229 C230 118.4(4)
C210 C229 C228 121.6(4)
C230 C229 C228 119.9(4)
C231 C230 C229 119.5(4)
C231 C230 C241 120.7(4)
C229 C230 C241 119.8(4)
C212 C231 C230 119.4(4)
C212 C231 C232 121.0(4)
C230 C231 C232 119.6(4)
C213 C232 C233 118.4(4)
C213 C232 C231 122.2(4)
C233 C232 C231 119.4(4)
C234 C233 C232 119.5(4)
C234 C233 C242 120.3(4)
C232 C233 C242 120.1(3)
C215 C234 C233 119.2(4)
C215 C234 C235 121.3(4)
C233 C234 C235 119.5(4)
C236 C235 C216 118.4(4)
C236 C235 C234 119.8(3)
C216 C235 C234 121.7(4)
C235 C236 C219 119.2(3)
C235 C236 C237 120.8(3)
C219 C236 C237 119.9(4)
C238 C237 C242 119.7(3)
C238 C237 C236 120.9(3)
C242 C237 C236 119.4(3)
C237 C238 C239 120.8(4)
C237 C238 C221 119.7(3)
C239 C238 C221 119.5(4)
C240 C239 C238 118.9(4)
C240 C239 C224 121.2(4)
C238 C239 C224 119.8(4)
C239 C240 C241 121.1(3)
C239 C240 C227 119.5(4)
C241 C240 C227 119.4(4)
C242 C241 C240 119.6(4)
C242 C241 C230 120.0(4)
C240 C241 C230 120.4(3)
C241 C242 C237 119.9(4)
C241 C242 C233 120.3(4)
C237 C242 C233 119.9(3)
C244 C243 C246 110.4(5)
C244 C243 C205 109.8(5)
C246 C243 C205 112.5(5)
C244 C243 C245 108.7(6)
C246 C243 C245 108.2(5)
C205 C243 C245 107.1(5)
C243 C244 H24A 109.5
C243 C244 H24B 109.5
H24A C244 H24B 109.5
C243 C244 H24C 109.5
H24A C244 H24C 109.5
H24B C244 H24C 109.5
C243 C245 H24D 109.5
C243 C245 H24E 109.5
H24D C245 H24E 109.5
C243 C245 H24F 109.5
H24D C245 H24F 109.5
H24E C245 H24F 109.5
C243 C246 H24G 109.5
C243 C246 H24H 109.5
H24G C246 H24H 109.5
C243 C246 H24I 109.5
H24G C246 H24I 109.5
H24H C246 H24I 109.5
C250 C247 C249 108.8(4)
C250 C247 C208 112.6(4)
C249 C247 C208 109.1(4)
C250 C247 C248 108.4(4)
C249 C247 C248 110.1(5)
C208 C247 C248 107.7(4)
C247 C248 H24J 109.5
C247 C248 H24K 109.5
H24J C248 H24K 109.5
C247 C248 H24L 109.5
H24J C248 H24L 109.5
H24K C248 H24L 109.5
C247 C249 H24M 109.5
C247 C249 H24N 109.5
H24M C249 H24N 109.5
C247 C249 H24O 109.5
H24M C249 H24O 109.5
H24N C249 H24O 109.5
C247 C250 H25A 109.5
C247 C250 H25B 109.5
H25A C250 H25B 109.5
C247 C250 H25C 109.5
H25A C250 H25C 109.5
H25B C250 H25C 109.5
C252 C251 C254 108.8(5)
C252 C251 C253 109.3(4)
C254 C251 C253 107.3(4)
C252 C251 C211 108.9(4)
C254 C251 C211 113.1(4)
C253 C251 C211 109.5(4)
C251 C252 H25D 109.5
C251 C252 H25E 109.5
H25D C252 H25E 109.5
C251 C252 H25F 109.5
H25D C252 H25F 109.5
H25E C252 H25F 109.5
C251 C253 H25G 109.5
C251 C253 H25H 109.5
H25G C253 H25H 109.5
C251 C253 H25I 109.5
H25G C253 H25I 109.5
H25H C253 H25I 109.5
C251 C254 H25J 109.5
C251 C254 H25K 109.5
H25J C254 H25K 109.5
C251 C254 H25L 109.5
H25J C254 H25L 109.5
H25K C254 H25L 109.5
C256 C255 C258 109.5(5)
C256 C255 C214 110.5(4)
C258 C255 C214 111.3(4)
C256 C255 C257 111.5(4)
C258 C255 C257 106.6(4)
C214 C255 C257 107.3(4)
C255 C256 H25M 109.5
C255 C256 H25N 109.5
H25M C256 H25N 109.5
C255 C256 H25O 109.5
H25M C256 H25O 109.5
H25N C256 H25O 109.5
C255 C257 H25P 109.5
C255 C257 H25Q 109.5
H25P C257 H25Q 109.5
C255 C257 H25R 109.5
H25P C257 H25R 109.5
H25Q C257 H25R 109.5
C255 C258 H25S 109.5
C255 C258 H25T 109.5
H25S C258 H25T 109.5
C255 C258 H25U 109.5
H25S C258 H25U 109.5
H25T C258 H25U 109.5
C261 C259 C260 108.7(6)
C261 C259 C217 110.5(5)
C260 C259 C217 112.1(4)
C261 C259 C262 110.2(7)
C260 C259 C262 107.1(5)
C217 C259 C262 108.3(5)
C259 C260 H26A 109.5
C259 C260 H26B 109.5
H26A C260 H26B 109.5
C259 C260 H26C 109.5
H26A C260 H26C 109.5
H26B C260 H26C 109.5
C259 C261 H26D 109.5
C259 C261 H26E 109.5
H26D C261 H26E 109.5
C259 C261 H26F 109.5
H26D C261 H26F 109.5
H26E C261 H26F 109.5
C259 C262 H26G 109.5
C259 C262 H26H 109.5
H26G C262 H26H 109.5
C259 C262 H26I 109.5
H26G C262 H26I 109.5
H26H C262 H26I 109.5
C268 C263 C264 120.1(6)
C268 C263 P2 117.4(5)
C264 C263 P2 122.6(5)
C263 C264 C265 120.7(7)
C263 C264 H264 119.6
C265 C264 H264 119.6
C266 C265 C264 119.9(8)
C266 C265 H265 120.0
C264 C265 H265 120.0
C265 C266 C267 121.0(7)
C265 C266 H266 119.5
C267 C266 H266 119.5
C266 C267 C268 118.4(7)
C266 C267 H267 120.8
C268 C267 H267 120.8
C263 C268 C267 119.7(7)
C263 C268 H268 120.1
C267 C268 H268 120.1
C274 C269 C270 119.3(6)
C274 C269 P2 122.3(4)
C270 C269 P2 118.4(4)
C269 C270 C271 120.8(6)
C269 C270 H270 119.6
C271 C270 H270 119.6
C272 C271 C270 120.1(6)
C272 C271 H271 119.9
C270 C271 H271 119.9
C271 C272 C273 119.7(7)
C271 C272 H272 120.2
C273 C272 H272 120.2
C272 C273 C274 120.5(8)
C272 C273 H273 119.7
C274 C273 H273 119.7
C269 C274 C273 119.5(7)
C269 C274 H274 120.3
C273 C274 H274 120.2
C302 C301 C320 122.4(4)
C302 C301 H301 118.8
C320 C301 H301 118.8
C301 C302 C303 120.1(5)
C301 C302 P3 118.7(4)
C303 C302 P3 121.1(4)
C302 C303 C322 121.0(5)
C302 C303 H303 119.5
C322 C303 H303 119.5
C323 C304 C305 123.1(5)
C323 C304 H304 118.4
C305 C304 H304 118.4
C306 C305 C304 116.2(5)
C306 C305 C343 121.8(5)
C304 C305 C343 122.0(5)
C305 C306 C325 123.9(4)
C305 C306 H306 118.0
C325 C306 H306 118.1
C308 C307 C326 120.4(5)
C308 C307 H307 119.8
C326 C307 H307 119.8
C309 C308 C307 119.3(4)
C309 C308 C347 120.7(5)
C307 C308 C347 120.0(5)
C308 C309 C328 122.7(5)
C308 C309 H309 118.6
C328 C309 H309 118.6
C311 C310 C329 124.4(5)
C311 C310 H310 117.8
C329 C310 H310 117.8
C310 C311 C312 117.0(5)
C310 C311 C351 123.2(5)
C312 C311 C351 119.7(5)
C311 C312 C331 122.7(5)
C311 C312 H312 118.6
C331 C312 H312 118.6
C332 C313 C314 122.6(5)
C332 C313 H313 118.7
C314 C313 H313 118.7
C313 C314 C315 116.2(5)
C313 C314 C355 120.2(5)
C315 C314 C355 123.5(5)
C334 C315 C314 123.2(5)
C334 C315 H315 118.4
C314 C315 H315 118.4
C335 C316 C317 121.9(5)
C335 C316 H316 119.0
C317 C316 H316 119.0
C318 C317 C316 117.3(4)
C318 C317 C359 121.8(5)
C316 C317 C359 120.9(5)
C317 C318 C319 123.5(5)
C317 C318 H318 118.3
C319 C318 H318 118.3
C318 C319 C336 118.4(5)
C318 C319 C320 121.8(4)
C336 C319 C320 119.7(4)
C301 C320 C319 122.2(4)
C301 C320 C321 117.0(4)
C319 C320 C321 120.8(4)
C322 C321 C320 120.2(4)
C322 C321 C338 122.0(4)
C320 C321 C338 117.8(4)
C321 C322 C303 119.1(4)
C321 C322 C323 120.3(4)
C303 C322 C323 120.5(4)
C304 C323 C324 119.6(4)
C304 C323 C322 122.4(4)
C324 C323 C322 118.0(4)
C325 C324 C339 121.0(4)
C325 C324 C323 117.9(4)
C339 C324 C323 121.0(4)
C306 C325 C324 119.2(4)
C306 C325 C326 122.6(4)
C324 C325 C326 118.2(4)
C327 C326 C307 119.7(5)
C327 C326 C325 121.0(4)
C307 C326 C325 119.4(5)
C326 C327 C328 121.1(4)
C326 C327 C340 120.1(4)
C328 C327 C340 118.8(4)
C327 C328 C329 121.3(4)
C327 C328 C309 116.8(5)
C329 C328 C309 121.9(5)
C310 C329 C330 116.2(5)
C310 C329 C328 123.0(4)
C330 C329 C328 120.8(4)
C331 C330 C329 120.9(4)
C331 C330 C341 121.5(4)
C329 C330 C341 117.6(5)
C330 C331 C312 118.7(4)
C330 C331 C332 120.2(4)
C312 C331 C332 121.0(5)
C313 C332 C333 120.6(5)
C313 C332 C331 121.2(4)
C333 C332 C331 118.1(5)
C332 C333 C342 121.6(4)
C332 C333 C334 117.5(4)
C342 C333 C334 120.9(4)
C315 C334 C333 119.9(5)
C315 C334 C335 122.2(4)
C333 C334 C335 118.0(4)
C316 C335 C336 119.3(4)
C316 C335 C334 120.2(4)
C336 C335 C334 120.5(4)
C335 C336 C319 119.5(4)
C335 C336 C337 121.0(4)
C319 C336 C337 119.4(4)
C338 C337 C342 121.2(4)
C338 C337 C336 120.6(4)
C342 C337 C336 118.2(4)
C337 C338 C339 121.3(4)
C337 C338 C321 121.5(4)
C339 C338 C321 117.2(4)
C324 C339 C340 121.1(4)
C324 C339 C338 121.3(4)
C340 C339 C338 117.6(4)
C341 C340 C339 121.0(4)
C341 C340 C327 120.4(4)
C339 C340 C327 118.6(4)
C340 C341 C342 121.2(4)
C340 C341 C330 121.1(4)
C342 C341 C330 117.6(4)
C333 C342 C341 120.9(4)
C333 C342 C337 121.3(4)
C341 C342 C337 117.8(4)
C345 C343 C346 107.2(9)
C345 C343 C305 109.2(7)
C346 C343 C305 111.4(6)
C345 C343 C344 107.7(8)
C346 C343 C344 109.4(9)
C305 C343 C344 111.8(5)
C343 C344 H34A 109.5
C343 C344 H34B 109.5
H34A C344 H34B 109.5
C343 C344 H34C 109.5
H34A C344 H34C 109.5
H34B C344 H34C 109.5
C343 C345 H34D 109.5
C343 C345 H34E 109.5
H34D C345 H34E 109.5
C343 C345 H34F 109.5
H34D C345 H34F 109.5
H34E C345 H34F 109.5
C343 C346 H34G 109.4
C343 C346 H34H 109.5
H34G C346 H34H 109.5
C343 C346 H34I 109.5
H34G C346 H34I 109.5
H34H C346 H34I 109.5
C348 C347 C349 114.6(6)
C381 C347 C382 113.9(7)
C348 C347 C308 109.6(5)
C381 C347 C308 113.8(6)
C349 C347 C308 108.4(5)
C382 C347 C308 109.4(7)
C348 C347 C350 108.3(6)
C349 C347 C350 105.5(5)
C308 C347 C350 110.3(6)
C381 C347 C380 105.4(7)
C382 C347 C380 102.6(7)
C308 C347 C380 111.1(6)
C347 C348 H34J 109.5
C347 C348 H34K 109.5
H34J C348 H34K 109.5
C347 C348 H34L 109.5
H34J C348 H34L 109.5
H34K C348 H34L 109.5
C347 C349 H34M 109.5
C347 C349 H34N 109.5
H34M C349 H34N 109.5
C347 C349 H34O 109.5
H34M C349 H34O 109.5
H34N C349 H34O 109.5
C347 C350 H35A 109.5
C347 C350 H35B 109.5
H35A C350 H35B 109.5
C347 C350 H35C 109.5
H35A C350 H35C 109.5
H35B C350 H35C 109.5
C353 C351 C352 108.3(5)
C353 C351 C311 108.6(5)
C352 C351 C311 112.5(5)
C353 C351 C354 108.3(6)
C352 C351 C354 109.6(5)
C311 C351 C354 109.5(4)
C351 C352 H35D 109.5
C351 C352 H35E 109.5
H35D C352 H35E 109.5
C351 C352 H35F 109.5
H35D C352 H35F 109.5
H35E C352 H35F 109.5
C351 C353 H35G 109.5
C351 C353 H35H 109.5
H35G C353 H35H 109.5
C351 C353 H35I 109.5
H35G C353 H35I 109.5
H35H C353 H35I 109.5
C351 C354 H35J 109.5
C351 C354 H35K 109.5
H35J C354 H35K 109.5
C351 C354 H35L 109.5
H35J C354 H35L 109.5
H35K C354 H35L 109.5
C358 C355 C356 107.0(8)
C358 C355 C357 105.4(9)
C356 C355 C357 109.3(8)
C358 C355 C314 107.7(6)
C356 C355 C314 115.3(6)
C357 C355 C314 111.5(6)
C355 C356 H35M 109.5
C355 C356 H35N 109.4
H35M C356 H35N 109.5
C355 C356 H35O 109.5
H35M C356 H35O 109.5
H35N C356 H35O 109.5
C355 C357 H35P 109.5
C355 C357 H35Q 109.5
H35P C357 H35Q 109.5
C355 C357 H35R 109.5
H35P C357 H35R 109.5
H35Q C357 H35R 109.5
C355 C358 H35S 109.5
C355 C358 H35T 109.5
H35S C358 H35T 109.5
C355 C358 H35U 109.5
H35S C358 H35U 109.5
H35T C358 H35U 109.5
C362 C359 C361 112.4(7)
C362 C359 C360 103.7(6)
C361 C359 C360 109.0(8)
C362 C359 C317 113.2(5)
C361 C359 C317 108.4(5)
C360 C359 C317 110.0(6)
C359 C360 H36A 109.5
C359 C360 H36B 109.5
H36A C360 H36B 109.5
C359 C360 H36C 109.5
H36A C360 H36C 109.5
H36B C360 H36C 109.5
C359 C361 H36D 109.5
C359 C361 H36E 109.5
H36D C361 H36E 109.5
C359 C361 H36F 109.5
H36D C361 H36F 109.5
H36E C361 H36F 109.5
C359 C362 H36G 109.5
C359 C362 H36H 109.5
H36G C362 H36H 109.5
C359 C362 H36I 109.5
H36G C362 H36I 109.5
H36H C362 H36I 109.5
C364 C363 C368 119.8(6)
C364 C363 P3 122.7(4)
C368 C363 P3 117.4(5)
C363 C364 C365 120.1(5)
C363 C364 H364 120.0
C365 C364 H364 120.0
C366 C365 C364 120.6(7)
C366 C365 H365 119.7
C364 C365 H365 119.7
C367 C366 C365 120.0(6)
C367 C366 H366 120.0
C365 C366 H366 120.0
C366 C367 C368 119.7(6)
C366 C367 H367 120.1
C368 C367 H367 120.1
C363 C368 C367 119.8(7)
C363 C368 H368 120.1
C367 C368 H368 120.1
C374 C369 C370 120.6(7)
C374 C369 P3 120.9(5)
C370 C369 P3 118.5(6)
C371 C370 C369 120.0(8)
C371 C370 H370 120.0
C369 C370 H370 120.0
C370 C371 C372 120.9(7)
C370 C371 H371 119.5
C372 C371 H371 119.5
C371 C372 C373 119.1(7)
C371 C372 H372 120.4
C373 C372 H372 120.4
C372 C373 C374 118.9(8)
C372 C373 H373 120.6
C374 C373 H373 120.6
C369 C374 C373 120.4(7)
C369 C374 H374 119.8
C373 C374 H374 119.8
C347 C380 H38A 109.5
C347 C380 H38B 109.5
H38A C380 H38B 109.5
C347 C380 H38C 109.5
H38A C380 H38C 109.5
H38B C380 H38C 109.5
C347 C381 H38D 109.5
C347 C381 H38E 109.5
H38D C381 H38E 109.5
C347 C381 H38F 109.5
H38D C381 H38F 109.5
H38E C381 H38F 109.5
C347 C382 H38G 109.5
C347 C382 H38H 109.5
H38G C382 H38H 109.5
C347 C382 H38I 109.5
H38G C382 H38I 109.5
H38H C382 H38I 109.5
C402 C401 C420 122.2(4)
C402 C401 H401 118.9
C420 C401 H401 118.9
C403 C402 C401 119.1(5)
C403 C402 P4 118.9(4)
C401 C402 P4 122.0(4)
C402 C403 C422 122.2(4)
C402 C403 H403 118.9
C422 C403 H403 118.9
C405 C404 C423 121.8(5)
C405 C404 H404 119.1
C423 C404 H404 119.1
C404 C405 C406 117.7(4)
C404 C405 C443 119.3(5)
C406 C405 C443 123.0(4)
C425 C406 C405 122.7(4)
C425 C406 H406 118.6
C405 C406 H406 118.7
C408 C407 C426 122.7(4)
C408 C407 H407 118.7
C426 C407 H407 118.7
C407 C408 C409 119.1(4)
C407 C408 C447 119.7(4)
C409 C408 C447 121.2(4)
C408 C409 C428 121.7(5)
C408 C409 H409 119.1
C428 C409 H409 119.1
C411 C410 C429 123.2(4)
C411 C410 H410 118.4
C429 C410 H410 118.4
C410 C411 C412 117.3(4)
C410 C411 C451 121.2(4)
C412 C411 C451 121.4(4)
C431 C412 C411 122.9(4)
C431 C412 H412 118.6
C411 C412 H412 118.6
C414 C413 C432 122.2(4)
C414 C413 H413 118.9
C432 C413 H413 118.9
C415 C414 C413 117.3(4)
C415 C414 C455 121.3(4)
C413 C414 C455 121.4(5)
C414 C415 C434 123.5(4)
C414 C415 H415 118.3
C434 C415 H415 118.3
C417 C416 C435 123.0(4)
C417 C416 H416 118.5
C435 C416 H416 118.5
C416 C417 C418 118.1(4)
C416 C417 C459 122.9(4)
C418 C417 C459 118.9(4)
C417 C418 C419 122.2(5)
C417 C418 H418 118.9
C419 C418 H418 118.9
C418 C419 C436 119.2(4)
C418 C419 C420 121.2(4)
C436 C419 C420 119.4(4)
C401 C420 C421 118.0(4)
C401 C420 C419 122.2(4)
C421 C420 C419 119.7(4)
C422 C421 C420 119.3(4)
C422 C421 C438 121.2(4)
C420 C421 C438 119.5(4)
C403 C422 C421 119.2(4)
C403 C422 C423 121.6(4)
C421 C422 C423 119.1(4)
C404 C423 C424 120.1(4)
C404 C423 C422 120.4(4)
C424 C423 C422 119.5(4)
C423 C424 C425 118.4(4)
C423 C424 C439 120.8(4)
C425 C424 C439 120.8(4)
C406 C425 C424 119.2(4)
C406 C425 C426 122.1(4)
C424 C425 C426 118.7(4)
C407 C426 C427 117.9(4)
C407 C426 C425 121.6(4)
C427 C426 C425 120.6(4)
C428 C427 C426 120.0(4)
C428 C427 C440 119.9(4)
C426 C427 C440 120.0(4)
C427 C428 C409 118.6(4)
C427 C428 C429 120.0(4)
C409 C428 C429 121.4(4)
C410 C429 C430 118.2(4)
C410 C429 C428 122.3(4)
C430 C429 C428 119.4(4)
C431 C430 C441 121.1(4)
C431 C430 C429 119.1(4)
C441 C430 C429 119.8(4)
C412 C431 C430 119.3(4)
C412 C431 C432 121.1(4)
C430 C431 C432 119.5(4)
C413 C432 C433 119.7(4)
C413 C432 C431 121.3(4)
C433 C432 C431 118.9(4)
C432 C433 C442 121.1(4)
C432 C433 C434 118.8(4)
C442 C433 C434 120.0(4)
C415 C434 C433 118.3(4)
C415 C434 C435 122.4(4)
C433 C434 C435 119.2(4)
C416 C435 C436 118.2(4)
C416 C435 C434 121.6(4)
C436 C435 C434 120.2(4)
C435 C436 C419 119.2(4)
C435 C436 C437 120.2(4)
C419 C436 C437 120.6(4)
C438 C437 C442 120.4(4)
C438 C437 C436 119.8(4)
C442 C437 C436 119.7(4)
C437 C438 C439 120.3(4)
C437 C438 C421 120.8(4)
C439 C438 C421 118.9(4)
C438 C439 C440 119.0(4)
C438 C439 C424 120.4(4)
C440 C439 C424 120.6(4)
C441 C440 C439 121.1(4)
C441 C440 C427 119.9(4)
C439 C440 C427 119.1(4)
C440 C441 C442 119.5(4)
C440 C441 C430 120.9(4)
C442 C441 C430 119.6(4)
C437 C442 C441 119.7(4)
C437 C442 C433 120.5(4)
C441 C442 C433 119.7(4)
C481 C443 C480 110.9(9)
C444 C443 C445 115.9(7)
C481 C443 C482 110.6(9)
C480 C443 C482 105.9(9)
C444 C443 C405 111.4(5)
C481 C443 C405 114.5(9)
C480 C443 C405 112.0(8)
C445 C443 C405 107.1(5)
C482 C443 C405 102.2(8)
C444 C443 C446 107.9(5)
C445 C443 C446 104.3(5)
C405 C443 C446 110.0(5)
C443 C444 H44A 109.4
C443 C444 H44B 109.6
H44A C444 H44B 109.5
C443 C444 H44C 109.4
H44A C444 H44C 109.5
H44B C444 H44C 109.5
C443 C445 H44D 109.5
C443 C445 H44E 109.4
H44D C445 H44E 109.5
C443 C445 H44F 109.5
H44D C445 H44F 109.5
H44E C445 H44F 109.5
C443 C446 H44G 109.4
C443 C446 H44H 109.5
H44G C446 H44H 109.5
C443 C446 H44I 109.5
H44G C446 H44I 109.5
H44H C446 H44I 109.5
C485 C447 C483 113.5(6)
C449 C447 C450 112.1(6)
C449 C447 C448 104.7(7)
C450 C447 C448 102.3(7)
C485 C447 C484 105.9(6)
C483 C447 C484 104.7(6)
C485 C447 C408 115.8(6)
C449 C447 C408 118.0(6)
C483 C447 C408 110.4(5)
C450 C447 C408 112.1(4)
C448 C447 C408 105.8(6)
C484 C447 C408 105.5(5)
C447 C448 H44J 110.6
C447 C448 H44K 110.3
H44J C448 H44K 108.5
C447 C448 H44L 110.3
H44J C448 H44L 108.6
H44K C448 H44L 108.6
C447 C449 H44M 111.3
C447 C449 H44N 111.1
H44M C449 H44N 107.7
C447 C449 H44O 111.1
H44M C449 H44O 107.7
H44N C449 H44O 107.7
C447 C450 H45A 109.5
C447 C450 H45B 109.5
H45A C450 H45B 109.5
C447 C450 H45C 109.4
H45A C450 H45C 109.5
H45B C450 H45C 109.5
C453 C451 C411 112.8(5)
C488 C451 C411 112.9(9)
C488 C451 C486 108.6(7)
C411 C451 C486 114.0(6)
C488 C451 C487 111.0(9)
C411 C451 C487 105.2(7)
C486 C451 C487 104.8(7)
C453 C451 C454 109.3(6)
C411 C451 C454 112.5(4)
C453 C451 C452 111.3(6)
C411 C451 C452 107.4(5)
C454 C451 C452 103.2(5)
C451 C452 H45D 109.5
C451 C452 H45E 109.5
H45D C452 H45E 109.5
C451 C452 H45F 109.5
H45D C452 H45F 109.5
H45E C452 H45F 109.5
C451 C453 H45G 109.5
C451 C453 H45H 109.5
H45G C453 H45H 109.5
C451 C453 H45I 109.5
H45G C453 H45I 109.5
H45H C453 H45I 109.5
C451 C454 H45J 109.5
C451 C454 H45K 109.5
H45J C454 H45K 109.5
C451 C454 H45L 109.5
H45J C454 H45L 109.5
H45K C454 H45L 109.5
C456 C455 C457 110.6(6)
C456 C455 C458 106.7(7)
C457 C455 C458 109.4(7)
C456 C455 C414 114.1(5)
C457 C455 C414 107.7(5)
C458 C455 C414 108.1(5)
C455 C456 H45M 109.5
C455 C456 H45N 109.5
H45M C456 H45N 109.5
C455 C456 H45O 109.5
H45M C456 H45O 109.5
H45N C456 H45O 109.5
C455 C457 H45P 109.5
C455 C457 H45Q 109.5
H45P C457 H45Q 109.5
C455 C457 H45R 109.5
H45P C457 H45R 109.5
H45Q C457 H45R 109.5
C455 C458 H45S 109.5
C455 C458 H45T 109.5
H45S C458 H45T 109.5
C455 C458 H45U 109.5
H45S C458 H45U 109.5
H45T C458 H45U 109.5
C460 C459 C461 112.0(6)
C460 C459 C462 108.7(6)
C461 C459 C462 105.4(6)
C460 C459 C417 113.1(5)
C461 C459 C417 109.1(5)
C462 C459 C417 108.2(4)
C459 C460 H46A 109.5
C459 C460 H46B 109.5
H46A C460 H46B 109.5
C459 C460 H46C 109.5
H46A C460 H46C 109.5
H46B C460 H46C 109.5
C459 C461 H46D 109.5
C459 C461 H46E 109.5
H46D C461 H46E 109.5
C459 C461 H46F 109.5
H46D C461 H46F 109.5
H46E C461 H46F 109.5
C459 C462 H46G 109.5
C459 C462 H46H 109.5
H46G C462 H46H 109.5
C459 C462 H46I 109.5
H46G C462 H46I 109.5
H46H C462 H46I 109.5
C464 C463 C468 120.4(6)
C464 C463 P4 123.8(5)
C468 C463 P4 115.7(5)
C463 C464 C465 121.4(7)
C463 C464 H464 119.3
C465 C464 H464 119.3
C466 C465 C464 119.6(8)
C466 C465 H465 120.2
C464 C465 H465 120.2
C465 C466 C467 120.7(6)
C465 C466 H466 119.7
C467 C466 H466 119.7
C468 C467 C466 118.2(7)
C468 C467 H467 120.9
C466 C467 H467 120.9
C467 C468 C463 119.6(7)
C467 C468 H468 120.2
C463 C468 H468 120.2
C474 C469 C470 121.5(7)
C474 C469 P4 122.2(5)
C470 C469 P4 116.3(7)
C469 C470 C471 118.7(8)
C469 C470 H470 120.6
C471 C470 H470 120.6
C472 C471 C470 118.6(8)
C472 C471 H471 120.7
C470 C471 H471 120.7
C473 C472 C471 122.2(8)
C473 C472 H472 118.9
C471 C472 H472 118.9
C472 C473 C474 118.5(8)
C472 C473 H473 120.7
C474 C473 H473 120.7
C469 C474 C473 120.3(7)
C469 C474 H474 119.9
C473 C474 H474 119.9
C443 C480 H48A 109.9
C443 C480 H48B 110.1
H48A C480 H48B 109.0
C443 C480 H48C 109.9
H48A C480 H48C 109.0
H48B C480 H48C 109.0
C443 C481 H48D 109.5
C443 C481 H48E 109.3
H48D C481 H48E 109.5
C443 C481 H48F 109.6
H48D C481 H48F 109.5
H48E C481 H48F 109.5
C443 C482 H48G 109.5
C443 C482 H48H 109.3
H48G C482 H48H 109.5
C443 C482 H48I 109.6
H48G C482 H48I 109.5
H48H C482 H48I 109.5
C447 C483 H48J 109.4
C447 C483 H48K 109.5
H48J C483 H48K 109.5
C447 C483 H48L 109.5
H48J C483 H48L 109.5
H48K C483 H48L 109.5
C447 C484 H48M 109.5
C447 C484 H48N 109.4
H48M C484 H48N 109.5
C447 C484 H48O 109.6
H48M C484 H48O 109.5
H48N C484 H48O 109.5
C447 C485 H48P 109.5
C447 C485 H48Q 109.4
H48P C485 H48Q 109.5
C447 C485 H48R 109.5
H48P C485 H48R 109.5
H48Q C485 H48R 109.5
C451 C486 H48S 109.5
C451 C486 H48T 109.5
H48S C486 H48T 109.5
C451 C486 H48U 109.5
H48S C486 H48U 109.5
H48T C486 H48U 109.5
C451 C487 H48V 109.5
C451 C487 H48W 109.5
H48V C487 H48W 109.5
C451 C487 H48X 109.5
H48V C487 H48X 109.5
H48W C487 H48X 109.5
C451 C488 H483 109.5
C451 C488 H481 109.5
H483 C488 H481 109.5
C451 C488 H482 109.5
H483 C488 H482 109.5
H481 C488 H482 109.5
C502 C501 C520 120.8(5)
C502 C501 H501 119.6
C520 C501 H501 119.6
C503 C502 C501 120.7(5)
C503 C502 P5 117.6(4)
C501 C502 P5 121.7(4)
C502 C503 C522 120.9(5)
C502 C503 H503 119.5
C522 C503 H503 119.5
C505 C504 C523 123.4(5)
C505 C504 H504 118.3
C523 C504 H504 118.3
C504 C505 C506 117.3(5)
C504 C505 C543 122.5(5)
C506 C505 C543 120.3(5)
C505 C506 C525 122.0(5)
C505 C506 H506 119.0
C525 C506 H506 119.0
C508 C507 C526 123.8(5)
C508 C507 H507 118.1
C526 C507 H507 118.1
C507 C508 C509 117.2(5)
C507 C508 C547 122.0(6)
C509 C508 C547 120.8(6)
C528 C509 C508 123.6(5)
C528 C509 H509 118.2
C508 C509 H509 118.2
C529 C510 C511 121.4(5)
C529 C510 H510 119.3
C511 C510 H510 119.3
C512 C511 C510 117.2(5)
C512 C511 C551 121.1(5)
C510 C511 C551 121.6(5)
C511 C512 C531 123.3(5)
C511 C512 H512 118.4
C531 C512 H512 118.4
C514 C513 C532 122.5(5)
C514 C513 H513 118.8
C532 C513 H513 118.8
C513 C514 C515 118.8(5)
C513 C514 C555 120.2(5)
C515 C514 C555 120.9(5)
C514 C515 C534 121.3(5)
C514 C515 H515 119.4
C534 C515 H515 119.4
C535 C516 C517 123.3(5)
C535 C516 H516 118.3
C517 C516 H516 118.3
C518 C517 C516 116.2(5)
C518 C517 C559 120.6(4)
C516 C517 C559 123.2(5)
C517 C518 C519 123.0(4)
C517 C518 H518 118.5
C519 C518 H518 118.5
C518 C519 C536 119.8(4)
C518 C519 C520 120.6(4)
C536 C519 C520 119.6(4)
C501 C520 C521 119.4(4)
C501 C520 C519 122.1(4)
C521 C520 C519 118.5(4)
C520 C521 C522 119.6(4)
C520 C521 C538 120.7(4)
C522 C521 C538 119.6(4)
C503 C522 C521 118.5(5)
C503 C522 C523 121.0(4)
C521 C522 C523 120.4(4)
C504 C523 C524 118.5(5)
C504 C523 C522 121.9(5)
C524 C523 C522 119.5(4)
C525 C524 C523 119.7(5)
C525 C524 C539 120.6(4)
C523 C524 C539 119.6(4)
C524 C525 C506 119.0(5)
C524 C525 C526 119.9(4)
C506 C525 C526 121.1(5)
C507 C526 C527 117.8(5)
C507 C526 C525 122.6(5)
C527 C526 C525 119.3(4)
C526 C527 C528 118.5(4)
C526 C527 C540 120.7(4)
C528 C527 C540 120.7(4)
C509 C528 C527 118.9(5)
C509 C528 C529 122.3(5)
C527 C528 C529 118.5(4)
C510 C529 C530 120.7(5)
C510 C529 C528 119.8(5)
C530 C529 C528 119.5(4)
C529 C530 C531 119.0(4)
C529 C530 C541 121.3(4)
C531 C530 C541 119.7(4)
C512 C531 C530 118.4(5)
C512 C531 C532 121.6(5)
C530 C531 C532 120.0(4)
C513 C532 C533 118.2(5)
C513 C532 C531 121.7(5)
C533 C532 C531 120.1(4)
C534 C533 C532 120.2(4)
C534 C533 C542 120.1(4)
C532 C533 C542 119.7(4)
C533 C534 C515 119.1(4)
C533 C534 C535 120.5(4)
C515 C534 C535 120.5(4)
C516 C535 C536 119.2(4)
C516 C535 C534 122.1(4)
C536 C535 C534 118.6(4)
C519 C536 C537 121.1(4)
C519 C536 C535 118.2(4)
C537 C536 C535 120.7(4)
C538 C537 C542 120.0(4)
C538 C537 C536 119.9(4)
C542 C537 C536 120.1(4)
C537 C538 C539 120.4(4)
C537 C538 C521 119.9(4)
C539 C538 C521 119.7(4)
C538 C539 C540 119.6(4)
C538 C539 C524 120.8(4)
C540 C539 C524 119.5(4)
C541 C540 C539 119.7(4)
C541 C540 C527 120.5(4)
C539 C540 C527 119.7(4)
C540 C541 C542 120.7(4)
C540 C541 C530 119.5(4)
C542 C541 C530 119.8(4)
C541 C542 C537 119.4(4)
C541 C542 C533 120.7(4)
C537 C542 C533 119.9(4)
C544 C543 C505 112.8(5)
C544 C543 C546 106.8(5)
C505 C543 C546 111.1(5)
C544 C543 C545 109.5(6)
C505 C543 C545 108.6(5)
C546 C543 C545 108.0(6)
C543 C544 H54A 109.5
C543 C544 H54B 109.5
H54A C544 H54B 109.5
C543 C544 H54C 109.5
H54A C544 H54C 109.5
H54B C544 H54C 109.5
C543 C545 H54D 109.5
C543 C545 H54E 109.5
H54D C545 H54E 109.5
C543 C545 H54F 109.5
H54D C545 H54F 109.5
H54E C545 H54F 109.5
C543 C546 H54G 109.5
C543 C546 H54H 109.5
H54G C546 H54H 109.5
C543 C546 H54I 109.5
H54G C546 H54I 109.5
H54H C546 H54I 109.5
C549 C547 C548 107.6(7)
C549 C547 C508 109.0(6)
C548 C547 C508 114.2(6)
C549 C547 C550 112.4(9)
C548 C547 C550 107.2(7)
C508 C547 C550 106.6(6)
C547 C548 H54J 109.5
C547 C548 H54K 109.5
H54J C548 H54K 109.5
C547 C548 H54L 109.5
H54J C548 H54L 109.5
H54K C548 H54L 109.5
C547 C549 H54M 109.4
C547 C549 H54N 109.5
H54M C549 H54N 109.5
C547 C549 H54O 109.5
H54M C549 H54O 109.5
H54N C549 H54O 109.5
C547 C550 H55A 109.5
C547 C550 H55B 109.5
H55A C550 H55B 109.5
C547 C550 H55C 109.5
H55A C550 H55C 109.5
H55B C550 H55C 109.5
C553 C551 C552 106.2(7)
C553 C551 C554 109.8(7)
C552 C551 C554 109.4(6)
C553 C551 C511 110.5(6)
C552 C551 C511 113.4(6)
C554 C551 C511 107.6(5)
C551 C552 H55D 109.5
C551 C552 H55E 109.5
H55D C552 H55E 109.5
C551 C552 H55F 109.5
H55D C552 H55F 109.5
H55E C552 H55F 109.5
C551 C553 H55G 109.5
C551 C553 H55H 109.5
H55G C553 H55H 109.5
C551 C553 H55I 109.5
H55G C553 H55I 109.5
H55H C553 H55I 109.5
C551 C554 H55J 109.5
C551 C554 H55K 109.5
H55J C554 H55K 109.5
C551 C554 H55L 109.5
H55J C554 H55L 109.5
H55K C554 H55L 109.5
C558 C555 C556 119.2(8)
C558 C555 C514 116.3(6)
C556 C555 C514 112.1(6)
C558 C555 C557 97.7(9)
C556 C555 C557 100.7(7)
C514 C555 C557 107.4(6)
C555 C556 H55M 109.5
C555 C556 H55N 109.5
H55M C556 H55N 109.5
C555 C556 H55O 109.5
H55M C556 H55O 109.5
H55N C556 H55O 109.5
C555 C557 H55P 109.5
C555 C557 H55Q 109.5
H55P C557 H55Q 109.5
C555 C557 H55R 109.5
H55P C557 H55R 109.5
H55Q C557 H55R 109.5
C555 C558 H55S 112.4
C555 C558 H55T 112.2
H55S C558 H55T 106.4
C555 C558 H55U 112.4
H55S C558 H55U 106.5
H55T C558 H55U 106.5
C560 C559 C517 112.6(5)
C560 C559 C562 109.0(6)
C517 C559 C562 109.3(5)
C560 C559 C561 108.5(6)
C517 C559 C561 108.9(5)
C562 C559 C561 108.4(6)
C559 C560 H56A 109.5
C559 C560 H56B 109.5
H56A C560 H56B 109.5
C559 C560 H56C 109.5
H56A C560 H56C 109.5
H56B C560 H56C 109.5
C559 C561 H56D 109.5
C559 C561 H56E 109.5
H56D C561 H56E 109.5
C559 C561 H56F 109.5
H56D C561 H56F 109.5
H56E C561 H56F 109.5
C559 C562 H56G 109.5
C559 C562 H56H 109.5
H56G C562 H56H 109.5
C559 C562 H56I 109.5
H56G C562 H56I 109.5
H56H C562 H56I 109.5
C568 C563 C564 119.5(6)
C568 C563 P5 119.1(5)
C564 C563 P5 121.4(5)
C565 C564 C563 118.8(6)
C565 C564 H564 120.6
C563 C564 H564 120.6
C566 C565 C564 122.4(6)
C566 C565 H565 118.8
C564 C565 H565 118.8
C565 C566 C567 118.6(7)
C565 C566 H566 120.7
C567 C566 H566 120.7
C566 C567 C568 120.2(6)
C566 C567 H567 119.9
C568 C567 H567 119.9
C563 C568 C567 120.5(6)
C563 C568 H568 119.7
C567 C568 H568 119.7
C570 C569 C574 117.3(7)
C570 C569 P5 118.9(6)
C574 C569 P5 123.5(4)
C569 C570 C571 118.3(9)
C569 C570 H570 120.8
C571 C570 H570 120.8
C572 C571 C570 122.5(8)
C572 C571 H571 118.8
C570 C571 H571 118.8
C573 C572 C571 117.2(8)
C573 C572 H572 121.4
C571 C572 H572 121.4
C572 C573 C574 122.2(9)
C572 C573 H573 118.9
C574 C573 H573 118.9
C573 C574 C569 122.4(7)
C573 C574 H574 118.8
C569 C574 H574 118.8
C602 C601 C620 119.8(5)
C602 C601 H601 120.1
C620 C601 H601 120.1
C603 C602 C601 120.8(5)
C603 C602 P6 117.7(4)
C601 C602 P6 121.4(4)
C602 C603 C622 121.8(5)
C602 C603 H603 119.1
C622 C603 H603 119.1
C605 C604 C623 122.6(6)
C605 C604 H604 118.7
C623 C604 H604 118.7
C604 C605 C606 117.2(5)
C604 C605 C643 123.3(6)
C606 C605 C643 119.5(6)
C605 C606 C625 123.3(5)
C605 C606 H606 118.3
C625 C606 H606 118.3
C608 C607 C626 123.2(5)
C608 C607 H607 118.4
C626 C607 H607 118.4
C607 C608 C609 117.9(5)
C607 C608 C647 122.1(6)
C609 C608 C647 120.0(6)
C608 C609 C628 122.0(5)
C608 C609 H609 119.0
C628 C609 H609 119.0
C611 C610 C629 122.1(5)
C611 C610 H610 118.9
C629 C610 H610 118.9
C612 C611 C610 118.4(5)
C612 C611 C651 123.7(6)
C610 C611 C651 117.9(6)
C611 C612 C631 121.8(6)
C611 C612 H612 119.1
C631 C612 H612 119.1
C614 C613 C632 122.0(5)
C614 C613 H613 119.0
C632 C613 H613 119.0
C613 C614 C615 120.2(5)
C613 C614 C655 120.3(5)
C615 C614 C655 119.5(5)
C614 C615 C634 120.8(5)
C614 C615 H615 119.6
C634 C615 H615 119.6
C617 C616 C635 123.8(4)
C617 C616 H616 118.1
C635 C616 H616 118.1
C616 C617 C618 117.2(4)
C616 C617 C659 123.5(5)
C618 C617 C659 119.3(5)
C619 C618 C617 122.2(5)
C619 C618 H618 118.9
C617 C618 H618 118.9
C618 C619 C636 119.5(4)
C618 C619 C620 121.0(4)
C636 C619 C620 119.5(4)
C601 C620 C621 119.9(4)
C601 C620 C619 121.2(4)
C621 C620 C619 118.8(4)
C620 C621 C622 119.4(4)
C620 C621 C638 121.2(4)
C622 C621 C638 119.3(4)
C603 C622 C621 118.2(4)
C603 C622 C623 122.0(4)
C621 C622 C623 119.8(5)
C624 C623 C604 119.2(5)
C624 C623 C622 119.4(5)
C604 C623 C622 121.3(5)
C623 C624 C625 119.1(5)
C623 C624 C639 120.6(4)
C625 C624 C639 120.2(5)
C606 C625 C624 118.2(5)
C606 C625 C626 121.5(5)
C624 C625 C626 120.2(5)
C607 C626 C627 118.6(5)
C607 C626 C625 121.9(5)
C627 C626 C625 119.4(4)
C628 C627 C626 119.3(5)
C628 C627 C640 120.3(5)
C626 C627 C640 120.4(5)
C609 C628 C627 119.1(5)
C609 C628 C629 121.8(5)
C627 C628 C629 119.1(5)
C610 C629 C630 119.2(5)
C610 C629 C628 120.7(5)
C630 C629 C628 120.1(5)
C629 C630 C631 119.4(5)
C629 C630 C641 120.4(5)
C631 C630 C641 120.2(5)
C612 C631 C630 119.1(5)
C612 C631 C632 121.5(5)
C630 C631 C632 119.3(5)
C633 C632 C613 118.5(5)
C633 C632 C631 120.0(5)
C613 C632 C631 121.4(5)
C632 C633 C634 120.3(4)
C632 C633 C642 120.3(5)
C634 C633 C642 119.4(4)
C615 C634 C633 118.3(5)
C615 C634 C635 121.1(5)
C633 C634 C635 120.7(4)
C616 C635 C636 117.9(4)
C616 C635 C634 122.9(4)
C636 C635 C634 119.2(4)
C619 C636 C635 119.3(4)
C619 C636 C637 121.1(4)
C635 C636 C637 119.6(4)
C642 C637 C638 120.2(4)
C642 C637 C636 120.5(4)
C638 C637 C636 119.3(4)
C639 C638 C637 119.9(4)
C639 C638 C621 120.5(4)
C637 C638 C621 119.7(4)
C638 C639 C640 120.1(4)
C638 C639 C624 119.7(4)
C640 C639 C624 120.1(4)
C641 C640 C639 120.0(4)
C641 C640 C627 120.4(4)
C639 C640 C627 119.5(4)
C640 C641 C642 120.0(4)
C640 C641 C630 119.6(4)
C642 C641 C630 120.4(4)
C637 C642 C641 119.8(4)
C637 C642 C633 120.5(4)
C641 C642 C633 119.7(4)
C645 C643 C644 114.2(7)
C645 C643 C605 111.4(7)
C644 C643 C605 114.0(6)
C645 C643 C646 105.7(7)
C644 C643 C646 102.3(7)
C605 C643 C646 108.3(6)
C643 C644 H64A 109.5
C643 C644 H64B 109.5
H64A C644 H64B 109.5
C643 C644 H64C 109.5
H64A C644 H64C 109.5
H64B C644 H64C 109.5
C643 C645 H64D 109.4
C643 C645 H64E 109.5
H64D C645 H64E 109.5
C643 C645 H64F 109.5
H64D C645 H64F 109.5
H64E C645 H64F 109.5
C643 C646 H64G 109.5
C643 C646 H64H 109.5
H64G C646 H64H 109.5
C643 C646 H64I 109.5
H64G C646 H64I 109.5
H64H C646 H64I 109.5
C650 C647 C649 118.1(7)
C650 C647 C608 110.4(5)
C649 C647 C608 110.0(5)
C650 C647 C648 102.1(6)
C649 C647 C648 104.4(7)
C608 C647 C648 111.3(6)
C647 C648 H64J 109.5
C647 C648 H64K 109.5
H64J C648 H64K 109.5
C647 C648 H64L 109.5
H64J C648 H64L 109.5
H64K C648 H64L 109.5
C647 C649 H64M 109.5
C647 C649 H64N 109.5
H64M C649 H64N 109.5
C647 C649 H64O 109.5
H64M C649 H64O 109.5
H64N C649 H64O 109.5
C647 C650 H65A 109.5
C647 C650 H65B 109.5
H65A C650 H65B 109.5
C647 C650 H65C 109.5
H65A C650 H65C 109.5
H65B C650 H65C 109.5
C652 C651 C611 110.4(6)
C652 C651 C654 106.7(6)
C611 C651 C654 111.9(6)
C652 C651 C653 110.0(6)
C611 C651 C653 108.6(6)
C654 C651 C653 109.2(6)
C651 C652 H65D 109.5
C651 C652 H65E 109.5
H65D C652 H65E 109.5
C651 C652 H65F 109.5
H65D C652 H65F 109.5
H65E C652 H65F 109.5
C651 C653 H65G 109.5
C651 C653 H65H 109.5
H65G C653 H65H 109.5
C651 C653 H65I 109.5
H65G C653 H65I 109.5
H65H C653 H65I 109.5
C651 C654 H65J 109.5
C651 C654 H65K 109.5
H65J C654 H65K 109.5
C651 C654 H65L 109.5
H65J C654 H65L 109.5
H65K C654 H65L 109.5
C658 C655 C657 110.2(7)
C658 C655 C614 113.2(5)
C657 C655 C614 109.0(5)
C658 C655 C656 109.1(6)
C657 C655 C656 106.7(7)
C614 C655 C656 108.4(6)
C655 C656 H65M 109.5
C655 C656 H65N 109.5
H65M C656 H65N 109.5
C655 C656 H65O 109.5
H65M C656 H65O 109.5
H65N C656 H65O 109.5
C655 C657 H65P 109.5
C655 C657 H65Q 109.5
H65P C657 H65Q 109.5
C655 C657 H65R 109.5
H65P C657 H65R 109.5
H65Q C657 H65R 109.5
C655 C658 H65S 109.5
C655 C658 H65T 109.5
H65S C658 H65T 109.5
C655 C658 H65U 109.5
H65S C658 H65U 109.5
H65T C658 H65U 109.5
C660 C659 C617 112.7(5)
C660 C659 C662 108.5(5)
C617 C659 C662 110.4(5)
C660 C659 C661 108.7(6)
C617 C659 C661 109.4(5)
C662 C659 C661 107.0(7)
C659 C660 H66A 109.5
C659 C660 H66B 109.5
H66A C660 H66B 109.5
C659 C660 H66C 109.5
H66A C660 H66C 109.5
H66B C660 H66C 109.5
C659 C661 H66D 109.5
C659 C661 H66E 109.5
H66D C661 H66E 109.5
C659 C661 H66F 109.5
H66D C661 H66F 109.5
H66E C661 H66F 109.5
C659 C662 H66G 109.5
C659 C662 H66H 109.5
H66G C662 H66H 109.5
C659 C662 H66I 109.5
H66G C662 H66I 109.5
H66H C662 H66I 109.5
C668 C663 C664 120.1(6)
C668 C663 P6 117.7(5)
C664 C663 P6 122.2(5)
C665 C664 C663 120.9(7)
C665 C664 H664 119.5
C663 C664 H664 119.5
C666 C665 C664 119.9(8)
C666 C665 H665 120.1
C664 C665 H665 120.1
C665 C666 C667 120.4(7)
C665 C666 H666 119.8
C667 C666 H666 119.8
C668 C667 C666 117.8(8)
C668 C667 H667 121.1
C666 C667 H667 121.1
C663 C668 C667 120.9(8)
C663 C668 H668 119.6
C667 C668 H668 119.5
C674 C669 C670 118.4(8)
C674 C669 P6 124.0(5)
C670 C669 P6 117.6(7)
C671 C670 C669 121.2(11)
C671 C670 H670 119.4
C669 C670 H670 119.4
C672 C671 C670 120.5(11)
C672 C671 H671 119.7
C670 C671 H671 119.7
C671 C672 C673 117.3(10)
C671 C672 H672 121.3
C673 C672 H672 121.3
C674 C673 C672 120.5(12)
C674 C673 H673 119.7
C672 C673 H673 119.8
C669 C674 C673 121.3(9)
C669 C674 H674 119.3
C673 C674 H674 119.3
C720 C701 C702 121.7(4)
C720 C701 H701 119.1
C702 C701 H701 119.1
C701 C702 C703 119.4(4)
C701 C702 P7 118.3(3)
C703 C702 P7 122.3(4)
C722 C703 C702 120.5(4)
C722 C703 H703 119.7
C702 C703 H703 119.7
C723 C704 C705 122.4(4)
C723 C704 H704 118.8
C705 C704 H704 118.8
C706 C705 C704 117.1(4)
C706 C705 C743 120.5(4)
C704 C705 C743 122.3(4)
C705 C706 C725 123.2(4)
C705 C706 H706 118.4
C725 C706 H706 118.4
C726 C707 C708 121.3(4)
C726 C707 H707 119.3
C708 C707 H707 119.3
C709 C708 C707 117.9(4)
C709 C708 C747 122.2(4)
C707 C708 C747 119.8(4)
C708 C709 C728 123.9(4)
C708 C709 H709 118.1
C728 C709 H709 118.1
C711 C710 C729 122.8(5)
C711 C710 H710 118.6
C729 C710 H710 118.6
C710 C711 C712 118.3(5)
C710 C711 C751 123.3(5)
C712 C711 C751 118.3(5)
C711 C712 C731 122.8(5)
C711 C712 H712 118.6
C731 C712 H712 118.6
C714 C713 C732 123.6(5)
C714 C713 H713 118.2
C732 C713 H713 118.2
C713 C714 C715 117.6(5)
C713 C714 C755 122.9(6)
C715 C714 C755 119.4(5)
C714 C715 C734 122.2(5)
C714 C715 H715 118.9
C734 C715 H715 118.9
C717 C716 C735 121.9(5)
C717 C716 H716 119.0
C735 C716 H716 119.0
C716 C717 C718 119.1(4)
C716 C717 C759 121.7(5)
C718 C717 C759 119.2(5)
C717 C718 C719 121.3(5)
C717 C718 H718 119.4
C719 C718 H718 119.4
C718 C719 C736 119.4(4)
C718 C719 C720 120.7(4)
C736 C719 C720 119.7(4)
C701 C720 C721 119.6(4)
C701 C720 C719 121.2(4)
C721 C720 C719 119.2(4)
C722 C721 C720 118.8(4)
C722 C721 C738 121.2(3)
C720 C721 C738 120.0(4)
C703 C722 C721 119.9(3)
C703 C722 C723 120.8(4)
C721 C722 C723 119.3(3)
C704 C723 C724 119.2(3)
C704 C723 C722 121.8(4)
C724 C723 C722 119.0(4)
C725 C724 C723 119.5(4)
C725 C724 C739 119.8(3)
C723 C724 C739 120.7(3)
C706 C725 C724 118.4(4)
C706 C725 C726 121.7(3)
C724 C725 C726 119.9(4)
C707 C726 C727 119.6(4)
C707 C726 C725 120.1(4)
C727 C726 C725 120.2(3)
C726 C727 C728 120.3(4)
C726 C727 C740 120.2(4)
C728 C727 C740 119.5(4)
C709 C728 C727 116.9(4)
C709 C728 C729 122.7(4)
C727 C728 C729 120.3(4)
C730 C729 C710 118.5(4)
C730 C729 C728 119.7(4)
C710 C729 C728 121.8(4)
C729 C730 C731 119.4(4)
C729 C730 C741 120.3(4)
C731 C730 C741 120.2(4)
C712 C731 C730 118.1(5)
C712 C731 C732 122.4(4)
C730 C731 C732 119.1(4)
C713 C732 C733 118.3(5)
C713 C732 C731 121.2(5)
C733 C732 C731 120.3(4)
C734 C733 C732 118.9(4)
C734 C733 C742 120.8(4)
C732 C733 C742 120.3(4)
C733 C734 C715 119.3(5)
C733 C734 C735 119.4(4)
C715 C734 C735 121.3(5)
C716 C735 C736 119.0(5)
C716 C735 C734 121.7(4)
C736 C735 C734 119.3(4)
C735 C736 C719 119.2(4)
C735 C736 C737 120.5(4)
C719 C736 C737 120.3(4)
C742 C737 C738 120.7(4)
C742 C737 C736 119.7(4)
C738 C737 C736 119.5(4)
C739 C738 C737 119.1(4)
C739 C738 C721 119.9(3)
C737 C738 C721 121.0(3)
C738 C739 C740 120.6(3)
C738 C739 C724 119.6(3)
C740 C739 C724 119.8(3)
C739 C740 C741 119.6(4)
C739 C740 C727 120.0(4)
C741 C740 C727 120.3(4)
C742 C741 C740 119.2(4)
C742 C741 C730 121.1(4)
C740 C741 C730 119.7(4)
C737 C742 C741 120.8(4)
C737 C742 C733 120.3(4)
C741 C742 C733 118.9(4)
C745 C743 C744 110.3(5)
C745 C743 C746 111.2(8)
C744 C743 C746 105.1(7)
C745 C743 C705 109.0(6)
C744 C743 C705 111.4(4)
C746 C743 C705 109.8(5)
C743 C744 H74A 109.5
C743 C744 H74B 109.5
H74A C744 H74B 109.5
C743 C744 H74C 109.5
H74A C744 H74C 109.5
H74B C744 H74C 109.5
C743 C745 H74D 109.5
C743 C745 H74E 109.5
H74D C745 H74E 109.5
C743 C745 H74F 109.5
H74D C745 H74F 109.5
H74E C745 H74F 109.5
C743 C746 H74G 109.5
C743 C746 H74H 109.5
H74G C746 H74H 109.5
C743 C746 H74I 109.5
H74G C746 H74I 109.5
H74H C746 H74I 109.5
C750 C747 C749 108.7(5)
C750 C747 C748 106.3(5)
C749 C747 C748 107.6(5)
C750 C747 C708 109.4(4)
C749 C747 C708 109.5(5)
C748 C747 C708 115.0(4)
C747 C748 H74J 109.5
C747 C748 H74K 109.5
H74J C748 H74K 109.5
C747 C748 H74L 109.5
H74J C748 H74L 109.5
H74K C748 H74L 109.5
C747 C749 H74M 109.5
C747 C749 H74N 109.5
H74M C749 H74N 109.5
C747 C749 H74O 109.5
H74M C749 H74O 109.5
H74N C749 H74O 109.5
C747 C750 H75A 109.5
C747 C750 H75B 109.5
H75A C750 H75B 109.5
C747 C750 H75C 109.5
H75A C750 H75C 109.5
H75B C750 H75C 109.5
C754 C751 C752 109.8(6)
C754 C751 C711 109.9(5)
C752 C751 C711 111.9(5)
C754 C751 C753 109.3(5)
C752 C751 C753 106.9(5)
C711 C751 C753 109.0(5)
C751 C752 H75D 109.5
C751 C752 H75E 109.5
H75D C752 H75E 109.5
C751 C752 H75F 109.5
H75D C752 H75F 109.5
H75E C752 H75F 109.5
C751 C753 H75G 109.5
C751 C753 H75H 109.5
H75G C753 H75H 109.5
C751 C753 H75I 109.5
H75G C753 H75I 109.5
H75H C753 H75I 109.5
C751 C754 H75J 109.5
C751 C754 H75K 109.5
H75J C754 H75K 109.5
C751 C754 H75L 109.4
H75J C754 H75L 109.5
H75K C754 H75L 109.5
C757 C755 C758 122.9(10)
C757 C755 C714 110.6(6)
C758 C755 C714 108.9(6)
C757 C755 C756 105.0(9)
C758 C755 C756 97.5(9)
C714 C755 C756 110.8(5)
C755 C756 H75M 109.5
C755 C756 H75N 109.5
H75M C756 H75N 109.5
C755 C756 H75O 109.5
H75M C756 H75O 109.5
H75N C756 H75O 109.5
C755 C757 H75P 109.5
C755 C757 H75Q 109.5
H75P C757 H75Q 109.5
C755 C757 H75R 109.5
H75P C757 H75R 109.5
H75Q C757 H75R 109.5
C755 C758 H75S 109.5
C755 C758 H75T 109.5
H75S C758 H75T 109.5
C755 C758 H75U 109.5
H75S C758 H75U 109.5
H75T C758 H75U 109.5
C761 C759 C762 110.7(9)
C761 C759 C760 109.2(9)
C762 C759 C760 107.0(7)
C761 C759 C717 107.9(5)
C762 C759 C717 111.3(5)
C760 C759 C717 110.6(6)
C759 C760 H76A 109.5
C759 C760 H76B 109.5
H76A C760 H76B 109.5
C759 C760 H76C 109.5
H76A C760 H76C 109.5
H76B C760 H76C 109.5
C759 C761 H76D 109.5
C759 C761 H76E 109.5
H76D C761 H76E 109.5
C759 C761 H76F 109.4
H76D C761 H76F 109.5
H76E C761 H76F 109.5
C759 C762 H76G 109.5
C759 C762 H76H 109.5
H76G C762 H76H 109.5
C759 C762 H76I 109.5
H76G C762 H76I 109.5
H76H C762 H76I 109.5
C764 C763 C768 119.3(7)
C764 C763 P7 122.4(4)
C768 C763 P7 118.3(7)
C763 C764 C765 121.6(7)
C763 C764 H764 119.2
C765 C764 H764 119.2
C766 C765 C764 118.2(11)
C766 C765 H765 120.9
C764 C765 H765 120.9
C765 C766 C767 121.7(8)
C765 C766 H766 119.2
C767 C766 H766 119.2
C766 C767 C768 119.5(8)
C766 C767 H767 120.2
C768 C767 H767 120.2
C763 C768 C767 119.4(10)
C763 C768 H768 120.3
C767 C768 H768 120.3
C774 C769 C770 118.4(7)
C774 C769 P7 122.9(5)
C770 C769 P7 118.8(6)
C771 C770 C769 119.8(8)
C771 C770 H770 120.1
C769 C770 H770 120.1
C772 C771 C770 119.8(8)
C772 C771 H771 120.1
C770 C771 H771 120.1
C773 C772 C771 120.7(8)
C773 C772 H772 119.6
C771 C772 H772 119.6
C772 C773 C774 119.7(8)
C772 C773 H773 120.2
C774 C773 H773 120.2
C769 C774 C773 121.6(7)
C769 C774 H774 119.2
C773 C774 H774 119.2
C802 C801 C820 124.5(6)
C802 C801 H801 117.7
C820 C801 H801 117.7
C801 C802 C803 118.6(6)
C801 C802 P8 124.8(5)
C803 C802 P8 116.6(5)
C822 C803 C802 119.2(6)
C822 C803 H803 120.4
C802 C803 H803 120.4
C823 C804 C805 122.1(6)
C823 C804 H804 119.0
C805 C804 H804 119.0
C806 C805 C804 117.3(7)
C806 C805 C843 122.5(6)
C804 C805 C843 120.1(7)
C805 C806 C825 122.8(6)
C805 C806 H806 118.6
C825 C806 H806 118.6
C808 C807 C826 122.3(7)
C808 C807 H807 118.9
C826 C807 H807 118.8
C807 C808 C809 118.8(6)
C807 C808 C847 120.1(7)
C809 C808 C847 121.2(7)
C828 C809 C808 121.7(6)
C828 C809 H809 119.1
C808 C809 H809 119.2
C829 C810 C811 123.0(6)
C829 C810 H810 118.5
C811 C810 H810 118.5
C812 C811 C810 114.7(6)
C812 C811 C851 123.1(7)
C810 C811 C851 122.1(6)
C831 C812 C811 126.2(8)
C831 C812 H812 116.9
C811 C812 H812 116.9
C814 C813 C832 122.3(6)
C814 C813 H813 118.8
C832 C813 H813 118.8
C813 C814 C815 118.6(6)
C813 C814 C855 120.0(5)
C815 C814 C855 121.0(5)
C814 C815 C834 121.8(5)
C814 C815 H815 119.1
C834 C815 H815 119.1
C817 C816 C835 121.3(6)
C817 C816 H816 119.4
C835 C816 H816 119.4
C818 C817 C816 119.4(5)
C818 C817 C859 120.1(5)
C816 C817 C859 120.5(5)
C817 C818 C819 122.0(5)
C817 C818 H818 119.0
C819 C818 H818 119.0
C836 C819 C820 122.1(5)
C836 C819 C818 117.2(5)
C820 C819 C818 120.8(5)
C801 C820 C821 117.4(5)
C801 C820 C819 123.7(5)
C821 C820 C819 118.8(5)
C822 C821 C838 121.7(5)
C822 C821 C820 118.7(5)
C838 C821 C820 119.5(5)
C803 C822 C821 121.6(5)
C803 C822 C823 119.6(6)
C821 C822 C823 118.9(5)
C824 C823 C804 120.9(5)
C824 C823 C822 118.9(5)
C804 C823 C822 120.1(6)
C823 C824 C839 122.2(5)
C823 C824 C825 117.5(6)
C839 C824 C825 120.2(6)
C806 C825 C824 119.4(6)
C806 C825 C826 122.9(5)
C824 C825 C826 117.6(6)
C827 C826 C807 118.4(6)
C827 C826 C825 121.2(5)
C807 C826 C825 120.4(6)
C828 C827 C826 119.5(5)
C828 C827 C840 120.4(6)
C826 C827 C840 120.2(6)
C809 C828 C827 119.3(6)
C809 C828 C829 120.6(6)
C827 C828 C829 120.0(5)
C810 C829 C830 121.1(7)
C810 C829 C828 121.7(5)
C830 C829 C828 117.2(6)
C829 C830 C841 122.7(6)
C829 C830 C831 116.7(6)
C841 C830 C831 120.5(5)
C812 C831 C830 118.3(6)
C812 C831 C832 123.6(6)
C830 C831 C832 118.0(5)
C813 C832 C833 119.6(6)
C813 C832 C831 120.2(5)
C833 C832 C831 120.0(6)
C832 C833 C842 121.5(5)
C832 C833 C834 118.5(5)
C842 C833 C834 119.9(5)
C815 C834 C833 119.0(5)
C815 C834 C835 122.6(5)
C833 C834 C835 118.4(5)
C816 C835 C836 118.5(5)
C816 C835 C834 120.4(5)
C836 C835 C834 121.1(5)
C819 C836 C835 121.3(5)
C819 C836 C837 118.6(5)
C835 C836 C837 120.0(5)
C838 C837 C842 122.1(5)
C838 C837 C836 119.2(5)
C842 C837 C836 118.7(5)
C837 C838 C821 121.6(5)
C837 C838 C839 119.2(5)
C821 C838 C839 119.1(5)
C840 C839 C824 122.2(5)
C840 C839 C838 118.7(5)
C824 C839 C838 119.2(5)
C839 C840 C841 121.9(5)
C839 C840 C827 118.5(5)
C841 C840 C827 119.5(5)
C840 C841 C830 120.2(5)
C840 C841 C842 119.0(5)
C830 C841 C842 120.8(5)
C837 C842 C841 119.1(5)
C837 C842 C833 121.8(5)
C841 C842 C833 119.0(5)
C844 C843 C845 115.5(8)
C844 C843 C805 109.6(7)
C845 C843 C805 105.3(8)
C890 C843 C805 114.1(10)
C844 C843 C846 110.0(8)
C845 C843 C846 108.1(7)
C805 C843 C846 108.1(8)
C890 C843 C889 107.1(9)
C805 C843 C889 110.4(8)
C890 C843 C891 107.1(9)
C805 C843 C891 113.4(10)
C889 C843 C891 104.1(9)
C843 C844 H84A 109.5
C843 C844 H84B 109.5
H84A C844 H84B 109.5
C843 C844 H84C 109.5
H84A C844 H84C 109.5
H84B C844 H84C 109.5
C843 C845 H84D 109.5
C843 C845 H84E 109.5
H84D C845 H84E 109.5
C843 C845 H84F 109.5
H84D C845 H84F 109.5
H84E C845 H84F 109.5
C843 C846 H84G 109.5
C843 C846 H84H 109.5
H84G C846 H84H 109.5
C843 C846 H84I 109.5
H84G C846 H84I 109.5
H84H C846 H84I 109.5
C850 C847 C848 115.4(8)
C850 C847 C808 113.3(7)
C848 C847 C808 107.8(5)
C850 C847 C849 104.7(7)
C848 C847 C849 107.8(9)
C808 C847 C849 107.4(7)
C847 C848 H84J 109.5
C847 C848 H84K 109.5
H84J C848 H84K 109.5
C847 C848 H84L 109.5
H84J C848 H84L 109.5
H84K C848 H84L 109.5
C847 C849 H84M 109.4
C847 C849 H84N 109.5
H84M C849 H84N 109.5
C847 C849 H84O 109.5
H84M C849 H84O 109.5
H84N C849 H84O 109.5
C847 C850 H85A 109.5
C847 C850 H85B 109.5
H85A C850 H85B 109.5
C847 C850 H85C 109.5
H85A C850 H85C 109.5
H85B C850 H85C 109.5
C885 C851 C883 113.1(9)
C885 C851 C811 109.4(10)
C883 C851 C811 106.6(9)
C811 C851 C853 109.0(7)
C811 C851 C854 108.0(6)
C853 C851 C854 112.1(8)
C885 C851 C884 109.5(9)
C883 C851 C884 107.4(8)
C811 C851 C884 110.7(10)
C811 C851 C852 113.2(7)
C853 C851 C852 106.5(6)
C854 C851 C852 108.1(7)
C851 C852 H85D 109.7
C851 C852 H85E 109.6
H85D C852 H85E 109.3
C851 C852 H85F 109.6
H85D C852 H85F 109.3
H85E C852 H85F 109.3
C851 C853 H85G 109.5
C851 C853 H85H 109.5
H85G C853 H85H 109.5
C851 C853 H85I 109.5
H85G C853 H85I 109.5
H85H C853 H85I 109.5
C851 C854 H85J 109.5
C851 C854 H85K 109.6
H85J C854 H85K 109.4
C851 C854 H85L 109.5
H85J C854 H85L 109.4
H85K C854 H85L 109.4
C857 C855 C856 113.3(8)
C857 C855 C858 114.2(7)
C856 C855 C858 114.2(8)
C857 C855 C814 105.1(6)
C856 C855 C814 110.1(6)
C858 C855 C814 98.5(7)
C855 C856 H85M 109.6
C855 C856 H85N 109.5
H85M C856 H85N 109.5
C855 C856 H85O 109.3
H85M C856 H85O 109.5
H85N C856 H85O 109.5
C855 C857 H85P 110.4
C855 C857 H85Q 110.5
H85P C857 H85Q 108.5
C855 C857 H85R 110.3
H85P C857 H85R 108.5
H85Q C857 H85R 108.5
C855 C858 H85S 109.6
C855 C858 H85T 109.5
H85S C858 H85T 109.5
C855 C858 H85U 109.3
H85S C858 H85U 109.5
H85T C858 H85U 109.5
C882 C859 C880 111.7(8)
C882 C859 C881 110.6(8)
C880 C859 C881 108.8(8)
C860 C859 C862 108.5(6)
C860 C859 C861 106.8(6)
C862 C859 C861 108.6(7)
C882 C859 C817 109.0(8)
C880 C859 C817 108.4(7)
C881 C859 C817 108.1(6)
C860 C859 C817 114.1(6)
C862 C859 C817 109.8(5)
C861 C859 C817 108.8(7)
C859 C860 H86A 109.4
C859 C860 H86B 109.5
H86A C860 H86B 109.5
C859 C860 H86C 109.5
H86A C860 H86C 109.5
H86B C860 H86C 109.5
C859 C861 H86D 109.5
C859 C861 H86E 109.5
H86D C861 H86E 109.5
C859 C861 H86F 109.5
H86D C861 H86F 109.5
H86E C861 H86F 109.5
C859 C862 H86G 109.5
C859 C862 H86H 109.5
H86G C862 H86H 109.5
C859 C862 H86I 109.5
H86G C862 H86I 109.5
H86H C862 H86I 109.5
C868 C863 C864 120.3(6)
C868 C863 P8 118.3(6)
C864 C863 P8 121.5(5)
C863 C864 C865 120.2(6)
C863 C864 H864 119.9
C865 C864 H864 119.9
C866 C865 C864 118.5(8)
C866 C865 H865 120.8
C864 C865 H865 120.8
C865 C866 C867 121.2(7)
C865 C866 H866 119.4
C867 C866 H866 119.4
C868 C867 C866 118.6(7)
C868 C867 H867 120.7
C866 C867 H867 120.7
C863 C868 C867 120.9(8)
C863 C868 H868 119.5
C867 C868 H868 119.5
C870 C869 C874 121.5(10)
C870 C869 P8 115.8(8)
C874 C869 P8 122.4(7)
C869 C870 C871 118.8(13)
C869 C870 H870 120.6
C871 C870 H870 120.6
C872 C871 C870 121.2(15)
C872 C871 H871 119.4
C870 C871 H871 119.4
C871 C872 C873 120.1(13)
C871 C872 H872 120.0
C873 C872 H872 119.9
C874 C873 C872 113.4(12)
C874 C873 H873 123.3
C872 C873 H873 123.3
C869 C874 C873 124.6(10)
C869 C874 H874 117.7
C873 C874 H874 117.7
C859 C880 H88A 109.6
C859 C880 H88B 109.6
H88A C880 H88B 109.3
C859 C880 H88C 109.7
H88A C880 H88C 109.3
H88B C880 H88C 109.3
C859 C881 H88D 109.5
C859 C881 H88E 109.5
H88D C881 H88E 109.5
C859 C881 H88F 109.5
H88D C881 H88F 109.5
H88E C881 H88F 109.5
C859 C882 H88G 109.5
C859 C882 H88H 109.5
H88G C882 H88H 109.5
C859 C882 H88I 109.5
H88G C882 H88I 109.5
H88H C882 H88I 109.5
C851 C883 H88J 109.5
C851 C883 H88K 109.3
H88J C883 H88K 109.5
C851 C883 H88L 109.6
H88J C883 H88L 109.5
H88K C883 H88L 109.5
C851 C884 H88M 109.5
C851 C884 H88N 109.6
H88M C884 H88N 109.4
C851 C884 H88O 109.4
H88M C884 H88O 109.4
H88N C884 H88O 109.4
C851 C885 H88P 109.6
C851 C885 H88Q 109.3
H88P C885 H88Q 109.5
C851 C885 H88R 109.6
H88P C885 H88R 109.5
H88Q C885 H88R 109.5
C843 C889 H88X 109.5
C843 C889 H88Z 109.5
H88X C889 H88Z 109.5
C843 C889 H88Y 109.5
H88X C889 H88Y 109.5
H88Z C889 H88Y 109.5
C843 C890 H89A 109.5
C843 C890 H89B 109.5
H89A C890 H89B 109.5
C843 C890 H89C 109.5
H89A C890 H89C 109.5
H89B C890 H89C 109.5
C843 C891 H89D 109.5
C843 C891 H89E 109.5
H89D C891 H89E 109.5
C843 C891 H89F 109.5
H89D C891 H89F 109.5
H89E C891 H89F 109.5
C902 C901 C906 116.3(7)
C902 C901 C907 122.6(7)
C906 C901 C907 121.1(7)
C903 C902 C901 120.4(7)
C903 C902 H902 119.8
C901 C902 H902 119.8
C904 C903 C902 123.8(8)
C904 C903 H903 118.1
C902 C903 H903 118.1
C903 C904 C905 117.5(9)
C903 C904 H904 121.3
C905 C904 H904 121.3
C906 C905 C904 117.9(9)
C906 C905 H905 121.0
C904 C905 H905 121.0
C905 C906 C901 124.0(8)
C905 C906 H906 118.0
C901 C906 H906 118.0
C901 C907 H90A 109.5
C901 C907 H90B 109.5
H90A C907 H90B 109.5
C901 C907 H90C 109.5
H90A C907 H90C 109.5
H90B C907 H90C 109.5
C909 C908 C914 123.7(10)
C909 C908 C913 120.3(8)
C914 C908 C913 115.9(9)
C910 C909 C908 116.8(8)
C910 C909 H909 121.6
C908 C909 H909 121.6
C911 C910 C909 129.0(10)
C911 C910 H910 115.5
C909 C910 H910 115.5
C910 C911 C912 112.8(11)
C910 C911 H911 123.6
C912 C911 H911 123.6
C911 C912 C913 126.0(11)
C911 C912 H912 117.0
C913 C912 H912 117.0
C912 C913 C908 115.0(8)
C912 C913 H913 122.5
C908 C913 H913 122.5
C908 C914 H91A 109.5
C908 C914 H91B 109.5
H91A C914 H91B 109.5
C908 C914 H91C 109.5
H91A C914 H91C 109.5
H91B C914 H91C 109.5
C916 C915 C920 117.4(9)
C916 C915 C921 125.3(10)
C920 C915 C921 117.3(9)
C915 C916 C917 120.9(9)
C915 C916 H916 119.6
C917 C916 H916 119.6
C916 C917 C918 123.4(9)
C916 C917 H917 118.3
C918 C917 H917 118.3
C917 C918 C919 116.9(10)
C917 C918 H918 121.6
C919 C918 H918 121.6
C920 C919 C918 118.8(10)
C920 C919 H919 120.6
C918 C919 H919 120.6
C919 C920 C915 122.6(9)
C919 C920 H920 118.7
C915 C920 H920 118.7
C915 C921 H92A 109.5
C915 C921 H92B 109.5
H92A C921 H92B 109.5
C915 C921 H92C 109.5
H92A C921 H92C 109.5
H92B C921 H92C 109.5
C923 C922 C928 121.3(10)
C923 C922 C927 119.4(8)
C928 C922 C927 119.2(9)
C922 C923 C924 117.4(8)
C922 C923 H923 121.3
C924 C923 H923 121.3
C925 C924 C923 127.6(9)
C925 C924 H924 116.2
C923 C924 H924 116.2
C924 C925 C926 115.2(10)
C924 C925 H925 122.4
C926 C925 H925 122.4
C925 C926 C927 122.8(11)
C925 C926 H926 118.6
C927 C926 H926 118.6
C926 C927 C922 117.4(8)
C926 C927 H927 121.3
C922 C927 H927 121.3
C922 C928 H92D 109.5
C922 C928 H92E 109.4
H92D C928 H92E 109.5
C922 C928 H92F 109.5
H92D C928 H92F 109.5
H92E C928 H92F 109.5

loop_
_geom_bond_atom_site_label_1
_geom_bond_atom_site_label_2
_geom_bond_distance
P1 O1 1.487(4)
P1 C169 1.794(5)
P1 C102 1.797(5)
P1 C163 1.822(5)
P2 O2 1.482(4)
P2 C269 1.802(6)
P2 C263 1.819(5)
P2 C202 1.822(4)
P3 O3 1.480(5)
P3 C302 1.805(5)
P3 C369 1.824(7)
P3 C363 1.832(6)
P4 O4 1.473(6)
P4 C402 1.803(6)
P4 C469 1.809(7)
P4 C463 1.818(6)
P5 O5 1.491(4)
P5 C569 1.804(7)
P5 C563 1.805(7)
P5 C502 1.814(5)
P6 O6 1.497(5)
P6 C669 1.806(8)
P6 C602 1.809(5)
P6 C663 1.812(6)
P7 O7 1.475(5)
P7 C763 1.799(7)
P7 C702 1.801(5)
P7 C769 1.813(7)
P8 O8 1.483(6)
P8 C802 1.781(6)
P8 C869 1.803(9)
P8 C863 1.809(7)
C101 C120 1.386(6)
C101 C102 1.399(6)
C101 H101 0.9500
C102 C103 1.380(6)
C103 C122 1.391(6)
C103 H103 0.9500
C104 C105 1.384(6)
C104 C123 1.411(6)
C104 H104 0.9500
C105 C106 1.382(6)
C105 C143 1.539(6)
C106 C125 1.403(6)
C106 H106 0.9500
C107 C108 1.376(6)
C107 C126 1.398(5)
C107 H107 0.9500
C108 C109 1.392(6)
C108 C147 1.532(5)
C109 C128 1.397(5)
C109 H109 0.9500
C110 C129 1.390(6)
C110 C111 1.401(6)
C110 H110 0.9500
C111 C112 1.390(6)
C111 C151 1.519(6)
C112 C131 1.387(6)
C112 H112 0.9500
C113 C114 1.383(6)
C113 C132 1.409(6)
C113 H113 0.9500
C114 C115 1.388(6)
C114 C155 1.535(6)
C115 C134 1.403(6)
C115 H115 0.9500
C116 C117 1.381(6)
C116 C135 1.403(5)
C116 H116 0.9500
C117 C118 1.390(6)
C117 C159 1.555(6)
C118 C119 1.384(5)
C118 H118 0.9500
C119 C136 1.408(5)
C119 C120 1.480(6)
C120 C121 1.422(5)
C121 C138 1.431(5)
C121 C122 1.435(5)
C122 C123 1.463(5)
C123 C124 1.403(6)
C124 C125 1.413(5)
C124 C139 1.461(5)
C125 C126 1.456(6)
C126 C127 1.419(6)
C127 C128 1.420(5)
C127 C140 1.438(5)
C128 C129 1.466(6)
C129 C130 1.424(5)
C130 C141 1.423(5)
C130 C131 1.433(6)
C131 C132 1.465(5)
C132 C133 1.402(6)
C133 C134 1.423(5)
C133 C142 1.452(5)
C134 C135 1.453(6)
C135 C136 1.419(5)
C136 C137 1.447(5)
C137 C142 1.400(5)
C137 C138 1.419(5)
C138 C139 1.415(5)
C139 C140 1.416(5)
C140 C141 1.430(5)
C141 C142 1.429(5)
C143 C146 1.520(7)
C143 C144 1.528(7)
C143 C145 1.535(7)
C144 H14A 0.9800
C144 H14B 0.9800
C144 H14C 0.9800
C145 H14D 0.9800
C145 H14E 0.9800
C145 H14F 0.9800
C146 H14G 0.9800
C146 H14H 0.9800
C146 H14I 0.9800
C147 C149 1.521(7)
C147 C150 1.539(7)
C147 C148 1.541(7)
C148 H14J 0.9800
C148 H14K 0.9800
C148 H14L 0.9800
C149 H14M 0.9800
C149 H14N 0.9800
C149 H14O 0.9800
C150 H15A 0.9800
C150 H15B 0.9800
C150 H15C 0.9800
C151 C154 1.504(8)
C151 C152 1.527(7)
C151 C153 1.555(7)
C152 H15D 0.9800
C152 H15E 0.9800
C152 H15F 0.9800
C153 H15G 0.9800
C153 H15H 0.9800
C153 H15I 0.9800
C154 H15J 0.9800
C154 H15K 0.9800
C154 H15L 0.9800
C155 C156 1.502(8)
C155 C158 1.526(7)
C155 C157 1.543(8)
C156 H15M 0.9800
C156 H15N 0.9800
C156 H15O 0.9800
C157 H15P 0.9800
C157 H15Q 0.9800
C157 H15R 0.9800
C158 H15S 0.9800
C158 H15T 0.9800
C158 H15U 0.9800
C159 C162 1.465(8)
C159 C161 1.520(8)
C159 C160 1.552(8)
C160 H16A 0.9800
C160 H16B 0.9800
C160 H16C 0.9800
C161 H16D 0.9800
C161 H16E 0.9800
C161 H16F 0.9800
C162 H16G 0.9800
C162 H16H 0.9800
C162 H16I 0.9800
C163 C168 1.362(7)
C163 C164 1.374(8)
C164 C165 1.386(7)
C164 H164 0.9500
C165 C166 1.340(10)
C165 H165 0.9500
C166 C167 1.342(11)
C166 H166 0.9500
C167 C168 1.396(9)
C167 H167 0.9500
C168 H168 0.9500
C169 C174 1.376(8)
C169 C170 1.376(8)
C170 C171 1.388(12)
C170 H170 0.9500
C171 C172 1.323(13)
C171 H171 0.9500
C172 C173 1.414(11)
C172 H172 0.9500
C173 C174 1.388(8)
C173 H173 0.9500
C174 H174 0.9500
C201 C202 1.388(6)
C201 C220 1.405(6)
C201 H201 0.9500
C202 C203 1.388(6)
C203 C222 1.385(6)
C203 H203 0.9500
C204 C205 1.392(7)
C204 C223 1.395(6)
C204 H204 0.9500
C205 C206 1.377(7)
C205 C243 1.536(7)
C206 C225 1.401(7)
C206 H206 0.9500
C207 C208 1.373(7)
C207 C226 1.394(6)
C207 H207 0.9500
C208 C209 1.381(7)
C208 C247 1.535(6)
C209 C228 1.402(6)
C209 H209 0.9500
C210 C229 1.400(6)
C210 C211 1.401(7)
C210 H210 0.9500
C211 C212 1.395(6)
C211 C251 1.534(6)
C212 C231 1.402(6)
C212 H212 0.9500
C213 C232 1.403(6)
C213 C214 1.405(6)
C213 H213 0.9500
C214 C215 1.376(6)
C214 C255 1.542(6)
C215 C234 1.401(6)
C215 H215 0.9500
C216 C217 1.367(6)
C216 C235 1.412(6)
C216 H216 0.9500
C217 C218 1.413(7)
C217 C259 1.522(6)
C218 C219 1.382(6)
C218 H218 0.9500
C219 C236 1.421(6)
C219 C220 1.469(6)
C220 C221 1.421(6)
C221 C222 1.420(6)
C221 C238 1.445(6)
C222 C223 1.466(6)
C223 C224 1.420(6)
C224 C225 1.419(6)
C224 C239 1.435(6)
C225 C226 1.463(7)
C226 C227 1.428(6)
C227 C228 1.400(6)
C227 C240 1.450(5)
C228 C229 1.461(6)
C229 C230 1.423(6)
C230 C231 1.420(6)
C230 C241 1.436(6)
C231 C232 1.462(6)
C232 C233 1.426(6)
C233 C234 1.411(6)
C233 C242 1.447(6)
C234 C235 1.455(6)
C235 C236 1.408(6)
C236 C237 1.440(5)
C237 C238 1.410(6)
C237 C242 1.424(6)
C238 C239 1.424(5)
C239 C240 1.406(6)
C240 C241 1.419(6)
C241 C242 1.416(5)
C243 C244 1.480(9)
C243 C246 1.497(9)
C243 C245 1.554(8)
C244 H24A 0.9800
C244 H24B 0.9800
C244 H24C 0.9800
C245 H24D 0.9800
C245 H24E 0.9800
C245 H24F 0.9800
C246 H24G 0.9800
C246 H24H 0.9800
C246 H24I 0.9800
C247 C250 1.520(8)
C247 C249 1.523(8)
C247 C248 1.558(7)
C248 H24J 0.9800
C248 H24K 0.9800
C248 H24L 0.9800
C249 H24M 0.9800
C249 H24N 0.9800
C249 H24O 0.9800
C250 H25A 0.9800
C250 H25B 0.9800
C250 H25C 0.9800
C251 C252 1.523(7)
C251 C254 1.525(7)
C251 C253 1.529(7)
C252 H25D 0.9800
C252 H25E 0.9800
C252 H25F 0.9800
C253 H25G 0.9800
C253 H25H 0.9800
C253 H25I 0.9800
C254 H25J 0.9800
C254 H25K 0.9800
C254 H25L 0.9800
C255 C256 1.503(8)
C255 C258 1.526(7)
C255 C257 1.545(7)
C256 H25M 0.9800
C256 H25N 0.9800
C256 H25O 0.9800
C257 H25P 0.9800
C257 H25Q 0.9800
C257 H25R 0.9800
C258 H25S 0.9800
C258 H25T 0.9800
C258 H25U 0.9800
C259 C261 1.512(9)
C259 C260 1.520(8)
C259 C262 1.546(9)
C260 H26A 0.9800
C260 H26B 0.9800
C260 H26C 0.9800
C261 H26D 0.9800
C261 H26E 0.9800
C261 H26F 0.9800
C262 H26G 0.9800
C262 H26H 0.9800
C262 H26I 0.9800
C263 C268 1.363(9)
C263 C264 1.367(9)
C264 C265 1.395(10)
C264 H264 0.9500
C265 C266 1.335(13)
C265 H265 0.9500
C266 C267 1.399(12)
C266 H266 0.9500
C267 C268 1.418(9)
C267 H267 0.9500
C268 H268 0.9500
C269 C274 1.357(9)
C269 C270 1.366(8)
C270 C271 1.394(9)
C270 H270 0.9500
C271 C272 1.335(11)
C271 H271 0.9500
C272 C273 1.372(12)
C272 H272 0.9500
C273 C274 1.397(11)
C273 H273 0.9500
C274 H274 0.9500
C301 C302 1.349(7)
C301 C320 1.409(7)
C301 H301 0.9500
C302 C303 1.384(7)
C303 C322 1.401(7)
C303 H303 0.9500
C304 C323 1.383(7)
C304 C305 1.391(7)
C304 H304 0.9500
C305 C306 1.381(8)
C305 C343 1.525(8)
C306 C325 1.389(8)
C306 H306 0.9500
C307 C308 1.393(8)
C307 C326 1.411(6)
C307 H307 0.9500
C308 C309 1.370(9)
C308 C347 1.532(7)
C309 C328 1.433(7)
C309 H309 0.9500
C310 C311 1.360(8)
C310 C329 1.419(7)
C310 H310 0.9500
C311 C312 1.390(7)
C311 C351 1.530(8)
C312 C331 1.402(7)
C312 H312 0.9500
C313 C332 1.382(8)
C313 C314 1.400(8)
C313 H313 0.9500
C314 C315 1.404(8)
C314 C355 1.535(8)
C315 C334 1.371(7)
C315 H315 0.9500
C316 C335 1.398(6)
C316 C317 1.408(8)
C316 H316 0.9500
C317 C318 1.370(7)
C317 C359 1.528(7)
C318 C319 1.397(6)
C318 H318 0.9500
C319 C336 1.420(7)
C319 C320 1.437(7)
C320 C321 1.442(6)
C321 C322 1.392(7)
C321 C338 1.449(6)
C322 C323 1.467(6)
C323 C324 1.425(6)
C324 C325 1.412(6)
C324 C339 1.418(6)
C325 C326 1.471(7)
C326 C327 1.402(7)
C327 C328 1.406(7)
C327 C340 1.452(6)
C328 C329 1.427(7)
C329 C330 1.426(7)
C330 C331 1.388(7)
C330 C341 1.465(6)
C331 C332 1.480(7)
C332 C333 1.411(7)
C333 C342 1.425(7)
C333 C334 1.431(6)
C334 C335 1.475(7)
C335 C336 1.404(7)
C336 C337 1.453(6)
C337 C338 1.384(6)
C337 C342 1.433(6)
C338 C339 1.438(6)
C339 C340 1.432(6)
C340 C341 1.394(7)
C341 C342 1.431(6)
C343 C345 1.493(12)
C343 C346 1.497(10)
C343 C344 1.529(12)
C344 H34A 0.9800
C344 H34B 0.9800
C344 H34C 0.9800
C345 H34D 0.9800
C345 H34E 0.9800
C345 H34F 0.9800
C346 H34G 0.9800
C346 H34H 0.9800
C346 H34I 0.9800
C347 C348 1.488(7)
C347 C381 1.491(8)
C347 C349 1.507(7)
C347 C382 1.515(8)
C347 C350 1.544(7)
C347 C380 1.547(8)
C348 H34J 0.9800
C348 H34K 0.9800
C348 H34L 0.9800
C349 H34M 0.9800
C349 H34N 0.9800
C349 H34O 0.9800
C350 H35A 0.9800
C350 H35B 0.9800
C350 H35C 0.9800
C351 C353 1.523(10)
C351 C352 1.530(9)
C351 C354 1.537(8)
C352 H35D 0.9800
C352 H35E 0.9800
C352 H35F 0.9800
C353 H35G 0.9800
C353 H35H 0.9800
C353 H35I 0.9800
C354 H35J 0.9800
C354 H35K 0.9800
C354 H35L 0.9800
C355 C358 1.497(11)
C355 C356 1.515(11)
C355 C357 1.518(11)
C356 H35M 0.9800
C356 H35N 0.9800
C356 H35O 0.9800
C357 H35P 0.9800
C357 H35Q 0.9800
C357 H35R 0.9800
C358 H35S 0.9800
C358 H35T 0.9800
C358 H35U 0.9800
C359 C362 1.501(9)
C359 C361 1.508(11)
C359 C360 1.519(13)
C360 H36A 0.9800
C360 H36B 0.9800
C360 H36C 0.9800
C361 H36D 0.9800
C361 H36E 0.9800
C361 H36F 0.9800
C362 H36G 0.9800
C362 H36H 0.9800
C362 H36I 0.9800
C363 C364 1.368(9)
C363 C368 1.372(8)
C364 C365 1.393(8)
C364 H364 0.9500
C365 C366 1.365(9)
C365 H365 0.9500
C366 C367 1.362(11)
C366 H366 0.9500
C367 C368 1.417(10)
C367 H367 0.9500
C368 H368 0.9500
C369 C374 1.316(10)
C369 C370 1.363(9)
C370 C371 1.350(11)
C370 H370 0.9500
C371 C372 1.361(12)
C371 H371 0.9500
C372 C373 1.368(11)
C372 H372 0.9500
C373 C374 1.403(10)
C373 H373 0.9500
C374 H374 0.9500
C380 H38A 0.9800
C380 H38B 0.9800
C380 H38C 0.9800
C381 H38D 0.9800
C381 H38E 0.9800
C381 H38F 0.9800
C382 H38G 0.9800
C382 H38H 0.9800
C382 H38I 0.9800
C401 C402 1.379(7)
C401 C420 1.393(7)
C401 H401 0.9500
C402 C403 1.374(7)
C403 C422 1.384(7)
C403 H403 0.9500
C404 C405 1.384(7)
C404 C423 1.393(6)
C404 H404 0.9500
C405 C406 1.391(7)
C405 C443 1.540(7)
C406 C425 1.380(6)
C406 H406 0.9500
C407 C408 1.364(7)
C407 C426 1.399(6)
C407 H407 0.9500
C408 C409 1.378(7)
C408 C447 1.550(6)
C409 C428 1.409(6)
C409 H409 0.9500
C410 C411 1.374(7)
C410 C429 1.403(6)
C410 H410 0.9500
C411 C412 1.398(7)
C411 C451 1.522(7)
C412 C431 1.385(6)
C412 H412 0.9500
C413 C414 1.396(7)
C413 C432 1.398(6)
C413 H413 0.9500
C414 C415 1.387(7)
C414 C455 1.555(7)
C415 C434 1.390(6)
C415 H415 0.9500
C416 C417 1.381(7)
C416 C435 1.398(6)
C416 H416 0.9500
C417 C418 1.381(7)
C417 C459 1.543(6)
C418 C419 1.391(6)
C418 H418 0.9500
C419 C436 1.421(6)
C419 C420 1.459(6)
C420 C421 1.435(6)
C421 C422 1.413(6)
C421 C438 1.449(6)
C422 C423 1.471(6)
C423 C424 1.405(6)
C424 C425 1.424(6)
C424 C439 1.443(6)
C425 C426 1.459(7)
C426 C427 1.426(6)
C427 C428 1.401(6)
C427 C440 1.461(6)
C428 C429 1.464(6)
C429 C430 1.431(6)
C430 C431 1.408(6)
C430 C441 1.430(6)
C431 C432 1.469(6)
C432 C433 1.406(6)
C433 C442 1.438(6)
C433 C434 1.441(6)
C434 C435 1.453(6)
C435 C436 1.418(6)
C436 C437 1.452(6)
C437 C438 1.404(6)
C437 C442 1.421(6)
C438 C439 1.421(6)
C439 C440 1.425(6)
C440 C441 1.403(6)
C441 C442 1.424(6)
C443 C444 1.469(8)
C443 C481 1.487(9)
C443 C480 1.524(9)
C443 C445 1.520(8)
C443 C482 1.525(9)
C443 C446 1.604(9)
C444 H44A 0.9800
C444 H44B 0.9800
C444 H44C 0.9800
C445 H44D 0.9800
C445 H44E 0.9800
C445 H44F 0.9800
C446 H44G 0.9800
C446 H44H 0.9800
C446 H44I 0.9800
C447 C485 1.481(7)
C447 C449 1.482(7)
C447 C483 1.482(7)
C447 C450 1.491(7)
C447 C448 1.530(8)
C447 C484 1.534(8)
C448 H44J 0.9894
C448 H44K 0.9891
C448 H44L 0.9892
C449 H44M 0.9970
C449 H44N 0.9966
C449 H44O 0.9967
C450 H45A 0.9800
C450 H45B 0.9800
C450 H45C 0.9800
C451 C453 1.493(7)
C451 C488 1.507(8)
C451 C486 1.541(8)
C451 C487 1.542(8)
C451 C454 1.543(7)
C451 C452 1.543(7)
C452 H45D 0.9800
C452 H45E 0.9800
C452 H45F 0.9800
C453 H45G 0.9800
C453 H45H 0.9800
C453 H45I 0.9800
C454 H45J 0.9800
C454 H45K 0.9800
C454 H45L 0.9800
C455 C456 1.457(9)
C455 C457 1.493(10)
C455 C458 1.548(10)
C456 H45M 0.9800
C456 H45N 0.9800
C456 H45O 0.9800
C457 H45P 0.9800
C457 H45Q 0.9800
C457 H45R 0.9800
C458 H45S 0.9800
C458 H45T 0.9800
C458 H45U 0.9800
C459 C460 1.477(9)
C459 C461 1.512(9)
C459 C462 1.523(9)
C460 H46A 0.9800
C460 H46B 0.9800
C460 H46C 0.9800
C461 H46D 0.9800
C461 H46E 0.9800
C461 H46F 0.9800
C462 H46G 0.9800
C462 H46H 0.9800
C462 H46I 0.9800
C463 C464 1.311(10)
C463 C468 1.388(9)
C464 C465 1.399(10)
C464 H464 0.9500
C465 C466 1.321(10)
C465 H465 0.9500
C466 C467 1.415(12)
C466 H466 0.9500
C467 C468 1.380(9)
C467 H467 0.9500
C468 H468 0.9500
C469 C474 1.389(10)
C469 C470 1.402(9)
C470 C471 1.425(10)
C470 H470 0.9500
C471 C472 1.406(11)
C471 H471 0.9500
C472 C473 1.389(11)
C472 H472 0.9500
C473 C474 1.408(9)
C473 H473 0.9500
C474 H474 0.9500
C480 H48A 0.9849
C480 H48B 0.9850
C480 H48C 0.9849
C481 H48D 0.9800
C481 H48E 0.9800
C481 H48F 0.9800
C482 H48G 0.9800
C482 H48H 0.9800
C482 H48I 0.9800
C483 H48J 0.9800
C483 H48K 0.9800
C483 H48L 0.9800
C484 H48M 0.9800
C484 H48N 0.9800
C484 H48O 0.9800
C485 H48P 0.9800
C485 H48Q 0.9800
C485 H48R 0.9800
C486 H48S 0.9800
C486 H48T 0.9800
C486 H48U 0.9800
C487 H48V 0.9800
C487 H48W 0.9800
C487 H48X 0.9800
C488 H483 0.9800
C488 H481 0.9800
C488 H482 0.9800
C501 C502 1.382(7)
C501 C520 1.383(7)
C501 H501 0.9500
C502 C503 1.374(8)
C503 C522 1.400(7)
C503 H503 0.9500
C504 C505 1.371(8)
C504 C523 1.402(7)
C504 H504 0.9500
C505 C506 1.404(8)
C505 C543 1.517(8)
C506 C525 1.412(7)
C506 H506 0.9500
C507 C508 1.360(8)
C507 C526 1.411(7)
C507 H507 0.9500
C508 C509 1.380(8)
C508 C547 1.535(8)
C509 C528 1.375(7)
C509 H509 0.9500
C510 C529 1.392(7)
C510 C511 1.423(8)
C510 H510 0.9500
C511 C512 1.384(8)
C511 C551 1.550(8)
C512 C531 1.407(7)
C512 H512 0.9500
C513 C514 1.376(8)
C513 C532 1.417(7)
C513 H513 0.9500
C514 C515 1.411(7)
C514 C555 1.554(8)
C515 C534 1.414(7)
C515 H515 0.9500
C516 C535 1.394(7)
C516 C517 1.400(7)
C516 H516 0.9500
C517 C518 1.395(7)
C517 C559 1.518(8)
C518 C519 1.405(7)
C518 H518 0.9500
C519 C536 1.407(7)
C519 C520 1.471(7)
C520 C521 1.415(7)
C521 C522 1.424(7)
C521 C538 1.447(7)
C522 C523 1.458(7)
C523 C524 1.417(7)
C524 C525 1.400(7)
C524 C539 1.453(7)
C525 C526 1.455(8)
C526 C527 1.417(7)
C527 C528 1.432(7)
C527 C540 1.439(7)
C528 C529 1.484(7)
C529 C530 1.404(7)
C530 C531 1.432(7)
C530 C541 1.452(7)
C531 C532 1.446(7)
C532 C533 1.427(7)
C533 C534 1.410(7)
C533 C542 1.443(7)
C534 C535 1.452(7)
C535 C536 1.433(7)
C536 C537 1.427(7)
C537 C538 1.412(6)
C537 C542 1.419(7)
C538 C539 1.419(7)
C539 C540 1.419(7)
C540 C541 1.412(7)
C541 C542 1.417(7)
C543 C544 1.513(9)
C543 C546 1.551(9)
C543 C545 1.559(10)
C544 H54A 0.9800
C544 H54B 0.9800
C544 H54C 0.9800
C545 H54D 0.9800
C545 H54E 0.9800
C545 H54F 0.9800
C546 H54G 0.9800
C546 H54H 0.9800
C546 H54I 0.9800
C547 C549 1.491(11)
C547 C548 1.519(11)
C547 C550 1.561(12)
C548 H54J 0.9800
C548 H54K 0.9800
C548 H54L 0.9800
C549 H54M 0.9800
C549 H54N 0.9800
C549 H54O 0.9800
C550 H55A 0.9800
C550 H55B 0.9800
C550 H55C 0.9800
C551 C553 1.485(11)
C551 C552 1.512(10)
C551 C554 1.513(10)
C552 H55D 0.9800
C552 H55E 0.9800
C552 H55F 0.9800
C553 H55G 0.9800
C553 H55H 0.9800
C553 H55I 0.9800
C554 H55J 0.9800
C554 H55K 0.9800
C554 H55L 0.9800
C555 C558 1.383(12)
C555 C556 1.441(10)
C555 C557 1.597(12)
C556 H55M 0.9800
C556 H55N 0.9800
C556 H55O 0.9800
C557 H55P 0.9800
C557 H55Q 0.9800
C557 H55R 0.9800
C558 H55S 1.0059
C558 H55T 1.0055
C558 H55U 1.0059
C559 C560 1.512(9)
C559 C562 1.522(10)
C559 C561 1.536(8)
C560 H56A 0.9800
C560 H56B 0.9800
C560 H56C 0.9800
C561 H56D 0.9800
C561 H56E 0.9800
C561 H56F 0.9800
C562 H56G 0.9800
C562 H56H 0.9800
C562 H56I 0.9800
C563 C568 1.358(9)
C563 C564 1.399(8)
C564 C565 1.390(9)
C564 H564 0.9500
C565 C566 1.350(10)
C565 H565 0.9500
C566 C567 1.388(10)
C566 H566 0.9500
C567 C568 1.400(10)
C567 H567 0.9500
C568 H568 0.9500
C569 C570 1.379(10)
C569 C574 1.386(10)
C570 C571 1.433(13)
C570 H570 0.9500
C571 C572 1.368(15)
C571 H571 0.9500
C572 C573 1.345(12)
C572 H572 0.9500
C573 C574 1.362(10)
C573 H573 0.9500
C574 H574 0.9500
C601 C602 1.392(7)
C601 C620 1.405(7)
C601 H601 0.9500
C602 C603 1.366(7)
C603 C622 1.402(7)
C603 H603 0.9500
C604 C605 1.365(8)
C604 C623 1.421(8)
C604 H604 0.9500
C605 C606 1.390(9)
C605 C643 1.548(9)
C606 C625 1.410(8)
C606 H606 0.9500
C607 C608 1.374(8)
C607 C626 1.384(7)
C607 H607 0.9500
C608 C609 1.393(9)
C608 C647 1.538(8)
C609 C628 1.399(8)
C609 H609 0.9500
C610 C611 1.394(9)
C610 C629 1.401(8)
C610 H610 0.9500
C611 C612 1.386(9)
C611 C651 1.537(9)
C612 C631 1.409(8)
C612 H612 0.9500
C613 C614 1.360(8)
C613 C632 1.417(8)
C613 H613 0.9500
C614 C615 1.404(8)
C614 C655 1.539(8)
C615 C634 1.417(7)
C615 H615 0.9500
C616 C617 1.378(7)
C616 C635 1.393(7)
C616 H616 0.9500
C617 C618 1.407(7)
C617 C659 1.525(8)
C618 C619 1.388(7)
C618 H618 0.9500
C619 C636 1.413(7)
C619 C620 1.470(6)
C620 C621 1.412(6)
C621 C622 1.434(7)
C621 C638 1.445(7)
C622 C623 1.441(7)
C623 C624 1.408(8)
C624 C625 1.414(7)
C624 C639 1.447(7)
C625 C626 1.452(8)
C626 C627 1.429(7)
C627 C628 1.405(7)
C627 C640 1.447(7)
C628 C629 1.464(8)
C629 C630 1.410(7)
C630 C631 1.420(8)
C630 C641 1.437(7)
C631 C632 1.457(8)
C632 C633 1.416(7)
C633 C634 1.430(7)
C633 C642 1.437(7)
C634 C635 1.443(7)
C635 C636 1.434(7)
C636 C637 1.446(6)
C637 C642 1.410(7)
C637 C638 1.428(6)
C638 C639 1.402(6)
C639 C640 1.426(7)
C640 C641 1.414(7)
C641 C642 1.421(7)
C643 C645 1.453(11)
C643 C644 1.489(11)
C643 C646 1.636(12)
C644 H64A 0.9800
C644 H64B 0.9800
C644 H64C 0.9800
C645 H64D 0.9800
C645 H64E 0.9800
C645 H64F 0.9800
C646 H64G 0.9800
C646 H64H 0.9800
C646 H64I 0.9800
C647 C650 1.455(10)
C647 C649 1.485(10)
C647 C648 1.582(11)
C648 H64J 0.9800
C648 H64K 0.9800
C648 H64L 0.9800
C649 H64M 0.9800
C649 H64N 0.9800
C649 H64O 0.9800
C650 H65A 0.9800
C650 H65B 0.9800
C650 H65C 0.9800
C651 C652 1.507(10)
C651 C654 1.550(11)
C651 C653 1.559(10)
C652 H65D 0.9800
C652 H65E 0.9800
C652 H65F 0.9800
C653 H65G 0.9800
C653 H65H 0.9800
C653 H65I 0.9800
C654 H65J 0.9800
C654 H65K 0.9800
C654 H65L 0.9800
C655 C658 1.510(10)
C655 C657 1.520(10)
C655 C656 1.548(11)
C656 H65M 0.9800
C656 H65N 0.9800
C656 H65O 0.9800
C657 H65P 0.9800
C657 H65Q 0.9800
C657 H65R 0.9800
C658 H65S 0.9800
C658 H65T 0.9800
C658 H65U 0.9800
C659 C660 1.520(8)
C659 C662 1.529(9)
C659 C661 1.540(11)
C660 H66A 0.9800
C660 H66B 0.9800
C660 H66C 0.9800
C661 H66D 0.9800
C661 H66E 0.9800
C661 H66F 0.9800
C662 H66G 0.9800
C662 H66H 0.9800
C662 H66I 0.9800
C663 C668 1.367(10)
C663 C664 1.385(9)
C664 C665 1.370(10)
C664 H664 0.9500
C665 C666 1.366(13)
C665 H665 0.9500
C666 C667 1.435(14)
C666 H666 0.9500
C667 C668 1.389(11)
C667 H667 0.9500
C668 H668 0.9500
C669 C674 1.305(11)
C669 C670 1.355(10)
C670 C671 1.343(15)
C670 H670 0.9500
C671 C672 1.341(18)
C671 H671 0.9500
C672 C673 1.367(16)
C672 H672 0.9500
C673 C674 1.360(14)
C673 H673 0.9500
C674 H674 0.9500
C701 C720 1.375(6)
C701 C702 1.389(7)
C701 H701 0.9500
C702 C703 1.395(6)
C703 C722 1.394(6)
C703 H703 0.9500
C704 C723 1.385(6)
C704 C705 1.390(6)
C704 H704 0.9500
C705 C706 1.385(6)
C705 C743 1.523(7)
C706 C725 1.395(6)
C706 H706 0.9500
C707 C726 1.398(5)
C707 C708 1.405(6)
C707 H707 0.9500
C708 C709 1.368(7)
C708 C747 1.528(6)
C709 C728 1.412(6)
C709 H709 0.9500
C710 C711 1.361(8)
C710 C729 1.418(7)
C710 H710 0.9500
C711 C712 1.379(8)
C711 C751 1.540(8)
C712 C731 1.413(7)
C712 H712 0.9500
C713 C714 1.338(8)
C713 C732 1.413(7)
C713 H713 0.9500
C714 C715 1.392(8)
C714 C755 1.554(7)
C715 C734 1.408(7)
C715 H715 0.9500
C716 C717 1.380(8)
C716 C735 1.404(7)
C716 H716 0.9500
C717 C718 1.394(8)
C717 C759 1.553(7)
C718 C719 1.401(6)
C718 H718 0.9500
C719 C736 1.419(7)
C719 C720 1.471(6)
C720 C721 1.422(5)
C721 C722 1.419(6)
C721 C738 1.433(6)
C722 C723 1.464(5)
C723 C724 1.417(6)
C724 C725 1.406(5)
C724 C739 1.459(5)
C725 C726 1.467(6)
C726 C727 1.404(6)
C727 C728 1.424(6)
C727 C740 1.443(6)
C728 C729 1.450(7)
C729 C730 1.415(6)
C730 C731 1.421(6)
C730 C741 1.444(6)
C731 C732 1.455(7)
C732 C733 1.421(7)
C733 C734 1.391(7)
C733 C742 1.455(6)
C734 C735 1.472(7)
C735 C736 1.418(7)
C736 C737 1.443(6)
C737 C742 1.400(6)
C737 C738 1.422(6)
C738 C739 1.412(5)
C739 C740 1.426(5)
C740 C741 1.428(6)
C741 C742 1.416(6)
C743 C745 1.484(11)
C743 C744 1.518(9)
C743 C746 1.522(11)
C744 H74A 0.9800
C744 H74B 0.9800
C744 H74C 0.9800
C745 H74D 0.9800
C745 H74E 0.9800
C745 H74F 0.9800
C746 H74G 0.9800
C746 H74H 0.9800
C746 H74I 0.9800
C747 C750 1.508(7)
C747 C749 1.510(7)
C747 C748 1.518(7)
C748 H74J 0.9800
C748 H74K 0.9800
C748 H74L 0.9800
C749 H74M 0.9800
C749 H74N 0.9800
C749 H74O 0.9800
C750 H75A 0.9800
C750 H75B 0.9800
C750 H75C 0.9800
C751 C754 1.520(9)
C751 C752 1.526(9)
C751 C753 1.546(9)
C752 H75D 0.9800
C752 H75E 0.9800
C752 H75F 0.9800
C753 H75G 0.9800
C753 H75H 0.9800
C753 H75I 0.9800
C754 H75J 0.9800
C754 H75K 0.9800
C754 H75L 0.9800
C755 C757 1.381(11)
C755 C758 1.469(13)
C755 C756 1.573(12)
C756 H75M 0.9800
C756 H75N 0.9800
C756 H75O 0.9800
C757 H75P 0.9800
C757 H75Q 0.9800
C757 H75R 0.9800
C758 H75S 0.9800
C758 H75T 0.9800
C758 H75U 0.9800
C759 C761 1.478(11)
C759 C762 1.493(11)
C759 C760 1.500(11)
C760 H76A 0.9800
C760 H76B 0.9800
C760 H76C 0.9800
C761 H76D 0.9800
C761 H76E 0.9800
C761 H76F 0.9800
C762 H76G 0.9800
C762 H76H 0.9800
C762 H76I 0.9800
C763 C764 1.342(12)
C763 C768 1.363(9)
C764 C765 1.426(9)
C764 H764 0.9500
C765 C766 1.331(14)
C765 H765 0.9500
C766 C767 1.355(16)
C766 H766 0.9500
C767 C768 1.425(13)
C767 H767 0.9500
C768 H768 0.9500
C769 C774 1.350(10)
C769 C770 1.402(10)
C770 C771 1.381(12)
C770 H770 0.9500
C771 C772 1.375(13)
C771 H771 0.9500
C772 C773 1.339(11)
C772 H772 0.9500
C773 C774 1.394(9)
C773 H773 0.9500
C774 H774 0.9500
C801 C802 1.336(8)
C801 C820 1.396(8)
C801 H801 0.9500
C802 C803 1.442(9)
C803 C822 1.373(8)
C803 H803 0.9500
C804 C823 1.394(9)
C804 C805 1.411(9)
C804 H804 0.9500
C805 C806 1.362(11)
C805 C843 1.544(11)
C806 C825 1.411(10)
C806 H806 0.9500
C807 C808 1.351(10)
C807 C826 1.417(8)
C807 H807 0.9500
C808 C809 1.399(10)
C808 C847 1.541(9)
C809 C828 1.387(8)
C809 H809 0.9500
C810 C829 1.373(9)
C810 C811 1.417(10)
C810 H810 0.9500
C811 C812 1.372(9)
C811 C851 1.508(10)
C812 C831 1.371(9)
C812 H812 0.9500
C813 C814 1.375(9)
C813 C832 1.390(9)
C813 H813 0.9500
C814 C815 1.381(8)
C814 C855 1.727(9)
C815 C834 1.392(8)
C815 H815 0.9500
C816 C817 1.395(8)
C816 C835 1.403(7)
C816 H816 0.9500
C817 C818 1.351(8)
C817 C859 1.569(8)
C818 C819 1.447(8)
C818 H818 0.9500
C819 C836 1.396(7)
C819 C820 1.433(8)
C820 C821 1.431(8)
C821 C822 1.412(8)
C821 C838 1.420(8)
C822 C823 1.475(8)
C823 C824 1.389(8)
C824 C839 1.428(9)
C824 C825 1.442(8)
C825 C826 1.459(10)
C826 C827 1.411(9)
C827 C828 1.409(9)
C827 C840 1.459(7)
C828 C829 1.502(10)
C829 C830 1.414(8)
C830 C841 1.419(8)
C830 C831 1.453(9)
C831 C832 1.465(8)
C832 C833 1.400(8)
C833 C842 1.438(8)
C833 C834 1.439(8)
C834 C835 1.460(8)
C835 C836 1.408(8)
C836 C837 1.471(7)
C837 C838 1.402(8)
C837 C842 1.406(7)
C838 C839 1.440(7)
C839 C840 1.402(9)
C840 C841 1.420(8)
C841 C842 1.425(7)
C843 C844 1.516(9)
C843 C845 1.533(9)
C843 C890 1.539(9)
C843 C846 1.546(9)
C843 C889 1.553(9)
C843 C891 1.563(10)
C844 H84A 0.9800
C844 H84B 0.9800
C844 H84C 0.9800
C845 H84D 0.9800
C845 H84E 0.9800
C845 H84F 0.9800
C846 H84G 0.9800
C846 H84H 0.9800
C846 H84I 0.9800
C847 C850 1.499(11)
C847 C848 1.504(11)
C847 C849 1.564(14)
C848 H84J 0.9800
C848 H84K 0.9800
C848 H84L 0.9800
C849 H84M 0.9800
C849 H84N 0.9800
C849 H84O 0.9800
C850 H85A 0.9800
C850 H85B 0.9800
C850 H85C 0.9800
C851 C885 1.507(9)
C851 C883 1.509(9)
C851 C853 1.512(9)
C851 C854 1.521(9)
C851 C884 1.536(9)
C851 C852 1.546(8)
C852 H85D 0.9820
C852 H85E 0.9819
C852 H85F 0.9819
C853 H85G 0.9800
C853 H85H 0.9800
C853 H85I 0.9800
C854 H85J 0.9809
C854 H85K 0.9809
C854 H85L 0.9809
C855 C857 1.431(9)
C855 C856 1.441(8)
C855 C858 1.446(9)
C856 H85M 0.9800
C856 H85N 0.9800
C856 H85O 0.9800
C857 H85P 0.9888
C857 H85Q 0.9890
C857 H85R 0.9887
C858 H85S 0.9801
C858 H85T 0.9801
C858 H85U 0.9801
C859 C882 1.521(8)
C859 C880 1.526(8)
C859 C881 1.536(8)
C859 C860 1.538(8)
C859 C862 1.538(8)
C859 C861 1.539(8)
C860 H86A 0.9800
C860 H86B 0.9800
C860 H86C 0.9800
C861 H86D 0.9801
C861 H86E 0.9801
C861 H86F 0.9801
C862 H86G 0.9800
C862 H86H 0.9800
C862 H86I 0.9800
C863 C868 1.360(9)
C863 C864 1.384(10)
C864 C865 1.389(10)
C864 H864 0.9500
C865 C866 1.372(10)
C865 H865 0.9500
C866 C867 1.402(11)
C866 H866 0.9500
C867 C868 1.369(10)
C867 H867 0.9500
C868 H868 0.9500
C869 C870 1.335(14)
C869 C874 1.345(13)
C870 C871 1.439(18)
C870 H870 0.9500
C871 C872 1.359(19)
C871 H871 0.9500
C872 C873 1.483(18)
C872 H872 0.9500
C873 C874 1.416(15)
C873 H873 0.9500
C874 H874 0.9500
C880 H88A 0.9815
C880 H88B 0.9815
C880 H88C 0.9815
C881 H88D 0.9800
C881 H88E 0.9800
C881 H88F 0.9800
C882 H88G 0.9800
C882 H88H 0.9800
C882 H88I 0.9800
C883 H88J 0.9800
C883 H88K 0.9800
C883 H88L 0.9800
C884 H88M 0.9805
C884 H88N 0.9805
C884 H88O 0.9805
C885 H88P 0.9800
C885 H88Q 0.9800
C885 H88R 0.9800
C889 H88X 0.9800
C889 H88Z 0.9800
C889 H88Y 0.9800
C890 H89A 0.9800
C890 H89B 0.9800
C890 H89C 0.9800
C891 H89D 0.9800
C891 H89E 0.9800
C891 H89F 0.9800
C901 C902 1.375(8)
C901 C906 1.394(10)
C901 C907 1.482(10)
C902 C903 1.373(9)
C902 H902 0.9500
C903 C904 1.357(10)
C903 H903 0.9500
C904 C905 1.415(11)
C904 H904 0.9500
C905 C906 1.381(11)
C905 H905 0.9500
C906 H906 0.9500
C907 H90A 0.9800
C907 H90B 0.9800
C907 H90C 0.9800
C908 C909 1.378(9)
C908 C914 1.415(12)
C908 C913 1.455(12)
C909 C910 1.349(9)
C909 H909 0.9500
C910 C911 1.348(12)
C910 H910 0.9500
C911 C912 1.375(12)
C911 H911 0.9500
C912 C913 1.393(13)
C912 H912 0.9500
C913 H913 0.9500
C914 H91A 0.9800
C914 H91B 0.9800
C914 H91C 0.9800
C915 C916 1.355(9)
C915 C920 1.399(11)
C915 C921 1.460(12)
C916 C917 1.364(10)
C916 H916 0.9500
C917 C918 1.365(12)
C917 H917 0.9500
C918 C919 1.421(12)
C918 H918 0.9500
C919 C920 1.372(12)
C919 H919 0.9500
C920 H920 0.9500
C921 H92A 0.9800
C921 H92B 0.9800
C921 H92C 0.9800
C922 C923 1.372(9)
C922 C928 1.443(12)
C922 C927 1.453(11)
C923 C924 1.383(10)
C923 H923 0.9500
C924 C925 1.332(11)
C924 H924 0.9500
C925 C926 1.395(12)
C925 H925 0.9500
C926 C927 1.406(13)
C926 H926 0.9500
C927 H927 0.9500
C928 H92D 0.9800
C928 H92E 0.9800
C928 H92F 0.9800

loop_
_geom_torsion_atom_site_label_1
_geom_torsion_atom_site_label_2
_geom_torsion_atom_site_label_3
_geom_torsion_atom_site_label_4
_geom_torsion
C120 C101 C102 C103 0.8(6)
C120 C101 C102 P1 -178.6(3)
O1 P1 C102 C103 87.8(4)
C169 P1 C102 C103 -35.4(4)
C163 P1 C102 C103 -148.9(4)
O1 P1 C102 C101 -92.8(4)
C169 P1 C102 C101 144.0(4)
C163 P1 C102 C101 30.5(4)
C101 C102 C103 C122 -1.5(6)
P1 C102 C103 C122 177.9(3)
C123 C104 C105 C106 3.0(6)
C123 C104 C105 C143 -177.3(4)
C104 C105 C106 C125 -3.5(6)
C143 C105 C106 C125 176.8(4)
C126 C107 C108 C109 1.2(6)
C126 C107 C108 C147 -178.2(4)
C107 C108 C109 C128 -2.6(6)
C147 C108 C109 C128 176.8(4)
C129 C110 C111 C112 1.4(6)
C129 C110 C111 C151 -175.4(4)
C110 C111 C112 C131 -1.0(6)
C151 C111 C112 C131 175.9(4)
C132 C113 C114 C115 1.3(6)
C132 C113 C114 C155 -177.4(4)
C113 C114 C115 C134 -1.5(6)
C155 C114 C115 C134 177.3(4)
C135 C116 C117 C118 4.2(6)
C135 C116 C117 C159 -176.2(4)
C116 C117 C118 C119 -2.5(6)
C159 C117 C118 C119 178.0(4)
C117 C118 C119 C136 -2.3(6)
C117 C118 C119 C120 -179.4(3)
C102 C101 C120 C121 -1.3(6)
C102 C101 C120 C119 176.6(3)
C118 C119 C120 C101 -7.8(5)
C136 C119 C120 C101 175.1(3)
C118 C119 C120 C121 170.1(3)
C136 C119 C120 C121 -7.1(5)
C101 C120 C121 C138 -177.7(3)
C119 C120 C121 C138 4.5(5)
C101 C120 C121 C122 2.3(5)
C119 C120 C121 C122 -175.6(3)
C102 C103 C122 C121 2.6(6)
C102 C103 C122 C123 -173.7(4)
C120 C121 C122 C103 -2.9(5)
C138 C121 C122 C103 177.0(3)
C120 C121 C122 C123 173.5(3)
C138 C121 C122 C123 -6.6(5)
C105 C104 C123 C124 0.5(6)
C105 C104 C123 C122 178.6(4)
C103 C122 C123 C124 -175.2(4)
C121 C122 C123 C124 8.5(5)
C103 C122 C123 C104 6.7(6)
C121 C122 C123 C104 -169.6(3)
C104 C123 C124 C125 -3.6(5)
C122 C123 C124 C125 178.3(3)
C104 C123 C124 C139 174.5(3)
C122 C123 C124 C139 -3.6(5)
C105 C106 C125 C124 0.5(6)
C105 C106 C125 C126 -176.8(4)
C123 C124 C125 C106 3.1(5)
C139 C124 C125 C106 -175.0(3)
C123 C124 C125 C126 -179.5(3)
C139 C124 C125 C126 2.4(5)
C108 C107 C126 C127 1.7(6)
C108 C107 C126 C125 179.7(4)
C106 C125 C126 C107 0.1(6)
C124 C125 C126 C107 -177.2(4)
C106 C125 C126 C127 178.2(4)
C124 C125 C126 C127 0.9(5)
C107 C126 C127 C128 -3.2(5)
C125 C126 C127 C128 178.7(3)
C107 C126 C127 C140 174.2(3)
C125 C126 C127 C140 -3.9(5)
C108 C109 C128 C127 1.0(6)
C108 C109 C128 C129 -173.2(3)
C126 C127 C128 C109 1.9(5)
C140 C127 C128 C109 -175.5(3)
C126 C127 C128 C129 176.2(3)
C140 C127 C128 C129 -1.2(5)
C111 C110 C129 C130 -0.6(6)
C111 C110 C129 C128 175.7(4)
C109 C128 C129 C110 -3.4(6)
C127 C128 C129 C110 -177.5(3)
C109 C128 C129 C130 172.9(4)
C127 C128 C129 C130 -1.3(5)
C110 C129 C130 C141 178.0(3)
C128 C129 C130 C141 1.7(5)
C110 C129 C130 C131 -0.8(5)
C128 C129 C130 C131 -177.1(3)
C111 C112 C131 C130 -0.3(6)
C111 C112 C131 C132 -177.8(4)
C141 C130 C131 C112 -177.6(3)
C129 C130 C131 C112 1.2(5)
C141 C130 C131 C132 0.1(5)
C129 C130 C131 C132 178.8(3)
C114 C113 C132 C133 -0.3(6)
C114 C113 C132 C131 178.1(4)
C112 C131 C132 C133 176.6(4)
C130 C131 C132 C133 -1.0(5)
C112 C131 C132 C113 -1.8(6)
C130 C131 C132 C113 -179.3(3)
C113 C132 C133 C134 -0.6(5)
C131 C132 C133 C134 -179.0(3)
C113 C132 C133 C142 -179.8(3)
C131 C132 C133 C142 1.8(5)
C114 C115 C134 C133 0.7(6)
C114 C115 C134 C135 -177.8(4)
C132 C133 C134 C115 0.4(5)
C142 C133 C134 C115 179.7(3)
C132 C133 C134 C135 178.9(3)
C142 C133 C134 C135 -1.8(5)
C117 C116 C135 C136 -1.1(6)
C117 C116 C135 C134 177.7(3)
C115 C134 C135 C116 4.1(5)
C133 C134 C135 C116 -174.3(3)
C115 C134 C135 C136 -177.1(3)
C133 C134 C135 C136 4.5(5)
C118 C119 C136 C135 5.5(5)
C120 C119 C136 C135 -177.4(3)
C118 C119 C136 C137 -173.0(3)
C120 C119 C136 C137 4.1(5)
C116 C135 C136 C119 -3.8(5)
C134 C135 C136 C119 177.4(3)
C116 C135 C136 C137 174.7(3)
C134 C135 C136 C137 -4.1(5)
C119 C136 C137 C142 179.6(3)
C135 C136 C137 C142 1.1(5)
C119 C136 C137 C138 1.5(5)
C135 C136 C137 C138 -177.0(3)
C142 C137 C138 C139 -0.8(5)
C136 C137 C138 C139 177.2(3)
C142 C137 C138 C121 177.7(3)
C136 C137 C138 C121 -4.2(5)
C120 C121 C138 C139 179.7(3)
C122 C121 C138 C139 -0.3(5)
C120 C121 C138 C137 1.2(5)
C122 C121 C138 C137 -178.8(3)
C137 C138 C139 C140 1.2(5)
C121 C138 C139 C140 -177.4(3)
C137 C138 C139 C124 -176.1(3)
C121 C138 C139 C124 5.3(5)
C123 C124 C139 C138 -3.4(5)
C125 C124 C139 C138 174.7(3)
C123 C124 C139 C140 179.3(3)
C125 C124 C139 C140 -2.6(5)
C138 C139 C140 C141 0.0(5)
C124 C139 C140 C141 177.3(3)
C138 C139 C140 C127 -177.7(3)
C124 C139 C140 C127 -0.4(5)
C126 C127 C140 C139 3.7(5)
C128 C127 C140 C139 -178.9(3)
C126 C127 C140 C141 -174.0(3)
C128 C127 C140 C141 3.4(5)
C129 C130 C141 C142 -178.8(3)
C131 C130 C141 C142 0.0(5)
C129 C130 C141 C140 0.5(5)
C131 C130 C141 C140 179.2(3)
C139 C140 C141 C130 179.3(3)
C127 C140 C141 C130 -3.1(5)
C139 C140 C141 C142 -1.4(5)
C127 C140 C141 C142 176.2(3)
C138 C137 C142 C141 -0.7(5)
C136 C137 C142 C141 -178.7(3)
C138 C137 C142 C133 179.6(3)
C136 C137 C142 C133 1.5(5)
C130 C141 C142 C137 -178.9(3)
C140 C141 C142 C137 1.8(5)
C130 C141 C142 C133 0.8(5)
C140 C141 C142 C133 -178.5(3)
C132 C133 C142 C137 178.1(3)
C134 C133 C142 C137 -1.2(5)
C132 C133 C142 C141 -1.7(5)
C134 C133 C142 C141 179.1(3)
C106 C105 C143 C146 -44.5(5)
C104 C105 C143 C146 135.8(4)
C106 C105 C143 C144 -165.6(4)
C104 C105 C143 C144 14.7(6)
C106 C105 C143 C145 74.8(5)
C104 C105 C143 C145 -104.9(5)
C107 C108 C147 C149 -108.3(5)
C109 C108 C147 C149 72.3(5)
C107 C108 C147 C150 131.7(5)
C109 C108 C147 C150 -47.7(6)
C107 C108 C147 C148 13.0(6)
C109 C108 C147 C148 -166.4(4)
C112 C111 C151 C154 55.7(6)
C110 C111 C151 C154 -127.6(5)
C112 C111 C151 C152 179.0(4)
C110 C111 C151 C152 -4.3(6)
C112 C111 C151 C153 -64.1(6)
C110 C111 C151 C153 112.6(5)
C113 C114 C155 C156 9.0(7)
C115 C114 C155 C156 -169.7(4)
C113 C114 C155 C158 -113.9(5)
C115 C114 C155 C158 67.4(6)
C113 C114 C155 C157 128.1(5)
C115 C114 C155 C157 -50.6(5)
C116 C117 C159 C162 129.3(5)
C118 C117 C159 C162 -51.2(6)
C116 C117 C159 C161 -110.0(5)
C118 C117 C159 C161 69.5(5)
C116 C117 C159 C160 8.2(6)
C118 C117 C159 C160 -172.3(4)
O1 P1 C163 C168 -5.0(5)
C169 P1 C163 C168 118.1(5)
C102 P1 C163 C168 -131.3(5)
O1 P1 C163 C164 171.8(4)
C169 P1 C163 C164 -65.0(5)
C102 P1 C163 C164 45.6(5)
C168 C163 C164 C165 0.6(8)
P1 C163 C164 C165 -176.2(5)
C163 C164 C165 C166 0.6(10)
C164 C165 C166 C167 -2.7(11)
C165 C166 C167 C168 3.5(12)
C164 C163 C168 C167 0.2(9)
P1 C163 C168 C167 177.1(6)
C166 C167 C168 C163 -2.3(12)
O1 P1 C169 C174 -163.0(4)
C102 P1 C169 C174 -37.2(5)
C163 P1 C169 C174 74.4(5)
O1 P1 C169 C170 15.2(5)
C102 P1 C169 C170 141.0(5)
C163 P1 C169 C170 -107.5(5)
C174 C169 C170 C171 0.6(11)
P1 C169 C170 C171 -177.6(7)
C169 C170 C171 C172 2.6(17)
C170 C171 C172 C173 -4.0(19)
C171 C172 C173 C174 2.2(15)
C170 C169 C174 C173 -2.4(9)
P1 C169 C174 C173 175.7(5)
C172 C173 C174 C169 1.0(10)
C220 C201 C202 C203 3.5(6)
C220 C201 C202 P2 179.6(3)
O2 P2 C202 C203 78.6(4)
C269 P2 C202 C203 -43.2(4)
C263 P2 C202 C203 -156.9(4)
O2 P2 C202 C201 -97.6(4)
C269 P2 C202 C201 140.7(4)
C263 P2 C202 C201 26.9(4)
C201 C202 C203 C222 -2.7(6)
P2 C202 C203 C222 -178.9(3)
C223 C204 C205 C206 1.9(7)
C223 C204 C205 C243 -177.2(4)
C204 C205 C206 C225 -1.9(7)
C243 C205 C206 C225 177.3(4)
C226 C207 C208 C209 1.9(7)
C226 C207 C208 C247 -176.2(4)
C207 C208 C209 C228 -1.5(7)
C247 C208 C209 C228 176.6(4)
C229 C210 C211 C212 1.4(6)
C229 C210 C211 C251 -177.3(4)
C210 C211 C212 C231 0.3(6)
C251 C211 C212 C231 179.0(4)
C232 C213 C214 C215 0.3(6)
C232 C213 C214 C255 -178.7(4)
C213 C214 C215 C234 -1.7(6)
C255 C214 C215 C234 177.3(4)
C235 C216 C217 C218 3.7(6)
C235 C216 C217 C259 -176.2(4)
C216 C217 C218 C219 -5.1(6)
C259 C217 C218 C219 174.9(4)
C217 C218 C219 C236 1.4(6)
C217 C218 C219 C220 -175.0(4)
C202 C201 C220 C221 -4.6(6)
C202 C201 C220 C219 173.1(4)
C218 C219 C220 C201 -9.7(6)
C236 C219 C220 C201 173.9(4)
C218 C219 C220 C221 168.0(4)
C236 C219 C220 C221 -8.4(5)
C201 C220 C221 C222 4.7(5)
C219 C220 C221 C222 -173.0(3)
C201 C220 C221 C238 -175.7(3)
C219 C220 C221 C238 6.6(5)
C202 C203 C222 C221 2.9(6)
C202 C203 C222 C223 -175.7(4)
C220 C221 C222 C203 -3.8(5)
C238 C221 C222 C203 176.5(4)
C220 C221 C222 C223 174.8(3)
C238 C221 C222 C223 -4.8(5)
C205 C204 C223 C224 1.3(7)
C205 C204 C223 C222 178.6(4)
C203 C222 C223 C204 8.0(6)
C221 C222 C223 C204 -170.6(4)
C203 C222 C223 C224 -174.6(4)
C221 C222 C223 C224 6.8(6)
C204 C223 C224 C225 -4.5(6)
C222 C223 C224 C225 178.1(4)
C204 C223 C224 C239 174.5(4)
C222 C223 C224 C239 -2.9(6)
C205 C206 C225 C224 -1.4(7)
C205 C206 C225 C226 -176.7(4)
C223 C224 C225 C206 4.5(6)
C239 C224 C225 C206 -174.5(4)
C223 C224 C225 C226 180.0(4)
C239 C224 C225 C226 1.0(6)
C208 C207 C226 C227 0.0(7)
C208 C207 C226 C225 176.5(4)
C206 C225 C226 C207 -1.4(6)
C224 C225 C226 C207 -176.7(4)
C206 C225 C226 C227 175.0(4)
C224 C225 C226 C227 -0.3(6)
C207 C226 C227 C228 -2.4(6)
C225 C226 C227 C228 -179.0(4)
C207 C226 C227 C240 175.0(4)
C225 C226 C227 C240 -1.5(6)
C226 C227 C228 C209 2.9(6)
C240 C227 C228 C209 -174.6(4)
C226 C227 C228 C229 179.8(3)
C240 C227 C228 C229 2.3(6)
C208 C209 C228 C227 -0.9(6)
C208 C209 C228 C229 -177.7(4)
C211 C210 C229 C230 -2.2(6)
C211 C210 C229 C228 174.8(4)
C227 C228 C229 C210 177.8(4)
C209 C228 C229 C210 -5.4(6)
C227 C228 C229 C230 -5.3(6)
C209 C228 C229 C230 171.5(4)
C210 C229 C230 C231 1.2(6)
C228 C229 C230 C231 -175.8(3)
C210 C229 C230 C241 -178.3(4)
C228 C229 C230 C241 4.6(5)
C211 C212 C231 C230 -1.2(6)
C211 C212 C231 C232 -178.4(4)
C229 C230 C231 C212 0.4(6)
C241 C230 C231 C212 179.9(4)
C229 C230 C231 C232 177.7(4)
C241 C230 C231 C232 -2.8(6)
C214 C213 C232 C233 0.0(6)
C214 C213 C232 C231 178.8(4)
C212 C231 C232 C213 1.1(6)
C230 C231 C232 C213 -176.2(4)
C212 C231 C232 C233 179.9(4)
C230 C231 C232 C233 2.6(6)
C213 C232 C233 C234 0.9(6)
C231 C232 C233 C234 -177.9(3)
C213 C232 C233 C242 178.1(3)
C231 C232 C233 C242 -0.8(5)
C214 C215 C234 C233 2.7(6)
C214 C215 C234 C235 -176.6(4)
C232 C233 C234 C215 -2.2(5)
C242 C233 C234 C215 -179.4(3)
C232 C233 C234 C235 177.1(3)
C242 C233 C234 C235 -0.1(5)
C217 C216 C235 C236 1.2(6)
C217 C216 C235 C234 179.0(4)
C215 C234 C235 C236 -175.5(3)
C233 C234 C235 C236 5.2(5)
C215 C234 C235 C216 6.7(6)
C233 C234 C235 C216 -172.5(3)
C216 C235 C236 C219 -5.0(5)
C234 C235 C236 C219 177.2(3)
C216 C235 C236 C237 171.1(3)
C234 C235 C236 C237 -6.8(5)
C218 C219 C236 C235 3.7(5)
C220 C219 C236 C235 -179.8(3)
C218 C219 C236 C237 -172.4(3)
C220 C219 C236 C237 4.1(5)
C235 C236 C237 C238 -173.9(3)
C219 C236 C237 C238 2.1(5)
C235 C236 C237 C242 3.1(5)
C219 C236 C237 C242 179.1(3)
C242 C237 C238 C239 -0.8(5)
C236 C237 C238 C239 176.2(3)
C242 C237 C238 C221 179.0(3)
C236 C237 C238 C221 -4.0(5)
C222 C221 C238 C237 179.2(3)
C220 C221 C238 C237 -0.5(5)
C222 C221 C238 C239 -1.0(5)
C220 C221 C238 C239 179.3(3)
C237 C238 C239 C240 0.6(5)
C221 C238 C239 C240 -179.2(3)
C237 C238 C239 C224 -175.2(3)
C221 C238 C239 C224 5.0(5)
C225 C224 C239 C240 0.3(6)
C223 C224 C239 C240 -178.7(4)
C225 C224 C239 C238 176.0(4)
C223 C224 C239 C238 -3.0(6)
C238 C239 C240 C241 1.0(5)
C224 C239 C240 C241 176.8(3)
C238 C239 C240 C227 -177.9(3)
C224 C239 C240 C227 -2.1(5)
C228 C227 C240 C239 -179.9(4)
C226 C227 C240 C239 2.7(5)
C228 C227 C240 C241 1.2(6)
C226 C227 C240 C241 -176.2(3)
C239 C240 C241 C242 -2.4(5)
C227 C240 C241 C242 176.5(3)
C239 C240 C241 C230 179.2(3)
C227 C240 C241 C230 -1.9(5)
C231 C230 C241 C242 1.0(5)
C229 C230 C241 C242 -179.4(3)
C231 C230 C241 C240 179.4(3)
C229 C230 C241 C240 -1.0(5)
C240 C241 C242 C237 2.2(5)
C230 C241 C242 C237 -179.5(3)
C240 C241 C242 C233 -177.5(3)
C230 C241 C242 C233 0.9(5)
C238 C237 C242 C241 -0.6(5)
C236 C237 C242 C241 -177.6(3)
C238 C237 C242 C233 179.1(3)
C236 C237 C242 C233 2.0(5)
C234 C233 C242 C241 176.2(3)
C232 C233 C242 C241 -1.0(5)
C234 C233 C242 C237 -3.5(5)
C232 C233 C242 C237 179.3(3)
C206 C205 C243 C244 -128.9(6)
C204 C205 C243 C244 50.2(7)
C206 C205 C243 C246 -5.6(8)
C204 C205 C243 C246 173.5(5)
C206 C205 C243 C245 113.2(6)
C204 C205 C243 C245 -67.7(7)
C207 C208 C247 C250 176.9(4)
C209 C208 C247 C250 -1.1(7)
C207 C208 C247 C249 56.0(6)
C209 C208 C247 C249 -122.0(5)
C207 C208 C247 C248 -63.6(6)
C209 C208 C247 C248 118.4(5)
C212 C211 C251 C252 112.0(5)
C210 C211 C251 C252 -69.3(6)
C212 C211 C251 C254 -9.0(6)
C210 C211 C251 C254 169.7(4)
C212 C211 C251 C253 -128.5(5)
C210 C211 C251 C253 50.1(6)
C215 C214 C255 C256 121.7(5)
C213 C214 C255 C256 -59.3(6)
C215 C214 C255 C258 -0.3(7)
C213 C214 C255 C258 178.8(4)
C215 C214 C255 C257 -116.5(5)
C213 C214 C255 C257 62.5(6)
C216 C217 C259 C261 130.4(7)
C218 C217 C259 C261 -49.5(8)
C216 C217 C259 C260 9.0(7)
C218 C217 C259 C260 -170.9(5)
C216 C217 C259 C262 -108.9(6)
C218 C217 C259 C262 71.2(6)
O2 P2 C263 C268 -14.2(5)
C269 P2 C263 C268 107.8(5)
C202 P2 C263 C268 -139.9(4)
O2 P2 C263 C264 166.9(5)
C269 P2 C263 C264 -71.1(5)
C202 P2 C263 C264 41.1(5)
C268 C263 C264 C265 3.1(9)
P2 C263 C264 C265 -177.9(5)
C263 C264 C265 C266 -4.7(11)
C264 C265 C266 C267 4.0(12)
C265 C266 C267 C268 -2.0(12)
C264 C263 C268 C267 -1.1(9)
P2 C263 C268 C267 179.9(5)
C266 C267 C268 C263 0.4(10)
O2 P2 C269 C274 -164.9(6)
C263 P2 C269 C274 71.9(7)
C202 P2 C269 C274 -40.6(7)
O2 P2 C269 C270 16.3(5)
C263 P2 C269 C270 -106.9(5)
C202 P2 C269 C270 140.6(4)
C274 C269 C270 C271 1.5(10)
P2 C269 C270 C271 -179.7(5)
C269 C270 C271 C272 -1.2(11)
C270 C271 C272 C273 -1.1(15)
C271 C272 C273 C274 3.1(18)
C270 C269 C274 C273 0.5(14)
P2 C269 C274 C273 -178.3(8)
C272 C273 C274 C269 -2.8(18)
C320 C301 C302 C303 1.7(8)
C320 C301 C302 P3 -178.0(4)
O3 P3 C302 C301 -86.7(5)
C369 P3 C302 C301 150.4(5)
C363 P3 C302 C301 37.9(5)
O3 P3 C302 C303 93.7(5)
C369 P3 C302 C303 -29.3(5)
C363 P3 C302 C303 -141.8(5)
C301 C302 C303 C322 0.4(8)
P3 C302 C303 C322 -179.9(4)
C323 C304 C305 C306 2.4(8)
C323 C304 C305 C343 -177.4(5)
C304 C305 C306 C325 -2.9(8)
C343 C305 C306 C325 177.0(5)
C326 C307 C308 C309 1.9(7)
C326 C307 C308 C347 -176.7(4)
C307 C308 C309 C328 -1.2(8)
C347 C308 C309 C328 177.4(4)
C329 C310 C311 C312 0.8(7)
C329 C310 C311 C351 -175.6(5)
C310 C311 C312 C331 -2.5(7)
C351 C311 C312 C331 174.1(5)
C332 C313 C314 C315 2.6(8)
C332 C313 C314 C355 -177.8(5)
C313 C314 C315 C334 -3.2(8)
C355 C314 C315 C334 177.1(5)
C335 C316 C317 C318 3.2(8)
C335 C316 C317 C359 -177.6(5)
C316 C317 C318 C319 -2.2(8)
C359 C317 C318 C319 178.5(5)
C317 C318 C319 C336 -1.5(8)
C317 C318 C319 C320 -177.4(5)
C302 C301 C320 C319 174.5(5)
C302 C301 C320 C321 -3.9(7)
C318 C319 C320 C301 -9.0(7)
C336 C319 C320 C301 175.1(4)
C318 C319 C320 C321 169.3(4)
C336 C319 C320 C321 -6.6(7)
C301 C320 C321 C322 4.0(6)
C319 C320 C321 C322 -174.4(4)
C301 C320 C321 C338 -177.9(4)
C319 C320 C321 C338 3.7(6)
C320 C321 C322 C303 -2.1(7)
C338 C321 C322 C303 179.9(4)
C320 C321 C322 C323 174.9(4)
C338 C321 C322 C323 -3.1(6)
C302 C303 C322 C321 -0.2(7)
C302 C303 C322 C323 -177.2(5)
C305 C304 C323 C324 0.6(8)
C305 C304 C323 C322 179.0(5)
C321 C322 C323 C304 -173.8(5)
C303 C322 C323 C304 3.2(7)
C321 C322 C323 C324 4.6(6)
C303 C322 C323 C324 -178.4(4)
C304 C323 C324 C325 -3.3(7)
C322 C323 C324 C325 178.3(4)
C304 C323 C324 C339 175.8(4)
C322 C323 C324 C339 -2.6(6)
C305 C306 C325 C324 0.3(8)
C305 C306 C325 C326 -176.7(5)
C339 C324 C325 C306 -176.3(4)
C323 C324 C325 C306 2.8(6)
C339 C324 C325 C326 0.9(6)
C323 C324 C325 C326 180.0(4)
C308 C307 C326 C327 -1.4(7)
C308 C307 C326 C325 176.9(4)
C306 C325 C326 C327 175.8(4)
C324 C325 C326 C327 -1.2(6)
C306 C325 C326 C307 -2.5(7)
C324 C325 C326 C307 -179.5(4)
C307 C326 C327 C328 0.0(7)
C325 C326 C327 C328 -178.2(4)
C307 C326 C327 C340 179.1(4)
C325 C326 C327 C340 0.9(6)
C326 C327 C328 C329 179.0(4)
C340 C327 C328 C329 -0.1(6)
C326 C327 C328 C309 0.7(6)
C340 C327 C328 C309 -178.4(4)
C308 C309 C328 C327 -0.1(7)
C308 C309 C328 C329 -178.4(5)
C311 C310 C329 C330 1.3(7)
C311 C310 C329 C328 178.6(5)
C327 C328 C329 C310 -176.4(4)
C309 C328 C329 C310 1.8(7)
C327 C328 C329 C330 0.8(7)
C309 C328 C329 C330 179.0(4)
C310 C329 C330 C331 -1.9(6)
C328 C329 C330 C331 -179.2(4)
C310 C329 C330 C341 176.2(4)
C328 C329 C330 C341 -1.1(6)
C329 C330 C331 C312 0.4(7)
C341 C330 C331 C312 -177.7(4)
C329 C330 C331 C332 176.8(4)
C341 C330 C331 C332 -1.2(7)
C311 C312 C331 C330 1.9(7)
C311 C312 C331 C332 -174.5(5)
C314 C313 C332 C333 -1.4(8)
C314 C313 C332 C331 174.9(5)
C330 C331 C332 C313 -176.2(5)
C312 C331 C332 C313 0.2(7)
C330 C331 C332 C333 0.1(7)
C312 C331 C332 C333 176.5(4)
C313 C332 C333 C342 177.7(4)
C331 C332 C333 C342 1.4(6)
C313 C332 C333 C334 0.7(7)
C331 C332 C333 C334 -175.7(4)
C314 C315 C334 C333 2.7(8)
C314 C315 C334 C335 -176.8(5)
C332 C333 C334 C315 -1.3(7)
C342 C333 C334 C315 -178.4(4)
C332 C333 C334 C335 178.2(4)
C342 C333 C334 C335 1.1(6)
C317 C316 C335 C336 -0.3(8)
C317 C316 C335 C334 176.6(5)
C315 C334 C335 C316 5.0(7)
C333 C334 C335 C316 -174.4(4)
C315 C334 C335 C336 -178.0(5)
C333 C334 C335 C336 2.5(7)
C316 C335 C336 C319 -3.5(7)
C334 C335 C336 C319 179.5(4)
C316 C335 C336 C337 172.7(4)
C334 C335 C336 C337 -4.3(7)
C318 C319 C336 C335 4.4(7)
C320 C319 C336 C335 -179.6(4)
C318 C319 C336 C337 -171.8(4)
C320 C319 C336 C337 4.2(6)
C335 C336 C337 C338 -175.2(4)
C319 C336 C337 C338 1.0(6)
C335 C336 C337 C342 2.4(6)
C319 C336 C337 C342 178.6(4)
C342 C337 C338 C339 -1.4(6)
C336 C337 C338 C339 176.1(4)
C342 C337 C338 C321 178.6(4)
C336 C337 C338 C321 -3.9(6)
C322 C321 C338 C337 179.6(4)
C320 C321 C338 C337 1.5(6)
C322 C321 C338 C339 -0.4(6)
C320 C321 C338 C339 -178.5(4)
C325 C324 C339 C340 -0.2(6)
C323 C324 C339 C340 -179.2(4)
C325 C324 C339 C338 178.2(4)
C323 C324 C339 C338 -0.9(6)
C337 C338 C339 C324 -177.6(4)
C321 C338 C339 C324 2.5(6)
C337 C338 C339 C340 0.8(6)
C321 C338 C339 C340 -179.1(4)
C324 C339 C340 C341 178.9(4)
C338 C339 C340 C341 0.5(6)
C324 C339 C340 C327 -0.2(6)
C338 C339 C340 C327 -178.6(4)
C326 C327 C340 C341 -179.2(4)
C328 C327 C340 C341 -0.1(6)
C326 C327 C340 C339 -0.1(6)
C328 C327 C340 C339 179.0(4)
C339 C340 C341 C342 -1.2(6)
C327 C340 C341 C342 177.8(4)
C339 C340 C341 C330 -179.4(4)
C327 C340 C341 C330 -0.3(6)
C331 C330 C341 C340 179.0(4)
C329 C330 C341 C340 0.9(6)
C331 C330 C341 C342 0.8(6)
C329 C330 C341 C342 -177.3(4)
C332 C333 C342 C341 -1.8(6)
C334 C333 C342 C341 175.2(4)
C332 C333 C342 C337 -179.9(4)
C334 C333 C342 C337 -3.0(6)
C340 C341 C342 C333 -177.5(4)
C330 C341 C342 C333 0.7(6)
C340 C341 C342 C337 0.7(6)
C330 C341 C342 C337 178.9(4)
C338 C337 C342 C333 178.8(4)
C336 C337 C342 C333 1.3(6)
C338 C337 C342 C341 0.6(6)
C336 C337 C342 C341 -177.0(4)
C306 C305 C343 C345 87.7(8)
C304 C305 C343 C345 -92.5(8)
C306 C305 C343 C346 -30.5(11)
C304 C305 C343 C346 149.3(9)
C306 C305 C343 C344 -153.3(8)
C304 C305 C343 C344 26.6(10)
C309 C308 C347 C348 116.9(6)
C307 C308 C347 C348 -64.5(7)
C309 C308 C347 C381 -62.8(9)
C307 C308 C347 C381 115.8(8)
C309 C308 C347 C349 -117.3(6)
C307 C308 C347 C349 61.3(7)
C309 C308 C347 C382 65.9(9)
C307 C308 C347 C382 -115.5(8)
C309 C308 C347 C350 -2.2(7)
C307 C308 C347 C350 176.4(6)
C309 C308 C347 C380 178.4(8)
C307 C308 C347 C380 -3.0(9)
C310 C311 C351 C353 113.0(6)
C312 C311 C351 C353 -63.4(6)
C310 C311 C351 C352 -6.8(8)
C312 C311 C351 C352 176.8(5)
C310 C311 C351 C354 -129.0(6)
C312 C311 C351 C354 54.6(7)
C313 C314 C355 C358 -105.5(8)
C315 C314 C355 C358 74.2(9)
C313 C314 C355 C356 14.0(9)
C315 C314 C355 C356 -166.4(8)
C313 C314 C355 C357 139.3(8)
C315 C314 C355 C357 -41.0(10)
C318 C317 C359 C362 -20.3(10)
C316 C317 C359 C362 160.5(7)
C318 C317 C359 C361 105.1(8)
C316 C317 C359 C361 -74.1(9)
C318 C317 C359 C360 -135.8(7)
C316 C317 C359 C360 45.0(8)
O3 P3 C363 C364 159.0(5)
C302 P3 C363 C364 32.9(6)
C369 P3 C363 C364 -78.1(5)
O3 P3 C363 C368 -17.8(6)
C302 P3 C363 C368 -144.0(5)
C369 P3 C363 C368 105.1(5)
C368 C363 C364 C365 -0.2(9)
P3 C363 C364 C365 -177.0(5)
C363 C364 C365 C366 0.0(10)
C364 C365 C366 C367 0.2(11)
C365 C366 C367 C368 -0.3(13)
C364 C363 C368 C367 0.2(10)
P3 C363 C368 C367 177.1(6)
C366 C367 C368 C363 0.1(12)
O3 P3 C369 C374 -177.2(6)
C302 P3 C369 C374 -52.1(6)
C363 P3 C369 C374 59.3(6)
O3 P3 C369 C370 1.2(6)
C302 P3 C369 C370 126.4(5)
C363 P3 C369 C370 -122.2(5)
C374 C369 C370 C371 -0.2(10)
P3 C369 C370 C371 -178.7(5)
C369 C370 C371 C372 0.8(11)
C370 C371 C372 C373 -1.1(11)
C371 C372 C373 C374 0.7(12)
C370 C369 C374 C373 -0.1(11)
P3 C369 C374 C373 178.3(6)
C372 C373 C374 C369 -0.1(12)
C420 C401 C402 C403 3.5(8)
C420 C401 C402 P4 -177.0(4)
O4 P4 C402 C403 81.9(5)
C469 P4 C402 C403 -41.7(5)
C463 P4 C402 C403 -153.4(4)
O4 P4 C402 C401 -97.7(5)
C469 P4 C402 C401 138.8(5)
C463 P4 C402 C401 27.1(5)
C401 C402 C403 C422 -2.0(8)
P4 C402 C403 C422 178.4(4)
C423 C404 C405 C406 3.6(7)
C423 C404 C405 C443 -174.9(5)
C404 C405 C406 C425 -3.0(8)
C443 C405 C406 C425 175.5(5)
C426 C407 C408 C409 0.9(8)
C426 C407 C408 C447 -179.4(4)
C407 C408 C409 C428 -1.4(7)
C447 C408 C409 C428 179.0(4)
C429 C410 C411 C412 0.6(7)
C429 C410 C411 C451 -175.5(4)
C410 C411 C412 C431 -1.3(7)
C451 C411 C412 C431 174.8(4)
C432 C413 C414 C415 0.7(7)
C432 C413 C414 C455 -176.4(5)
C413 C414 C415 C434 -2.9(8)
C455 C414 C415 C434 174.2(5)
C435 C416 C417 C418 3.0(7)
C435 C416 C417 C459 -175.3(4)
C416 C417 C418 C419 -2.3(7)
C459 C417 C418 C419 176.1(4)
C417 C418 C419 C436 -0.2(7)
C417 C418 C419 C420 -176.2(4)
C402 C401 C420 C421 -2.6(7)
C402 C401 C420 C419 175.3(5)
C418 C419 C420 C401 -3.9(7)
C436 C419 C420 C401 180.0(4)
C418 C419 C420 C421 174.0(4)
C436 C419 C420 C421 -2.1(6)
C401 C420 C421 C422 0.4(6)
C419 C420 C421 C422 -177.6(4)
C401 C420 C421 C438 -179.3(4)
C419 C420 C421 C438 2.7(6)
C402 C403 C422 C421 -0.1(7)
C402 C403 C422 C423 -176.2(5)
C420 C421 C422 C403 0.9(6)
C438 C421 C422 C403 -179.4(4)
C420 C421 C422 C423 177.1(4)
C438 C421 C422 C423 -3.2(6)
C405 C404 C423 C424 -0.7(7)
C405 C404 C423 C422 176.9(4)
C403 C422 C423 C404 3.4(7)
C421 C422 C423 C404 -172.7(4)
C403 C422 C423 C424 -179.0(4)
C421 C422 C423 C424 4.9(6)
C404 C423 C424 C425 -2.9(6)
C422 C423 C424 C425 179.5(4)
C404 C423 C424 C439 174.7(4)
C422 C423 C424 C439 -2.9(6)
C405 C406 C425 C424 -0.5(7)
C405 C406 C425 C426 179.8(5)
C423 C424 C425 C406 3.5(6)
C439 C424 C425 C406 -174.1(4)
C423 C424 C425 C426 -176.9(4)
C439 C424 C425 C426 5.5(6)
C408 C407 C426 C427 -0.9(7)
C408 C407 C426 C425 179.6(5)
C406 C425 C426 C407 -5.8(7)
C424 C425 C426 C407 174.5(4)
C406 C425 C426 C427 174.7(4)
C424 C425 C426 C427 -4.9(6)
C407 C426 C427 C428 1.4(6)
C425 C426 C427 C428 -179.2(4)
C407 C426 C427 C440 -178.6(4)
C425 C426 C427 C440 0.8(6)
C426 C427 C428 C409 -1.8(6)
C440 C427 C428 C409 178.2(4)
C426 C427 C428 C429 176.6(4)
C440 C427 C428 C429 -3.4(6)
C408 C409 C428 C427 1.8(7)
C408 C409 C428 C429 -176.5(4)
C411 C410 C429 C430 1.1(7)
C411 C410 C429 C428 176.9(4)
C427 C428 C429 C410 -174.4(4)
C409 C428 C429 C410 3.9(7)
C427 C428 C429 C430 1.3(6)
C409 C428 C429 C430 179.7(4)
C410 C429 C430 C431 -2.3(6)
C428 C429 C430 C431 -178.2(4)
C410 C429 C430 C441 177.5(4)
C428 C429 C430 C441 1.7(6)
C411 C412 C431 C430 0.1(7)
C411 C412 C431 C432 -177.2(4)
C441 C430 C431 C412 -178.1(4)
C429 C430 C431 C412 1.8(6)
C441 C430 C431 C432 -0.8(6)
C429 C430 C431 C432 179.1(4)
C414 C413 C432 C433 2.9(7)
C414 C413 C432 C431 178.8(4)
C412 C431 C432 C413 3.9(7)
C430 C431 C432 C413 -173.4(4)
C412 C431 C432 C433 179.8(4)
C430 C431 C432 C433 2.6(6)
C413 C432 C433 C442 174.0(4)
C431 C432 C433 C442 -2.0(6)
C413 C432 C433 C434 -4.2(6)
C431 C432 C433 C434 179.7(4)
C414 C415 C434 C433 1.5(7)
C414 C415 C434 C435 -175.8(4)
C432 C433 C434 C415 2.1(6)
C442 C433 C434 C415 -176.1(4)
C432 C433 C434 C435 179.5(4)
C442 C433 C434 C435 1.2(6)
C417 C416 C435 C436 -1.1(7)
C417 C416 C435 C434 177.9(4)
C415 C434 C435 C416 -1.8(7)
C433 C434 C435 C416 -179.1(4)
C415 C434 C435 C436 177.2(4)
C433 C434 C435 C436 0.0(6)
C416 C435 C436 C419 -1.4(6)
C434 C435 C436 C419 179.5(4)
C416 C435 C436 C437 177.7(4)
C434 C435 C436 C437 -1.3(6)
C418 C419 C436 C435 2.0(6)
C420 C419 C436 C435 178.2(4)
C418 C419 C436 C437 -177.1(4)
C420 C419 C436 C437 -0.9(6)
C435 C436 C437 C438 -175.8(4)
C419 C436 C437 C438 3.3(6)
C435 C436 C437 C442 1.5(6)
C419 C436 C437 C442 -179.4(4)
C442 C437 C438 C439 0.6(6)
C436 C437 C438 C439 177.8(4)
C442 C437 C438 C421 -180.0(4)
C436 C437 C438 C421 -2.7(6)
C422 C421 C438 C437 180.0(4)
C420 C421 C438 C437 -0.3(6)
C422 C421 C438 C439 -0.6(6)
C420 C421 C438 C439 179.1(4)
C437 C438 C439 C440 0.8(6)
C421 C438 C439 C440 -178.7(4)
C437 C438 C439 C424 -177.8(4)
C421 C438 C439 C424 2.7(6)
C423 C424 C439 C438 -0.9(6)
C425 C424 C439 C438 176.6(4)
C423 C424 C439 C440 -179.6(4)
C425 C424 C439 C440 -2.0(6)
C438 C439 C440 C441 -0.7(6)
C424 C439 C440 C441 178.0(4)
C438 C439 C440 C427 179.2(4)
C424 C439 C440 C427 -2.2(6)
C428 C427 C440 C441 2.6(6)
C426 C427 C440 C441 -177.4(4)
C428 C427 C440 C439 -177.3(4)
C426 C427 C440 C439 2.7(6)
C439 C440 C441 C442 -0.8(6)
C427 C440 C441 C442 179.3(4)
C439 C440 C441 C430 -179.7(4)
C427 C440 C441 C430 0.4(6)
C431 C430 C441 C440 177.4(4)
C429 C430 C441 C440 -2.5(6)
C431 C430 C441 C442 -1.5(6)
C429 C430 C441 C442 178.6(4)
C438 C437 C442 C441 -2.1(6)
C436 C437 C442 C441 -179.3(4)
C438 C437 C442 C433 176.9(4)
C436 C437 C442 C433 -0.3(6)
C440 C441 C442 C437 2.2(6)
C430 C441 C442 C437 -178.9(4)
C440 C441 C442 C433 -176.8(4)
C430 C441 C442 C433 2.1(6)
C432 C433 C442 C437 -179.3(4)
C434 C433 C442 C437 -1.0(6)
C432 C433 C442 C441 -0.3(6)
C434 C433 C442 C441 178.0(4)
C404 C405 C443 C444 -62.0(7)
C406 C405 C443 C444 119.6(7)
C404 C405 C443 C481 137.1(11)
C406 C405 C443 C481 -41.3(12)
C404 C405 C443 C480 9.8(13)
C406 C405 C443 C480 -168.6(12)
C404 C405 C443 C445 65.7(7)
C406 C405 C443 C445 -112.7(7)
C404 C405 C443 C482 -103.2(10)
C406 C405 C443 C482 78.4(11)
C404 C405 C443 C446 178.4(5)
C406 C405 C443 C446 0.0(7)
C407 C408 C447 C485 167.5(7)
C409 C408 C447 C485 -12.8(9)
C407 C408 C447 C449 7.4(10)
C409 C408 C447 C449 -173.0(9)
C407 C408 C447 C483 -61.8(8)
C409 C408 C447 C483 117.9(7)
C407 C408 C447 C450 139.9(6)
C409 C408 C447 C450 -40.5(8)
C407 C408 C447 C448 -109.4(8)
C409 C408 C447 C448 70.3(8)
C407 C408 C447 C484 50.8(6)
C409 C408 C447 C484 -129.5(6)
C410 C411 C451 C453 -66.0(8)
C412 C411 C451 C453 118.0(7)
C410 C411 C451 C488 125.5(9)
C412 C411 C451 C488 -50.5(9)
C410 C411 C451 C486 0.9(8)
C412 C411 C451 C486 -175.0(7)
C410 C411 C451 C487 -113.3(7)
C412 C411 C451 C487 70.7(7)
C410 C411 C451 C454 169.8(5)
C412 C411 C451 C454 -6.2(7)
C410 C411 C451 C452 56.9(6)
C412 C411 C451 C452 -119.1(6)
C415 C414 C455 C456 -173.7(6)
C413 C414 C455 C456 3.2(9)
C415 C414 C455 C457 63.0(8)
C413 C414 C455 C457 -120.0(6)
C415 C414 C455 C458 -55.1(8)
C413 C414 C455 C458 121.8(7)
C416 C417 C459 C460 1.0(8)
C418 C417 C459 C460 -177.3(6)
C416 C417 C459 C461 -124.4(6)
C418 C417 C459 C461 57.4(7)
C416 C417 C459 C462 121.5(6)
C418 C417 C459 C462 -56.8(7)
O4 P4 C463 C464 170.4(6)
C402 P4 C463 C464 43.0(7)
C469 P4 C463 C464 -65.9(7)
O4 P4 C463 C468 -6.8(6)
C402 P4 C463 C468 -134.2(5)
C469 P4 C463 C468 116.9(5)
C468 C463 C464 C465 0.3(12)
P4 C463 C464 C465 -176.8(6)
C463 C464 C465 C466 -0.9(13)
C464 C465 C466 C467 -0.5(13)
C465 C466 C467 C468 2.3(12)
C466 C467 C468 C463 -2.8(11)
C464 C463 C468 C467 1.5(11)
P4 C463 C468 C467 178.9(6)
O4 P4 C469 C474 -169.0(6)
C402 P4 C469 C474 -43.3(7)
C463 P4 C469 C474 67.9(7)
O4 P4 C469 C470 10.4(7)
C402 P4 C469 C470 136.1(6)
C463 P4 C469 C470 -112.6(6)
C474 C469 C470 C471 0.4(11)
P4 C469 C470 C471 -179.0(7)
C469 C470 C471 C472 -2.0(14)
C470 C471 C472 C473 4.5(19)
C471 C472 C473 C474 -5.3(19)
C470 C469 C474 C473 -1.2(13)
P4 C469 C474 C473 178.2(7)
C472 C473 C474 C469 3.6(16)
C520 C501 C502 C503 0.5(7)
C520 C501 C502 P5 -177.7(3)
O5 P5 C502 C503 88.7(4)
C569 P5 C502 C503 -34.0(5)
C563 P5 C502 C503 -147.7(4)
O5 P5 C502 C501 -93.1(5)
C569 P5 C502 C501 144.2(4)
C563 P5 C502 C501 30.6(5)
C501 C502 C503 C522 -0.6(7)
P5 C502 C503 C522 177.7(4)
C523 C504 C505 C506 2.4(8)
C523 C504 C505 C543 -176.9(5)
C504 C505 C506 C525 -3.6(8)
C543 C505 C506 C525 175.7(5)
C526 C507 C508 C509 1.7(8)
C526 C507 C508 C547 -175.5(5)
C507 C508 C509 C528 -3.2(8)
C547 C508 C509 C528 174.1(5)
C529 C510 C511 C512 -0.2(7)
C529 C510 C511 C551 -178.2(5)
C510 C511 C512 C531 -0.7(8)
C551 C511 C512 C531 177.2(5)
C532 C513 C514 C515 -1.1(8)
C532 C513 C514 C555 -178.9(5)
C513 C514 C515 C534 0.4(7)
C555 C514 C515 C534 178.2(5)
C535 C516 C517 C518 3.9(7)
C535 C516 C517 C559 -175.6(4)
C516 C517 C518 C519 -3.0(7)
C559 C517 C518 C519 176.5(4)
C517 C518 C519 C536 -1.6(7)
C517 C518 C519 C520 -179.1(4)
C502 C501 C520 C521 -1.2(6)
C502 C501 C520 C519 177.0(4)
C518 C519 C520 C501 -7.4(6)
C536 C519 C520 C501 175.1(4)
C518 C519 C520 C521 170.8(4)
C536 C519 C520 C521 -6.7(6)
C501 C520 C521 C522 2.1(6)
C519 C520 C521 C522 -176.2(4)
C501 C520 C521 C538 -177.7(4)
C519 C520 C521 C538 4.0(6)
C502 C503 C522 C521 1.5(7)
C502 C503 C522 C523 -174.2(4)
C520 C521 C522 C503 -2.2(6)
C538 C521 C522 C503 177.6(4)
C520 C521 C522 C523 173.5(4)
C538 C521 C522 C523 -6.7(6)
C505 C504 C523 C524 0.4(7)
C505 C504 C523 C522 178.1(5)
C503 C522 C523 C504 5.2(7)
C521 C522 C523 C504 -170.3(4)
C503 C522 C523 C524 -177.1(4)
C521 C522 C523 C524 7.4(6)
C504 C523 C524 C525 -2.0(7)
C522 C523 C524 C525 -179.8(4)
C504 C523 C524 C539 174.5(4)
C522 C523 C524 C539 -3.3(6)
C523 C524 C525 C506 0.8(7)
C539 C524 C525 C506 -175.7(4)
C523 C524 C525 C526 -179.6(4)
C539 C524 C525 C526 3.9(6)
C505 C506 C525 C524 2.1(7)
C505 C506 C525 C526 -177.5(5)
C508 C507 C526 C527 2.5(8)
C508 C507 C526 C525 177.3(5)
C524 C525 C526 C507 -175.3(4)
C506 C525 C526 C507 4.2(7)
C524 C525 C526 C527 -0.7(6)
C506 C525 C526 C527 178.9(4)
C507 C526 C527 C528 -5.3(6)
C525 C526 C527 C528 179.8(4)
C507 C526 C527 C540 172.5(4)
C525 C526 C527 C540 -2.4(6)
C508 C509 C528 C527 0.3(7)
C508 C509 C528 C529 -172.9(5)
C526 C527 C528 C509 4.0(6)
C540 C527 C528 C509 -173.8(4)
C526 C527 C528 C529 177.5(4)
C540 C527 C528 C529 -0.3(6)
C511 C510 C529 C530 0.7(7)
C511 C510 C529 C528 178.5(4)
C509 C528 C529 C510 -5.5(6)
C527 C528 C529 C510 -178.7(4)
C509 C528 C529 C530 172.3(4)
C527 C528 C529 C530 -0.9(6)
C510 C529 C530 C531 -0.2(6)
C528 C529 C530 C531 -178.0(4)
C510 C529 C530 C541 177.8(4)
C528 C529 C530 C541 0.0(6)
C511 C512 C531 C530 1.2(7)
C511 C512 C531 C532 -177.7(5)
C529 C530 C531 C512 -0.7(6)
C541 C530 C531 C512 -178.7(4)
C529 C530 C531 C532 178.3(4)
C541 C530 C531 C532 0.3(6)
C514 C513 C532 C533 0.8(7)
C514 C513 C532 C531 178.7(5)
C512 C531 C532 C513 -0.2(7)
C530 C531 C532 C513 -179.1(4)
C512 C531 C532 C533 177.7(4)
C530 C531 C532 C533 -1.2(6)
C513 C532 C533 C534 0.2(6)
C531 C532 C533 C534 -177.7(4)
C513 C532 C533 C542 -179.8(4)
C531 C532 C533 C542 2.2(6)
C532 C533 C534 C515 -0.8(6)
C542 C533 C534 C515 179.2(4)
C532 C533 C534 C535 178.4(4)
C542 C533 C534 C535 -1.6(6)
C514 C515 C534 C533 0.5(7)
C514 C515 C534 C535 -178.7(4)
C517 C516 C535 C536 -0.2(7)
C517 C516 C535 C534 177.3(4)
C533 C534 C535 C516 -173.2(4)
C515 C534 C535 C516 6.0(6)
C533 C534 C535 C536 4.3(6)
C515 C534 C535 C536 -176.5(4)
C518 C519 C536 C537 -172.7(4)
C520 C519 C536 C537 4.8(6)
C518 C519 C536 C535 5.4(6)
C520 C519 C536 C535 -177.1(4)
C516 C535 C536 C519 -4.5(6)
C534 C535 C536 C519 177.9(4)
C516 C535 C536 C537 173.6(4)
C534 C535 C536 C537 -4.0(6)
C519 C536 C537 C538 -0.1(6)
C535 C536 C537 C538 -178.2(4)
C519 C536 C537 C542 179.0(4)
C535 C536 C537 C542 1.0(6)
C542 C537 C538 C539 -3.0(6)
C536 C537 C538 C539 176.1(4)
C542 C537 C538 C521 178.2(4)
C536 C537 C538 C521 -2.6(6)
C520 C521 C538 C537 0.6(6)
C522 C521 C538 C537 -179.2(4)
C520 C521 C538 C539 -178.1(4)
C522 C521 C538 C539 2.0(6)
C537 C538 C539 C540 2.5(6)
C521 C538 C539 C540 -178.7(4)
C537 C538 C539 C524 -176.7(4)
C521 C538 C539 C524 2.0(6)
C525 C524 C539 C538 175.2(4)
C523 C524 C539 C538 -1.3(6)
C525 C524 C539 C540 -4.1(6)
C523 C524 C539 C540 179.4(4)
C538 C539 C540 C541 -0.7(6)
C524 C539 C540 C541 178.5(4)
C538 C539 C540 C527 -178.3(4)
C524 C539 C540 C527 1.0(6)
C526 C527 C540 C541 -175.2(4)
C528 C527 C540 C541 2.5(6)
C526 C527 C540 C539 2.3(6)
C528 C527 C540 C539 -180.0(4)
C539 C540 C541 C542 -0.5(6)
C527 C540 C541 C542 177.0(4)
C539 C540 C541 C530 179.0(4)
C527 C540 C541 C530 -3.5(6)
C529 C530 C541 C540 2.2(6)
C531 C530 C541 C540 -179.8(4)
C529 C530 C541 C542 -178.3(4)
C531 C530 C541 C542 -0.3(6)
C540 C541 C542 C537 0.0(6)
C530 C541 C542 C537 -179.5(4)
C540 C541 C542 C533 -179.2(4)
C530 C541 C542 C533 1.3(6)
C538 C537 C542 C541 1.8(6)
C536 C537 C542 C541 -177.4(4)
C538 C537 C542 C533 -179.1(3)
C536 C537 C542 C533 1.8(6)
C534 C533 C542 C541 177.7(4)
C532 C533 C542 C541 -2.3(6)
C534 C533 C542 C537 -1.5(6)
C532 C533 C542 C537 178.6(4)
C504 C505 C543 C544 15.5(8)
C506 C505 C543 C544 -163.7(5)
C504 C505 C543 C546 135.4(6)
C506 C505 C543 C546 -43.9(8)
C504 C505 C543 C545 -106.0(7)
C506 C505 C543 C545 74.7(7)
C507 C508 C547 C549 -123.0(8)
C509 C508 C547 C549 59.9(9)
C507 C508 C547 C548 -2.7(9)
C509 C508 C547 C548 -179.9(6)
C507 C508 C547 C550 115.4(9)
C509 C508 C547 C550 -61.7(9)
C512 C511 C551 C553 57.5(8)
C510 C511 C551 C553 -124.6(7)
C512 C511 C551 C552 176.6(6)
C510 C511 C551 C552 -5.5(9)
C512 C511 C551 C554 -62.3(8)
C510 C511 C551 C554 115.5(7)
C513 C514 C555 C558 -172.3(9)
C515 C514 C555 C558 10.0(11)
C513 C514 C555 C556 45.6(9)
C515 C514 C555 C556 -132.1(7)
C513 C514 C555 C557 -64.1(8)
C515 C514 C555 C557 118.2(7)
C518 C517 C559 C560 -173.2(5)
C516 C517 C559 C560 6.2(8)
C518 C517 C559 C562 -51.9(7)
C516 C517 C559 C562 127.5(6)
C518 C517 C559 C561 66.3(7)
C516 C517 C559 C561 -114.2(6)
O5 P5 C563 C568 -12.6(6)
C569 P5 C563 C568 110.7(6)
C502 P5 C563 C568 -139.0(5)
O5 P5 C563 C564 169.2(5)
C569 P5 C563 C564 -67.6(5)
C502 P5 C563 C564 42.8(5)
C568 C563 C564 C565 1.0(9)
P5 C563 C564 C565 179.3(5)
C563 C564 C565 C566 -0.3(10)
C564 C565 C566 C567 -0.3(12)
C565 C566 C567 C568 0.1(13)
C564 C563 C568 C567 -1.3(11)
P5 C563 C568 C567 -179.5(6)
C566 C567 C568 C563 0.7(13)
O5 P5 C569 C570 3.3(7)
C563 P5 C569 C570 -119.4(7)
C502 P5 C569 C570 128.2(7)
O5 P5 C569 C574 -170.6(6)
C563 P5 C569 C574 66.7(7)
C502 P5 C569 C574 -45.7(7)
C574 C569 C570 C571 -1.9(13)
P5 C569 C570 C571 -176.1(8)
C569 C570 C571 C572 2.4(18)
C570 C571 C572 C573 -2.8(19)
C571 C572 C573 C574 2.8(17)
C572 C573 C574 C569 -2.6(15)
C570 C569 C574 C573 2.0(12)
P5 C569 C574 C573 176.0(7)
C620 C601 C602 C603 -0.1(7)
C620 C601 C602 P6 178.5(3)
O6 P6 C602 C603 81.0(5)
C669 P6 C602 C603 -40.9(5)
C663 P6 C602 C603 -154.8(4)
O6 P6 C602 C601 -97.6(4)
C669 P6 C602 C601 140.5(4)
C663 P6 C602 C601 26.6(5)
C601 C602 C603 C622 0.7(7)
P6 C602 C603 C622 -177.9(4)
C623 C604 C605 C606 4.2(9)
C623 C604 C605 C643 -175.7(6)
C604 C605 C606 C625 -5.9(8)
C643 C605 C606 C625 173.9(6)
C626 C607 C608 C609 2.8(7)
C626 C607 C608 C647 -175.3(4)
C607 C608 C609 C628 -1.6(7)
C647 C608 C609 C628 176.5(4)
C629 C610 C611 C612 2.6(8)
C629 C610 C611 C651 -177.2(5)
C610 C611 C612 C631 -1.0(8)
C651 C611 C612 C631 178.8(5)
C632 C613 C614 C615 0.1(8)
C632 C613 C614 C655 -178.6(5)
C613 C614 C615 C634 0.2(8)
C655 C614 C615 C634 178.9(5)
C635 C616 C617 C618 2.6(7)
C635 C616 C617 C659 -179.2(5)
C616 C617 C618 C619 -3.1(7)
C659 C617 C618 C619 178.7(5)
C617 C618 C619 C636 1.1(7)
C617 C618 C619 C620 -177.2(4)
C602 C601 C620 C621 -1.5(6)
C602 C601 C620 C619 174.4(4)
C618 C619 C620 C601 -4.7(6)
C636 C619 C620 C601 177.0(4)
C618 C619 C620 C621 171.3(4)
C636 C619 C620 C621 -7.0(6)
C601 C620 C621 C622 2.5(6)
C619 C620 C621 C622 -173.6(4)
C601 C620 C621 C638 -176.4(4)
C619 C620 C621 C638 7.6(6)
C602 C603 C622 C621 0.3(7)
C602 C603 C622 C623 -177.9(5)
C620 C621 C622 C603 -1.9(6)
C638 C621 C622 C603 177.0(4)
C620 C621 C622 C623 176.4(4)
C638 C621 C622 C623 -4.8(6)
C605 C604 C623 C624 1.7(8)
C605 C604 C623 C622 179.0(5)
C603 C622 C623 C624 -172.2(4)
C621 C622 C623 C624 9.6(6)
C603 C622 C623 C604 10.4(7)
C621 C622 C623 C604 -167.8(5)
C604 C623 C624 C625 -6.0(7)
C622 C623 C624 C625 176.6(4)
C604 C623 C624 C639 170.0(4)
C622 C623 C624 C639 -7.4(6)
C605 C606 C625 C624 1.7(8)
C605 C606 C625 C626 -174.2(5)
C623 C624 C625 C606 4.3(6)
C639 C624 C625 C606 -171.6(4)
C623 C624 C625 C626 -179.7(4)
C639 C624 C625 C626 4.4(6)
C608 C607 C626 C627 -2.0(7)
C608 C607 C626 C625 174.1(4)
C606 C625 C626 C607 -5.4(7)
C624 C625 C626 C607 178.8(4)
C606 C625 C626 C627 170.8(4)
C624 C625 C626 C627 -5.1(6)
C607 C626 C627 C628 0.1(6)
C625 C626 C627 C628 -176.2(4)
C607 C626 C627 C640 179.0(4)
C625 C626 C627 C640 2.7(6)
C608 C609 C628 C627 -0.2(6)
C608 C609 C628 C629 -177.7(4)
C626 C627 C628 C609 0.9(6)
C640 C627 C628 C609 -178.0(4)
C626 C627 C628 C629 178.5(4)
C640 C627 C628 C629 -0.4(6)
C611 C610 C629 C630 -2.0(7)
C611 C610 C629 C628 175.8(4)
C609 C628 C629 C610 -2.2(6)
C627 C628 C629 C610 -179.7(4)
C609 C628 C629 C630 175.6(4)
C627 C628 C629 C630 -1.9(6)
C610 C629 C630 C631 -0.1(6)
C628 C629 C630 C631 -177.9(4)
C610 C629 C630 C641 -179.7(4)
C628 C629 C630 C641 2.5(6)
C611 C612 C631 C630 -1.0(7)
C611 C612 C631 C632 -178.0(5)
C629 C630 C631 C612 1.6(6)
C641 C630 C631 C612 -178.9(4)
C629 C630 C631 C632 178.6(4)
C641 C630 C631 C632 -1.8(6)
C614 C613 C632 C633 -0.1(7)
C614 C613 C632 C631 177.6(5)
C612 C631 C632 C633 178.1(4)
C630 C631 C632 C633 1.1(6)
C612 C631 C632 C613 0.4(7)
C630 C631 C632 C613 -176.6(4)
C613 C632 C633 C634 -0.4(6)
C631 C632 C633 C634 -178.1(4)
C613 C632 C633 C642 178.6(4)
C631 C632 C633 C642 0.8(6)
C614 C615 C634 C633 -0.6(7)
C614 C615 C634 C635 -179.8(4)
C632 C633 C634 C615 0.7(6)
C642 C633 C634 C615 -178.3(4)
C632 C633 C634 C635 179.9(4)
C642 C633 C634 C635 1.0(6)
C617 C616 C635 C636 -0.2(7)
C617 C616 C635 C634 179.8(4)
C615 C634 C635 C616 0.8(7)
C633 C634 C635 C616 -178.4(4)
C615 C634 C635 C636 -179.2(4)
C633 C634 C635 C636 1.6(6)
C618 C619 C636 C635 1.5(6)
C620 C619 C636 C635 179.8(4)
C618 C619 C636 C637 -176.5(4)
C620 C619 C636 C637 1.8(6)
C616 C635 C636 C619 -1.9(6)
C634 C635 C636 C619 178.1(4)
C616 C635 C636 C637 176.1(4)
C634 C635 C636 C637 -3.9(6)
C619 C636 C637 C642 -178.3(4)
C635 C636 C637 C642 3.6(6)
C619 C636 C637 C638 2.9(6)
C635 C636 C637 C638 -175.1(4)
C642 C637 C638 C639 -0.6(6)
C636 C637 C638 C639 178.1(4)
C642 C637 C638 C621 178.9(4)
C636 C637 C638 C621 -2.4(5)
C620 C621 C638 C639 176.5(4)
C622 C621 C638 C639 -2.3(6)
C620 C621 C638 C637 -3.0(6)
C622 C621 C638 C637 178.2(4)
C637 C638 C639 C640 1.6(6)
C621 C638 C639 C640 -177.9(4)
C637 C638 C639 C624 -176.0(4)
C621 C638 C639 C624 4.5(6)
C623 C624 C639 C638 0.4(6)
C625 C624 C639 C638 176.3(4)
C623 C624 C639 C640 -177.2(4)
C625 C624 C639 C640 -1.3(6)
C638 C639 C640 C641 -1.5(6)
C624 C639 C640 C641 176.1(4)
C638 C639 C640 C627 -178.6(4)
C624 C639 C640 C627 -1.1(5)
C628 C627 C640 C641 2.1(6)
C626 C627 C640 C641 -176.8(4)
C628 C627 C640 C639 179.2(4)
C626 C627 C640 C639 0.3(6)
C639 C640 C641 C642 0.4(6)
C627 C640 C641 C642 177.5(4)
C639 C640 C641 C630 -178.6(4)
C627 C640 C641 C630 -1.4(6)
C629 C630 C641 C640 -0.9(6)
C631 C630 C641 C640 179.6(4)
C629 C630 C641 C642 -179.8(4)
C631 C630 C641 C642 0.6(6)
C638 C637 C642 C641 -0.4(6)
C636 C637 C642 C641 -179.2(4)
C638 C637 C642 C633 177.7(4)
C636 C637 C642 C633 -1.0(6)
C640 C641 C642 C637 0.5(6)
C630 C641 C642 C637 179.5(4)
C640 C641 C642 C633 -177.6(4)
C630 C641 C642 C633 1.4(6)
C632 C633 C642 C637 179.8(4)
C634 C633 C642 C637 -1.3(6)
C632 C633 C642 C641 -2.1(6)
C634 C633 C642 C641 176.9(4)
C604 C605 C643 C645 -121.4(8)
C606 C605 C643 C645 58.8(9)
C604 C605 C643 C644 9.7(10)
C606 C605 C643 C644 -170.1(6)
C604 C605 C643 C646 122.8(7)
C606 C605 C643 C646 -57.0(8)
C607 C608 C647 C650 -114.0(7)
C609 C608 C647 C650 68.0(7)
C607 C608 C647 C649 113.8(7)
C609 C608 C647 C649 -64.2(8)
C607 C608 C647 C648 -1.4(7)
C609 C608 C647 C648 -179.4(5)
C612 C611 C651 C652 -124.3(7)
C610 C611 C651 C652 55.5(8)
C612 C611 C651 C654 -5.6(8)
C610 C611 C651 C654 174.2(5)
C612 C611 C651 C653 115.1(7)
C610 C611 C651 C653 -65.1(7)
C613 C614 C655 C658 177.6(6)
C615 C614 C655 C658 -1.1(8)
C613 C614 C655 C657 -59.3(8)
C615 C614 C655 C657 122.0(7)
C613 C614 C655 C656 56.5(7)
C615 C614 C655 C656 -122.2(6)
C616 C617 C659 C660 9.8(8)
C618 C617 C659 C660 -172.0(5)
C616 C617 C659 C662 131.3(6)
C618 C617 C659 C662 -50.5(7)
C616 C617 C659 C661 -111.2(6)
C618 C617 C659 C661 66.9(7)
O6 P6 C663 C668 -13.6(6)
C669 P6 C663 C668 109.0(6)
C602 P6 C663 C668 -139.1(5)
O6 P6 C663 C664 166.0(5)
C669 P6 C663 C664 -71.5(6)
C602 P6 C663 C664 40.5(6)
C668 C663 C664 C665 -0.7(10)
P6 C663 C664 C665 179.8(6)
C663 C664 C665 C666 1.2(12)
C664 C665 C666 C667 -2.0(15)
C665 C666 C667 C668 2.3(16)
C664 C663 C668 C667 1.0(12)
P6 C663 C668 C667 -179.4(7)
C666 C667 C668 C663 -1.8(14)
O6 P6 C669 C674 -173.3(8)
C602 P6 C669 C674 -49.9(9)
C663 P6 C669 C674 63.9(9)
O6 P6 C669 C670 4.5(9)
C602 P6 C669 C670 127.9(8)
C663 P6 C669 C670 -118.4(8)
C674 C669 C670 C671 -6.2(18)
P6 C669 C670 C671 175.9(11)
C669 C670 C671 C672 11(2)
C670 C671 C672 C673 -8(3)
C671 C672 C673 C674 2(3)
C670 C669 C674 C673 -0.3(18)
P6 C669 C674 C673 177.5(11)
C672 C673 C674 C669 3(2)
C720 C701 C702 C703 2.3(7)
C720 C701 C702 P7 -178.9(4)
O7 P7 C702 C701 -84.0(5)
C763 P7 C702 C701 38.5(5)
C769 P7 C702 C701 151.7(4)
O7 P7 C702 C703 94.7(5)
C763 P7 C702 C703 -142.7(4)
C769 P7 C702 C703 -29.5(5)
C701 C702 C703 C722 -0.1(7)
P7 C702 C703 C722 -178.8(4)
C723 C704 C705 C706 3.0(7)
C723 C704 C705 C743 -177.8(5)
C704 C705 C706 C725 -4.2(7)
C743 C705 C706 C725 176.6(5)
C726 C707 C708 C709 -0.2(7)
C726 C707 C708 C747 -177.4(4)
C707 C708 C709 C728 0.1(7)
C747 C708 C709 C728 177.3(4)
C729 C710 C711 C712 1.5(8)
C729 C710 C711 C751 -175.4(5)
C710 C711 C712 C731 -2.5(8)
C751 C711 C712 C731 174.5(5)
C732 C713 C714 C715 2.7(8)
C732 C713 C714 C755 -175.9(5)
C713 C714 C715 C734 -2.6(8)
C755 C714 C715 C734 176.1(5)
C735 C716 C717 C718 3.5(7)
C735 C716 C717 C759 -177.1(5)
C716 C717 C718 C719 -2.3(7)
C759 C717 C718 C719 178.4(4)
C717 C718 C719 C736 -1.3(7)
C717 C718 C719 C720 -176.9(4)
C702 C701 C720 C721 -4.0(7)
C702 C701 C720 C719 173.4(4)
C718 C719 C720 C701 -7.1(7)
C736 C719 C720 C701 177.3(4)
C718 C719 C720 C721 170.3(4)
C736 C719 C720 C721 -5.3(6)
C701 C720 C721 C722 3.3(6)
C719 C720 C721 C722 -174.1(4)
C701 C720 C721 C738 -177.4(4)
C719 C720 C721 C738 5.2(6)
C702 C703 C722 C721 -0.4(6)
C702 C703 C722 C723 -177.8(4)
C720 C721 C722 C703 -1.2(6)
C738 C721 C722 C703 179.5(4)
C720 C721 C722 C723 176.2(4)
C738 C721 C722 C723 -3.1(6)
C705 C704 C723 C724 0.6(7)
C705 C704 C723 C722 179.9(4)
C703 C722 C723 C704 3.9(6)
C721 C722 C723 C704 -173.5(4)
C703 C722 C723 C724 -176.8(4)
C721 C722 C723 C724 5.8(6)
C704 C723 C724 C725 -3.2(6)
C722 C723 C724 C725 177.5(4)
C704 C723 C724 C739 174.8(4)
C722 C723 C724 C739 -4.5(6)
C705 C706 C725 C724 1.7(6)
C705 C706 C725 C726 -176.3(4)
C723 C724 C725 C706 2.1(6)
C739 C724 C725 C706 -175.9(4)
C723 C724 C725 C726 -179.9(4)
C739 C724 C725 C726 2.1(6)
C708 C707 C726 C727 0.9(6)
C708 C707 C726 C725 177.4(4)
C706 C725 C726 C707 -1.9(6)
C724 C725 C726 C707 -179.9(4)
C706 C725 C726 C727 174.6(4)
C724 C725 C726 C727 -3.3(6)
C707 C726 C727 C728 -1.5(6)
C725 C726 C727 C728 -178.0(4)
C707 C726 C727 C740 178.9(4)
C725 C726 C727 C740 2.4(6)
C708 C709 C728 C727 -0.7(7)
C708 C709 C728 C729 -176.8(4)
C726 C727 C728 C709 1.4(6)
C740 C727 C728 C709 -179.0(4)
C726 C727 C728 C729 177.5(4)
C740 C727 C728 C729 -2.9(6)
C711 C710 C729 C730 0.9(7)
C711 C710 C729 C728 179.3(5)
C709 C728 C729 C730 179.8(4)
C727 C728 C729 C730 3.9(6)
C709 C728 C729 C710 1.4(7)
C727 C728 C729 C710 -174.6(4)
C710 C729 C730 C731 -2.2(6)
C728 C729 C730 C731 179.3(4)
C710 C729 C730 C741 175.6(4)
C728 C729 C730 C741 -2.9(6)
C711 C712 C731 C730 1.2(7)
C711 C712 C731 C732 -172.7(5)
C729 C730 C731 C712 1.3(6)
C741 C730 C731 C712 -176.6(4)
C729 C730 C731 C732 175.4(4)
C741 C730 C731 C732 -2.5(6)
C714 C713 C732 C733 -0.7(7)
C714 C713 C732 C731 174.7(5)
C712 C731 C732 C713 0.3(7)
C730 C731 C732 C713 -173.5(4)
C712 C731 C732 C733 175.6(4)
C730 C731 C732 C733 1.8(6)
C713 C732 C733 C734 -1.6(6)
C731 C732 C733 C734 -177.1(4)
C713 C732 C733 C742 176.1(4)
C731 C732 C733 C742 0.7(6)
C732 C733 C734 C715 1.7(6)
C742 C733 C734 C715 -176.0(4)
C732 C733 C734 C735 179.1(4)
C742 C733 C734 C735 1.4(6)
C714 C715 C734 C733 0.4(7)
C714 C715 C734 C735 -177.0(5)
C717 C716 C735 C736 -1.2(7)
C717 C716 C735 C734 177.8(4)
C733 C734 C735 C716 -177.8(4)
C715 C734 C735 C716 -0.4(7)
C733 C734 C735 C736 1.2(6)
C715 C734 C735 C736 178.6(4)
C716 C735 C736 C719 -2.4(6)
C734 C735 C736 C719 178.6(4)
C716 C735 C736 C737 175.9(4)
C734 C735 C736 C737 -3.1(6)
C718 C719 C736 C735 3.6(6)
C720 C719 C736 C735 179.3(4)
C718 C719 C736 C737 -174.8(4)
C720 C719 C736 C737 0.9(6)
C735 C736 C737 C742 2.3(6)
C719 C736 C737 C742 -179.4(4)
C735 C736 C737 C738 -174.8(4)
C719 C736 C737 C738 3.5(6)
C742 C737 C738 C739 -1.1(6)
C736 C737 C738 C739 176.0(4)
C742 C737 C738 C721 179.3(4)
C736 C737 C738 C721 -3.7(6)
C722 C721 C738 C739 -1.1(6)
C720 C721 C738 C739 179.6(4)
C722 C721 C738 C737 178.5(4)
C720 C721 C738 C737 -0.7(6)
C737 C738 C739 C740 1.1(6)
C721 C738 C739 C740 -179.2(3)
C737 C738 C739 C724 -177.1(3)
C721 C738 C739 C724 2.5(5)
C725 C724 C739 C738 178.4(4)
C723 C724 C739 C738 0.3(5)
C725 C724 C739 C740 0.1(5)
C723 C724 C739 C740 -177.9(4)
C738 C739 C740 C741 0.0(6)
C724 C739 C740 C741 178.2(4)
C738 C739 C740 C727 -179.3(4)
C724 C739 C740 C727 -1.1(5)
C726 C727 C740 C739 -0.2(6)
C728 C727 C740 C739 -179.8(4)
C726 C727 C740 C741 -179.5(4)
C728 C727 C740 C741 0.9(6)
C739 C740 C741 C742 -1.1(6)
C727 C740 C741 C742 178.2(4)
C739 C740 C741 C730 -179.2(4)
C727 C740 C741 C730 0.1(6)
C729 C730 C741 C742 -177.1(4)
C731 C730 C741 C742 0.7(6)
C729 C730 C741 C740 0.9(6)
C731 C730 C741 C740 178.7(4)
C738 C737 C742 C741 0.0(6)
C736 C737 C742 C741 -177.1(4)
C738 C737 C742 C733 177.4(4)
C736 C737 C742 C733 0.3(6)
C740 C741 C742 C737 1.2(6)
C730 C741 C742 C737 179.2(4)
C740 C741 C742 C733 -176.3(4)
C730 C741 C742 C733 1.7(6)
C734 C733 C742 C737 -2.2(6)
C732 C733 C742 C737 -179.9(4)
C734 C733 C742 C741 175.3(4)
C732 C733 C742 C741 -2.4(6)
C706 C705 C743 C745 81.3(7)
C704 C705 C743 C745 -97.9(7)
C706 C705 C743 C744 -156.7(5)
C704 C705 C743 C744 24.1(8)
C706 C705 C743 C746 -40.7(9)
C704 C705 C743 C746 140.1(8)
C709 C708 C747 C750 -59.3(7)
C707 C708 C747 C750 117.8(6)
C709 C708 C747 C749 59.9(6)
C707 C708 C747 C749 -123.1(5)
C709 C708 C747 C748 -178.8(5)
C707 C708 C747 C748 -1.7(7)
C710 C711 C751 C754 -123.5(6)
C712 C711 C751 C754 59.6(7)
C710 C711 C751 C752 -1.3(8)
C712 C711 C751 C752 -178.2(5)
C710 C711 C751 C753 116.7(6)
C712 C711 C751 C753 -60.2(7)
C713 C714 C755 C757 -108.8(10)
C715 C714 C755 C757 72.6(11)
C713 C714 C755 C758 113.3(9)
C715 C714 C755 C758 -65.3(10)
C713 C714 C755 C756 7.2(10)
C715 C714 C755 C756 -171.4(7)
C716 C717 C759 C761 -89.3(10)
C718 C717 C759 C761 90.0(10)
C716 C717 C759 C762 149.0(7)
C718 C717 C759 C762 -31.7(9)
C716 C717 C759 C760 30.1(8)
C718 C717 C759 C760 -150.6(7)
O7 P7 C763 C764 160.3(6)
C702 P7 C763 C764 35.5(7)
C769 P7 C763 C764 -77.5(7)
O7 P7 C763 C768 -19.7(7)
C702 P7 C763 C768 -144.5(6)
C769 P7 C763 C768 102.5(6)
C768 C763 C764 C765 4.9(12)
P7 C763 C764 C765 -175.1(6)
C763 C764 C765 C766 -6.5(13)
C764 C765 C766 C767 3.9(15)
C765 C766 C767 C768 -0.1(17)
C764 C763 C768 C767 -0.9(12)
P7 C763 C768 C767 179.1(6)
C766 C767 C768 C763 -1.6(14)
O7 P7 C769 C774 -171.9(5)
C763 P7 C769 C774 66.2(5)
C702 P7 C769 C774 -45.8(5)
O7 P7 C769 C770 8.6(6)
C763 P7 C769 C770 -113.3(5)
C702 P7 C769 C770 134.7(5)
C774 C769 C770 C771 -1.4(9)
P7 C769 C770 C771 178.1(6)
C769 C770 C771 C772 -0.5(11)
C770 C771 C772 C773 2.3(12)
C771 C772 C773 C774 -2.2(11)
C770 C769 C774 C773 1.6(9)
P7 C769 C774 C773 -177.9(5)
C772 C773 C774 C769 0.1(9)
C820 C801 C802 C803 2.0(9)
C820 C801 C802 P8 -177.0(5)
O8 P8 C802 C801 -104.1(6)
C869 P8 C802 C801 131.4(6)
C863 P8 C802 C801 19.6(7)
O8 P8 C802 C803 76.9(5)
C869 P8 C802 C803 -47.6(6)
C863 P8 C802 C803 -159.4(5)
C801 C802 C803 C822 -1.3(8)
P8 C802 C803 C822 177.8(4)
C823 C804 C805 C806 0.2(10)
C823 C804 C805 C843 -176.6(6)
C804 C805 C806 C825 -0.3(10)
C843 C805 C806 C825 176.4(6)
C826 C807 C808 C809 1.3(9)
C826 C807 C808 C847 -177.9(5)
C807 C808 C809 C828 0.3(9)
C847 C808 C809 C828 179.5(6)
C829 C810 C811 C812 1.0(9)
C829 C810 C811 C851 -176.0(5)
C810 C811 C812 C831 -1.6(9)
C851 C811 C812 C831 175.3(5)
C832 C813 C814 C815 4.5(9)
C832 C813 C814 C855 -169.2(5)
C813 C814 C815 C834 -4.4(8)
C855 C814 C815 C834 169.2(5)
C835 C816 C817 C818 7.2(9)
C835 C816 C817 C859 -176.2(5)
C816 C817 C818 C819 -6.0(9)
C859 C817 C818 C819 177.5(5)
C817 C818 C819 C836 2.1(8)
C817 C818 C819 C820 -177.0(5)
C802 C801 C820 C821 -2.0(9)
C802 C801 C820 C819 175.0(6)
C836 C819 C820 C801 178.8(5)
C818 C819 C820 C801 -2.1(8)
C836 C819 C820 C821 -4.2(7)
C818 C819 C820 C821 174.9(5)
C801 C820 C821 C822 1.2(7)
C819 C820 C821 C822 -175.9(5)
C801 C820 C821 C838 -179.2(5)
C819 C820 C821 C838 3.6(7)
C802 C803 C822 C821 0.6(8)
C802 C803 C822 C823 -178.6(5)
C838 C821 C822 C803 179.8(5)
C820 C821 C822 C803 -0.6(7)
C838 C821 C822 C823 -1.0(7)
C820 C821 C822 C823 178.6(4)
C805 C804 C823 C824 1.6(9)
C805 C804 C823 C822 177.3(6)
C803 C822 C823 C824 -179.8(5)
C821 C822 C823 C824 0.9(7)
C803 C822 C823 C804 4.4(8)
C821 C822 C823 C804 -174.8(5)
C804 C823 C824 C839 175.1(5)
C822 C823 C824 C839 -0.7(7)
C804 C823 C824 C825 -3.0(8)
C822 C823 C824 C825 -178.8(5)
C805 C806 C825 C824 -1.2(9)
C805 C806 C825 C826 -178.3(6)
C823 C824 C825 C806 2.8(8)
C839 C824 C825 C806 -175.3(5)
C823 C824 C825 C826 -179.9(5)
C839 C824 C825 C826 2.0(7)
C808 C807 C826 C827 -1.7(8)
C808 C807 C826 C825 178.8(5)
C806 C825 C826 C827 176.6(5)
C824 C825 C826 C827 -0.6(8)
C806 C825 C826 C807 -3.9(8)
C824 C825 C826 C807 178.9(5)
C807 C826 C827 C828 0.5(7)
C825 C826 C827 C828 -180.0(5)
C807 C826 C827 C840 179.8(5)
C825 C826 C827 C840 -0.7(8)
C808 C809 C828 C827 -1.4(8)
C808 C809 C828 C829 -179.1(5)
C826 C827 C828 C809 1.0(8)
C840 C827 C828 C809 -178.2(5)
C826 C827 C828 C829 178.7(5)
C840 C827 C828 C829 -0.6(7)
C811 C810 C829 C830 -0.1(9)
C811 C810 C829 C828 178.6(5)
C809 C828 C829 C810 -0.6(8)
C827 C828 C829 C810 -178.3(5)
C809 C828 C829 C830 178.2(5)
C827 C828 C829 C830 0.5(7)
C810 C829 C830 C841 178.0(5)
C828 C829 C830 C841 -0.8(7)
C810 C829 C830 C831 -0.2(8)
C828 C829 C830 C831 -179.0(5)
C811 C812 C831 C830 1.3(9)
C811 C812 C831 C832 -176.8(5)
C829 C830 C831 C812 -0.3(7)
C841 C830 C831 C812 -178.5(5)
C829 C830 C831 C832 177.9(5)
C841 C830 C831 C832 -0.4(7)
C814 C813 C832 C833 -1.3(9)
C814 C813 C832 C831 173.9(5)
C812 C831 C832 C813 3.1(8)
C830 C831 C832 C813 -174.9(5)
C812 C831 C832 C833 178.3(5)
C830 C831 C832 C833 0.2(7)
C813 C832 C833 C842 177.0(5)
C831 C832 C833 C842 1.8(7)
C813 C832 C833 C834 -1.8(7)
C831 C832 C833 C834 -177.0(5)
C814 C815 C834 C833 1.3(8)
C814 C815 C834 C835 -175.9(5)
C832 C833 C834 C815 1.9(7)
C842 C833 C834 C815 -177.0(5)
C832 C833 C834 C835 179.1(4)
C842 C833 C834 C835 0.3(7)
C817 C816 C835 C836 -4.5(8)
C817 C816 C835 C834 176.9(5)
C815 C834 C835 C816 -2.9(8)
C833 C834 C835 C816 180.0(5)
C815 C834 C835 C836 178.6(5)
C833 C834 C835 C836 1.4(7)
C820 C819 C836 C835 179.7(5)
C818 C819 C836 C835 0.6(7)
C820 C819 C836 C837 1.9(7)
C818 C819 C836 C837 -177.2(4)
C816 C835 C836 C819 0.6(7)
C834 C835 C836 C819 179.2(5)
C816 C835 C836 C837 178.4(5)
C834 C835 C836 C837 -3.0(7)
C819 C836 C837 C838 0.9(7)
C835 C836 C837 C838 -176.9(4)
C819 C836 C837 C842 -179.2(4)
C835 C836 C837 C842 3.0(7)
C842 C837 C838 C821 178.7(4)
C836 C837 C838 C821 -1.4(7)
C842 C837 C838 C839 -3.3(7)
C836 C837 C838 C839 176.6(4)
C822 C821 C838 C837 178.7(4)
C820 C821 C838 C837 -0.9(7)
C822 C821 C838 C839 0.7(7)
C820 C821 C838 C839 -178.9(4)
C823 C824 C839 C840 179.9(5)
C825 C824 C839 C840 -2.0(7)
C823 C824 C839 C838 0.4(7)
C825 C824 C839 C838 178.4(5)
C837 C838 C839 C840 2.0(7)
C821 C838 C839 C840 -179.9(4)
C837 C838 C839 C824 -178.4(4)
C821 C838 C839 C824 -0.4(7)
C824 C839 C840 C841 179.7(4)
C838 C839 C840 C841 -0.8(7)
C824 C839 C840 C827 0.6(7)
C838 C839 C840 C827 -179.8(4)
C828 C827 C840 C839 180.0(5)
C826 C827 C840 C839 0.7(7)
C828 C827 C840 C841 0.9(7)
C826 C827 C840 C841 -178.3(5)
C839 C840 C841 C830 179.8(5)
C827 C840 C841 C830 -1.2(7)
C839 C840 C841 C842 0.7(7)
C827 C840 C841 C842 179.7(4)
C829 C830 C841 C840 1.2(8)
C831 C830 C841 C840 179.3(5)
C829 C830 C841 C842 -179.7(5)
C831 C830 C841 C842 -1.6(7)
C838 C837 C842 C841 3.2(7)
C836 C837 C842 C841 -176.7(4)
C838 C837 C842 C833 178.5(4)
C836 C837 C842 C833 -1.3(7)
C840 C841 C842 C837 -1.8(7)
C830 C841 C842 C837 179.1(4)
C840 C841 C842 C833 -177.3(4)
C830 C841 C842 C833 3.6(7)
C832 C833 C842 C837 -179.1(4)
C834 C833 C842 C837 -0.3(7)
C832 C833 C842 C841 -3.7(7)
C834 C833 C842 C841 175.1(4)
C806 C805 C843 C844 115.3(9)
C804 C805 C843 C844 -68.1(9)
C806 C805 C843 C845 -119.9(8)
C804 C805 C843 C845 56.7(9)
C806 C805 C843 C890 -40.0(12)
C804 C805 C843 C890 136.6(10)
C806 C805 C843 C846 -4.6(10)
C804 C805 C843 C846 172.0(8)
C806 C805 C843 C889 80.6(11)
C804 C805 C843 C889 -102.8(9)
C806 C805 C843 C891 -163.0(11)
C804 C805 C843 C891 13.6(12)
C807 C808 C847 C850 164.3(7)
C809 C808 C847 C850 -14.9(10)
C807 C808 C847 C848 -66.7(10)
C809 C808 C847 C848 114.0(8)
C807 C808 C847 C849 49.2(9)
C809 C808 C847 C849 -130.0(8)
C812 C811 C851 C885 119.3(11)
C810 C811 C851 C885 -64.0(11)
C812 C811 C851 C883 -118.1(10)
C810 C811 C851 C883 58.6(10)
C812 C811 C851 C853 -55.0(8)
C810 C811 C851 C853 121.7(7)
C812 C811 C851 C854 67.0(9)
C810 C811 C851 C854 -116.3(8)
C812 C811 C851 C884 -1.6(10)
C810 C811 C851 C884 175.1(9)
C812 C811 C851 C852 -173.4(7)
C810 C811 C851 C852 3.4(9)
C813 C814 C855 C857 114.5(8)
C815 C814 C855 C857 -59.1(9)
C813 C814 C855 C856 -7.8(9)
C815 C814 C855 C856 178.6(8)
C813 C814 C855 C858 -127.6(8)
C815 C814 C855 C858 58.9(8)
C818 C817 C859 C882 92.7(10)
C816 C817 C859 C882 -83.8(10)
C818 C817 C859 C880 -145.4(9)
C816 C817 C859 C880 38.1(10)
C818 C817 C859 C881 -27.6(9)
C816 C817 C859 C881 155.9(8)
C818 C817 C859 C860 175.7(7)
C816 C817 C859 C860 -0.8(8)
C818 C817 C859 C862 53.6(7)
C816 C817 C859 C862 -122.9(6)
C818 C817 C859 C861 -65.2(8)
C816 C817 C859 C861 118.3(7)
O8 P8 C863 C868 -10.0(7)
C802 P8 C863 C868 -137.4(5)
C869 P8 C863 C868 111.1(6)
O8 P8 C863 C864 170.4(6)
C802 P8 C863 C864 42.9(6)
C869 P8 C863 C864 -68.5(6)
C868 C863 C864 C865 3.8(11)
P8 C863 C864 C865 -176.6(6)
C863 C864 C865 C866 0.1(11)
C864 C865 C866 C867 -4.8(11)
C865 C866 C867 C868 5.5(11)
C864 C863 C868 C867 -3.0(11)
P8 C863 C868 C867 177.3(5)
C866 C867 C868 C863 -1.5(11)
O8 P8 C869 C870 19.1(8)
C802 P8 C869 C870 147.0(7)
C863 P8 C869 C870 -101.7(7)
O8 P8 C869 C874 -167.1(7)
C802 P8 C869 C874 -39.1(9)
C863 P8 C869 C874 72.2(8)
C874 C869 C870 C871 1.3(13)
P8 C869 C870 C871 175.2(8)
C869 C870 C871 C872 2.2(16)
C870 C871 C872 C873 -1(2)
C871 C872 C873 C874 -3(2)
C870 C869 C874 C873 -6.2(16)
P8 C869 C874 C873 -179.7(9)
C872 C873 C874 C869 6.9(18)
C906 C901 C902 C903 1.5(9)
C907 C901 C902 C903 179.6(6)
C901 C902 C903 C904 -2.7(10)
C902 C903 C904 C905 2.3(11)
C903 C904 C905 C906 -0.8(12)
C904 C905 C906 C901 -0.2(13)
C902 C901 C906 C905 -0.1(11)
C907 C901 C906 C905 -178.3(8)
C914 C908 C909 C910 -179.3(7)
C913 C908 C909 C910 -2.5(10)
C908 C909 C910 C911 2.0(12)
C909 C910 C911 C912 1.0(14)
C910 C911 C912 C913 -3.9(15)
C911 C912 C913 C908 3.4(15)
C909 C908 C913 C912 0.0(12)
C914 C908 C913 C912 177.1(8)
C920 C915 C916 C917 1.7(10)
C921 C915 C916 C917 -179.6(7)
C915 C916 C917 C918 -1.8(11)
C916 C917 C918 C919 1.7(12)
C917 C918 C919 C920 -1.6(13)
C918 C919 C920 C915 1.7(14)
C916 C915 C920 C919 -1.7(12)
C921 C915 C920 C919 179.5(8)
C928 C922 C923 C924 -179.8(7)
C927 C922 C923 C924 -2.5(11)
C922 C923 C924 C925 2.9(13)
C923 C924 C925 C926 -0.5(15)
C924 C925 C926 C927 -2.2(16)
C925 C926 C927 C922 2.4(16)
C923 C922 C927 C926 0.1(13)
C928 C922 C927 C926 177.5(9)

loop_
_platon_squeeze_void_nr
_platon_squeeze_void_average_x
_platon_squeeze_void_average_y
_platon_squeeze_void_average_z
_platon_squeeze_void_volume
_platon_squeeze_void_count_electrons
_platon_squeeze_void_content
1 0.035 -0.078 0.241 6474 1476 '28 toluene, 4 MeOH'
